data_4319605
loop_
_publ_author_name
'Fu Qiang Huang'
'James A. Ibers'

_publ_section_title
;
 Syntheses and Structures of the Infinite Chain Compounds Cs4Ti3Se13,
 Rb4Ti3S14, Cs4Ti3S14, Rb4Hf3S14, Rb4Zr3Se14, Cs4Zr3Se14, and Cs4Hf3Se14
;
_journal_name_full 'Inorganic Chemistry'
_journal_page_first 2346
_journal_page_last 2351
_journal_paper_doi 10.1021/ic0011260
_journal_volume 40
_journal_year 2001
_chemical_formula_sum 'Cs4 Se13 Ti3'
_chemical_formula_weight 1701.81
_chemical_name_systematic
; 
 ? 
;
_space_group_IT_number 4
_symmetry_cell_setting monoclinic
_symmetry_space_group_name_Hall 'P 2yb'
_symmetry_space_group_name_H-M 'P 1 21 1'
_atom_sites_solution_hydrogens geom
_atom_sites_solution_primary direct
_atom_sites_solution_secondary difmap
_audit_creation_method SHELXL-97
_cell_angle_alpha 90.00
_cell_angle_beta 100.0083(9)
_cell_angle_gamma 90.00
_cell_formula_units_Z 8
_cell_length_a 10.2524(6)
_cell_length_b 32.4680(18)
_cell_length_c 14.6747(8)
_cell_measurement_temperature 153(2)
_cell_volume 4810.5(5)
_computing_structure_refinement 'SHELXL-97 (Sheldrick, 1997)'
_computing_structure_solution 'SHELXS-97 (Sheldrick, 1990)'
_diffrn_ambient_temperature 153(2)
_diffrn_measured_fraction_theta_full 0.919
_diffrn_measured_fraction_theta_max 0.919
_diffrn_radiation_monochromator graphite
_diffrn_radiation_source 'standard-focus sealed tube'
_diffrn_radiation_type MoK\a
_diffrn_radiation_wavelength 0.71073
_diffrn_reflns_av_R_equivalents 0.0485
_diffrn_reflns_av_sigmaI/netI 0.0652
_diffrn_reflns_limit_h_max 13
_diffrn_reflns_limit_h_min -13
_diffrn_reflns_limit_k_max 42
_diffrn_reflns_limit_k_min -44
_diffrn_reflns_limit_l_max 19
_diffrn_reflns_limit_l_min -17
_diffrn_reflns_number 49054
_diffrn_reflns_theta_full 28.88
_diffrn_reflns_theta_max 28.88
_diffrn_reflns_theta_min 1.25
_exptl_absorpt_coefficient_mu 26.597
_exptl_crystal_density_diffrn 4.700
_exptl_crystal_density_method 'not measured'
_exptl_crystal_F_000 5824
_refine_diff_density_max 2.180
_refine_diff_density_min -2.390
_refine_diff_density_rms 0.327
_refine_ls_abs_structure_details 'Flack H D (1983), Acta Cryst. A39, 876-881'
_refine_ls_abs_structure_Flack 0.597(10)
_refine_ls_extinction_method none
_refine_ls_goodness_of_fit_ref 1.077
_refine_ls_hydrogen_treatment mixed
_refine_ls_matrix_type full
_refine_ls_number_parameters 723
_refine_ls_number_reflns 22477
_refine_ls_number_restraints 1
_refine_ls_restrained_S_all 1.077
_refine_ls_R_factor_all 0.0543
_refine_ls_R_factor_gt 0.0431
_refine_ls_shift/su_max 0.001
_refine_ls_shift/su_mean 0.000
_refine_ls_structure_factor_coef Fsqd
_refine_ls_weighting_details
; calc 
 [1.00000+0.00000exp(0.00(sin\q/\l)^2^)]/ 
   [\s^2^(Fo^2^)+0.0000+0.0000*P+(0.0400P)^2^+0.0000sin\q/\l] 
 where P = 1.00000Fo^2^ + 0.00000Fc^2^ 
;
_refine_ls_weighting_scheme calc
_refine_ls_wR_factor_gt 0.0913
_refine_ls_wR_factor_ref 0.0949
_reflns_number_gt 19149
_reflns_number_total 22477
_reflns_threshold_expression >2sigma(I)
_cod_data_source_file ic0011260_1.cif
_cod_data_source_block cts
_cod_database_code 4319605

loop_
_symmetry_equiv_pos_as_xyz
'x, y, z'
'-x, y+1/2, -z'

loop_
_atom_site_label
_atom_site_type_symbol
_atom_site_fract_x
_atom_site_fract_y
_atom_site_fract_z
_atom_site_U_iso_or_equiv
_atom_site_adp_type
_atom_site_occupancy
_atom_site_symmetry_multiplicity
_atom_site_calc_flag
_atom_site_refinement_flags
_atom_site_disorder_assembly
_atom_site_disorder_group
Cs1 Cs 0.93453(10) 0.10076(3) 0.27050(7) 0.0293(2) Uani 1 1 d . . .
Cs2 Cs 0.51328(9) 0.23190(3) 0.82198(6) 0.01955(19) Uani 1 1 d . . .
Cs3 Cs 0.68587(8) 0.97952(3) 0.14704(7) 0.0205(2) Uani 1 1 d . . .
Cs4 Cs 0.83248(9) 0.25008(3) 0.22723(7) 0.0259(2) Uani 1 1 d . . .
Cs5 Cs 0.03938(8) 0.25737(3) 0.89395(6) 0.01858(19) Uani 1 1 d . . .
Cs6 Cs 0.08043(9) 0.36994(3) 0.34899(7) 0.0204(2) Uani 1 1 d . . .
Cs7 Cs 0.29844(9) 0.22573(3) 0.16913(7) 0.0219(2) Uani 1 1 d . . .
Cs8 Cs 0.13119(9) 0.99022(3) 0.11755(7) 0.0234(2) Uani 1 1 d . . .
Cs9 Cs 0.25226(9) 0.11514(3) 0.67945(6) 0.01943(19) Uani 1 1 d . . .
Cs10 Cs 0.46147(9) 0.12639(3) 0.32696(7) 0.0218(2) Uani 1 1 d . . .
Cs11 Cs 0.63886(10) 0.35855(3) 0.38571(7) 0.0276(2) Uani 1 1 d . . .
Cs12 Cs 0.71709(9) 0.47651(3) 0.22637(6) 0.02147(19) Uani 1 1 d . . .
Cs13 Cs 0.75992(9) 0.00858(3) 0.83263(6) 0.02073(19) Uani 1 1 d . . .
Cs14 Cs 0.72328(9) 0.09364(3) 0.60485(6) 0.01924(19) Uani 1 1 d . . .
Cs15 Cs 0.49244(9) 0.35887(3) 0.73795(6) 0.02079(19) Uani 1 1 d . . .
Cs16 Cs 0.96959(9) 0.34586(3) 0.65685(7) 0.0251(2) Uani 1 1 d . . .
Ti1 Ti 0.5009(2) 0.48739(8) 0.55073(17) 0.0137(5) Uani 1 1 d . . .
Ti2 Ti 0.1676(2) 0.00430(8) 0.44113(17) 0.0130(5) Uani 1 1 d . . .
Ti3 Ti 0.8552(2) 0.98424(8) 0.45470(17) 0.0130(5) Uani 1 1 d . . .
Se1 Se 0.72149(14) 0.43414(4) 0.57455(10) 0.0174(3) Uani 1 1 d . . .
Se2 Se 0.32289(13) 0.43084(4) 0.51122(10) 0.0162(3) Uani 1 1 d . . .
Se3 Se 0.32722(13) 0.02480(4) 0.32800(10) 0.0150(3) Uani 1 1 d . . .
Se4 Se 0.67794(13) 0.03347(4) 0.40547(10) 0.0148(3) Uani 1 1 d . . .
Se5 Se 0.46705(14) 0.47457(5) 0.37555(10) 0.0216(3) Uani 1 1 d . . .
Se6 Se 0.39195(13) 0.03091(5) 0.55826(10) 0.0171(3) Uani 1 1 d . . .
Se7 Se 0.43498(13) 0.96250(5) 0.28378(10) 0.0167(3) Uani 1 1 d . . .
Se8 Se 0.86783(14) 0.44125(5) 0.46305(10) 0.0191(3) Uani 1 1 d . . .
Se9 Se 0.02382(13) 0.03979(4) 0.54712(10) 0.0153(3) Uani 1 1 d . . .
Se10 Se 0.97954(13) 0.99443(5) 0.31820(10) 0.0172(3) Uani 1 1 d . . .
Se11 Se 0.20569(14) 0.08054(4) 0.43614(10) 0.0175(3) Uani 1 1 d . . .
Se12 Se 0.08882(13) 0.49076(5) 0.37161(10) 0.0174(3) Uani 1 1 d . . .
Se13 Se 0.78605(13) 0.92028(5) 0.36229(11) 0.0189(3) Uani 1 1 d . . .
Ti4 Ti 0.0045(2) 0.11798(8) 0.98550(17) 0.0131(5) Uani 1 1 d . . .
Ti5 Ti 0.3184(2) 0.09669(8) 0.00036(17) 0.0125(5) Uani 1 1 d . . .
Ti6 Ti 0.6450(2) 0.11629(8) 0.98652(17) 0.0126(5) Uani 1 1 d . . .
Se14 Se 0.84345(13) 0.06920(4) 0.03262(10) 0.0140(3) Uani 1 1 d . . .
Se15 Se 0.12132(13) 0.05707(4) 0.89844(10) 0.0147(3) Uani 1 1 d . . .
Se16 Se 0.19205(13) 0.10476(4) 0.12455(10) 0.0144(3) Uani 1 1 d . . .
Se17 Se 0.21837(14) 0.15582(4) 0.89838(10) 0.0170(3) Uani 1 1 d . . .
Se18 Se 0.96657(13) 0.10372(5) 0.81428(10) 0.0176(3) Uani 1 1 d . . .
Se19 Se 0.81261(13) 0.17171(4) 0.94599(10) 0.0151(3) Uani 1 1 d . . .
Se20 Se 0.97823(13) 0.18128(5) 0.07860(10) 0.0170(3) Uani 1 1 d . . .
Se21 Se 0.38328(13) 0.02108(4) 0.01044(10) 0.0165(3) Uani 1 1 d . . .
Se22 Se 0.48339(13) 0.06726(4) 0.88937(10) 0.0147(3) Uani 1 1 d . . .
Se23 Se 0.42341(14) 0.16748(4) 0.00218(10) 0.0164(3) Uani 1 1 d . . .
Se24 Se 0.54092(13) 0.08350(4) 0.11710(10) 0.0150(3) Uani 1 1 d . . .
Se25 Se 0.65860(14) 0.14933(5) 0.14459(10) 0.0182(3) Uani 1 1 d . . .
Se26 Se 0.60056(14) 0.12355(5) 0.81326(10) 0.0164(3) Uani 1 1 d . . .
Ti7 Ti 0.1184(2) 0.23222(8) 0.51191(17) 0.0128(5) Uani 1 1 d . . .
Ti8 Ti 0.4439(2) 0.25207(8) 0.49798(17) 0.0123(5) Uani 1 1 d . . .
Ti9 Ti 0.7591(2) 0.23085(8) 0.51216(17) 0.0130(5) Uani 1 1 d . . .
Se27 Se 0.22252(13) 0.26555(4) 0.38196(10) 0.0149(3) Uani 1 1 d . . .
Se28 Se 0.16451(13) 0.22496(5) 0.68572(10) 0.0172(3) Uani 1 1 d . . .
Se29 Se 0.91928(13) 0.27925(4) 0.46503(10) 0.0143(3) Uani 1 1 d . . .
Se30 Se 0.95060(13) 0.17669(4) 0.55145(10) 0.0147(3) Uani 1 1 d . . .
Se31 Se 0.27590(13) 0.28059(4) 0.61073(10) 0.0155(3) Uani 1 1 d . . .
Se32 Se 0.33776(13) 0.18118(4) 0.49732(10) 0.0161(3) Uani 1 1 d . . .
Se33 Se 0.10512(13) 0.19935(5) 0.35336(10) 0.0177(3) Uani 1 1 d . . .
Se34 Se 0.64162(13) 0.29130(4) 0.59793(10) 0.0152(3) Uani 1 1 d . . .
Se35 Se 0.57030(13) 0.24322(4) 0.37322(10) 0.0149(3) Uani 1 1 d . . .
Se36 Se 0.54309(14) 0.19308(4) 0.60084(10) 0.0161(3) Uani 1 1 d . . .
Se37 Se 0.38222(14) 0.32709(4) 0.48582(11) 0.0176(3) Uani 1 1 d . . .
Se38 Se 0.78565(14) 0.16745(5) 0.41880(10) 0.0180(3) Uani 1 1 d . . .
Se39 Se 0.79690(13) 0.24503(5) 0.68333(10) 0.0180(3) Uani 1 1 d . . .
Ti10 Ti 0.2623(2) 0.36199(8) 0.04833(17) 0.0126(5) Uani 1 1 d . . .
Ti11 Ti 0.9051(2) 0.36769(8) 0.04415(17) 0.0137(5) Uani 1 1 d . . .
Ti12 Ti 0.5908(2) 0.34729(8) 0.05846(18) 0.0133(5) Uani 1 1 d . . .
Se40 Se 0.32267(14) 0.39260(5) 0.21028(10) 0.0178(3) Uani 1 1 d . . .
Se41 Se 0.08015(13) 0.31810(4) 0.09675(10) 0.0147(3) Uani 1 1 d . . .
Se42 Se 0.52445(13) 0.91692(4) 0.94005(10) 0.0152(3) Uani 1 1 d . . .
Se43 Se 0.91188(13) 0.91868(4) 0.99672(10) 0.0158(3) Uani 1 1 d . . .
Se44 Se 0.43200(13) 0.33024(4) 0.17799(10) 0.0143(3) Uani 1 1 d . . .
Se45 Se 0.78492(13) 0.86719(5) 0.12719(10) 0.0168(3) Uani 1 1 d . . .
Se46 Se 0.37345(13) 0.31355(4) 0.95015(10) 0.0151(3) Uani 1 1 d . . .
Se47 Se 0.73698(13) 0.30930(4) 0.95671(10) 0.0150(3) Uani 1 1 d . . .
Se48 Se 0.84844(13) 0.35778(5) 0.87238(10) 0.0175(3) Uani 1 1 d . . .
Se49 Se 0.97665(13) 0.43289(5) 0.12857(11) 0.0187(3) Uani 1 1 d . . .
Se50 Se 0.78040(12) 0.35922(5) 0.18126(9) 0.0147(3) Uani 1 1 d . . .
Se51 Se 0.37536(14) 0.90645(4) 0.04603(10) 0.0171(3) Uani 1 1 d . . .
Se52 Se 0.55711(13) 0.26996(4) 0.06730(10) 0.0163(3) Uani 1 1 d . . .

loop_
_atom_site_aniso_label
_atom_site_aniso_U_11
_atom_site_aniso_U_22
_atom_site_aniso_U_33
_atom_site_aniso_U_23
_atom_site_aniso_U_13
_atom_site_aniso_U_12
Cs1 0.0297(5) 0.0297(6) 0.0271(5) -0.0013(4) 0.0013(4) 0.0062(4)
Cs2 0.0213(4) 0.0192(5) 0.0181(5) -0.0013(4) 0.0034(4) 0.0016(4)
Cs3 0.0175(4) 0.0208(5) 0.0227(5) 0.0014(4) 0.0021(4) 0.0000(4)
Cs4 0.0261(5) 0.0267(5) 0.0237(5) -0.0013(4) 0.0006(4) 0.0056(4)
Cs5 0.0186(4) 0.0197(5) 0.0173(4) -0.0025(4) 0.0026(4) 0.0012(4)
Cs6 0.0159(4) 0.0216(5) 0.0232(5) 0.0001(4) 0.0022(4) 0.0005(4)
Cs7 0.0215(4) 0.0231(5) 0.0224(5) -0.0044(4) 0.0076(4) -0.0041(4)
Cs8 0.0214(4) 0.0300(5) 0.0194(5) -0.0034(4) 0.0054(4) -0.0081(4)
Cs9 0.0215(4) 0.0191(5) 0.0174(5) -0.0020(4) 0.0029(4) 0.0011(4)
Cs10 0.0225(5) 0.0222(5) 0.0221(5) -0.0039(4) 0.0080(4) -0.0041(4)
Cs11 0.0278(5) 0.0344(6) 0.0209(5) -0.0015(4) 0.0056(4) -0.0095(4)
Cs12 0.0207(4) 0.0249(5) 0.0198(5) 0.0035(4) 0.0063(4) 0.0038(4)
Cs13 0.0218(4) 0.0215(5) 0.0186(5) -0.0037(4) 0.0028(4) 0.0034(4)
Cs14 0.0204(4) 0.0210(5) 0.0161(4) -0.0023(4) 0.0027(4) 0.0014(4)
Cs15 0.0209(4) 0.0205(5) 0.0206(5) -0.0037(4) 0.0026(4) 0.0017(4)
Cs16 0.0239(5) 0.0337(6) 0.0187(5) -0.0057(4) 0.0064(4) -0.0105(4)
Ti1 0.0112(11) 0.0160(13) 0.0135(12) 0.0003(10) 0.0016(10) 0.0009(10)
Ti2 0.0103(11) 0.0156(13) 0.0134(12) -0.0036(10) 0.0027(10) -0.0036(10)
Ti3 0.0128(11) 0.0131(13) 0.0134(12) -0.0015(10) 0.0034(10) -0.0017(10)
Se1 0.0197(7) 0.0147(7) 0.0187(7) 0.0028(6) 0.0056(6) 0.0025(6)
Se2 0.0147(6) 0.0137(7) 0.0196(8) -0.0016(6) 0.0014(6) 0.0006(5)
Se3 0.0134(6) 0.0164(7) 0.0151(7) -0.0010(6) 0.0021(5) -0.0022(5)
Se4 0.0127(6) 0.0144(7) 0.0173(7) 0.0004(6) 0.0028(6) -0.0003(5)
Se5 0.0171(7) 0.0344(9) 0.0129(7) -0.0019(6) 0.0019(6) -0.0060(6)
Se6 0.0131(6) 0.0219(8) 0.0166(7) -0.0051(6) 0.0036(6) -0.0030(6)
Se7 0.0155(7) 0.0185(7) 0.0166(7) -0.0040(6) 0.0038(6) -0.0010(6)
Se8 0.0228(7) 0.0187(8) 0.0167(8) -0.0011(6) 0.0063(6) 0.0046(6)
Se9 0.0114(6) 0.0185(7) 0.0160(7) -0.0041(6) 0.0022(5) -0.0021(5)
Se10 0.0122(6) 0.0264(8) 0.0130(7) -0.0037(6) 0.0018(5) -0.0048(6)
Se11 0.0178(7) 0.0149(7) 0.0201(8) -0.0027(6) 0.0036(6) -0.0026(6)
Se12 0.0154(6) 0.0237(8) 0.0138(7) 0.0007(6) 0.0050(6) 0.0026(6)
Se13 0.0157(7) 0.0182(7) 0.0226(8) -0.0055(6) 0.0033(6) 0.0003(6)
Ti4 0.0107(11) 0.0151(13) 0.0137(13) -0.0004(10) 0.0026(10) -0.0003(10)
Ti5 0.0107(11) 0.0142(12) 0.0132(12) -0.0005(10) 0.0039(9) -0.0005(10)
Ti6 0.0098(11) 0.0159(13) 0.0121(12) -0.0025(10) 0.0025(9) 0.0007(9)
Se14 0.0114(6) 0.0157(7) 0.0150(7) -0.0017(6) 0.0029(5) -0.0011(5)
Se15 0.0123(6) 0.0162(7) 0.0154(7) -0.0028(6) 0.0021(5) 0.0004(5)
Se16 0.0104(6) 0.0208(8) 0.0123(7) -0.0001(6) 0.0026(5) 0.0007(5)
Se17 0.0206(7) 0.0152(7) 0.0152(7) 0.0013(6) 0.0038(6) 0.0032(6)
Se18 0.0139(6) 0.0247(8) 0.0134(7) 0.0002(6) 0.0003(5) 0.0016(6)
Se19 0.0122(6) 0.0147(7) 0.0185(7) 0.0009(6) 0.0026(5) 0.0004(5)
Se20 0.0136(6) 0.0170(7) 0.0201(7) -0.0052(6) 0.0023(6) -0.0024(6)
Se21 0.0165(7) 0.0111(7) 0.0220(8) 0.0011(6) 0.0036(6) 0.0007(5)
Se22 0.0112(6) 0.0168(7) 0.0155(7) -0.0056(6) 0.0004(5) 0.0013(5)
Se23 0.0176(7) 0.0139(7) 0.0194(7) -0.0020(6) 0.0078(6) -0.0014(5)
Se24 0.0124(6) 0.0193(7) 0.0138(7) 0.0007(6) 0.0033(5) 0.0007(5)
Se25 0.0159(7) 0.0217(8) 0.0172(7) -0.0064(6) 0.0036(6) -0.0051(6)
Se26 0.0162(7) 0.0204(8) 0.0127(7) -0.0003(6) 0.0031(6) -0.0017(6)
Ti7 0.0118(11) 0.0148(12) 0.0124(12) -0.0010(10) 0.0037(9) -0.0001(10)
Ti8 0.0088(11) 0.0140(13) 0.0141(13) -0.0005(10) 0.0019(9) 0.0007(9)
Ti9 0.0116(11) 0.0146(13) 0.0125(12) -0.0019(10) 0.0011(9) 0.0005(10)
Se27 0.0124(6) 0.0174(7) 0.0151(7) 0.0016(6) 0.0028(5) 0.0026(5)
Se28 0.0170(7) 0.0223(8) 0.0128(7) -0.0007(6) 0.0042(6) -0.0020(6)
Se29 0.0126(6) 0.0147(7) 0.0159(7) 0.0000(6) 0.0033(5) 0.0010(5)
Se30 0.0129(6) 0.0145(7) 0.0167(7) -0.0002(6) 0.0026(5) -0.0004(5)
Se31 0.0116(6) 0.0172(7) 0.0175(7) -0.0050(6) 0.0017(6) 0.0015(5)
Se32 0.0185(7) 0.0121(7) 0.0190(7) -0.0027(6) 0.0070(6) -0.0014(6)
Se33 0.0149(6) 0.0203(8) 0.0180(7) -0.0061(6) 0.0035(6) -0.0034(6)
Se34 0.0120(6) 0.0177(7) 0.0163(7) -0.0034(6) 0.0032(6) -0.0005(5)
Se35 0.0111(6) 0.0207(7) 0.0130(7) -0.0004(6) 0.0024(5) 0.0000(5)
Se36 0.0180(7) 0.0162(7) 0.0145(7) 0.0022(6) 0.0038(6) 0.0038(6)
Se37 0.0156(7) 0.0130(7) 0.0243(8) 0.0007(6) 0.0037(6) 0.0006(5)
Se38 0.0161(7) 0.0188(7) 0.0189(8) -0.0049(6) 0.0024(6) -0.0035(6)
Se39 0.0125(6) 0.0275(8) 0.0133(7) -0.0015(6) 0.0003(5) 0.0019(6)
Ti10 0.0107(11) 0.0137(12) 0.0136(12) -0.0018(10) 0.0026(10) 0.0005(10)
Ti11 0.0132(11) 0.0136(13) 0.0147(12) -0.0019(10) 0.0036(10) -0.0008(10)
Ti12 0.0108(11) 0.0146(13) 0.0152(13) -0.0008(10) 0.0039(10) 0.0000(10)
Se40 0.0173(7) 0.0207(7) 0.0158(7) -0.0051(6) 0.0043(6) -0.0010(6)
Se41 0.0125(6) 0.0144(7) 0.0173(7) 0.0012(6) 0.0026(5) -0.0002(5)
Se42 0.0158(6) 0.0125(7) 0.0174(7) 0.0018(6) 0.0032(5) 0.0009(5)
Se43 0.0145(6) 0.0149(7) 0.0185(7) -0.0019(6) 0.0039(6) 0.0004(6)
Se44 0.0108(6) 0.0176(7) 0.0139(7) 0.0012(5) 0.0007(5) -0.0019(5)
Se45 0.0139(6) 0.0232(8) 0.0129(7) 0.0005(6) 0.0011(5) -0.0019(6)
Se46 0.0117(6) 0.0189(7) 0.0151(7) -0.0042(6) 0.0036(5) -0.0022(5)
Se47 0.0120(6) 0.0175(7) 0.0157(7) -0.0029(6) 0.0033(5) -0.0004(5)
Se48 0.0131(6) 0.0261(8) 0.0139(7) -0.0007(6) 0.0039(6) -0.0009(6)
Se49 0.0164(7) 0.0169(7) 0.0240(8) -0.0064(6) 0.0071(6) -0.0011(6)
Se50 0.0109(6) 0.0203(7) 0.0127(7) -0.0004(6) 0.0016(5) -0.0015(6)
Se51 0.0202(7) 0.0155(7) 0.0163(7) 0.0001(6) 0.0052(6) 0.0034(6)
Se52 0.0165(7) 0.0127(7) 0.0198(8) 0.0010(6) 0.0029(6) -0.0007(5)

loop_
_atom_type_symbol
_atom_type_description
_atom_type_scat_dispersion_real
_atom_type_scat_dispersion_imag
_atom_type_scat_source
Ti Ti 0.2776 0.4457 'International Tables Vol C Tables 4.2.6.8 and 6.1.1.4'
Se Se -0.0929 2.2259 'International Tables Vol C Tables 4.2.6.8 and 6.1.1.4'
Cs Cs -0.3680 2.1192 'International Tables Vol C Tables 4.2.6.8 and 6.1.1.4'

loop_
_geom_angle_atom_site_label_1
_geom_angle_atom_site_label_2
_geom_angle_atom_site_label_3
_geom_angle
_geom_angle_site_symmetry_1
_geom_angle_site_symmetry_3
_geom_angle_publ_flag
Se11 Cs1 Se25 161.75(5) 1_655 . ?
Se11 Cs1 Se10 67.07(4) 1_655 1_545 ?
Se25 Cs1 Se10 127.89(4) . 1_545 ?
Se11 Cs1 Se38 93.64(4) 1_655 . ?
Se25 Cs1 Se38 69.91(4) . . ?
Se10 Cs1 Se38 121.53(5) 1_545 . ?
Se11 Cs1 Se14 132.48(5) 1_655 . ?
Se25 Cs1 Se14 64.15(4) . . ?
Se10 Cs1 Se14 85.24(4) 1_545 . ?
Se38 Cs1 Se14 133.83(4) . . ?
Se11 Cs1 Se16 81.01(4) 1_655 1_655 ?
Se25 Cs1 Se16 105.93(4) . 1_655 ?
Se10 Cs1 Se16 93.87(4) 1_545 1_655 ?
Se38 Cs1 Se16 138.99(5) . 1_655 ?
Se14 Cs1 Se16 62.44(3) . 1_655 ?
Se11 Cs1 Se33 69.99(4) 1_655 1_655 ?
Se25 Cs1 Se33 94.34(4) . 1_655 ?
Se10 Cs1 Se33 137.06(4) 1_545 1_655 ?
Se38 Cs1 Se33 60.80(4) . 1_655 ?
Se14 Cs1 Se33 125.81(4) . 1_655 ?
Se16 Cs1 Se33 79.46(4) 1_655 1_655 ?
Se11 Cs1 Se20 117.21(4) 1_655 . ?
Se25 Cs1 Se20 60.02(3) . . ?
Se10 Cs1 Se20 139.90(4) 1_545 . ?
Se38 Cs1 Se20 98.43(4) . . ?
Se14 Cs1 Se20 62.41(4) . . ?
Se16 Cs1 Se20 51.39(3) 1_655 . ?
Se33 Cs1 Se20 63.82(4) 1_655 . ?
Se11 Cs1 Se4 93.65(4) 1_655 . ?
Se25 Cs1 Se4 88.16(4) . . ?
Se10 Cs1 Se4 57.76(3) 1_545 . ?
Se38 Cs1 Se4 70.06(4) . . ?
Se14 Cs1 Se4 103.44(4) . . ?
Se16 Cs1 Se4 150.42(4) 1_655 . ?
Se33 Cs1 Se4 126.16(4) 1_655 . ?
Se20 Cs1 Se4 148.10(4) . . ?
Se11 Cs1 Se24 156.74(5) 1_655 . ?
Se25 Cs1 Se24 34.75(3) . . ?
Se10 Cs1 Se24 93.14(4) 1_545 . ?
Se38 Cs1 Se24 86.38(4) . . ?
Se14 Cs1 Se24 52.72(3) . . ?
Se16 Cs1 Se24 113.75(4) 1_655 . ?
Se33 Cs1 Se24 128.56(4) 1_655 . ?
Se20 Cs1 Se24 85.70(3) . . ?
Se4 Cs1 Se24 64.47(3) . . ?
Se11 Cs1 Ti4 116.93(5) 1_655 1_654 ?
Se25 Cs1 Ti4 71.89(4) . 1_654 ?
Se10 Cs1 Ti4 105.96(5) 1_545 1_654 ?
Se38 Cs1 Ti4 130.97(5) . 1_654 ?
Se14 Cs1 Ti4 34.17(4) . 1_654 ?
Se16 Cs1 Ti4 35.93(4) 1_655 1_654 ?
Se33 Cs1 Ti4 93.20(5) 1_655 1_654 ?
Se20 Cs1 Ti4 34.47(4) . 1_654 ?
Se4 Cs1 Ti4 137.54(5) . 1_654 ?
Se24 Cs1 Ti4 79.18(4) . 1_654 ?
Se11 Cs1 Ti2 34.23(4) 1_655 1_655 ?
Se25 Cs1 Ti2 158.16(5) . 1_655 ?
Se10 Cs1 Ti2 32.95(4) 1_545 1_655 ?
Se38 Cs1 Ti2 109.10(5) . 1_655 ?
Se14 Cs1 Ti2 111.68(5) . 1_655 ?
Se16 Cs1 Ti2 89.03(4) 1_655 1_655 ?
Se33 Cs1 Ti2 104.16(4) 1_655 1_655 ?
Se20 Cs1 Ti2 139.23(4) . 1_655 ?
Se4 Cs1 Ti2 71.63(4) . 1_655 ?
Se24 Cs1 Ti2 124.55(4) . 1_655 ?
Ti4 Cs1 Ti2 117.72(5) 1_654 1_655 ?
Se36 Cs2 Se23 122.52(4) . 1_556 ?
Se36 Cs2 Se26 64.08(4) . . ?
Se23 Cs2 Se26 64.00(4) 1_556 . ?
Se36 Cs2 Se46 145.80(4) . . ?
Se23 Cs2 Se46 82.62(4) 1_556 . ?
Se26 Cs2 Se46 146.53(4) . . ?
Se36 Cs2 Se47 125.61(4) . . ?
Se23 Cs2 Se47 102.33(4) 1_556 . ?
Se26 Cs2 Se47 122.54(4) . . ?
Se46 Cs2 Se47 60.15(3) . . ?
Se36 Cs2 Se52 168.26(4) . 1_556 ?
Se23 Cs2 Se52 59.52(3) 1_556 1_556 ?
Se26 Cs2 Se52 111.25(4) . 1_556 ?
Se46 Cs2 Se52 42.81(3) . 1_556 ?
Se47 Cs2 Se52 46.41(3) . 1_556 ?
Se36 Cs2 Se28 73.69(4) . . ?
Se23 Cs2 Se28 90.83(4) 1_556 . ?
Se26 Cs2 Se28 98.01(4) . . ?
Se46 Cs2 Se28 84.08(4) . . ?
Se47 Cs2 Se28 139.21(4) . . ?
Se52 Cs2 Se28 118.03(4) 1_556 . ?
Se36 Cs2 Se19 93.68(4) . . ?
Se23 Cs2 Se19 68.99(3) 1_556 . ?
Se26 Cs2 Se19 48.72(3) . . ?
Se46 Cs2 Se19 118.46(4) . . ?
Se47 Cs2 Se19 73.93(3) . . ?
Se52 Cs2 Se19 76.09(3) 1_556 . ?
Se28 Cs2 Se19 145.80(4) . . ?
Se36 Cs2 Se39 50.39(3) . . ?
Se23 Cs2 Se39 139.68(4) 1_556 . ?
Se26 Cs2 Se39 82.85(4) . . ?
Se46 Cs2 Se39 125.94(4) . . ?
Se47 Cs2 Se39 75.78(3) . . ?
Se52 Cs2 Se39 119.61(4) 1_556 . ?
Se28 Cs2 Se39 117.25(4) . . ?
Se19 Cs2 Se39 71.98(3) . . ?
Se36 Cs2 Se31 63.92(3) . . ?
Se23 Cs2 Se31 127.51(4) 1_556 . ?
Se26 Cs2 Se31 118.96(4) . . ?
Se46 Cs2 Se31 82.56(4) . . ?
Se47 Cs2 Se31 112.77(4) . . ?
Se52 Cs2 Se31 125.35(4) 1_556 . ?
Se28 Cs2 Se31 37.66(3) . . ?
Se19 Cs2 Se31 156.67(4) . . ?
Se39 Cs2 Se31 87.69(3) . . ?
Se36 Cs2 Se17 102.45(4) . . ?
Se23 Cs2 Se17 34.75(3) 1_556 . ?
Se26 Cs2 Se17 68.52(3) . . ?
Se46 Cs2 Se17 85.70(3) . . ?
Se47 Cs2 Se17 131.22(4) . . ?
Se52 Cs2 Se17 84.81(3) 1_556 . ?
Se28 Cs2 Se17 56.58(3) . . ?
Se19 Cs2 Se17 97.34(4) . . ?
Se39 Cs2 Se17 148.19(4) . . ?
Se31 Cs2 Se17 94.09(3) . . ?
Se36 Cs2 Se34 50.22(3) . . ?
Se23 Cs2 Se34 171.64(4) 1_556 . ?
Se26 Cs2 Se34 107.64(4) . . ?
Se46 Cs2 Se34 105.73(4) . . ?
Se47 Cs2 Se34 81.87(3) . . ?
Se52 Cs2 Se34 126.53(4) 1_556 . ?
Se28 Cs2 Se34 90.54(3) . . ?
Se19 Cs2 Se34 105.77(3) . . ?
Se39 Cs2 Se34 33.96(3) . . ?
Se31 Cs2 Se34 55.56(3) . . ?
Se17 Cs2 Se34 144.42(4) . . ?
Se7 Cs3 Se10 103.03(4) . . ?
Se7 Cs3 Se21 74.87(4) . 1_565 ?
Se10 Cs3 Se21 149.48(5) . 1_565 ?
Se7 Cs3 Se24 83.90(4) . 1_565 ?
Se10 Cs3 Se24 103.35(4) . 1_565 ?
Se21 Cs3 Se24 46.25(3) 1_565 1_565 ?
Se7 Cs3 Se13 63.80(4) . . ?
Se10 Cs3 Se13 53.02(4) . . ?
Se21 Cs3 Se13 138.36(4) 1_565 . ?
Se24 Cs3 Se13 128.79(4) 1_565 . ?
Se7 Cs3 Se42 96.35(4) . 1_554 ?
Se10 Cs3 Se42 145.78(4) . 1_554 ?
Se21 Cs3 Se42 63.03(3) 1_565 1_554 ?
Se24 Cs3 Se42 106.56(4) 1_565 1_554 ?
Se13 Cs3 Se42 115.14(4) . 1_554 ?
Se7 Cs3 Se45 97.04(4) . . ?
Se10 Cs3 Se45 88.88(4) . . ?
Se21 Cs3 Se45 121.64(4) 1_565 . ?
Se24 Cs3 Se45 167.24(4) 1_565 . ?
Se13 Cs3 Se45 61.84(3) . . ?
Se42 Cs3 Se45 60.68(3) 1_554 . ?
Se7 Cs3 Se14 139.42(4) . 1_565 ?
Se10 Cs3 Se14 80.76(4) . 1_565 ?
Se21 Cs3 Se14 82.06(4) 1_565 1_565 ?
Se24 Cs3 Se14 56.40(3) 1_565 1_565 ?
Se13 Cs3 Se14 133.77(4) . 1_565 ?
Se42 Cs3 Se14 102.35(4) 1_554 1_565 ?
Se45 Cs3 Se14 123.53(4) . 1_565 ?
Se7 Cs3 Se43 141.15(4) . 1_554 ?
Se10 Cs3 Se43 87.52(4) . 1_554 ?
Se21 Cs3 Se43 113.55(4) 1_565 1_554 ?
Se24 Cs3 Se43 130.46(4) 1_565 1_554 ?
Se13 Cs3 Se43 96.51(4) . 1_554 ?
Se42 Cs3 Se43 60.38(3) 1_554 1_554 ?
Se45 Cs3 Se43 45.23(3) . 1_554 ?
Se14 Cs3 Se43 78.78(3) 1_565 1_554 ?
Se7 Cs3 Se51 61.09(3) . . ?
Se10 Cs3 Se51 147.62(4) . . ?
Se21 Cs3 Se51 58.32(3) 1_565 . ?
Se24 Cs3 Se51 102.63(4) 1_565 . ?
Se13 Cs3 Se51 95.30(4) . . ?
Se42 Cs3 Se51 35.32(3) 1_554 . ?
Se45 Cs3 Se51 67.25(3) . . ?
Se14 Cs3 Se51 130.33(4) 1_565 . ?
Se43 Cs3 Se51 90.16(3) 1_554 . ?
Se7 Cs3 Se4 55.03(3) . 1_565 ?
Se10 Cs3 Se4 57.20(3) . 1_565 ?
Se21 Cs3 Se4 101.20(4) 1_565 1_565 ?
Se24 Cs3 Se4 69.76(3) 1_565 1_565 ?
Se13 Cs3 Se4 59.29(3) . 1_565 ?
Se42 Cs3 Se4 151.09(4) 1_554 1_565 ?
Se45 Cs3 Se4 121.10(4) . 1_565 ?
Se14 Cs3 Se4 98.86(4) 1_565 1_565 ?
Se43 Cs3 Se4 144.27(4) 1_554 1_565 ?
Se51 Cs3 Se4 116.07(3) . 1_565 ?
Se7 Cs3 Ti3 68.61(4) . . ?
Se10 Cs3 Ti3 34.42(4) . . ?
Se21 Cs3 Ti3 132.41(5) 1_565 . ?
Se24 Cs3 Ti3 99.43(4) 1_565 . ?
Se13 Cs3 Ti3 33.51(4) . . ?
Se42 Cs3 Ti3 148.44(5) 1_554 . ?
Se45 Cs3 Ti3 92.71(4) . . ?
Se14 Cs3 Ti3 106.88(4) 1_565 . ?
Se43 Cs3 Ti3 114.04(4) 1_554 . ?
Se51 Cs3 Ti3 121.62(4) . . ?
Se4 Cs3 Ti3 32.00(4) 1_565 . ?
Se52 Cs4 Se33 161.41(5) . 1_655 ?
Se52 Cs4 Se29 131.18(4) . . ?
Se33 Cs4 Se29 64.30(4) 1_655 . ?
Se52 Cs4 Se20 94.66(4) . . ?
Se33 Cs4 Se20 69.61(4) 1_655 . ?
Se29 Cs4 Se20 133.82(4) . . ?
Se52 Cs4 Se50 66.99(4) . . ?
Se33 Cs4 Se50 129.68(4) 1_655 . ?
Se29 Cs4 Se50 85.78(4) . . ?
Se20 Cs4 Se50 123.58(4) . . ?
Se52 Cs4 Se35 79.22(4) . . ?
Se33 Cs4 Se35 104.99(4) 1_655 . ?
Se29 Cs4 Se35 62.39(3) . . ?
Se20 Cs4 Se35 136.41(4) . . ?
Se50 Cs4 Se35 93.89(4) . . ?
Se52 Cs4 Se25 70.02(4) . . ?
Se33 Cs4 Se25 92.92(4) 1_655 . ?
Se29 Cs4 Se25 124.04(4) . . ?
Se20 Cs4 Se25 59.95(3) . . ?
Se50 Cs4 Se25 137.01(4) . . ?
Se35 Cs4 Se25 77.75(4) . . ?
Se52 Cs4 Se38 115.33(4) . . ?
Se33 Cs4 Se38 59.33(3) 1_655 . ?
Se29 Cs4 Se38 61.88(4) . . ?
Se20 Cs4 Se38 97.06(4) . . ?
Se50 Cs4 Se38 139.33(4) . . ?
Se35 Cs4 Se38 50.56(3) . . ?
Se25 Cs4 Se38 62.59(3) . . ?
Se52 Cs4 Se41 94.76(4) . 1_655 ?
Se33 Cs4 Se41 89.88(4) 1_655 1_655 ?
Se29 Cs4 Se41 104.17(4) . 1_655 ?
Se20 Cs4 Se41 72.30(4) . 1_655 ?
Se50 Cs4 Se41 57.88(3) . 1_655 ?
Se35 Cs4 Se41 150.67(4) . 1_655 ?
Se25 Cs4 Se41 127.44(4) . 1_655 ?
Se38 Cs4 Se41 149.08(4) . 1_655 ?
Se52 Cs4 Se27 158.70(4) . 1_655 ?
Se33 Cs4 Se27 35.22(3) 1_655 1_655 ?
Se29 Cs4 Se27 53.05(3) . 1_655 ?
Se20 Cs4 Se27 86.94(3) . 1_655 ?
Se50 Cs4 Se27 94.47(4) . 1_655 ?
Se35 Cs4 Se27 113.82(4) . 1_655 ?
Se25 Cs4 Se27 127.70(4) . 1_655 ?
Se38 Cs4 Se27 85.43(3) . 1_655 ?
Se41 Cs4 Se27 65.46(3) 1_655 1_655 ?
Se52 Cs4 Se47 42.41(3) . 1_554 ?
Se33 Cs4 Se47 136.32(4) 1_655 1_554 ?
Se29 Cs4 Se47 138.51(4) . 1_554 ?
Se20 Cs4 Se47 76.99(4) . 1_554 ?
Se50 Cs4 Se47 53.02(3) . 1_554 ?
Se35 Cs4 Se47 118.63(4) . 1_554 ?
Se25 Cs4 Se47 94.01(4) . 1_554 ?
Se38 Cs4 Se47 154.78(4) . 1_554 ?
Se41 Cs4 Se47 52.78(3) 1_655 1_554 ?
Se27 Cs4 Se47 118.22(3) 1_655 1_554 ?
Se52 Cs4 Ti9 114.95(5) . . ?
Se33 Cs4 Ti9 71.55(4) 1_655 . ?
Se29 Cs4 Ti9 33.75(4) . . ?
Se20 Cs4 Ti9 129.69(5) . . ?
Se50 Cs4 Ti9 105.67(5) . . ?
Se35 Cs4 Ti9 35.77(4) . . ?
Se25 Cs4 Ti9 91.87(4) . . ?
Se38 Cs4 Ti9 34.33(4) . . ?
Se41 Cs4 Ti9 137.89(5) 1_655 . ?
Se27 Cs4 Ti9 79.12(4) 1_655 . ?
Se47 Cs4 Ti9 150.96(4) 1_554 . ?
Se41 Cs5 Se39 137.78(4) 1_556 1_455 ?
Se41 Cs5 Se28 148.70(4) 1_556 . ?
Se39 Cs5 Se28 63.05(3) 1_455 . ?
Se41 Cs5 Se17 119.19(4) 1_556 . ?
Se39 Cs5 Se17 100.21(4) 1_455 . ?
Se28 Cs5 Se17 61.55(4) . . ?
Se41 Cs5 Se47 61.84(3) 1_556 1_455 ?
Se39 Cs5 Se47 77.74(4) 1_455 1_455 ?
Se28 Cs5 Se47 138.69(4) . 1_455 ?
Se17 Cs5 Se47 143.45(4) . 1_455 ?
Se41 Cs5 Se19 103.11(4) 1_556 1_455 ?
Se39 Cs5 Se19 74.78(4) 1_455 1_455 ?
Se28 Cs5 Se19 105.85(4) . 1_455 ?
Se17 Cs5 Se19 70.62(3) . 1_455 ?
Se47 Cs5 Se19 73.75(3) 1_455 1_455 ?
Se41 Cs5 Se48 64.78(3) 1_556 1_455 ?
Se39 Cs5 Se48 75.92(4) 1_455 1_455 ?
Se28 Cs5 Se48 115.33(4) . 1_455 ?
Se17 Cs5 Se48 176.03(4) . 1_455 ?
Se47 Cs5 Se48 37.13(3) 1_455 1_455 ?
Se19 Cs5 Se48 108.81(4) 1_455 1_455 ?
Se41 Cs5 Se20 76.83(4) 1_556 1_456 ?
Se39 Cs5 Se20 111.19(4) 1_455 1_456 ?
Se28 Cs5 Se20 122.19(4) . 1_456 ?
Se17 Cs5 Se20 63.82(3) . 1_456 ?
Se47 Cs5 Se20 82.66(4) 1_455 1_456 ?
Se19 Cs5 Se20 36.42(3) 1_455 1_456 ?
Se48 Cs5 Se20 118.19(4) 1_455 1_456 ?
Se41 Cs5 Se46 65.40(3) 1_556 . ?
Se39 Cs5 Se46 133.40(4) 1_455 . ?
Se28 Cs5 Se46 83.52(4) . . ?
Se17 Cs5 Se46 89.91(4) . . ?
Se47 Cs5 Se46 118.31(4) 1_455 . ?
Se19 Cs5 Se46 149.45(4) 1_455 . ?
Se48 Cs5 Se46 92.17(4) 1_455 . ?
Se20 Cs5 Se46 114.03(4) 1_456 . ?
Se41 Cs5 Se45 65.31(3) 1_556 2_646 ?
Se39 Cs5 Se45 106.30(4) 1_455 2_646 ?
Se28 Cs5 Se45 87.94(4) . 2_646 ?
Se17 Cs5 Se45 123.54(4) . 2_646 ?
Se47 Cs5 Se45 91.18(4) 1_455 2_646 ?
Se19 Cs5 Se45 164.45(4) 1_455 2_646 ?
Se48 Cs5 Se45 57.56(3) 1_455 2_646 ?
Se20 Cs5 Se45 139.60(4) 1_456 2_646 ?
Se46 Cs5 Se45 37.14(3) . 2_646 ?
Se41 Cs5 Cs16 106.03(3) 1_556 1_455 ?
Se39 Cs5 Cs16 54.29(3) 1_455 1_455 ?
Se28 Cs5 Cs16 64.41(3) . 1_455 ?
Se17 Cs5 Cs16 125.94(3) . 1_455 ?
Se47 Cs5 Cs16 82.88(3) 1_455 1_455 ?
Se19 Cs5 Cs16 127.43(3) 1_455 1_455 ?
Se48 Cs5 Cs16 51.07(3) 1_455 1_455 ?
Se20 Cs5 Cs16 161.57(3) 1_456 1_455 ?
Se46 Cs5 Cs16 83.00(3) . 1_455 ?
Se45 Cs5 Cs16 52.06(3) 2_646 1_455 ?
Se41 Cs5 Ti10 34.53(4) 1_556 1_556 ?
Se39 Cs5 Ti10 136.57(5) 1_455 1_556 ?
Se28 Cs5 Ti10 114.65(4) . 1_556 ?
Se17 Cs5 Ti10 116.77(4) . 1_556 ?
Se47 Cs5 Ti10 84.64(4) 1_455 1_556 ?
Se19 Cs5 Ti10 137.01(5) 1_455 1_556 ?
Se48 Cs5 Ti10 66.46(4) 1_455 1_556 ?
Se20 Cs5 Ti10 105.37(4) 1_456 1_556 ?
Se46 Cs5 Ti10 34.36(4) . 1_556 ?
Se45 Cs5 Ti10 34.23(4) 2_646 1_556 ?
Cs16 Cs5 Ti10 84.55(4) 1_455 1_556 ?
Se40 Cs6 Se50 103.14(4) . 1_455 ?
Se40 Cs6 Se37 77.55(4) . . ?
Se50 Cs6 Se37 151.35(4) 1_455 . ?
Se40 Cs6 Se27 88.05(4) . . ?
Se50 Cs6 Se27 105.75(4) 1_455 . ?
Se37 Cs6 Se27 45.67(3) . . ?
Se40 Cs6 Se2 78.44(4) . . ?
Se50 Cs6 Se2 152.66(4) 1_455 . ?
Se37 Cs6 Se2 55.99(3) . . ?
Se27 Cs6 Se2 101.58(4) . . ?
Se40 Cs6 Se8 130.08(4) . 1_455 ?
Se50 Cs6 Se8 82.64(4) 1_455 1_455 ?
Se37 Cs6 Se8 119.31(4) . 1_455 ?
Se27 Cs6 Se8 138.83(4) . 1_455 ?
Se2 Cs6 Se8 76.21(4) . 1_455 ?
Se40 Cs6 Se49 61.52(4) . 1_455 ?
Se50 Cs6 Se49 52.73(3) 1_455 1_455 ?
Se37 Cs6 Se49 138.87(4) . 1_455 ?
Se27 Cs6 Se49 130.45(4) . 1_455 ?
Se2 Cs6 Se49 108.43(4) . 1_455 ?
Se8 Cs6 Se49 87.12(4) 1_455 1_455 ?
Se40 Cs6 Se29 142.80(4) . 1_455 ?
Se50 Cs6 Se29 81.35(4) 1_455 1_455 ?
Se37 Cs6 Se29 81.70(4) . 1_455 ?
Se27 Cs6 Se29 55.78(3) . 1_455 ?
Se2 Cs6 Se29 114.19(4) . 1_455 ?
Se8 Cs6 Se29 87.04(4) 1_455 1_455 ?
Se49 Cs6 Se29 134.09(4) 1_455 1_455 ?
Se40 Cs6 Se12 80.48(4) . . ?
Se50 Cs6 Se12 99.05(4) 1_455 . ?
Se37 Cs6 Se12 109.19(4) . . ?
Se27 Cs6 Se12 154.49(4) . . ?
Se2 Cs6 Se12 53.92(3) . . ?
Se8 Cs6 Se12 49.89(3) 1_455 . ?
Se49 Cs6 Se12 62.40(3) 1_455 . ?
Se29 Cs6 Se12 135.95(4) 1_455 . ?
Se40 Cs6 Se41 56.89(3) . . ?
Se50 Cs6 Se41 58.21(3) 1_455 . ?
Se37 Cs6 Se41 102.06(4) . . ?
Se27 Cs6 Se41 71.14(3) . . ?
Se2 Cs6 Se41 134.50(4) . . ?
Se8 Cs6 Se41 138.62(4) 1_455 . ?
Se49 Cs6 Se41 59.62(3) 1_455 . ?
Se29 Cs6 Se41 98.70(4) 1_455 . ?
Se12 Cs6 Se41 119.07(4) . . ?
Se40 Cs6 Ti11 68.52(4) . 1_455 ?
Se50 Cs6 Ti11 34.73(4) 1_455 1_455 ?
Se37 Cs6 Ti11 133.61(5) . 1_455 ?
Se27 Cs6 Ti11 101.24(4) . 1_455 ?
Se2 Cs6 Ti11 138.76(5) . 1_455 ?
Se8 Cs6 Ti11 106.75(4) 1_455 1_455 ?
Se49 Cs6 Ti11 33.52(4) 1_455 1_455 ?
Se29 Cs6 Ti11 107.05(4) 1_455 1_455 ?
Se12 Cs6 Ti11 95.66(4) . 1_455 ?
Se41 Cs6 Ti11 32.38(4) . 1_455 ?
Se40 Cs6 Se13 109.51(4) . 2_646 ?
Se50 Cs6 Se13 139.21(4) 1_455 2_646 ?
Se37 Cs6 Se13 62.23(3) . 2_646 ?
Se27 Cs6 Se13 99.25(4) . 2_646 ?
Se2 Cs6 Se13 31.22(3) . 2_646 ?
Se8 Cs6 Se13 57.73(3) 1_455 2_646 ?
Se49 Cs6 Se13 126.46(4) 1_455 2_646 ?
Se29 Cs6 Se13 86.91(3) 1_455 2_646 ?
Se12 Cs6 Se13 64.06(3) . 2_646 ?
Se41 Cs6 Se13 162.57(3) . 2_646 ?
Ti11 Cs6 Se13 159.30(4) 1_455 2_646 ?
Se23 Cs7 Se52 62.34(4) . . ?
Se23 Cs7 Se27 164.29(5) . . ?
Se52 Cs7 Se27 120.63(4) . . ?
Se23 Cs7 Se20 86.95(4) . 1_455 ?
Se52 Cs7 Se20 134.42(4) . 1_455 ?
Se27 Cs7 Se20 98.22(4) . 1_455 ?
Se23 Cs7 Se44 110.21(4) . . ?
Se52 Cs7 Se44 48.63(3) . . ?
Se27 Cs7 Se44 76.76(4) . . ?
Se20 Cs7 Se44 133.92(4) 1_455 . ?
Se23 Cs7 Se33 133.54(4) . . ?
Se52 Cs7 Se33 157.94(4) . . ?
Se27 Cs7 Se33 39.35(3) . . ?
Se20 Cs7 Se33 67.12(4) 1_455 . ?
Se44 Cs7 Se33 115.59(4) . . ?
Se23 Cs7 Se35 109.10(4) . . ?
Se52 Cs7 Se35 76.75(4) . . ?
Se27 Cs7 Se35 59.71(3) . . ?
Se20 Cs7 Se35 148.34(4) 1_455 . ?
Se44 Cs7 Se35 67.06(3) . . ?
Se33 Cs7 Se35 82.58(4) . . ?
Se23 Cs7 Se41 120.09(4) . . ?
Se52 Cs7 Se41 90.56(4) . . ?
Se27 Cs7 Se41 75.61(4) . . ?
Se20 Cs7 Se41 76.03(4) 1_455 . ?
Se44 Cs7 Se41 58.22(3) . . ?
Se33 Cs7 Se41 91.30(4) . . ?
Se35 Cs7 Se41 115.10(4) . . ?
Se23 Cs7 Se16 59.42(3) . . ?
Se52 Cs7 Se16 121.06(4) . . ?
Se27 Cs7 Se16 113.10(4) . . ?
Se20 Cs7 Se16 50.23(3) 1_455 . ?
Se44 Cs7 Se16 169.61(4) . . ?
Se33 Cs7 Se16 74.62(3) . . ?
Se35 Cs7 Se16 114.30(4) . . ?
Se41 Cs7 Se16 125.95(4) . . ?
Se23 Cs7 Cs10 79.06(3) . . ?
Se52 Cs7 Cs10 106.87(3) . . ?
Se27 Cs7 Cs10 85.50(3) . . ?
Se20 Cs7 Cs10 98.43(3) 1_455 . ?
Se44 Cs7 Cs10 126.16(3) . . ?
Se33 Cs7 Cs10 68.23(3) . . ?
Se35 Cs7 Cs10 60.14(3) . . ?
Se41 Cs7 Cs10 159.14(3) . . ?
Se16 Cs7 Cs10 54.15(3) . . ?
Se23 Cs7 Se46 73.26(3) . 1_554 ?
Se52 Cs7 Se46 37.50(3) . 1_554 ?
Se27 Cs7 Se46 119.16(4) . 1_554 ?
Se20 Cs7 Se46 104.43(4) 1_455 1_554 ?
Se44 Cs7 Se46 47.27(3) . 1_554 ?
Se33 Cs7 Se46 148.32(4) . 1_554 ?
Se35 Cs7 Se46 106.27(3) . 1_554 ?
Se41 Cs7 Se46 57.22(3) . 1_554 ?
Se16 Cs7 Se46 124.88(3) . 1_554 ?
Cs10 Cs7 Se46 142.72(3) . 1_554 ?
Se23 Cs7 Se25 40.99(3) . . ?
Se52 Cs7 Se25 60.62(3) . . ?
Se27 Cs7 Se25 124.86(4) . . ?
Se20 Cs7 Se25 116.98(4) 1_455 . ?
Se44 Cs7 Se25 101.92(3) . . ?
Se33 Cs7 Se25 118.56(4) . . ?
Se35 Cs7 Se25 69.11(3) . . ?
Se41 Cs7 Se25 149.95(4) . . ?
Se16 Cs7 Se25 70.08(3) . . ?
Cs10 Cs7 Se25 50.33(2) . . ?
Se46 Cs7 Se25 92.75(3) 1_554 . ?
Se21 Cs8 Se43 115.79(4) 1_565 1_454 ?
Se21 Cs8 Se3 87.03(4) 1_565 1_565 ?
Se43 Cs8 Se3 150.01(5) 1_454 1_565 ?
Se21 Cs8 Se10 147.82(5) 1_565 1_455 ?
Se43 Cs8 Se10 96.32(4) 1_454 1_455 ?
Se3 Cs8 Se10 62.15(3) 1_565 1_455 ?
Se21 Cs8 Se7 75.95(4) 1_565 . ?
Se43 Cs8 Se7 124.33(4) 1_454 . ?
Se3 Cs8 Se7 39.20(3) 1_565 . ?
Se10 Cs8 Se7 84.44(4) 1_455 . ?
Se21 Cs8 Se16 65.57(4) 1_565 1_565 ?
Se43 Cs8 Se16 139.34(4) 1_454 1_565 ?
Se3 Cs8 Se16 66.39(4) 1_565 1_565 ?
Se10 Cs8 Se16 91.92(4) 1_455 1_565 ?
Se7 Cs8 Se16 96.03(4) . 1_565 ?
Se21 Cs8 Se15 50.38(3) 1_565 1_564 ?
Se43 Cs8 Se15 91.70(4) 1_454 1_564 ?
Se3 Cs8 Se15 118.26(4) 1_565 1_564 ?
Se10 Cs8 Se15 135.53(4) 1_455 1_564 ?
Se7 Cs8 Se15 125.41(4) . 1_564 ?
Se16 Cs8 Se15 56.57(3) 1_565 1_564 ?
Se21 Cs8 Se14 104.43(4) 1_565 1_465 ?
Se43 Cs8 Se14 83.79(4) 1_454 1_465 ?
Se3 Cs8 Se14 110.33(4) 1_565 1_465 ?
Se10 Cs8 Se14 80.00(4) 1_455 1_465 ?
Se7 Cs8 Se14 149.33(4) . 1_465 ?
Se16 Cs8 Se14 58.55(3) 1_565 1_465 ?
Se15 Cs8 Se14 57.46(3) 1_564 1_465 ?
Se21 Cs8 Se51 60.90(4) 1_565 . ?
Se43 Cs8 Se51 77.86(4) 1_454 . ?
Se3 Cs8 Se51 99.15(4) 1_565 . ?
Se10 Cs8 Se51 129.21(4) 1_455 . ?
Se7 Cs8 Se51 60.76(3) . . ?
Se16 Cs8 Se51 125.14(4) 1_565 . ?
Se15 Cs8 Se51 95.25(4) 1_564 . ?
Se14 Cs8 Se51 146.67(4) 1_465 . ?
Se21 Cs8 Se49 80.48(4) 1_565 2_655 ?
Se43 Cs8 Se49 35.77(3) 1_454 2_655 ?
Se3 Cs8 Se49 161.00(4) 1_565 2_655 ?
Se10 Cs8 Se49 131.69(4) 1_455 2_655 ?
Se7 Cs8 Se49 122.87(4) . 2_655 ?
Se16 Cs8 Se49 119.79(4) 1_565 2_655 ?
Se15 Cs8 Se49 63.38(3) 1_564 2_655 ?
Se14 Cs8 Se49 86.77(3) 1_465 2_655 ?
Se51 Cs8 Se49 62.25(3) . 2_655 ?
Se21 Cs8 Se48 105.89(4) 1_565 2_656 ?
Se43 Cs8 Se48 51.45(3) 1_454 2_656 ?
Se3 Cs8 Se48 105.57(4) 1_565 2_656 ?
Se10 Cs8 Se48 92.03(4) 1_455 2_656 ?
Se7 Cs8 Se48 72.88(3) . 2_656 ?
Se16 Cs8 Se48 167.80(4) 1_565 2_656 ?
Se15 Cs8 Se48 125.68(4) 1_564 2_656 ?
Se14 Cs8 Se48 133.57(4) 1_465 2_656 ?
Se51 Cs8 Se48 45.10(3) . 2_656 ?
Se49 Cs8 Se48 64.85(3) 2_655 2_656 ?
Se21 Cs8 Ti5 34.68(4) 1_565 1_565 ?
Se43 Cs8 Ti5 127.16(5) 1_454 1_565 ?
Se3 Cs8 Ti5 82.74(4) 1_565 1_565 ?
Se10 Cs8 Ti5 124.74(5) 1_455 1_565 ?
Se7 Cs8 Ti5 94.20(4) . 1_565 ?
Se16 Cs8 Ti5 33.10(4) 1_565 1_565 ?
Se15 Cs8 Ti5 36.09(4) 1_564 1_565 ?
Se14 Cs8 Ti5 73.83(4) 1_465 1_565 ?
Se51 Cs8 Ti5 95.52(4) . 1_565 ?
Se49 Cs8 Ti5 94.70(4) 2_655 1_565 ?
Se48 Cs8 Ti5 140.22(4) 2_656 1_565 ?
Se17 Cs9 Se32 121.22(4) . . ?
Se17 Cs9 Se28 63.51(4) . . ?
Se32 Cs9 Se28 62.63(3) . . ?
Se17 Cs9 Se6 145.20(4) . . ?
Se32 Cs9 Se6 85.39(4) . . ?
Se28 Cs9 Se6 147.97(4) . . ?
Se17 Cs9 Se11 166.51(4) . . ?
Se32 Cs9 Se11 58.54(3) . . ?
Se28 Cs9 Se11 109.12(4) . . ?
Se6 Cs9 Se11 45.86(3) . . ?
Se17 Cs9 Se9 124.73(4) . . ?
Se32 Cs9 Se9 102.41(4) . . ?
Se28 Cs9 Se9 121.25(4) . . ?
Se6 Cs9 Se9 61.26(3) . . ?
Se11 Cs9 Se9 47.72(3) . . ?
Se17 Cs9 Se26 74.60(4) . . ?
Se32 Cs9 Se26 90.72(4) . . ?
Se28 Cs9 Se26 97.48(4) . . ?
Se6 Cs9 Se26 83.85(4) . . ?
Se11 Cs9 Se26 118.46(4) . . ?
Se9 Cs9 Se26 140.99(4) . . ?
Se17 Cs9 Se18 50.46(3) . 1_455 ?
Se32 Cs9 Se18 137.58(4) . 1_455 ?
Se28 Cs9 Se18 82.45(4) . 1_455 ?
Se6 Cs9 Se18 125.05(4) . 1_455 ?
Se11 Cs9 Se18 119.23(4) . 1_455 ?
Se9 Cs9 Se18 74.66(4) . 1_455 ?
Se26 Cs9 Se18 118.55(4) . 1_455 ?
Se17 Cs9 Se22 64.62(3) . . ?
Se32 Cs9 Se22 128.82(4) . . ?
Se28 Cs9 Se22 119.17(4) . . ?
Se6 Cs9 Se22 81.40(4) . . ?
Se11 Cs9 Se22 127.26(4) . . ?
Se9 Cs9 Se22 113.37(4) . . ?
Se26 Cs9 Se22 38.92(3) . . ?
Se18 Cs9 Se22 88.13(3) 1_455 . ?
Se17 Cs9 Se30 92.95(4) . 1_455 ?
Se32 Cs9 Se30 67.40(3) . 1_455 ?
Se28 Cs9 Se30 48.40(3) . 1_455 ?
Se6 Cs9 Se30 119.50(4) . 1_455 ?
Se11 Cs9 Se30 74.37(3) . 1_455 ?
Se9 Cs9 Se30 73.01(3) . 1_455 ?
Se26 Cs9 Se30 144.76(4) . 1_455 ?
Se18 Cs9 Se30 71.52(3) 1_455 1_455 ?
Se22 Cs9 Se30 156.62(4) . 1_455 ?
Se17 Cs9 Se15 51.03(3) . . ?
Se32 Cs9 Se15 170.45(4) . . ?
Se28 Cs9 Se15 107.92(4) . . ?
Se6 Cs9 Se15 104.01(4) . . ?
Se11 Cs9 Se15 127.31(4) . . ?
Se9 Cs9 Se15 81.10(3) . . ?
Se26 Cs9 Se15 91.96(3) . . ?
Se18 Cs9 Se15 34.42(3) 1_455 . ?
Se22 Cs9 Se15 55.69(3) . . ?
Se30 Cs9 Se15 105.73(3) 1_455 . ?
Se17 Cs9 Se36 102.09(4) . . ?
Se32 Cs9 Se36 34.60(3) . . ?
Se28 Cs9 Se36 67.27(3) . . ?
Se6 Cs9 Se36 87.75(3) . . ?
Se11 Cs9 Se36 84.08(4) . . ?
Se9 Cs9 Se36 131.79(4) . . ?
Se26 Cs9 Se36 56.60(3) . . ?
Se18 Cs9 Se36 147.11(4) 1_455 . ?
Se22 Cs9 Se36 95.42(3) . . ?
Se30 Cs9 Se36 95.76(3) 1_455 . ?
Se15 Cs9 Se36 145.46(4) . . ?
Se32 Cs10 Se3 106.24(4) . . ?
Se32 Cs10 Se24 167.59(5) . . ?
Se3 Cs10 Se24 77.95(4) . . ?
Se32 Cs10 Se38 88.28(4) . . ?
Se3 Cs10 Se38 131.91(4) . . ?
Se24 Cs10 Se38 97.55(4) . . ?
Se32 Cs10 Se11 60.68(4) . . ?
Se3 Cs10 Se11 46.38(3) . . ?
Se24 Cs10 Se11 120.55(4) . . ?
Se38 Cs10 Se11 132.50(4) . . ?
Se32 Cs10 Se25 136.85(4) . . ?
Se3 Cs10 Se25 116.62(4) . . ?
Se24 Cs10 Se25 39.25(3) . . ?
Se38 Cs10 Se25 67.24(4) . . ?
Se11 Cs10 Se25 158.65(4) . . ?
Se32 Cs10 Se16 110.73(4) . . ?
Se3 Cs10 Se16 66.42(3) . . ?
Se24 Cs10 Se16 59.70(3) . . ?
Se38 Cs10 Se16 149.98(4) . . ?
Se11 Cs10 Se16 77.49(4) . . ?
Se25 Cs10 Se16 83.37(4) . . ?
Se32 Cs10 Se4 116.99(4) . . ?
Se3 Cs10 Se4 58.11(3) . . ?
Se24 Cs10 Se4 75.25(4) . . ?
Se38 Cs10 Se4 74.30(4) . . ?
Se11 Cs10 Se4 88.23(4) . . ?
Se25 Cs10 Se4 90.88(4) . . ?
Se16 Cs10 Se4 113.68(4) . . ?
Se32 Cs10 Se35 61.11(3) . . ?
Se3 Cs10 Se35 167.32(4) . . ?
Se24 Cs10 Se35 114.60(4) . . ?
Se38 Cs10 Se35 51.15(3) . . ?
Se11 Cs10 Se35 121.30(4) . . ?
Se25 Cs10 Se35 76.07(4) . . ?
Se16 Cs10 Se35 117.34(4) . . ?
Se4 Cs10 Se35 124.96(4) . . ?
Se32 Cs10 Cs7 80.91(3) . . ?
Se3 Cs10 Cs7 126.98(3) . . ?
Se24 Cs10 Cs7 87.27(3) . . ?
Se38 Cs10 Cs7 100.16(3) . . ?
Se11 Cs10 Cs7 108.30(3) . . ?
Se25 Cs10 Cs7 69.96(3) . . ?
Se16 Cs10 Cs7 62.24(3) . . ?
Se4 Cs10 Cs7 160.55(3) . . ?
Se35 Cs10 Cs7 55.11(3) . . ?
Se32 Cs10 Se33 41.82(3) . . ?
Se3 Cs10 Se33 99.74(3) . . ?
Se24 Cs10 Se33 126.49(4) . . ?
Se38 Cs10 Se33 119.27(4) . . ?
Se11 Cs10 Se33 60.62(3) . . ?
Se25 Cs10 Se33 121.24(4) . . ?
Se16 Cs10 Se33 70.40(3) . . ?
Se4 Cs10 Se33 147.66(4) . . ?
Se35 Cs10 Se33 71.71(3) . . ?
Cs7 Cs10 Se33 51.27(3) . . ?
Se32 Cs10 Se36 31.78(3) . . ?
Se3 Cs10 Se36 116.79(4) . . ?
Se24 Cs10 Se36 155.90(4) . . ?
Se38 Cs10 Se36 58.35(3) . . ?
Se11 Cs10 Se36 80.78(3) . . ?
Se25 Cs10 Se36 120.51(4) . . ?
Se16 Cs10 Se36 142.31(4) . . ?
Se4 Cs10 Se36 95.89(3) . . ?
Se35 Cs10 Se36 52.24(3) . . ?
Cs7 Cs10 Se36 96.81(3) . . ?
Se33 Cs10 Se36 72.15(3) . . ?
Se37 Cs11 Se44 84.28(4) . . ?
Se37 Cs11 Se50 146.14(5) . . ?
Se44 Cs11 Se50 62.82(3) . . ?
Se37 Cs11 Se8 126.77(5) . . ?
Se44 Cs11 Se8 136.57(5) . . ?
Se50 Cs11 Se8 85.55(4) . . ?
Se37 Cs11 Se1 88.23(4) . . ?
Se44 Cs11 Se1 148.17(5) . . ?
Se50 Cs11 Se1 123.80(4) . . ?
Se8 Cs11 Se1 38.60(3) . . ?
Se37 Cs11 Se34 50.71(3) . . ?
Se44 Cs11 Se34 118.51(4) . . ?
Se50 Cs11 Se34 138.57(5) . . ?
Se8 Cs11 Se34 104.92(4) . . ?
Se1 Cs11 Se34 78.38(4) . . ?
Se37 Cs11 Se35 64.76(4) . . ?
Se44 Cs11 Se35 67.86(4) . . ?
Se50 Cs11 Se35 93.69(4) . . ?
Se8 Cs11 Se35 148.14(4) . . ?
Se1 Cs11 Se35 134.97(4) . . ?
Se34 Cs11 Se35 56.60(3) . . ?
Se37 Cs11 Se29 105.10(4) . . ?
Se44 Cs11 Se29 112.93(4) . . ?
Se50 Cs11 Se29 82.38(4) . . ?
Se8 Cs11 Se29 89.53(4) . . ?
Se1 Cs11 Se29 98.89(4) . . ?
Se34 Cs11 Se29 58.25(3) . . ?
Se35 Cs11 Se29 58.90(3) . . ?
Se37 Cs11 Se40 75.79(4) . . ?
Se44 Cs11 Se40 37.08(3) . . ?
Se50 Cs11 Se40 81.76(4) . . ?
Se8 Cs11 Se40 114.39(4) . . ?
Se1 Cs11 Se40 111.12(4) . . ?
Se34 Cs11 Se40 125.88(4) . . ?
Se35 Cs11 Se40 96.93(4) . . ?
Se29 Cs11 Se40 149.97(4) . . ?
Se37 Cs11 Se5 86.12(4) . . ?
Se44 Cs11 Se5 91.02(4) . . ?
Se50 Cs11 Se5 101.38(4) . . ?
Se8 Cs11 Se5 65.53(4) . . ?
Se1 Cs11 Se5 57.56(3) . . ?
Se34 Cs11 Se5 119.58(4) . . ?
Se35 Cs11 Se5 144.79(4) . . ?
Se29 Cs11 Se5 154.14(4) . . ?
Se40 Cs11 Se5 54.88(3) . . ?
Se37 Cs11 Ti8 34.14(4) . . ?
Se44 Cs11 Ti8 82.87(4) . . ?
Se50 Cs11 Ti8 126.37(5) . . ?
Se8 Cs11 Ti8 140.29(5) . . ?
Se1 Cs11 Ti8 107.34(5) . . ?
Se34 Cs11 Ti8 35.90(4) . . ?
Se35 Cs11 Ti8 33.18(4) . . ?
Se29 Cs11 Ti8 74.38(4) . . ?
Se40 Cs11 Ti8 95.08(4) . . ?
Se5 Cs11 Ti8 120.22(4) . . ?
Se37 Cs11 Cs12 133.20(4) . . ?
Se44 Cs11 Cs12 84.83(3) . . ?
Se50 Cs11 Cs12 55.69(3) . . ?
Se8 Cs11 Cs12 52.00(3) . . ?
Se1 Cs11 Cs12 77.97(3) . . ?
Se34 Cs11 Cs12 155.81(4) . . ?
Se35 Cs11 Cs12 146.70(4) . . ?
Se29 Cs11 Cs12 121.04(3) . . ?
Se40 Cs11 Cs12 68.42(3) . . ?
Se5 Cs11 Cs12 48.75(3) . . ?
Ti8 Cs11 Cs12 163.34(4) . . ?
Se49 Cs12 Se5 153.41(5) . . ?
Se49 Cs12 Se42 89.27(4) . 2_646 ?
Se5 Cs12 Se42 85.85(4) . 2_646 ?
Se49 Cs12 Se8 92.05(4) . . ?
Se5 Cs12 Se8 69.91(4) . . ?
Se42 Cs12 Se8 125.09(4) 2_646 . ?
Se49 Cs12 Se21 83.26(4) . 2_655 ?
Se5 Cs12 Se21 117.10(4) . 2_655 ?
Se42 Cs12 Se21 62.96(3) 2_646 2_655 ?
Se8 Cs12 Se21 170.81(4) . 2_655 ?
Se49 Cs12 Se15 69.66(4) . 2_656 ?
Se5 Cs12 Se15 136.29(4) . 2_656 ?
Se42 Cs12 Se15 110.15(4) 2_646 2_656 ?
Se8 Cs12 Se15 121.58(4) . 2_656 ?
Se21 Cs12 Se15 49.33(3) 2_655 2_656 ?
Se49 Cs12 Se22 120.94(4) . 2_656 ?
Se5 Cs12 Se22 84.27(4) . 2_656 ?
Se42 Cs12 Se22 82.15(4) 2_646 2_656 ?
Se8 Cs12 Se22 139.06(4) . 2_656 ?
Se21 Cs12 Se22 41.25(3) 2_655 2_656 ?
Se15 Cs12 Se22 59.51(3) 2_656 2_656 ?
Se49 Cs12 Se50 52.13(3) . . ?
Se5 Cs12 Se50 103.74(4) . . ?
Se42 Cs12 Se50 59.69(3) 2_646 . ?
Se8 Cs12 Se50 78.81(4) . . ?
Se21 Cs12 Se50 104.17(4) 2_655 . ?
Se15 Cs12 Se50 119.59(4) 2_656 . ?
Se22 Cs12 Se50 139.74(4) 2_656 . ?
Se49 Cs12 Se6 147.44(4) . 2_656 ?
Se5 Cs12 Se6 37.00(3) . 2_656 ?
Se42 Cs12 Se6 120.75(4) 2_646 2_656 ?
Se8 Cs12 Se6 61.36(3) . 2_656 ?
Se21 Cs12 Se6 120.02(4) 2_655 2_656 ?
Se15 Cs12 Se6 106.87(4) 2_656 2_656 ?
Se22 Cs12 Se6 78.78(3) 2_656 2_656 ?
Se50 Cs12 Se6 130.17(4) . 2_656 ?
Se49 Cs12 Se12 63.50(3) . 1_655 ?
Se5 Cs12 Se12 112.37(4) . 1_655 ?
Se42 Cs12 Se12 149.86(4) 2_646 1_655 ?
Se8 Cs12 Se12 49.16(3) . 1_655 ?
Se21 Cs12 Se12 121.72(4) 2_655 1_655 ?
Se15 Cs12 Se12 73.86(3) 2_656 1_655 ?
Se22 Cs12 Se12 121.98(4) 2_656 1_655 ?
Se50 Cs12 Se12 91.80(3) . 1_655 ?
Se6 Cs12 Se12 84.22(3) 2_656 1_655 ?
Se49 Cs12 Se9 95.50(4) . 2_656 ?
Se5 Cs12 Se9 87.11(3) . 2_656 ?
Se42 Cs12 Se9 172.15(4) 2_646 2_656 ?
Se8 Cs12 Se9 48.67(3) . 2_656 ?
Se21 Cs12 Se9 123.73(4) 2_655 2_656 ?
Se15 Cs12 Se9 77.42(3) 2_656 2_656 ?
Se22 Cs12 Se9 100.60(4) 2_656 2_656 ?
Se50 Cs12 Se9 118.96(3) . 2_656 ?
Se6 Cs12 Se9 53.31(3) 2_656 2_656 ?
Se12 Cs12 Se9 32.75(3) 1_655 2_656 ?
Se49 Cs12 Se51 59.97(3) . 2_645 ?
Se5 Cs12 Se51 117.20(4) . 2_645 ?
Se42 Cs12 Se51 31.52(3) 2_646 2_645 ?
Se8 Cs12 Se51 130.83(4) . 2_645 ?
Se21 Cs12 Se51 52.84(3) 2_655 2_645 ?
Se15 Cs12 Se51 87.81(3) 2_656 2_645 ?
Se22 Cs12 Se51 88.92(3) 2_656 2_645 ?
Se50 Cs12 Se51 52.02(3) . 2_645 ?
Se6 Cs12 Se51 151.83(4) 2_656 2_645 ?
Se12 Cs12 Se51 123.46(3) 1_655 2_645 ?
Se9 Cs12 Se51 154.84(3) 2_656 2_645 ?
Se14 Cs13 Se49 100.48(4) 1_556 2_746 ?
Se14 Cs13 Se22 66.49(3) 1_556 . ?
Se49 Cs13 Se22 155.58(4) 2_746 . ?
Se14 Cs13 Se12 134.23(4) 1_556 2_646 ?
Se49 Cs13 Se12 67.06(4) 2_746 2_646 ?
Se22 Cs13 Se12 136.98(4) . 2_646 ?
Se14 Cs13 Se5 152.89(4) 1_556 2_646 ?
Se49 Cs13 Se5 105.90(4) 2_746 2_646 ?
Se22 Cs13 Se5 86.64(4) . 2_646 ?
Se12 Cs13 Se5 64.40(3) 2_646 2_646 ?
Se14 Cs13 Se18 62.85(4) 1_556 . ?
Se49 Cs13 Se18 98.84(4) 2_746 . ?
Se22 Cs13 Se18 93.27(4) . . ?
Se12 Cs13 Se18 75.40(4) 2_646 . ?
Se5 Cs13 Se18 117.91(4) 2_646 . ?
Se14 Cs13 Se40 133.84(4) 1_556 2_646 ?
Se49 Cs13 Se40 60.25(3) 2_746 2_646 ?
Se22 Cs13 Se40 112.88(4) . 2_646 ?
Se12 Cs13 Se40 79.94(4) 2_646 2_646 ?
Se5 Cs13 Se40 59.03(4) 2_646 2_646 ?
Se18 Cs13 Se40 152.72(4) . 2_646 ?
Se14 Cs13 Se43 83.75(4) 1_556 1_545 ?
Se49 Cs13 Se43 36.34(3) 2_746 1_545 ?
Se22 Cs13 Se43 119.44(4) . 1_545 ?
Se12 Cs13 Se43 101.87(4) 2_646 1_545 ?
Se5 Cs13 Se43 114.37(4) 2_646 1_545 ?
Se18 Cs13 Se43 118.88(4) . 1_545 ?
Se40 Cs13 Se43 55.37(3) 2_646 1_545 ?
Se14 Cs13 Se15 59.68(3) 1_556 1_655 ?
Se49 Cs13 Se15 66.03(3) 2_746 1_655 ?
Se22 Cs13 Se15 117.84(4) . 1_655 ?
Se12 Cs13 Se15 75.64(3) 2_646 1_655 ?
Se5 Cs13 Se15 138.40(4) 2_646 1_655 ?
Se18 Cs13 Se15 35.53(3) . 1_655 ?
Se40 Cs13 Se15 126.08(4) 2_646 1_655 ?
Se43 Cs13 Se15 83.81(3) 1_545 1_655 ?
Se14 Cs13 Se26 65.20(3) 1_556 . ?
Se49 Cs13 Se26 156.00(4) 2_746 . ?
Se22 Cs13 Se26 38.16(3) . . ?
Se12 Cs13 Se26 108.11(4) 2_646 . ?
Se5 Cs13 Se26 91.67(4) 2_646 . ?
Se18 Cs13 Se26 57.88(3) . . ?
Se40 Cs13 Se26 143.58(4) 2_646 . ?
Se43 Cs13 Se26 146.79(4) 1_545 . ?
Se15 Cs13 Se26 89.98(3) 1_655 . ?
Se14 Cs13 Se42 98.77(4) 1_556 1_545 ?
Se49 Cs13 Se42 85.62(4) 2_746 1_545 ?
Se22 Cs13 Se42 76.62(3) . 1_545 ?
Se12 Cs13 Se42 122.46(4) 2_646 1_545 ?
Se5 Cs13 Se42 77.41(4) 2_646 1_545 ?
Se18 Cs13 Se42 161.54(4) . 1_545 ?
Se40 Cs13 Se42 42.99(3) 2_646 1_545 ?
Se43 Cs13 Se42 56.59(3) 1_545 1_545 ?
Se15 Cs13 Se42 137.88(4) 1_655 1_545 ?
Se26 Cs13 Se42 114.63(3) . 1_545 ?
Se14 Cs13 Cs14 105.37(3) 1_556 . ?
Se49 Cs13 Cs14 121.31(3) 2_746 . ?
Se22 Cs13 Cs14 82.82(3) . . ?
Se12 Cs13 Cs14 57.06(3) 2_646 . ?
Se5 Cs13 Cs14 65.77(3) 2_646 . ?
Se18 Cs13 Cs14 52.74(3) . . ?
Se40 Cs13 Cs14 120.59(3) 2_646 . ?
Se43 Cs13 Cs14 157.64(3) 1_545 . ?
Se15 Cs13 Cs14 83.49(3) 1_655 . ?
Se26 Cs13 Cs14 51.41(3) . . ?
Se42 Cs13 Cs14 138.62(3) 1_545 . ?
Se4 Cs14 Se18 137.37(4) . . ?
Se4 Cs14 Se26 147.32(4) . . ?
Se18 Cs14 Se26 63.25(3) . . ?
Se4 Cs14 Se36 118.75(4) . . ?
Se18 Cs14 Se36 101.67(4) . . ?
Se26 Cs14 Se36 62.44(3) . . ?
Se4 Cs14 Se30 103.05(4) . . ?
Se18 Cs14 Se30 75.51(4) . . ?
Se26 Cs14 Se30 107.67(4) . . ?
Se36 Cs14 Se30 72.30(4) . . ?
Se4 Cs14 Se9 62.95(3) . 1_655 ?
Se18 Cs14 Se9 76.29(4) . 1_655 ?
Se26 Cs14 Se9 136.86(4) . 1_655 ?
Se36 Cs14 Se9 145.50(4) . 1_655 ?
Se30 Cs14 Se9 73.93(3) . 1_655 ?
Se4 Cs14 Se38 76.28(4) . . ?
Se18 Cs14 Se38 112.25(4) . . ?
Se26 Cs14 Se38 124.51(4) . . ?
Se36 Cs14 Se38 65.33(3) . . ?
Se30 Cs14 Se38 36.74(3) . . ?
Se9 Cs14 Se38 83.33(4) 1_655 . ?
Se4 Cs14 Se12 65.12(4) . 2_646 ?
Se18 Cs14 Se12 75.02(4) . 2_646 ?
Se26 Cs14 Se12 113.46(4) . 2_646 ?
Se36 Cs14 Se12 175.79(4) . 2_646 ?
Se30 Cs14 Se12 108.97(4) . 2_646 ?
Se9 Cs14 Se12 36.80(3) 1_655 2_646 ?
Se38 Cs14 Se12 118.19(4) . 2_646 ?
Se4 Cs14 Se6 64.95(3) . . ?
Se18 Cs14 Se6 130.07(4) . . ?
Se26 Cs14 Se6 82.49(4) . . ?
Se36 Cs14 Se6 92.02(4) . . ?
Se30 Cs14 Se6 153.18(4) . . ?
Se9 Cs14 Se6 115.98(4) 1_655 . ?
Se38 Cs14 Se6 117.07(4) . . ?
Se12 Cs14 Se6 88.26(4) 2_646 . ?
Se4 Cs14 Cs13 105.88(4) . . ?
Se18 Cs14 Cs13 56.24(3) . . ?
Se26 Cs14 Cs13 60.93(3) . . ?
Se36 Cs14 Cs13 123.11(3) . . ?
Se30 Cs14 Cs13 130.77(3) . . ?
Se9 Cs14 Cs13 84.97(3) 1_655 . ?
Se38 Cs14 Cs13 165.45(3) . . ?
Se12 Cs14 Cs13 52.93(3) 2_646 . ?
Se6 Cs14 Cs13 75.98(3) . . ?
Se4 Cs14 Se5 64.04(3) . 2_646 ?
Se18 Cs14 Se5 105.91(4) . 2_646 ?
Se26 Cs14 Se5 87.54(4) . 2_646 ?
Se36 Cs14 Se5 122.98(4) . 2_646 ?
Se30 Cs14 Se5 162.97(4) . 2_646 ?
Se9 Cs14 Se5 89.78(3) 1_655 2_646 ?
Se38 Cs14 Se5 138.17(4) . 2_646 ?
Se12 Cs14 Se5 56.40(3) 2_646 2_646 ?
Se6 Cs14 Se5 33.55(3) . 2_646 ?
Cs13 Cs14 Se5 50.17(2) . 2_646 ?
Se4 Cs14 Ti3 32.32(4) . 1_545 ?
Se18 Cs14 Ti3 105.37(4) . 1_545 ?
Se26 Cs14 Ti3 142.98(5) . 1_545 ?
Se36 Cs14 Ti3 150.14(5) . 1_545 ?
Se30 Cs14 Ti3 102.42(4) . 1_545 ?
Se9 Cs14 Ti3 36.65(4) 1_655 1_545 ?
Se38 Cs14 Ti3 92.51(4) . 1_545 ?
Se12 Cs14 Ti3 33.98(4) 2_646 1_545 ?
Se6 Cs14 Ti3 80.20(4) . 1_545 ?
Cs13 Cs14 Ti3 83.16(4) . 1_545 ?
Se5 Cs14 Ti3 60.64(4) 2_646 1_545 ?
Se7 Cs15 Se34 115.29(4) 2_646 . ?
Se7 Cs15 Se51 66.95(4) 2_646 2_646 ?
Se34 Cs15 Se51 130.45(4) . 2_646 ?
Se7 Cs15 Se13 65.87(4) 2_646 2_646 ?
Se34 Cs15 Se13 120.12(4) . 2_646 ?
Se51 Cs15 Se13 106.02(4) 2_646 2_646 ?
Se7 Cs15 Se31 138.21(4) 2_646 . ?
Se34 Cs15 Se31 63.77(3) . . ?
Se51 Cs15 Se31 148.66(4) 2_646 . ?
Se13 Cs15 Se31 78.92(4) 2_646 . ?
Se7 Cs15 Se45 99.97(4) 2_646 2_646 ?
Se34 Cs15 Se45 142.90(4) . 2_646 ?
Se51 Cs15 Se45 72.90(4) 2_646 2_646 ?
Se13 Cs15 Se45 63.43(4) 2_646 2_646 ?
Se31 Cs15 Se45 82.58(4) . 2_646 ?
Se7 Cs15 Se37 101.83(4) 2_646 . ?
Se34 Cs15 Se37 49.71(3) . . ?
Se51 Cs15 Se37 168.20(4) 2_646 . ?
Se13 Cs15 Se37 70.85(4) 2_646 . ?
Se31 Cs15 Se37 42.94(3) . . ?
Se45 Cs15 Se37 114.04(4) 2_646 . ?
Se7 Cs15 Se46 123.40(4) 2_646 . ?
Se34 Cs15 Se46 117.76(4) . . ?
Se51 Cs15 Se46 64.55(3) 2_646 . ?
Se13 Cs15 Se46 101.76(4) 2_646 . ?
Se31 Cs15 Se46 84.11(4) . . ?
Se45 Cs15 Se46 38.73(3) 2_646 . ?
Se37 Cs15 Se46 126.98(4) . . ?
Se7 Cs15 Se48 81.74(4) 2_646 . ?
Se34 Cs15 Se48 79.85(4) . . ?
Se51 Cs15 Se48 50.78(3) 2_646 . ?
Se13 Cs15 Se48 146.69(4) 2_646 . ?
Se31 Cs15 Se48 133.91(4) . . ?
Se45 Cs15 Se48 118.09(4) 2_646 . ?
Se37 Cs15 Se48 126.22(4) . . ?
Se46 Cs15 Se48 89.27(3) . . ?
Se7 Cs15 Se47 110.19(4) 2_646 . ?
Se34 Cs15 Se47 86.74(4) . . ?
Se51 Cs15 Se47 51.78(3) 2_646 . ?
Se13 Cs15 Se47 152.45(4) 2_646 . ?
Se31 Cs15 Se47 111.41(4) . . ?
Se45 Cs15 Se47 91.84(4) 2_646 . ?
Se37 Cs15 Se47 134.37(4) . . ?
Se46 Cs15 Se47 56.17(3) . . ?
Se48 Cs15 Se47 35.47(3) . . ?
Se7 Cs15 Se2 56.80(3) 2_646 . ?
Se34 Cs15 Se2 92.65(4) . . ?
Se51 Cs15 Se2 120.30(4) 2_646 . ?
Se13 Cs15 Se2 34.12(3) 2_646 . ?
Se31 Cs15 Se2 81.44(3) . . ?
Se45 Cs15 Se2 97.54(3) 2_646 . ?
Se37 Cs15 Se2 50.87(3) . . ?
Se46 Cs15 Se2 135.51(4) . . ?
Se48 Cs15 Se2 129.81(4) . . ?
Se47 Cs15 Se2 165.07(4) . . ?
Se7 Cs15 Cs2 162.75(4) 2_646 . ?
Se34 Cs15 Cs2 64.28(3) . . ?
Se51 Cs15 Cs2 99.66(3) 2_646 . ?
Se13 Cs15 Cs2 130.40(4) 2_646 . ?
Se31 Cs15 Cs2 58.43(3) . . ?
Se45 Cs15 Cs2 85.52(3) 2_646 . ?
Se37 Cs15 Cs2 90.60(3) . . ?
Se46 Cs15 Cs2 53.50(3) . . ?
Se48 Cs15 Cs2 81.26(3) . . ?
Se47 Cs15 Cs2 52.98(3) . . ?
Se2 Cs15 Cs2 139.13(3) . . ?
Se29 Cs16 Se13 111.41(4) . 2_746 ?
Se29 Cs16 Se48 137.87(4) . . ?
Se13 Cs16 Se48 110.69(4) 2_746 . ?
Se29 Cs16 Se45 140.63(4) . 2_746 ?
Se13 Cs16 Se45 63.86(4) 2_746 2_746 ?
Se48 Cs16 Se45 61.53(3) . 2_746 ?
Se29 Cs16 Se34 61.70(3) . . ?
Se13 Cs16 Se34 157.26(5) 2_746 . ?
Se48 Cs16 Se34 79.77(4) . . ?
Se45 Cs16 Se34 136.19(4) 2_746 . ?
Se29 Cs16 Se39 62.79(4) . . ?
Se13 Cs16 Se39 162.75(4) 2_746 . ?
Se48 Cs16 Se39 76.35(4) . . ?
Se45 Cs16 Se39 109.32(4) 2_746 . ?
Se34 Cs16 Se39 36.82(3) . . ?
Se29 Cs16 Se1 102.01(4) . . ?
Se13 Cs16 Se1 84.57(4) 2_746 . ?
Se48 Cs16 Se1 83.51(4) . . ?
Se45 Cs16 Se1 115.68(4) 2_746 . ?
Se34 Cs16 Se1 76.43(4) . . ?
Se39 Cs16 Se1 112.25(4) . . ?
Se29 Cs16 Se31 62.77(3) . 1_655 ?
Se13 Cs16 Se31 75.91(4) 2_746 1_655 ?
Se48 Cs16 Se31 127.80(4) . 1_655 ?
Se45 Cs16 Se31 78.86(3) 2_746 1_655 ?
Se34 Cs16 Se31 114.44(4) . 1_655 ?
Se39 Cs16 Se31 87.33(4) . 1_655 ?
Se1 Cs16 Se31 147.30(4) . 1_655 ?
Se29 Cs16 Se8 85.82(4) . . ?
Se13 Cs16 Se8 62.51(3) 2_746 . ?
Se48 Cs16 Se8 115.45(4) . . ?
Se45 Cs16 Se8 119.05(4) 2_746 . ?
Se34 Cs16 Se8 94.84(4) . . ?
Se39 Cs16 Se8 129.93(4) . . ?
Se1 Cs16 Se8 34.42(3) . . ?
Se31 Cs16 Se8 112.99(4) 1_655 . ?
Se29 Cs16 Se28 61.86(3) . 1_655 ?
Se13 Cs16 Se28 107.60(4) 2_746 1_655 ?
Se48 Cs16 Se28 103.36(4) . 1_655 ?
Se45 Cs16 Se28 81.74(3) 2_746 1_655 ?
Se34 Cs16 Se28 88.56(3) . 1_655 ?
Se39 Cs16 Se28 55.15(3) . 1_655 ?
Se1 Cs16 Se28 162.24(4) . 1_655 ?
Se31 Cs16 Se28 34.27(3) 1_655 1_655 ?
Se8 Cs16 Se28 141.04(4) . 1_655 ?
Se29 Cs16 Cs5 102.07(4) . 1_655 ?
Se13 Cs16 Cs5 118.83(4) 2_746 1_655 ?
Se48 Cs16 Cs5 54.61(3) . 1_655 ?
Se45 Cs16 Cs5 57.89(3) 2_746 1_655 ?
Se34 Cs16 Cs5 83.81(3) . 1_655 ?
Se39 Cs16 Cs5 51.48(3) . 1_655 ?
Se1 Cs16 Cs5 136.36(3) . 1_655 ?
Se31 Cs16 Cs5 76.34(3) 1_655 1_655 ?
Se8 Cs16 Cs5 170.06(3) . 1_655 ?
Se28 Cs16 Cs5 48.87(2) 1_655 1_655 ?
Se29 Cs16 Cs11 53.27(3) . . ?
Se13 Cs16 Cs11 106.61(4) 2_746 . ?
Se48 Cs16 Cs11 114.69(3) . . ?
Se45 Cs16 Cs11 164.24(4) 2_746 . ?
Se34 Cs16 Cs11 51.17(3) . . ?
Se39 Cs16 Cs11 83.27(3) . . ?
Se1 Cs16 Cs11 49.10(3) . . ?
Se31 Cs16 Cs11 112.00(3) 1_655 . ?
Se8 Cs16 Cs11 46.94(3) . . ?
Se28 Cs16 Cs11 113.75(3) 1_655 . ?
Cs5 Cs16 Cs11 134.26(3) 1_655 . ?
Se6 Ti1 Se4 104.12(10) 2_656 2_656 ?
Se6 Ti1 Se7 135.76(11) 2_656 2_646 ?
Se4 Ti1 Se7 91.36(9) 2_656 2_646 ?
Se6 Ti1 Se5 56.94(7) 2_656 . ?
Se4 Ti1 Se5 111.82(10) 2_656 . ?
Se7 Ti1 Se5 151.02(12) 2_646 . ?
Se6 Ti1 Se3 81.57(9) 2_656 2_656 ?
Se4 Ti1 Se3 89.12(9) 2_656 2_656 ?
Se7 Ti1 Se3 57.12(7) 2_646 2_656 ?
Se5 Ti1 Se3 136.41(11) . 2_656 ?
Se6 Ti1 Se2 128.61(11) 2_656 . ?
Se4 Ti1 Se2 87.84(8) 2_656 . ?
Se7 Ti1 Se2 92.51(9) 2_646 . ?
Se5 Ti1 Se2 72.10(8) . . ?
Se3 Ti1 Se2 149.40(12) 2_656 . ?
Se6 Ti1 Se1 89.65(8) 2_656 . ?
Se4 Ti1 Se1 158.52(11) 2_656 . ?
Se7 Ti1 Se1 67.48(7) 2_646 . ?
Se5 Ti1 Se1 89.46(9) . . ?
Se3 Ti1 Se1 76.48(7) 2_656 . ?
Se2 Ti1 Se1 96.44(9) . . ?
Se6 Ti1 Cs14 59.57(6) 2_656 2_656 ?
Se4 Ti1 Cs14 49.68(6) 2_656 2_656 ?
Se7 Ti1 Cs14 138.50(9) 2_646 2_656 ?
Se5 Ti1 Cs14 69.57(7) . 2_656 ?
Se3 Ti1 Cs14 102.40(8) 2_656 2_656 ?
Se2 Ti1 Cs14 98.70(7) . 2_656 ?
Se1 Ti1 Cs14 148.66(9) . 2_656 ?
Se10 Ti2 Se11 102.52(10) 1_445 . ?
Se10 Ti2 Se8 97.69(9) 1_445 2_646 ?
Se11 Ti2 Se8 147.95(12) . 2_646 ?
Se10 Ti2 Se1 97.08(10) 1_445 2_646 ?
Se11 Ti2 Se1 142.83(11) . 2_646 ?
Se8 Ti2 Se1 56.31(7) 2_646 2_646 ?
Se10 Ti2 Se9 92.52(9) 1_445 . ?
Se11 Ti2 Se9 71.73(8) . . ?
Se8 Ti2 Se9 82.85(9) 2_646 . ?
Se1 Ti2 Se9 138.88(11) 2_646 . ?
Se10 Ti2 Se3 93.78(9) 1_445 . ?
Se11 Ti2 Se3 67.17(8) . . ?
Se8 Ti2 Se3 136.17(11) 2_646 . ?
Se1 Ti2 Se3 80.40(8) 2_646 . ?
Se9 Ti2 Se3 138.82(11) . . ?
Se10 Ti2 Se6 167.08(12) 1_445 . ?
Se11 Ti2 Se6 65.93(7) . . ?
Se8 Ti2 Se6 95.23(9) 2_646 . ?
Se1 Ti2 Se6 89.95(9) 2_646 . ?
Se9 Ti2 Se6 89.22(8) . . ?
Se3 Ti2 Se6 76.67(7) . . ?
Se10 Ti2 Ti3 50.59(7) 1_445 1_445 ?
Se11 Ti2 Ti3 110.69(10) . 1_445 ?
Se8 Ti2 Ti3 64.91(7) 2_646 1_445 ?
Se1 Ti2 Ti3 106.19(9) 2_646 1_445 ?
Se9 Ti2 Ti3 52.69(7) . 1_445 ?
Se3 Ti2 Ti3 143.96(10) . 1_445 ?
Se6 Ti2 Ti3 137.31(10) . 1_445 ?
Se10 Ti2 Cs1 52.59(6) 1_445 1_455 ?
Se11 Ti2 Cs1 50.12(6) . 1_455 ?
Se8 Ti2 Cs1 139.88(8) 2_646 1_455 ?
Se1 Ti2 Cs1 140.96(9) 2_646 1_455 ?
Se9 Ti2 Cs1 73.64(7) . 1_455 ?
Se3 Ti2 Cs1 78.29(7) . 1_455 ?
Se6 Ti2 Cs1 116.04(8) . 1_455 ?
Ti3 Ti2 Cs1 74.99(6) 1_445 1_455 ?
Se4 Ti3 Se13 104.86(10) 1_565 . ?
Se4 Ti3 Se12 105.78(10) 1_565 2_656 ?
Se13 Ti3 Se12 127.43(11) . 2_656 ?
Se4 Ti3 Se10 97.46(10) 1_565 . ?
Se13 Ti3 Se10 79.50(9) . . ?
Se12 Ti3 Se10 135.93(11) 2_656 . ?
Se4 Ti3 Se2 88.98(9) 1_565 2_656 ?
Se13 Ti3 Se2 54.39(7) . 2_656 ?
Se12 Ti3 Se2 84.65(9) 2_656 2_656 ?
Se10 Ti3 Se2 133.38(11) . 2_656 ?
Se4 Ti3 Se9 95.19(9) 1_565 1_665 ?
Se13 Ti3 Se9 156.94(11) . 1_665 ?
Se12 Ti3 Se9 54.69(7) 2_656 1_665 ?
Se10 Ti3 Se9 86.81(8) . 1_665 ?
Se2 Ti3 Se9 138.74(11) 2_656 1_665 ?
Se4 Ti3 Se8 164.70(11) 1_565 2_756 ?
Se13 Ti3 Se8 89.53(8) . 2_756 ?
Se12 Ti3 Se8 67.97(7) 2_656 2_756 ?
Se10 Ti3 Se8 79.80(7) . 2_756 ?
Se2 Ti3 Se8 103.91(9) 2_656 2_756 ?
Se9 Ti3 Se8 69.70(7) 1_665 2_756 ?
Se4 Ti3 Ti2 122.25(10) 1_565 1_665 ?
Se13 Ti3 Ti2 108.38(9) . 1_665 ?
Se12 Ti3 Ti2 89.52(8) 2_656 1_665 ?
Se10 Ti3 Ti2 46.58(6) . 1_665 ?
Se2 Ti3 Ti2 148.56(11) 2_656 1_665 ?
Se9 Ti3 Ti2 49.87(6) 1_665 1_665 ?
Se8 Ti3 Ti2 45.96(6) 2_756 1_665 ?
Se4 Ti3 Cs14 49.90(6) 1_565 1_565 ?
Se13 Ti3 Cs14 146.50(8) . 1_565 ?
Se12 Ti3 Cs14 58.33(6) 2_656 1_565 ?
Se10 Ti3 Cs14 120.65(9) . 1_565 ?
Se2 Ti3 Cs14 98.60(7) 2_656 1_565 ?
Se9 Ti3 Cs14 56.48(5) 1_665 1_565 ?
Se8 Ti3 Cs14 118.70(7) 2_756 1_565 ?
Ti2 Ti3 Cs14 104.48(7) 1_665 1_565 ?
Se4 Ti3 Cs3 65.87(6) 1_565 . ?
Se13 Ti3 Cs3 54.10(6) . . ?
Se12 Ti3 Cs3 170.49(9) 2_656 . ?
Se10 Ti3 Cs3 52.24(5) . . ?
Se2 Ti3 Cs3 90.50(7) 2_656 . ?
Se9 Ti3 Cs3 128.50(8) 1_665 . ?
Se8 Ti3 Cs3 121.28(7) 2_756 . ?
Ti2 Ti3 Cs3 98.82(7) 1_665 . ?
Cs14 Ti3 Cs3 114.61(5) 1_565 . ?
Se8 Se1 Ti2 61.23(7) . 2_656 ?
Se8 Se1 Ti1 115.89(8) . . ?
Ti2 Se1 Ti1 78.68(8) 2_656 . ?
Se8 Se1 Se7 156.20(8) . 2_646 ?
Ti2 Se1 Se7 95.09(8) 2_656 2_646 ?
Ti1 Se1 Se7 51.72(6) . 2_646 ?
Se8 Se1 Se3 111.20(7) . 2_656 ?
Ti2 Se1 Se3 50.30(6) 2_656 2_656 ?
Ti1 Se1 Se3 48.54(6) . 2_656 ?
Se7 Se1 Se3 44.99(4) 2_646 2_656 ?
Se8 Se1 Cs11 69.10(5) . . ?
Ti2 Se1 Cs11 124.68(8) 2_656 . ?
Ti1 Se1 Cs11 103.91(7) . . ?
Se7 Se1 Cs11 130.37(6) 2_646 . ?
Se3 Se1 Cs11 150.95(5) 2_656 . ?
Se8 Se1 Se10 71.06(5) . 2_746 ?
Ti2 Se1 Se10 39.91(6) 2_656 2_746 ?
Ti1 Se1 Se10 108.17(7) . 2_746 ?
Se7 Se1 Se10 92.62(5) 2_646 2_746 ?
Se3 Se1 Se10 62.15(4) 2_656 2_746 ?
Cs11 Se1 Se10 136.70(5) . 2_746 ?
Se8 Se1 Se6 75.08(5) . 2_656 ?
Ti2 Se1 Se6 47.03(6) 2_656 2_656 ?
Ti1 Se1 Se6 41.99(6) . 2_656 ?
Se7 Se1 Se6 87.03(5) 2_646 2_656 ?
Se3 Se1 Se6 55.46(4) 2_656 2_656 ?
Cs11 Se1 Se6 98.98(5) . 2_656 ?
Se10 Se1 Se6 86.46(4) 2_746 2_656 ?
Se8 Se1 Se5 82.56(6) . . ?
Ti2 Se1 Se5 83.14(7) 2_656 . ?
Ti1 Se1 Se5 42.56(6) . . ?
Se7 Se1 Se5 92.78(5) 2_646 . ?
Se3 Se1 Se5 83.75(5) 2_656 . ?
Cs11 Se1 Se5 67.34(4) . . ?
Se10 Se1 Se5 123.06(5) 2_746 . ?
Se6 Se1 Se5 37.41(4) 2_656 . ?
Se8 Se1 Cs16 80.26(5) . . ?
Ti2 Se1 Cs16 113.90(7) 2_656 . ?
Ti1 Se1 Cs16 163.56(7) . . ?
Se7 Se1 Cs16 114.42(5) 2_646 . ?
Se3 Se1 Cs16 130.88(5) 2_656 . ?
Cs11 Se1 Cs16 78.17(4) . . ?
Se10 Se1 Cs16 79.11(4) 2_746 . ?
Se6 Se1 Cs16 154.41(5) 2_656 . ?
Se5 Se1 Cs16 145.09(5) . . ?
Se8 Se1 Se2 124.78(7) . . ?
Ti2 Se1 Se2 116.68(7) 2_656 . ?
Ti1 Se1 Se2 39.54(6) . . ?
Se7 Se1 Se2 61.49(4) 2_646 . ?
Se3 Se1 Se2 84.34(4) 2_656 . ?
Cs11 Se1 Se2 73.61(4) . . ?
Se10 Se1 Se2 146.46(5) 2_746 . ?
Se6 Se1 Se2 72.18(4) 2_656 . ?
Se5 Se1 Se2 45.44(3) . . ?
Cs16 Se1 Se2 129.42(5) . . ?
Se8 Se1 Cs15 151.54(6) . . ?
Ti2 Se1 Cs15 146.07(8) 2_656 . ?
Ti1 Se1 Cs15 85.14(6) . . ?
Se7 Se1 Cs15 52.16(4) 2_646 . ?
Se3 Se1 Cs15 97.05(4) 2_656 . ?
Cs11 Se1 Cs15 88.00(4) . . ?
Se10 Se1 Cs15 122.61(4) 2_746 . ?
Se6 Se1 Cs15 126.93(4) 2_656 . ?
Se5 Se1 Cs15 104.59(4) . . ?
Cs16 Se1 Cs15 78.60(3) . . ?
Se2 Se1 Cs15 59.54(3) . . ?
Se8 Se1 Cs8 117.68(6) . 2_646 ?
Ti2 Se1 Cs8 71.40(7) 2_656 2_646 ?
Ti1 Se1 Cs8 89.92(6) . 2_646 ?
Se7 Se1 Cs8 49.81(4) 2_646 2_646 ?
Se3 Se1 Cs8 47.08(3) 2_656 2_646 ?
Cs11 Se1 Cs8 160.23(4) . 2_646 ?
Se10 Se1 Cs8 46.72(3) 2_746 2_646 ?
Se6 Se1 Cs8 100.74(4) 2_656 2_646 ?
Se5 Se1 Cs8 130.28(4) . 2_646 ?
Cs16 Se1 Cs8 84.63(3) . 2_646 ?
Se2 Se1 Cs8 111.28(4) . 2_646 ?
Cs15 Se1 Cs8 79.03(3) . 2_646 ?
Se13 Se2 Ti1 109.90(9) 2_646 . ?
Se13 Se2 Ti3 60.33(7) 2_646 2_646 ?
Ti1 Se2 Ti3 88.59(9) . 2_646 ?
Se13 Se2 Se5 159.95(8) 2_646 . ?
Ti1 Se2 Se5 53.72(7) . . ?
Ti3 Se2 Se5 104.49(8) 2_646 . ?
Se13 Se2 Se37 93.42(6) 2_646 . ?
Ti1 Se2 Se37 125.92(7) . . ?
Ti3 Se2 Se37 143.61(8) 2_646 . ?
Se5 Se2 Se37 105.71(6) . . ?
Se13 Se2 Se12 99.98(6) 2_646 . ?
Ti1 Se2 Se12 97.08(7) . . ?
Ti3 Se2 Se12 46.39(6) 2_646 . ?
Se5 Se2 Se12 73.48(5) . . ?
Se37 Se2 Se12 126.86(5) . . ?
Se13 Se2 Se4 80.51(6) 2_646 2_656 ?
Ti1 Se2 Se4 45.52(6) . 2_656 ?
Ti3 Se2 Se4 43.27(6) 2_646 2_656 ?
Se5 Se2 Se4 79.47(5) . 2_656 ?
Se37 Se2 Se4 164.46(6) . 2_656 ?
Se12 Se2 Se4 68.54(4) . 2_656 ?
Se13 Se2 Se7 75.06(6) 2_646 2_646 ?
Ti1 Se2 Se7 43.24(6) . 2_646 ?
Ti3 Se2 Se7 92.98(7) 2_646 2_646 ?
Se5 Se2 Se7 93.96(5) . 2_646 ?
Se37 Se2 Se7 104.65(5) . 2_646 ?
Se12 Se2 Se7 128.48(5) . 2_646 ?
Se4 Se2 Se7 60.02(4) 2_656 2_646 ?
Se13 Se2 Cs6 94.12(6) 2_646 . ?
Ti1 Se2 Cs6 153.32(8) . . ?
Ti3 Se2 Cs6 93.65(7) 2_646 . ?
Se5 Se2 Cs6 100.22(5) . . ?
Se37 Se2 Cs6 61.37(4) . . ?
Se12 Se2 Cs6 66.51(4) . . ?
Se4 Se2 Cs6 132.95(5) 2_656 . ?
Se7 Se2 Cs6 162.30(5) 2_646 . ?
Se13 Se2 Se1 115.04(6) 2_646 . ?
Ti1 Se2 Se1 44.02(6) . . ?
Ti3 Se2 Se1 130.42(7) 2_646 . ?
Se5 Se2 Se1 63.16(4) . . ?
Se37 Se2 Se1 81.98(4) . . ?
Se12 Se2 Se1 133.68(5) . . ?
Se4 Se2 Se1 87.63(4) 2_656 . ?
Se7 Se2 Se1 45.16(3) 2_646 . ?
Cs6 Se2 Se1 134.67(5) . . ?
Se13 Se2 Cs15 58.68(5) 2_646 . ?
Ti1 Se2 Cs15 92.22(7) . . ?
Ti3 Se2 Cs15 115.02(7) 2_646 . ?
Se5 Se2 Cs15 126.92(5) . . ?
Se37 Se2 Cs15 59.01(4) . . ?
Se12 Se2 Cs15 158.61(5) . . ?
Se4 Se2 Cs15 106.00(4) 2_656 . ?
Se7 Se2 Cs15 51.80(3) 2_646 . ?
Cs6 Se2 Cs15 110.65(4) . . ?
Se1 Se2 Cs15 64.38(3) . . ?
Se13 Se2 Cs11 134.48(6) 2_646 . ?
Ti1 Se2 Cs11 86.20(7) . . ?
Ti3 Se2 Cs11 165.16(8) 2_646 . ?
Se5 Se2 Cs11 61.43(4) . . ?
Se37 Se2 Cs11 46.75(3) . . ?
Se12 Se2 Cs11 120.60(5) . . ?
Se4 Se2 Cs11 131.00(4) 2_656 . ?
Se7 Se2 Cs11 92.71(4) 2_646 . ?
Cs6 Se2 Cs11 84.93(3) . . ?
Se1 Se2 Cs11 49.79(3) . . ?
Cs15 Se2 Cs11 79.10(3) . . ?
Se7 Se3 Ti1 60.52(7) 1_545 2_646 ?
Se7 Se3 Ti2 108.65(8) 1_545 . ?
Ti1 Se3 Ti2 82.53(9) 2_646 . ?
Se7 Se3 Se11 159.95(8) 1_545 . ?
Ti1 Se3 Se11 103.20(8) 2_646 . ?
Ti2 Se3 Se11 54.68(7) . . ?
Se7 Se3 Se6 107.37(6) 1_545 . ?
Ti1 Se3 Se6 48.49(7) 2_646 . ?
Ti2 Se3 Se6 53.66(6) . . ?
Se11 Se3 Se6 54.83(5) . . ?
Se7 Se3 Se1 59.60(5) 1_545 2_646 ?
Ti1 Se3 Se1 54.98(7) 2_646 2_646 ?
Ti2 Se3 Se1 49.30(7) . 2_646 ?
Se11 Se3 Se1 102.09(6) . 2_646 ?
Se6 Se3 Se1 68.75(4) . 2_646 ?
Se7 Se3 Cs8 73.86(5) 1_545 1_545 ?
Ti1 Se3 Cs8 131.66(8) 2_646 1_545 ?
Ti2 Se3 Cs8 98.58(7) . 1_545 ?
Se11 Se3 Cs8 116.75(5) . 1_545 ?
Se6 Se3 Cs8 151.71(5) . 1_545 ?
Se1 Se3 Cs8 89.41(4) 2_646 1_545 ?
Se7 Se3 Cs10 124.74(6) 1_545 . ?
Ti1 Se3 Cs10 102.71(7) 2_646 . ?
Ti2 Se3 Cs10 121.47(7) . . ?
Se11 Se3 Cs10 67.68(4) . . ?
Se6 Se3 Cs10 86.59(4) . . ?
Se1 Se3 Cs10 154.05(5) 2_646 . ?
Cs8 Se3 Cs10 116.54(4) 1_545 . ?
Se7 Se3 Se4 71.03(5) 1_545 . ?
Ti1 Se3 Se4 44.92(6) 2_646 . ?
Ti2 Se3 Se4 121.51(7) . . ?
Se11 Se3 Se4 106.63(5) . . ?
Se6 Se3 Se4 70.26(4) . . ?
Se1 Se3 Se4 98.58(5) 2_646 . ?
Cs8 Se3 Se4 133.07(5) 1_545 . ?
Cs10 Se3 Se4 64.13(4) . . ?
Se7 Se3 Se10 104.32(6) 1_545 1_445 ?
Ti1 Se3 Se10 116.23(7) 2_646 1_445 ?
Ti2 Se3 Se10 41.08(6) . 1_445 ?
Se11 Se3 Se10 71.07(5) . 1_445 ?
Se6 Se3 Se10 94.39(5) . 1_445 ?
Se1 Se3 Se10 64.24(4) 2_646 1_445 ?
Cs8 Se3 Se10 58.96(3) 1_545 1_445 ?
Cs10 Se3 Se10 128.21(5) . 1_445 ?
Se4 Se3 Se10 160.82(5) . 1_445 ?
Se7 Se3 Se16 116.79(6) 1_545 . ?
Ti1 Se3 Se16 157.35(7) 2_646 . ?
Ti2 Se3 Se16 117.63(7) . . ?
Se11 Se3 Se16 82.82(5) . . ?
Se6 Se3 Se16 134.18(5) . . ?
Se1 Se3 Se16 145.89(5) 2_646 . ?
Cs8 Se3 Se16 59.30(3) 1_545 . ?
Cs10 Se3 Se16 58.93(3) . . ?
Se4 Se3 Se16 112.46(5) . . ?
Se10 Se3 Se16 86.41(4) 1_445 . ?
Se7 Se3 Cs1 143.47(6) 1_545 1_455 ?
Ti1 Se3 Cs1 146.82(7) 2_646 1_455 ?
Ti2 Se3 Cs1 68.51(6) . 1_455 ?
Se11 Se3 Cs1 46.77(4) . 1_455 ?
Se6 Se3 Cs1 99.50(4) . 1_455 ?
Se1 Se3 Cs1 110.70(4) 2_646 1_455 ?
Cs8 Se3 Cs1 70.79(3) 1_545 1_455 ?
Cs10 Se3 Cs1 80.36(3) . 1_455 ?
Se4 Se3 Cs1 143.17(5) . 1_455 ?
Se10 Se3 Cs1 48.34(3) 1_445 1_455 ?
Se16 Se3 Cs1 49.41(3) . 1_455 ?
Se7 Se3 Cs3 39.23(4) 1_545 1_545 ?
Ti1 Se3 Cs3 75.89(6) 2_646 1_545 ?
Ti2 Se3 Cs3 147.53(7) . 1_545 ?
Se11 Se3 Cs3 154.22(5) . 1_545 ?
Se6 Se3 Cs3 120.61(4) . 1_545 ?
Se1 Se3 Cs3 98.24(4) 2_646 1_545 ?
Cs8 Se3 Cs3 78.89(3) 1_545 1_545 ?
Cs10 Se3 Cs3 87.19(3) . 1_545 ?
Se4 Se3 Cs3 54.24(3) . 1_545 ?
Se10 Se3 Cs3 133.04(4) 1_445 1_545 ?
Se16 Se3 Cs3 89.21(3) . 1_545 ?
Cs1 Se3 Cs3 137.16(4) 1_455 1_545 ?
Ti3 Se4 Ti1 94.18(9) 1_545 2_646 ?
Ti3 Se4 Cs14 97.78(7) 1_545 . ?
Ti1 Se4 Cs14 96.60(7) 2_646 . ?
Ti3 Se4 Se2 47.75(7) 1_545 2_646 ?
Ti1 Se4 Se2 46.64(6) 2_646 2_646 ?
Cs14 Se4 Se2 104.20(5) . 2_646 ?
Ti3 Se4 Se3 134.25(8) 1_545 . ?
Ti1 Se4 Se3 45.96(6) 2_646 . ?
Cs14 Se4 Se3 106.88(4) . . ?
Se2 Se4 Se3 88.47(4) 2_646 . ?
Ti3 Se4 Se7 98.18(7) 1_545 1_545 ?
Ti1 Se4 Se7 44.33(6) 2_646 1_545 ?
Cs14 Se4 Se7 138.61(5) . 1_545 ?
Se2 Se4 Se7 62.01(4) 2_646 1_545 ?
Se3 Se4 Se7 39.62(3) . 1_545 ?
Ti3 Se4 Se10 42.70(7) 1_545 1_545 ?
Ti1 Se4 Se10 124.09(8) 2_646 1_545 ?
Cs14 Se4 Se10 118.49(4) . 1_545 ?
Se2 Se4 Se10 81.51(4) 2_646 1_545 ?
Se3 Se4 Se10 134.62(5) . 1_545 ?
Se7 Se4 Se10 98.80(5) 1_545 1_545 ?
Ti3 Se4 Se9 45.08(7) 1_545 1_655 ?
Ti1 Se4 Se9 122.81(8) 2_646 1_655 ?
Cs14 Se4 Se9 62.18(3) . 1_655 ?
Se2 Se4 Se9 85.41(4) 2_646 1_655 ?
Se3 Se4 Se9 165.47(5) . 1_655 ?
Se7 Se4 Se9 143.24(5) 1_545 1_655 ?
Se10 Se4 Se9 57.30(4) 1_545 1_655 ?
Ti3 Se4 Cs10 167.74(8) 1_545 . ?
Ti1 Se4 Cs10 97.77(7) 2_646 . ?
Cs14 Se4 Cs10 78.18(4) . . ?
Se2 Se4 Cs10 144.36(5) 2_646 . ?
Se3 Se4 Cs10 57.76(3) . . ?
Se7 Se4 Cs10 92.30(4) 1_545 . ?
Se10 Se4 Cs10 129.37(5) 1_545 . ?
Se9 Se4 Cs10 124.34(5) 1_655 . ?
Ti3 Se4 Se13 38.28(6) 1_545 1_545 ?
Ti1 Se4 Se13 74.04(7) 2_646 1_545 ?
Cs14 Se4 Se13 131.41(5) . 1_545 ?
Se2 Se4 Se13 36.26(4) 2_646 1_545 ?
Se3 Se4 Se13 99.85(4) . 1_545 ?
Se7 Se4 Se13 60.95(4) 1_545 1_545 ?
Se10 Se4 Se13 50.05(4) 1_545 1_545 ?
Se9 Se4 Se13 82.85(4) 1_655 1_545 ?
Cs10 Se4 Se13 149.41(5) . 1_545 ?
Ti3 Se4 Se12 37.89(7) 1_545 2_646 ?
Ti1 Se4 Se12 86.75(7) 2_646 2_646 ?
Cs14 Se4 Se12 61.84(4) . 2_646 ?
Se2 Se4 Se12 54.76(4) 2_646 2_646 ?
Se3 Se4 Se12 131.56(5) . 2_646 ?
Se7 Se4 Se12 116.71(5) 1_545 2_646 ?
Se10 Se4 Se12 75.47(4) 1_545 2_646 ?
Se9 Se4 Se12 36.06(3) 1_655 2_646 ?
Cs10 Se4 Se12 140.01(5) . 2_646 ?
Se13 Se4 Se12 69.98(4) 1_545 2_646 ?
Ti3 Se4 Se6 113.78(8) 1_545 . ?
Ti1 Se4 Se6 37.85(6) 2_646 . ?
Cs14 Se4 Se6 62.82(3) . . ?
Se2 Se4 Se6 74.99(4) 2_646 . ?
Se3 Se4 Se6 51.88(4) . . ?
Se7 Se4 Se6 75.79(4) 1_545 . ?
Se10 Se4 Se6 155.66(5) 1_545 . ?
Se9 Se4 Se6 113.69(5) 1_655 . ?
Cs10 Se4 Se6 74.91(4) . . ?
Se13 Se4 Se6 109.10(4) 1_545 . ?
Se12 Se4 Se6 85.73(4) 2_646 . ?
Ti3 Se4 Cs1 89.14(7) 1_545 . ?
Ti1 Se4 Cs1 166.56(8) 2_646 . ?
Cs14 Se4 Cs1 95.85(4) . . ?
Se2 Se4 Cs1 133.95(5) 2_646 . ?
Se3 Se4 Cs1 124.75(5) . . ?
Se7 Se4 Cs1 122.30(5) 1_545 . ?
Se10 Se4 Cs1 52.59(3) 1_545 . ?
Se9 Se4 Cs1 68.00(3) 1_655 . ?
Cs10 Se4 Cs1 79.85(3) . . ?
Se13 Se4 Cs1 101.22(4) 1_545 . ?
Se12 Se4 Cs1 103.64(4) 2_646 . ?
Se6 Se4 Cs1 149.63(5) . . ?
Ti3 Se4 Cs3 82.14(7) 1_545 1_545 ?
Ti1 Se4 Cs3 96.40(7) 2_646 1_545 ?
Cs14 Se4 Cs3 166.97(5) . 1_545 ?
Se2 Se4 Cs3 85.46(4) 2_646 1_545 ?
Se3 Se4 Cs3 81.75(4) . 1_545 ?
Se7 Se4 Cs3 53.75(3) 1_545 1_545 ?
Se10 Se4 Cs3 53.52(3) 1_545 1_545 ?
Se9 Se4 Cs3 110.81(4) 1_655 1_545 ?
Cs10 Se4 Cs3 99.18(4) . 1_545 ?
Se13 Se4 Cs3 53.96(3) 1_545 1_545 ?
Se12 Se4 Cs3 119.88(4) 2_646 1_545 ?
Se6 Se4 Cs3 129.17(4) . 1_545 ?
Cs1 Se4 Cs3 71.12(3) . 1_545 ?
Ti3 Se4 Se5 79.64(7) 1_545 2_646 ?
Ti1 Se4 Se5 34.34(6) 2_646 2_646 ?
Cs14 Se4 Se5 68.17(4) . 2_646 ?
Se2 Se4 Se5 44.85(4) 2_646 2_646 ?
Se3 Se4 Se5 74.92(4) . 2_646 ?
Se7 Se4 Se5 77.56(4) 1_545 2_646 ?
Se10 Se4 Se5 121.63(5) 1_545 2_646 ?
Se9 Se4 Se5 91.53(4) 1_655 2_646 ?
Cs10 Se4 Se5 109.00(4) . 2_646 ?
Se13 Se4 Se5 81.11(4) 1_545 2_646 ?
Se12 Se4 Se5 56.91(3) 2_646 2_646 ?
Se6 Se4 Se5 34.22(3) . 2_646 ?
Cs1 Se4 Se5 158.70(4) . 2_646 ?
Cs3 Se4 Se5 124.31(4) 1_545 2_646 ?
Se6 Se5 Ti1 60.63(7) 2_656 . ?
Se6 Se5 Se2 114.50(7) 2_656 . ?
Ti1 Se5 Se2 54.18(7) . . ?
Se6 Se5 Cs12 78.19(5) 2_656 . ?
Ti1 Se5 Cs12 127.66(7) . . ?
Se2 Se5 Cs12 151.13(6) . . ?
Se6 Se5 Cs13 110.69(7) 2_656 2_656 ?
Ti1 Se5 Cs13 137.71(8) . 2_656 ?
Se2 Se5 Cs13 112.11(5) . 2_656 ?
Cs12 Se5 Cs13 84.57(4) . 2_656 ?
Se6 Se5 Se40 159.97(7) 2_656 . ?
Ti1 Se5 Se40 137.41(8) . . ?
Se2 Se5 Se40 84.79(5) . . ?
Cs12 Se5 Se40 82.13(4) . . ?
Cs13 Se5 Se40 63.33(4) 2_656 . ?
Se6 Se5 Se1 70.78(5) 2_656 . ?
Ti1 Se5 Se1 47.97(6) . . ?
Se2 Se5 Se1 71.40(5) . . ?
Cs12 Se5 Se1 90.40(4) . . ?
Cs13 Se5 Se1 174.28(5) 2_656 . ?
Se40 Se5 Se1 113.31(5) . . ?
Se6 Se5 Se12 115.17(7) 2_656 . ?
Ti1 Se5 Se12 87.37(7) . . ?
Se2 Se5 Se12 58.42(4) . . ?
Cs12 Se5 Se12 142.03(5) . . ?
Cs13 Se5 Se12 57.53(3) 2_656 . ?
Se40 Se5 Se12 78.78(4) . . ?
Se1 Se5 Se12 127.31(5) . . ?
Se6 Se5 Cs11 116.75(6) 2_656 . ?
Ti1 Se5 Cs11 97.39(7) . . ?
Se2 Se5 Cs11 78.68(5) . . ?
Cs12 Se5 Cs11 72.50(3) . . ?
Cs13 Se5 Cs11 120.42(4) 2_656 . ?
Se40 Se5 Cs11 59.58(4) . . ?
Se1 Se5 Cs11 55.10(3) . . ?
Se12 Se5 Cs11 122.49(5) . . ?
Se6 Se5 Se4 67.56(5) 2_656 2_656 ?
Ti1 Se5 Se4 33.84(6) . 2_656 ?
Se2 Se5 Se4 55.69(4) . 2_656 ?
Cs12 Se5 Se4 145.59(5) . 2_656 ?
Cs13 Se5 Se4 103.93(4) 2_656 2_656 ?
Se40 Se5 Se4 131.70(5) . 2_656 ?
Se1 Se5 Se4 81.78(4) . 2_656 ?
Se12 Se5 Se4 58.02(3) . 2_656 ?
Cs11 Se5 Se4 125.92(4) . 2_656 ?
Se6 Se5 Se8 65.88(5) 2_656 . ?
Ti1 Se5 Se8 77.42(7) . . ?
Se2 Se5 Se8 103.88(5) . . ?
Cs12 Se5 Se8 55.92(3) . . ?
Cs13 Se5 Se8 140.47(5) 2_656 . ?
Se40 Se5 Se8 105.66(5) . . ?
Se1 Se5 Se8 34.51(3) . . ?
Se12 Se5 Se8 161.73(5) . . ?
Cs11 Se5 Se8 51.15(3) . . ?
Se4 Se5 Se8 109.67(4) 2_656 . ?
Se6 Se5 Cs14 63.12(5) 2_656 2_656 ?
Ti1 Se5 Cs14 76.96(7) . 2_656 ?
Se2 Se5 Cs14 95.57(5) . 2_656 ?
Cs12 Se5 Cs14 113.14(4) . 2_656 ?
Cs13 Se5 Cs14 64.06(3) 2_656 2_656 ?
Se40 Se5 Cs14 122.94(4) . 2_656 ?
Se1 Se5 Cs14 120.74(4) . 2_656 ?
Se12 Se5 Cs14 55.04(3) . 2_656 ?
Cs11 Se5 Cs14 173.68(4) . 2_656 ?
Se4 Se5 Cs14 47.80(3) 2_656 2_656 ?
Se8 Se5 Cs14 128.98(4) . 2_656 ?
Se5 Se6 Ti1 62.43(7) 2_646 2_646 ?
Se5 Se6 Ti2 112.78(8) 2_646 . ?
Ti1 Se6 Ti2 80.65(8) 2_646 . ?
Se5 Se6 Se11 163.09(8) 2_646 . ?
Ti1 Se6 Se11 103.52(8) 2_646 . ?
Ti2 Se6 Se11 52.83(7) . . ?
Se5 Se6 Se3 111.13(6) 2_646 . ?
Ti1 Se6 Se3 49.94(7) 2_646 . ?
Ti2 Se6 Se3 49.67(6) . . ?
Se11 Se6 Se3 53.70(5) . . ?
Se5 Se6 Cs9 128.36(6) 2_646 . ?
Ti1 Se6 Cs9 165.85(8) 2_646 . ?
Ti2 Se6 Cs9 100.43(6) . . ?
Se11 Se6 Cs9 67.24(4) . . ?
Se3 Se6 Cs9 120.51(5) . . ?
Se5 Se6 Se9 126.77(7) 2_646 . ?
Ti1 Se6 Se9 124.01(7) 2_646 . ?
Ti2 Se6 Se9 43.56(6) . . ?
Se11 Se6 Se9 51.46(4) . . ?
Se3 Se6 Se9 86.50(4) . . ?
Cs9 Se6 Se9 59.52(3) . . ?
Se5 Se6 Se1 71.81(6) 2_646 2_646 ?
Ti1 Se6 Se1 48.36(6) 2_646 2_646 ?
Ti2 Se6 Se1 43.02(6) . 2_646 ?
Se11 Se6 Se1 91.89(5) . 2_646 ?
Se3 Se6 Se1 55.79(4) . 2_646 ?
Cs9 Se6 Se1 139.16(5) . 2_646 ?
Se9 Se6 Se1 79.89(4) . 2_646 ?
Se5 Se6 Cs14 83.34(5) 2_646 . ?
Ti1 Se6 Cs14 86.67(7) 2_646 . ?
Ti2 Se6 Cs14 151.04(7) . . ?
Se11 Se6 Cs14 106.22(5) . . ?
Se3 Se6 Cs14 102.80(4) . . ?
Cs9 Se6 Cs14 85.87(4) . . ?
Se9 Se6 Cs14 143.23(5) . . ?
Se1 Se6 Cs14 134.68(5) 2_646 . ?
Se5 Se6 Se8 79.71(6) 2_646 2_646 ?
Ti1 Se6 Se8 84.16(7) 2_646 2_646 ?
Ti2 Se6 Se8 40.26(6) . 2_646 ?
Se11 Se6 Se8 89.89(5) . 2_646 ?
Se3 Se6 Se8 82.08(4) . 2_646 ?
Cs9 Se6 Se8 105.89(4) . 2_646 ?
Se9 Se6 Se8 52.46(4) . 2_646 ?
Se1 Se6 Se8 36.53(3) 2_646 2_646 ?
Cs14 Se6 Se8 162.98(5) . 2_646 ?
Se5 Se6 Cs12 64.80(5) 2_646 2_646 ?
Ti1 Se6 Cs12 118.15(8) 2_646 2_646 ?
Ti2 Se6 Cs12 92.13(6) . 2_646 ?
Se11 Se6 Cs12 120.00(5) . 2_646 ?
Se3 Se6 Cs12 138.63(5) . 2_646 ?
Cs9 Se6 Cs12 75.98(3) . 2_646 ?
Se9 Se6 Cs12 69.35(3) . 2_646 ?
Se1 Se6 Cs12 86.34(4) 2_646 2_646 ?
Cs14 Se6 Cs12 116.77(4) . 2_646 ?
Se8 Se6 Cs12 56.55(3) 2_646 2_646 ?
Se5 Se6 Se4 78.22(5) 2_646 . ?
Ti1 Se6 Se4 38.03(6) 2_646 . ?
Ti2 Se6 Se4 105.72(7) . . ?
Se11 Se6 Se4 96.40(5) . . ?
Se3 Se6 Se4 57.86(4) . . ?
Cs9 Se6 Se4 129.87(5) . . ?
Se9 Se6 Se4 143.52(5) . . ?
Se1 Se6 Se4 85.28(4) 2_646 . ?
Cs14 Se6 Se4 52.24(3) . . ?
Se8 Se6 Se4 121.73(5) 2_646 . ?
Cs12 Se6 Se4 142.87(5) 2_646 . ?
Se5 Se6 Cs10 128.76(6) 2_646 . ?
Ti1 Se6 Cs10 77.07(7) 2_646 . ?
Ti2 Se6 Cs10 88.37(6) . . ?
Se11 Se6 Cs10 49.72(4) . . ?
Se3 Se6 Cs10 48.83(3) . . ?
Cs9 Se6 Cs10 88.84(4) . . ?
Se9 Se6 Cs10 101.15(4) . . ?
Se1 Se6 Cs10 104.23(4) 2_646 . ?
Cs14 Se6 Cs10 63.34(3) . . ?
Se8 Se6 Cs10 127.79(4) 2_646 . ?
Cs12 Se6 Cs10 164.65(4) 2_646 . ?
Se4 Se6 Cs10 50.76(3) . . ?
Se5 Se6 Cs13 42.69(5) 2_646 . ?
Ti1 Se6 Cs13 94.44(7) 2_646 . ?
Ti2 Se6 Cs13 151.00(7) . . ?
Se11 Se6 Cs13 153.82(5) . . ?
Se3 Se6 Cs13 141.82(4) . . ?
Cs9 Se6 Cs13 91.19(3) . . ?
Se9 Se6 Cs13 130.42(4) . . ?
Se1 Se6 Cs13 114.28(4) 2_646 . ?
Cs14 Se6 Cs13 55.43(2) . . ?
Se8 Se6 Cs13 111.02(4) 2_646 . ?
Cs12 Se6 Cs13 64.87(3) 2_646 . ?
Se4 Se6 Cs13 86.05(3) . . ?
Cs10 Se6 Cs13 118.59(3) . . ?
Se3 Se7 Ti1 62.36(7) 1_565 2_656 ?
Se3 Se7 Se1 75.40(6) 1_565 2_656 ?
Ti1 Se7 Se1 60.80(7) 2_656 2_656 ?
Se3 Se7 Cs15 159.97(7) 1_565 2_656 ?
Ti1 Se7 Cs15 111.89(8) 2_656 2_656 ?
Se1 Se7 Cs15 85.11(5) 2_656 2_656 ?
Se3 Se7 Cs3 115.09(6) 1_565 . ?
Ti1 Se7 Cs3 113.39(7) 2_656 . ?
Se1 Se7 Cs3 165.16(6) 2_656 . ?
Cs15 Se7 Cs3 84.92(4) 2_656 . ?
Se3 Se7 Se4 69.35(5) 1_565 1_565 ?
Ti1 Se7 Se4 44.31(6) 2_656 1_565 ?
Se1 Se7 Se4 105.03(5) 2_656 1_565 ?
Cs15 Se7 Se4 121.40(5) 2_656 1_565 ?
Cs3 Se7 Se4 71.23(4) . 1_565 ?
Se3 Se7 Se2 106.52(6) 1_565 2_656 ?
Ti1 Se7 Se2 44.25(6) 2_656 2_656 ?
Se1 Se7 Se2 73.35(5) 2_656 2_656 ?
Cs15 Se7 Se2 71.40(4) 2_656 2_656 ?
Cs3 Se7 Se2 93.03(4) . 2_656 ?
Se4 Se7 Se2 57.97(4) 1_565 2_656 ?
Se3 Se7 Cs8 66.94(5) 1_565 . ?
Ti1 Se7 Cs8 126.84(7) 2_656 . ?
Se1 Se7 Cs8 92.37(5) 2_656 . ?
Cs15 Se7 Cs8 110.04(4) 2_656 . ?
Cs3 Se7 Cs8 101.37(4) . . ?
Se4 Se7 Cs8 126.49(5) 1_565 . ?
Se2 Se7 Cs8 165.59(5) 2_656 . ?
Se3 Se7 Se13 131.24(6) 1_565 . ?
Ti1 Se7 Se13 75.69(7) 2_656 . ?
Se1 Se7 Se13 105.69(6) 2_656 . ?
Cs15 Se7 Se13 58.44(3) 2_656 . ?
Cs3 Se7 Se13 59.61(4) . . ?
Se4 Se7 Se13 63.32(4) 1_565 . ?
Se2 Se7 Se13 36.32(3) 2_656 . ?
Cs8 Se7 Se13 156.75(5) . . ?
Se3 Se7 Se51 128.12(6) 1_565 . ?
Ti1 Se7 Se51 169.38(8) 2_656 . ?
Se1 Se7 Se51 117.46(5) 2_656 . ?
Cs15 Se7 Se51 57.78(3) 2_656 . ?
Cs3 Se7 Se51 65.44(4) . . ?
Se4 Se7 Se51 136.60(5) 1_565 . ?
Se2 Se7 Se51 125.35(5) 2_656 . ?
Cs8 Se7 Se51 62.70(3) . . ?
Se13 Se7 Se51 95.46(4) . . ?
Se3 Se7 Se21 84.01(5) 1_565 1_565 ?
Ti1 Se7 Se21 135.04(8) 2_656 1_565 ?
Se1 Se7 Se21 140.95(5) 2_656 1_565 ?
Cs15 Se7 Se21 109.26(4) 2_656 1_565 ?
Cs3 Se7 Se21 53.37(3) . 1_565 ?
Se4 Se7 Se21 97.95(4) 1_565 1_565 ?
Se2 Se7 Se21 145.25(5) 2_656 1_565 ?
Cs8 Se7 Se21 48.76(3) . 1_565 ?
Se13 Se7 Se21 112.79(4) . 1_565 ?
Se51 Se7 Se21 53.66(3) . 1_565 ?
Se1 Se8 Ti2 62.46(7) . 2_656 ?
Se1 Se8 Ti3 113.61(8) . 2_746 ?
Ti2 Se8 Ti3 69.13(8) 2_656 2_746 ?
Se1 Se8 Se12 152.39(8) . 1_655 ?
Ti2 Se8 Se12 90.39(8) 2_656 1_655 ?
Ti3 Se8 Se12 45.98(6) 2_746 1_655 ?
Se1 Se8 Se9 111.47(6) . 2_656 ?
Ti2 Se8 Se9 49.16(7) 2_656 2_656 ?
Ti3 Se8 Se9 48.07(5) 2_746 2_656 ?
Se12 Se8 Se9 42.27(4) 1_655 2_656 ?
Se1 Se8 Cs11 72.30(5) . . ?
Ti2 Se8 Cs11 128.57(7) 2_656 . ?
Ti3 Se8 Cs11 157.73(7) 2_746 . ?
Se12 Se8 Cs11 134.28(6) 1_655 . ?
Se9 Se8 Cs11 152.17(5) 2_656 . ?
Se1 Se8 Cs12 117.05(6) . . ?
Ti2 Se8 Cs12 101.07(7) 2_656 . ?
Ti3 Se8 Cs12 114.44(6) 2_746 . ?
Se12 Se8 Cs12 70.70(4) 1_655 . ?
Se9 Se8 Cs12 75.86(4) 2_656 . ?
Cs11 Se8 Cs12 78.13(4) . . ?
Se1 Se8 Se10 71.29(5) . 2_746 ?
Ti2 Se8 Se10 39.91(6) 2_656 2_746 ?
Ti3 Se8 Se10 42.68(5) 2_746 2_746 ?
Se12 Se8 Se10 84.75(5) 1_655 2_746 ?
Se9 Se8 Se10 60.79(4) 2_656 2_746 ?
Cs11 Se8 Se10 139.81(5) . 2_746 ?
Cs12 Se8 Se10 134.57(5) . 2_746 ?
Se1 Se8 Cs6 135.89(7) . 1_655 ?
Ti2 Se8 Cs6 152.78(8) 2_656 1_655 ?
Ti3 Se8 Cs6 83.78(6) 2_746 1_655 ?
Se12 Se8 Cs6 67.78(4) 1_655 1_655 ?
Se9 Se8 Cs6 109.90(5) 2_656 1_655 ?
Cs11 Se8 Cs6 78.36(4) . 1_655 ?
Cs12 Se8 Cs6 87.30(4) . 1_655 ?
Se10 Se8 Cs6 118.50(5) 2_746 1_655 ?
Se1 Se8 Se6 68.39(5) . 2_656 ?
Ti2 Se8 Se6 44.51(6) 2_656 2_656 ?
Ti3 Se8 Se6 104.58(6) 2_746 2_656 ?
Se12 Se8 Se6 96.45(5) 1_655 2_656 ?
Se9 Se8 Se6 61.33(4) 2_656 2_656 ?
Cs11 Se8 Se6 97.55(4) . 2_656 ?
Cs12 Se8 Se6 62.09(3) . 2_656 ?
Se10 Se8 Se6 84.43(4) 2_746 2_656 ?
Cs6 Se8 Se6 149.16(5) 1_655 2_656 ?
Se1 Se8 Se13 97.71(6) . 2_746 ?
Ti2 Se8 Se13 88.79(7) 2_656 2_746 ?
Ti3 Se8 Se13 38.28(5) 2_746 2_746 ?
Se12 Se8 Se13 75.41(4) 1_655 2_746 ?
Se9 Se8 Se13 85.93(4) 2_656 2_746 ?
Cs11 Se8 Se13 121.48(5) . 2_746 ?
Cs12 Se8 Se13 144.64(5) . 2_746 ?
Se10 Se8 Se13 49.14(4) 2_746 2_746 ?
Cs6 Se8 Se13 70.57(4) 1_655 2_746 ?
Se6 Se8 Se13 133.02(5) 2_656 2_746 ?
Se1 Se8 Cs16 65.32(5) . . ?
Ti2 Se8 Cs16 105.12(7) 2_656 . ?
Ti3 Se8 Cs16 88.09(6) 2_746 . ?
Se12 Se8 Cs16 122.25(5) 1_655 . ?
Se9 Se8 Cs16 132.64(5) 2_656 . ?
Cs11 Se8 Cs16 74.75(3) . . ?
Cs12 Se8 Cs16 150.33(5) . . ?
Se10 Se8 Cs16 75.07(4) 2_746 . ?
Cs6 Se8 Cs16 75.72(3) 1_655 . ?
Se6 Se8 Cs16 133.23(5) 2_656 . ?
Se13 Se8 Cs16 50.45(3) 2_746 . ?
Se1 Se8 Se5 62.92(5) . . ?
Ti2 Se8 Se5 74.79(6) 2_656 . ?
Ti3 Se8 Se5 138.91(7) 2_746 . ?
Se12 Se8 Se5 117.28(5) 1_655 . ?
Se9 Se8 Se5 93.08(5) 2_656 . ?
Cs11 Se8 Se5 63.32(4) . . ?
Cs12 Se8 Se5 54.18(3) . . ?
Se10 Se8 Se5 112.47(5) 2_746 . ?
Cs6 Se8 Se5 129.01(5) 1_655 . ?
Se6 Se8 Se5 34.40(3) 2_656 . ?
Se13 Se8 Se5 158.76(5) 2_746 . ?
Cs16 Se8 Se5 120.46(4) . . ?
Se12 Se9 Ti2 112.09(9) 2_546 . ?
Se12 Se9 Ti3 58.98(7) 2_546 1_445 ?
Ti2 Se9 Ti3 77.44(8) . 1_445 ?
Se12 Se9 Se11 164.41(8) 2_546 . ?
Ti2 Se9 Se11 52.86(7) . . ?
Ti3 Se9 Se11 115.37(8) 1_445 . ?
Se12 Se9 Se8 65.61(5) 2_546 2_646 ?
Ti2 Se9 Se8 47.99(7) . 2_646 ?
Ti3 Se9 Se8 62.23(6) 1_445 2_646 ?
Se11 Se9 Se8 98.81(5) . 2_646 ?
Se12 Se9 Se10 101.39(6) 2_546 1_445 ?
Ti2 Se9 Se10 41.88(6) . 1_445 ?
Ti3 Se9 Se10 45.22(6) 1_445 1_445 ?
Se11 Se9 Se10 70.39(5) . 1_445 ?
Se8 Se9 Se10 64.27(4) 2_646 1_445 ?
Se12 Se9 Cs9 119.55(6) 2_546 . ?
Ti2 Se9 Cs9 103.60(7) . . ?
Ti3 Se9 Cs9 178.52(8) 1_445 . ?
Se11 Se9 Cs9 66.11(4) . . ?
Se8 Se9 Cs9 117.65(5) 2_646 . ?
Se10 Se9 Cs9 136.22(5) 1_445 . ?
Se12 Se9 Se6 119.55(6) 2_546 . ?
Ti2 Se9 Se6 47.22(6) . . ?
Ti3 Se9 Se6 121.45(7) 1_445 . ?
Se11 Se9 Se6 48.79(4) . . ?
Se8 Se9 Se6 66.20(4) 2_646 . ?
Se10 Se9 Se6 88.41(4) 1_445 . ?
Cs9 Se9 Se6 59.22(3) . . ?
Se12 Se9 Cs14 73.33(5) 2_546 1_455 ?
Ti2 Se9 Cs14 156.14(7) . 1_455 ?
Ti3 Se9 Cs14 86.87(6) 1_445 1_455 ?
Se11 Se9 Cs14 121.96(5) . 1_455 ?
Se8 Se9 Cs14 137.19(5) 2_646 1_455 ?
Se10 Se9 Cs14 114.95(4) 1_445 1_455 ?
Cs9 Se9 Cs14 92.46(4) . 1_455 ?
Se6 Se9 Cs14 151.67(5) . 1_455 ?
Se12 Se9 Se4 75.63(5) 2_546 1_455 ?
Ti2 Se9 Se4 102.83(7) . 1_455 ?
Ti3 Se9 Se4 39.73(6) 1_445 1_455 ?
Se11 Se9 Se4 109.74(5) . 1_455 ?
Se8 Se9 Se4 101.93(5) 2_646 1_455 ?
Se10 Se9 Se4 61.00(4) 1_445 1_455 ?
Cs9 Se9 Se4 140.42(5) . 1_455 ?
Se6 Se9 Se4 148.84(5) . 1_455 ?
Cs14 Se9 Se4 54.86(3) 1_455 1_455 ?
Se12 Se9 Cs12 66.02(5) 2_546 2_646 ?
Ti2 Se9 Cs12 85.07(7) . 2_646 ?
Ti3 Se9 Cs12 108.59(7) 1_445 2_646 ?
Se11 Se9 Cs12 105.49(5) . 2_646 ?
Se8 Se9 Cs12 55.47(3) 2_646 2_646 ?
Se10 Se9 Cs12 118.28(4) 1_445 2_646 ?
Cs9 Se9 Cs12 70.55(3) . 2_646 ?
Se6 Se9 Cs12 57.34(3) . 2_646 ?
Cs14 Se9 Cs12 117.27(4) 1_455 2_646 ?
Se4 Se9 Cs12 140.83(4) 1_455 2_646 ?
Se12 Se9 Cs1 134.82(6) 2_546 1_455 ?
Ti2 Se9 Cs1 72.52(7) . 1_455 ?
Ti3 Se9 Cs1 80.04(6) 1_445 1_455 ?
Se11 Se9 Cs1 50.01(4) . 1_455 ?
Se8 Se9 Cs1 113.22(4) 2_646 1_455 ?
Se10 Se9 Cs1 50.55(3) 1_445 1_455 ?
Cs9 Se9 Cs1 101.26(4) . 1_455 ?
Se6 Se9 Cs1 96.84(4) . 1_455 ?
Cs14 Se9 Cs1 87.26(3) 1_455 1_455 ?
Se4 Se9 Cs1 60.08(3) 1_455 1_455 ?
Cs12 Se9 Cs1 153.84(4) 2_646 1_455 ?
Ti2 Se10 Ti3 82.83(9) 1_665 . ?
Ti2 Se10 Se13 112.55(8) 1_665 . ?
Ti3 Se10 Se13 49.41(7) . . ?
Ti2 Se10 Cs1 94.47(8) 1_665 1_565 ?
Ti3 Se10 Cs1 102.36(7) . 1_565 ?
Se13 Se10 Cs1 134.28(5) . 1_565 ?
Ti2 Se10 Cs8 102.45(7) 1_665 1_655 ?
Ti3 Se10 Cs8 169.63(8) . 1_655 ?
Se13 Se10 Cs8 120.29(5) . 1_655 ?
Cs1 Se10 Cs8 86.25(4) 1_565 1_655 ?
Ti2 Se10 Cs3 176.14(8) 1_665 . ?
Ti3 Se10 Cs3 93.34(7) . . ?
Se13 Se10 Cs3 64.84(4) . . ?
Cs1 Se10 Cs3 85.91(4) 1_565 . ?
Cs8 Se10 Cs3 81.40(4) 1_655 . ?
Ti2 Se10 Se9 45.60(7) 1_665 1_665 ?
Ti3 Se10 Se9 47.97(6) . 1_665 ?
Se13 Se10 Se9 95.67(5) . 1_665 ?
Cs1 Se10 Se9 77.16(4) 1_565 1_665 ?
Cs8 Se10 Se9 141.20(5) 1_655 1_665 ?
Cs3 Se10 Se9 130.98(5) . 1_665 ?
Ti2 Se10 Se3 45.14(7) 1_665 1_665 ?
Ti3 Se10 Se3 127.70(7) . 1_665 ?
Se13 Se10 Se3 144.16(6) . 1_665 ?
Cs1 Se10 Se3 80.69(4) 1_565 1_665 ?
Cs8 Se10 Se3 58.90(3) 1_655 1_665 ?
Cs3 Se10 Se3 138.62(5) . 1_665 ?
Se9 Se10 Se3 83.70(4) 1_665 1_665 ?
Ti2 Se10 Se8 42.40(7) 1_665 2_756 ?
Ti3 Se10 Se8 57.53(7) . 2_756 ?
Se13 Se10 Se8 70.52(5) . 2_756 ?
Cs1 Se10 Se8 129.88(5) 1_565 2_756 ?
Cs8 Se10 Se8 120.93(5) 1_655 2_756 ?
Cs3 Se10 Se8 135.29(5) . 2_756 ?
Se9 Se10 Se8 54.94(4) 1_665 2_756 ?
Se3 Se10 Se8 80.33(4) 1_665 2_756 ?
Ti2 Se10 Se1 43.00(7) 1_665 2_756 ?
Ti3 Se10 Se1 94.91(7) . 2_756 ?
Se13 Se10 Se1 90.72(5) . 2_756 ?
Cs1 Se10 Se1 131.48(5) 1_565 2_756 ?
Cs8 Se10 Se1 83.37(4) 1_655 2_756 ?
Cs3 Se10 Se1 138.29(5) . 2_756 ?
Se9 Se10 Se1 82.02(4) 1_665 2_756 ?
Se3 Se10 Se1 53.61(4) 1_665 2_756 ?
Se8 Se10 Se1 37.65(4) 2_756 2_756 ?
Ti2 Se10 Se4 107.24(8) 1_665 1_565 ?
Ti3 Se10 Se4 39.84(6) . 1_565 ?
Se13 Se10 Se4 67.46(4) . 1_565 ?
Cs1 Se10 Se4 69.65(4) 1_565 1_565 ?
Cs8 Se10 Se4 142.73(5) 1_655 1_565 ?
Cs3 Se10 Se4 69.28(4) . 1_565 ?
Se9 Se10 Se4 61.70(4) 1_665 1_565 ?
Se3 Se10 Se4 138.08(5) 1_665 1_565 ?
Se8 Se10 Se4 96.27(5) 2_756 1_565 ?
Se1 Se10 Se4 133.89(5) 2_756 1_565 ?
Ti2 Se10 Se11 39.56(7) 1_665 1_665 ?
Ti3 Se10 Se11 94.85(7) . 1_665 ?
Se13 Se10 Se11 142.06(6) . 1_665 ?
Cs1 Se10 Se11 55.06(4) 1_565 1_665 ?
Cs8 Se10 Se11 94.84(4) 1_655 1_665 ?
Cs3 Se10 Se11 140.97(5) . 1_665 ?
Se9 Se10 Se11 47.06(4) 1_665 1_665 ?
Se3 Se10 Se11 44.19(3) 1_665 1_665 ?
Se8 Se10 Se11 79.61(4) 2_756 1_665 ?
Se1 Se10 Se11 78.78(4) 2_756 1_665 ?
Se4 Se10 Se11 93.94(5) 1_565 1_665 ?
Ti2 Se10 Cs16 90.81(7) 1_665 2_756 ?
Ti3 Se10 Cs16 82.82(7) . 2_756 ?
Se13 Se10 Cs16 46.52(3) . 2_756 ?
Cs1 Se10 Cs16 173.02(4) 1_565 2_756 ?
Cs8 Se10 Cs16 88.15(4) 1_655 2_756 ?
Cs3 Se10 Cs16 89.13(3) . 2_756 ?
Se9 Se10 Cs16 109.82(4) 1_665 2_756 ?
Se3 Se10 Cs16 99.94(4) 1_665 2_756 ?
Se8 Se10 Cs16 56.88(3) 2_756 2_756 ?
Se1 Se10 Cs16 51.70(3) 2_756 2_756 ?
Se4 Se10 Cs16 113.09(4) 1_565 2_756 ?
Se11 Se10 Cs16 129.74(4) 1_665 2_756 ?
Ti2 Se11 Se3 58.15(7) . . ?
Ti2 Se11 Se6 61.24(7) . . ?
Se3 Se11 Se6 71.46(5) . . ?
Ti2 Se11 Se9 55.41(7) . . ?
Se3 Se11 Se9 113.51(6) . . ?
Se6 Se11 Se9 79.74(5) . . ?
Ti2 Se11 Cs1 95.65(7) . 1_455 ?
Se3 Se11 Cs1 96.12(5) . 1_455 ?
Se6 Se11 Cs1 156.86(6) . 1_455 ?
Se9 Se11 Cs1 88.01(5) . 1_455 ?
Ti2 Se11 Se32 160.80(8) . . ?
Se3 Se11 Se32 122.53(6) . . ?
Se6 Se11 Se32 99.99(5) . . ?
Se9 Se11 Se32 120.69(6) . . ?
Cs1 Se11 Se32 103.15(5) 1_455 . ?
Ti2 Se11 Cs10 123.15(7) . . ?
Se3 Se11 Cs10 65.94(4) . . ?
Se6 Se11 Cs10 93.01(5) . . ?
Se9 Se11 Cs10 172.31(6) . . ?
Cs1 Se11 Cs10 99.68(4) 1_455 . ?
Se32 Se11 Cs10 57.73(3) . . ?
Ti2 Se11 Cs9 105.45(7) . . ?
Se3 Se11 Cs9 137.71(6) . . ?
Se6 Se11 Cs9 66.90(4) . . ?
Se9 Se11 Cs9 66.18(4) . . ?
Cs1 Se11 Cs9 125.49(5) 1_455 . ?
Se32 Se11 Cs9 60.12(4) . . ?
Cs10 Se11 Cs9 108.70(4) . . ?
Ti2 Se11 Se10 37.92(6) . 1_445 ?
Se3 Se11 Se10 64.73(4) . 1_445 ?
Se6 Se11 Se10 98.99(5) . 1_445 ?
Se9 Se11 Se10 62.55(4) . 1_445 ?
Cs1 Se11 Se10 57.87(4) 1_455 1_445 ?
Se32 Se11 Se10 161.02(6) . 1_445 ?
Cs10 Se11 Se10 121.72(5) . 1_445 ?
Cs9 Se11 Se10 128.50(5) . 1_445 ?
Ti2 Se11 Se33 154.13(8) . . ?
Se3 Se11 Se33 122.99(6) . . ?
Se6 Se11 Se33 144.43(6) . . ?
Se9 Se11 Se33 115.29(5) . . ?
Cs1 Se11 Se33 58.70(3) 1_455 . ?
Se32 Se11 Se33 44.45(3) . . ?
Cs10 Se11 Se33 69.40(4) . . ?
Cs9 Se11 Se33 89.08(4) . . ?
Se10 Se11 Se33 116.58(5) 1_445 . ?
Se9 Se12 Ti3 66.33(7) 2_556 2_646 ?
Se9 Se12 Se8 72.12(5) 2_556 1_455 ?
Ti3 Se12 Se8 66.05(7) 2_646 1_455 ?
Se9 Se12 Se2 114.92(6) 2_556 . ?
Ti3 Se12 Se2 48.96(6) 2_646 . ?
Se8 Se12 Se2 86.51(5) 1_455 . ?
Se9 Se12 Cs13 127.73(7) 2_556 2_656 ?
Ti3 Se12 Cs13 142.00(7) 2_646 2_656 ?
Se8 Se12 Cs13 147.42(6) 1_455 2_656 ?
Se2 Se12 Cs13 102.99(4) . 2_656 ?
Se9 Se12 Cs14 69.88(5) 2_556 2_656 ?
Ti3 Se12 Cs14 87.69(7) 2_646 2_656 ?
Se8 Se12 Cs14 140.10(5) 1_455 2_656 ?
Se2 Se12 Cs14 98.62(4) . 2_656 ?
Cs13 Se12 Cs14 70.02(3) 2_656 2_656 ?
Se9 Se12 Se5 130.10(7) 2_556 . ?
Ti3 Se12 Se5 85.56(7) 2_646 . ?
Se8 Se12 Se5 133.54(6) 1_455 . ?
Se2 Se12 Se5 48.10(4) . . ?
Cs13 Se12 Se5 58.07(3) 2_656 . ?
Cs14 Se12 Se5 68.56(4) 2_656 . ?
Se9 Se12 Cs6 134.18(6) 2_556 . ?
Ti3 Se12 Cs6 89.96(7) 2_646 . ?
Se8 Se12 Cs6 62.33(4) 1_455 . ?
Se2 Se12 Cs6 59.58(4) . . ?
Cs13 Se12 Cs6 95.44(4) 2_656 . ?
Cs14 Se12 Cs6 151.33(4) 2_656 . ?
Se5 Se12 Cs6 82.77(4) . . ?
Se9 Se12 Se4 68.31(5) 2_556 2_656 ?
Ti3 Se12 Se4 36.33(6) 2_646 2_656 ?
Se8 Se12 Se4 101.34(5) 1_455 2_656 ?
Se2 Se12 Se4 56.70(4) . 2_656 ?
Cs13 Se12 Se4 109.97(4) 2_656 2_656 ?
Cs14 Se12 Se4 53.04(3) 2_656 2_656 ?
Se5 Se12 Se4 65.07(4) . 2_656 ?
Cs6 Se12 Se4 114.87(4) . 2_656 ?
Se9 Se12 Se49 131.49(6) 2_556 1_455 ?
Ti3 Se12 Se49 146.86(8) 2_646 1_455 ?
Se8 Se12 Se49 91.30(5) 1_455 1_455 ?
Se2 Se12 Se49 108.90(5) . 1_455 ?
Cs13 Se12 Se49 56.12(3) 2_656 1_455 ?
Cs14 Se12 Se49 123.24(4) 2_656 1_455 ?
Se5 Se12 Se49 94.62(4) . 1_455 ?
Cs6 Se12 Se49 57.35(3) . 1_455 ?
Se4 Se12 Se49 159.60(5) 2_656 1_455 ?
Se9 Se12 Cs12 81.23(5) 2_556 1_455 ?
Ti3 Se12 Cs12 123.32(7) 2_646 1_455 ?
Se8 Se12 Cs12 60.14(4) 1_455 1_455 ?
Se2 Se12 Cs12 137.45(5) . 1_455 ?
Cs13 Se12 Cs12 94.65(4) 2_656 1_455 ?
Cs14 Se12 Cs12 123.85(4) 2_656 1_455 ?
Se5 Se12 Cs12 146.36(5) . 1_455 ?
Cs6 Se12 Cs12 80.64(3) . 1_455 ?
Se4 Se12 Cs12 148.52(5) 2_656 1_455 ?
Se49 Se12 Cs12 51.87(3) 1_455 1_455 ?
Se2 Se13 Ti3 65.28(8) 2_656 . ?
Se2 Se13 Se10 116.01(7) 2_656 . ?
Ti3 Se13 Se10 51.09(7) . . ?
Se2 Se13 Cs16 127.16(7) 2_656 2_756 ?
Ti3 Se13 Cs16 118.12(7) . 2_756 ?
Se10 Se13 Cs16 91.43(5) . 2_756 ?
Se2 Se13 Cs15 87.20(5) 2_656 2_656 ?
Ti3 Se13 Cs15 144.21(8) . 2_656 ?
Se10 Se13 Cs15 143.11(6) . 2_656 ?
Cs16 Se13 Cs15 96.46(4) 2_756 2_656 ?
Se2 Se13 Cs3 120.01(6) 2_656 . ?
Ti3 Se13 Cs3 92.39(7) . . ?
Se10 Se13 Cs3 62.14(4) . . ?
Cs16 Se13 Cs3 112.64(5) 2_756 . ?
Cs15 Se13 Cs3 81.67(4) 2_656 . ?
Se2 Se13 Se7 68.62(5) 2_656 . ?
Ti3 Se13 Se7 91.64(7) . . ?
Se10 Se13 Se7 104.38(5) . . ?
Cs16 Se13 Se7 149.68(5) 2_756 . ?
Cs15 Se13 Se7 55.69(3) 2_656 . ?
Cs3 Se13 Se7 56.59(3) . . ?
Se2 Se13 Se45 147.52(7) 2_656 . ?
Ti3 Se13 Se45 143.99(8) . . ?
Se10 Se13 Se45 93.44(5) . . ?
Cs16 Se13 Se45 60.92(3) 2_756 . ?
Cs15 Se13 Se45 60.36(3) 2_656 . ?
Cs3 Se13 Se45 60.64(4) . . ?
Se7 Se13 Se45 91.96(4) . . ?
Se2 Se13 Se4 63.23(5) 2_656 1_565 ?
Ti3 Se13 Se4 36.85(6) . 1_565 ?
Se10 Se13 Se4 62.50(4) . 1_565 ?
Cs16 Se13 Se4 151.59(5) 2_756 1_565 ?
Cs15 Se13 Se4 111.13(4) 2_656 1_565 ?
Cs3 Se13 Se4 66.75(4) . 1_565 ?
Se7 Se13 Se4 55.73(4) . 1_565 ?
Se45 Se13 Se4 127.35(5) . 1_565 ?
Se2 Se13 Se8 87.71(6) 2_656 2_756 ?
Ti3 Se13 Se8 52.19(6) . 2_756 ?
Se10 Se13 Se8 60.34(4) . 2_756 ?
Cs16 Se13 Se8 67.04(4) 2_756 2_756 ?
Cs15 Se13 Se8 154.16(5) 2_656 2_756 ?
Cs3 Se13 Se8 122.43(5) . 2_756 ?
Se7 Se13 Se8 143.28(5) . 2_756 ?
Se45 Se13 Se8 120.44(5) . 2_756 ?
Se4 Se13 Se8 88.93(4) 1_565 2_756 ?
Se2 Se13 Se37 53.43(5) 2_656 2_656 ?
Ti3 Se13 Se37 113.77(8) . 2_656 ?
Se10 Se13 Se37 159.73(6) . 2_656 ?
Cs16 Se13 Se37 85.04(4) 2_756 2_656 ?
Cs15 Se13 Se37 57.14(3) 2_656 2_656 ?
Cs3 Se13 Se37 137.29(4) . 2_656 ?
Se7 Se13 Se37 88.11(4) . 2_656 ?
Se45 Se13 Se37 102.15(4) . 2_656 ?
Se4 Se13 Se37 115.22(4) 1_565 2_656 ?
Se8 Se13 Se37 100.17(4) 2_756 2_656 ?
Se2 Se13 Cs6 54.66(5) 2_656 2_656 ?
Ti3 Se13 Cs6 77.42(7) . 2_656 ?
Se10 Se13 Cs6 110.95(5) . 2_656 ?
Cs16 Se13 Cs6 73.96(3) 2_756 2_656 ?
Cs15 Se13 Cs6 105.86(4) 2_656 2_656 ?
Cs3 Se13 Cs6 169.74(5) . 2_656 ?
Se7 Se13 Cs6 121.70(4) . 2_656 ?
Se45 Se13 Cs6 129.03(4) . 2_656 ?
Se4 Se13 Cs6 103.60(4) 1_565 2_656 ?
Se8 Se13 Cs6 51.70(3) 2_756 2_656 ?
Se37 Se13 Cs6 48.92(3) 2_656 2_656 ?
Se14 Ti4 Se20 103.44(10) 1_456 1_456 ?
Se14 Ti4 Se18 99.58(10) 1_456 1_455 ?
Se20 Ti4 Se18 132.98(12) 1_456 1_455 ?
Se14 Ti4 Se16 96.55(10) 1_456 1_556 ?
Se20 Ti4 Se16 80.89(9) 1_456 1_556 ?
Se18 Ti4 Se16 136.21(11) 1_455 1_556 ?
Se14 Ti4 Se19 88.63(8) 1_456 1_455 ?
Se20 Ti4 Se19 55.03(7) 1_456 1_455 ?
Se18 Ti4 Se19 85.51(9) 1_455 1_455 ?
Se16 Ti4 Se19 135.46(11) 1_556 1_455 ?
Se14 Ti4 Se15 92.02(9) 1_456 . ?
Se20 Ti4 Se15 160.45(11) 1_456 . ?
Se18 Ti4 Se15 53.58(7) 1_455 . ?
Se16 Ti4 Se15 85.57(8) 1_556 . ?
Se19 Ti4 Se15 138.61(11) 1_455 . ?
Se14 Ti4 Se17 163.49(11) 1_456 . ?
Se20 Ti4 Se17 93.01(9) 1_456 . ?
Se18 Ti4 Se17 69.28(7) 1_455 . ?
Se16 Ti4 Se17 84.58(8) 1_556 . ?
Se19 Ti4 Se17 102.15(9) 1_455 . ?
Se15 Ti4 Se17 71.61(7) . . ?
Se14 Ti4 Ti5 123.01(10) 1_456 1_556 ?
Se20 Ti4 Ti5 109.60(10) 1_456 1_556 ?
Se18 Ti4 Ti5 90.41(9) 1_455 1_556 ?
Se16 Ti4 Ti5 47.32(6) 1_556 1_556 ?
Se19 Ti4 Ti5 148.31(11) 1_455 1_556 ?
Se15 Ti4 Ti5 51.11(7) . 1_556 ?
Se17 Ti4 Ti5 47.68(6) . 1_556 ?
Se14 Ti4 Cs1 54.93(6) 1_456 1_456 ?
Se20 Ti4 Cs1 62.34(6) 1_456 1_456 ?
Se18 Ti4 Cs1 154.52(9) 1_455 1_456 ?
Se16 Ti4 Cs1 56.66(6) 1_556 1_456 ?
Se19 Ti4 Cs1 93.14(7) 1_455 1_456 ?
Se15 Ti4 Cs1 120.53(8) . 1_456 ?
Se17 Ti4 Cs1 135.40(8) . 1_456 ?
Ti5 Ti4 Cs1 103.38(7) 1_556 1_456 ?
Se16 Ti5 Se23 100.09(10) . . ?
Se16 Ti5 Se17 98.47(10) . 1_554 ?
Se23 Ti5 Se17 56.50(7) . 1_554 ?
Se16 Ti5 Se21 103.25(10) . . ?
Se23 Ti5 Se21 140.24(11) . . ?
Se17 Ti5 Se21 147.12(12) 1_554 . ?
Se16 Ti5 Se15 91.27(9) . 1_554 ?
Se23 Ti5 Se15 137.02(11) . 1_554 ?
Se17 Ti5 Se15 80.96(8) 1_554 1_554 ?
Se21 Ti5 Se15 74.22(8) . 1_554 ?
Se16 Ti5 Se24 92.53(9) . . ?
Se23 Ti5 Se24 79.79(8) . . ?
Se17 Ti5 Se24 136.10(11) 1_554 . ?
Se21 Ti5 Se24 67.51(8) . . ?
Se15 Ti5 Se24 141.40(11) 1_554 . ?
Se16 Ti5 Se22 163.19(12) . 1_554 ?
Se23 Ti5 Se22 91.02(9) . 1_554 ?
Se17 Ti5 Se22 98.18(9) 1_554 1_554 ?
Se21 Ti5 Se22 60.75(7) . 1_554 ?
Se15 Ti5 Se22 89.08(8) 1_554 1_554 ?
Se24 Ti5 Se22 76.95(7) . 1_554 ?
Se16 Ti5 Ti4 51.54(7) . 1_554 ?
Se23 Ti5 Ti4 102.74(9) . 1_554 ?
Se17 Ti5 Ti4 60.48(7) 1_554 1_554 ?
Se21 Ti5 Ti4 116.99(10) . 1_554 ?
Se15 Ti5 Ti4 54.15(7) 1_554 1_554 ?
Se24 Ti5 Ti4 144.04(11) . 1_554 ?
Se22 Ti5 Ti4 138.08(10) 1_554 1_554 ?
Se16 Ti5 Cs8 58.02(6) . 1_545 ?
Se23 Ti5 Cs8 155.81(9) . 1_545 ?
Se17 Ti5 Cs8 131.23(8) 1_554 1_545 ?
Se21 Ti5 Cs8 49.61(5) . 1_545 ?
Se15 Ti5 Cs8 59.93(6) 1_554 1_545 ?
Se24 Ti5 Cs8 90.31(7) . 1_545 ?
Se22 Ti5 Cs8 108.31(8) 1_554 1_545 ?
Ti4 Ti5 Cs8 72.73(6) 1_554 1_545 ?
Se26 Ti6 Se25 148.88(12) . 1_556 ?
Se26 Ti6 Se14 108.75(10) . 1_556 ?
Se25 Ti6 Se14 95.55(9) 1_556 1_556 ?
Se26 Ti6 Se22 60.45(7) . . ?
Se25 Ti6 Se22 134.65(11) 1_556 . ?
Se14 Ti6 Se22 100.71(10) 1_556 . ?
Se26 Ti6 Se24 139.82(11) . 1_556 ?
Se25 Ti6 Se24 57.28(7) 1_556 1_556 ?
Se14 Ti6 Se24 88.25(9) 1_556 1_556 ?
Se22 Ti6 Se24 81.09(8) . 1_556 ?
Se26 Ti6 Se19 73.60(8) . . ?
Se25 Ti6 Se19 89.04(9) 1_556 . ?
Se14 Ti6 Se19 86.98(8) 1_556 . ?
Se22 Ti6 Se19 133.53(11) . . ?
Se24 Ti6 Se19 145.31(11) 1_556 . ?
Se26 Ti6 Se23 91.14(9) . 1_556 ?
Se25 Ti6 Se23 66.33(7) 1_556 1_556 ?
Se14 Ti6 Se23 160.06(11) 1_556 1_556 ?
Se22 Ti6 Se23 87.69(8) . 1_556 ?
Se24 Ti6 Se23 75.10(7) 1_556 1_556 ?
Se19 Ti6 Se23 100.39(9) . 1_556 ?
Se26 Ti6 Cs13 64.93(6) . . ?
Se25 Ti6 Cs13 145.30(9) 1_556 . ?
Se14 Ti6 Cs13 52.37(6) 1_556 . ?
Se22 Ti6 Cs13 55.00(6) . . ?
Se24 Ti6 Cs13 103.52(8) 1_556 . ?
Se19 Ti6 Cs13 100.54(7) . . ?
Se23 Ti6 Cs13 141.79(8) 1_556 . ?
Se26 Ti6 Cs2 53.13(6) . . ?
Se25 Ti6 Cs2 95.78(8) 1_556 . ?
Se14 Ti6 Cs2 142.14(9) 1_556 . ?
Se22 Ti6 Cs2 96.58(8) . . ?
Se24 Ti6 Cs2 127.81(8) 1_556 . ?
Se19 Ti6 Cs2 57.25(6) . . ?
Se23 Ti6 Cs2 52.73(5) 1_556 . ?
Cs13 Ti6 Cs2 117.53(6) . . ?
Ti4 Se14 Ti6 94.76(9) 1_654 1_554 ?
Ti4 Se14 Cs13 101.71(7) 1_654 1_554 ?
Ti6 Se14 Cs13 92.70(7) 1_554 1_554 ?
Ti4 Se14 Se19 47.37(6) 1_654 1_554 ?
Ti6 Se14 Se19 47.51(6) 1_554 1_554 ?
Cs13 Se14 Se19 103.42(5) 1_554 1_554 ?
Ti4 Se14 Se24 132.66(8) 1_654 . ?
Ti6 Se14 Se24 46.32(6) 1_554 . ?
Cs13 Se14 Se24 105.24(4) 1_554 . ?
Se19 Se14 Se24 88.50(4) 1_554 . ?
Ti4 Se14 Cs1 90.89(7) 1_654 . ?
Ti6 Se14 Cs1 98.49(7) 1_554 . ?
Cs13 Se14 Cs1 162.41(5) 1_554 . ?
Se19 Se14 Cs1 94.14(4) 1_554 . ?
Se24 Se14 Cs1 73.78(4) . . ?
Ti4 Se14 Se15 46.84(6) 1_654 1_654 ?
Ti6 Se14 Se15 124.68(8) 1_554 1_654 ?
Cs13 Se14 Se15 66.44(3) 1_554 1_654 ?
Se19 Se14 Se15 86.51(4) 1_554 1_654 ?
Se24 Se14 Se15 168.90(5) . 1_654 ?
Cs1 Se14 Se15 116.46(4) . 1_654 ?
Ti4 Se14 Se25 95.21(7) 1_654 . ?
Ti6 Se14 Se25 42.19(6) 1_554 . ?
Cs13 Se14 Se25 133.18(5) 1_554 . ?
Se19 Se14 Se25 59.25(4) 1_554 . ?
Se24 Se14 Se25 39.01(3) . . ?
Cs1 Se14 Se25 56.31(3) . . ?
Se15 Se14 Se25 141.97(5) 1_654 . ?
Ti4 Se14 Se16 42.86(6) 1_654 1_655 ?
Ti6 Se14 Se16 125.15(8) 1_554 1_655 ?
Cs13 Se14 Se16 123.23(5) 1_554 1_655 ?
Se19 Se14 Se16 82.03(4) 1_554 1_655 ?
Se24 Se14 Se16 131.51(5) . 1_655 ?
Cs1 Se14 Se16 59.79(3) . 1_655 ?
Se15 Se14 Se16 57.45(4) 1_654 1_655 ?
Se25 Se14 Se16 98.63(4) . 1_655 ?
Ti4 Se14 Se18 40.65(6) 1_654 1_554 ?
Ti6 Se14 Se18 88.06(7) 1_554 1_554 ?
Cs13 Se14 Se18 62.02(4) 1_554 1_554 ?
Se19 Se14 Se18 56.37(4) 1_554 1_554 ?
Se24 Se14 Se18 133.59(5) . 1_554 ?
Cs1 Se14 Se18 131.55(5) . 1_554 ?
Se15 Se14 Se18 36.63(3) 1_654 1_554 ?
Se25 Se14 Se18 115.45(5) . 1_554 ?
Se16 Se14 Se18 77.24(4) 1_655 1_554 ?
Ti4 Se14 Cs3 163.14(8) 1_654 1_545 ?
Ti6 Se14 Cs3 101.17(7) 1_554 1_545 ?
Cs13 Se14 Cs3 83.16(4) 1_554 1_545 ?
Se19 Se14 Cs3 147.64(5) 1_554 1_545 ?
Se24 Se14 Cs3 59.40(3) . 1_545 ?
Cs1 Se14 Cs3 81.39(4) . 1_545 ?
Se15 Se14 Cs3 124.26(5) 1_654 1_545 ?
Se25 Se14 Cs3 92.93(4) . 1_545 ?
Se16 Se14 Cs3 121.19(4) 1_655 1_545 ?
Se18 Se14 Cs3 144.47(5) 1_554 1_545 ?
Ti4 Se14 Se20 38.61(6) 1_654 . ?
Ti6 Se14 Se20 74.25(7) 1_554 . ?
Cs13 Se14 Se20 133.88(5) 1_554 . ?
Se19 Se14 Se20 36.63(3) 1_554 . ?
Se24 Se14 Se20 96.98(4) . . ?
Cs1 Se14 Se20 62.85(4) . . ?
Se15 Se14 Se20 84.87(4) 1_654 . ?
Se25 Se14 Se20 58.03(4) . . ?
Se16 Se14 Se20 50.90(3) 1_655 . ?
Se18 Se14 Se20 73.30(4) 1_554 . ?
Cs3 Se14 Se20 142.23(5) 1_545 . ?
Ti4 Se14 Se22 118.23(8) 1_654 1_554 ?
Ti6 Se14 Se22 39.71(6) 1_554 1_554 ?
Cs13 Se14 Se22 58.18(3) 1_554 1_554 ?
Se19 Se14 Se22 78.84(4) 1_554 1_554 ?
Se24 Se14 Se22 52.64(4) . 1_554 ?
Cs1 Se14 Se22 125.87(4) . 1_554 ?
Se15 Se14 Se22 116.54(5) 1_654 1_554 ?
Se25 Se14 Se22 75.30(4) . 1_554 ?
Se16 Se14 Se22 160.36(5) 1_655 1_554 ?
Se18 Se14 Se22 88.42(4) 1_554 1_554 ?
Cs3 Se14 Se22 78.14(3) 1_545 1_554 ?
Se20 Se14 Se22 112.30(4) . 1_554 ?
Ti4 Se14 Cs8 90.33(7) 1_654 1_645 ?
Ti6 Se14 Cs8 174.70(8) 1_554 1_645 ?
Cs13 Se14 Cs8 87.71(4) 1_554 1_645 ?
Se19 Se14 Cs8 137.43(5) 1_554 1_645 ?
Se24 Se14 Cs8 128.53(5) . 1_645 ?
Cs1 Se14 Cs8 79.92(3) . 1_645 ?
Se15 Se14 Cs8 60.23(3) 1_654 1_645 ?
Se25 Se14 Cs8 135.88(5) . 1_645 ?
Se16 Se14 Cs8 58.41(3) 1_655 1_645 ?
Se18 Se14 Cs8 96.78(4) 1_554 1_645 ?
Cs3 Se14 Cs8 73.63(3) 1_545 1_645 ?
Se20 Se14 Cs8 109.16(4) . 1_645 ?
Se22 Se14 Cs8 137.93(4) 1_554 1_645 ?
Ti4 Se14 Se26 81.32(7) 1_654 1_554 ?
Ti6 Se14 Se26 35.41(6) 1_554 1_554 ?
Cs13 Se14 Se26 63.88(3) 1_554 1_554 ?
Se19 Se14 Se26 46.71(3) 1_554 1_554 ?
Se24 Se14 Se26 76.77(4) . 1_554 ?
Cs1 Se14 Se26 131.05(5) . 1_554 ?
Se15 Se14 Se26 92.63(4) 1_654 1_554 ?
Se25 Se14 Se26 76.26(4) . 1_554 ?
Se16 Se14 Se26 123.76(5) 1_655 1_554 ?
Se18 Se14 Se26 57.27(3) 1_554 1_554 ?
Cs3 Se14 Se26 115.01(4) 1_545 1_554 ?
Se20 Se14 Se26 83.31(4) . 1_554 ?
Se22 Se14 Se26 36.92(3) 1_554 1_554 ?
Cs8 Se14 Se26 147.65(4) 1_645 1_554 ?
Se18 Se15 Ti5 111.15(8) 1_455 1_556 ?
Se18 Se15 Ti4 58.42(7) 1_455 . ?
Ti5 Se15 Ti4 74.74(8) 1_556 . ?
Se18 Se15 Se21 161.27(7) 1_455 1_556 ?
Ti5 Se15 Se21 51.56(7) 1_556 1_556 ?
Ti4 Se15 Se21 115.49(7) . 1_556 ?
Se18 Se15 Se17 64.06(5) 1_455 . ?
Ti5 Se15 Se17 48.31(6) 1_556 . ?
Ti4 Se15 Se17 57.61(6) . . ?
Se21 Se15 Se17 97.45(5) 1_556 . ?
Se18 Se15 Se16 102.29(6) 1_455 1_556 ?
Ti5 Se15 Se16 42.10(6) 1_556 1_556 ?
Ti4 Se15 Se16 45.41(6) . 1_556 ?
Se21 Se15 Se16 70.15(4) 1_556 1_556 ?
Se17 Se15 Se16 65.13(4) . 1_556 ?
Se18 Se15 Cs12 120.22(6) 1_455 2_646 ?
Ti5 Se15 Cs12 104.97(7) 1_556 2_646 ?
Ti4 Se15 Cs12 178.06(8) . 2_646 ?
Se21 Se15 Cs12 65.32(4) 1_556 2_646 ?
Se17 Se15 Cs12 120.74(5) . 2_646 ?
Se16 Se15 Cs12 135.46(5) 1_556 2_646 ?
Se18 Se15 Se22 120.01(6) 1_455 . ?
Ti5 Se15 Se22 46.39(6) 1_556 . ?
Ti4 Se15 Se22 117.91(7) . . ?
Se21 Se15 Se22 44.42(4) 1_556 . ?
Se17 Se15 Se22 67.71(4) . . ?
Se16 Se15 Se22 87.30(4) 1_556 . ?
Cs12 Se15 Se22 61.27(3) 2_646 . ?
Se18 Se15 Se14 72.96(5) 1_455 1_456 ?
Ti5 Se15 Se14 103.20(7) 1_556 1_456 ?
Ti4 Se15 Se14 41.14(6) . 1_456 ?
Se21 Se15 Se14 115.15(5) 1_556 1_456 ?
Se17 Se15 Se14 98.73(5) . 1_456 ?
Se16 Se15 Se14 61.56(4) 1_556 1_456 ?
Cs12 Se15 Se14 140.45(5) 2_646 1_456 ?
Se22 Se15 Se14 148.74(5) . 1_456 ?
Se18 Se15 Cs8 135.09(6) 1_455 1_546 ?
Ti5 Se15 Cs8 83.99(7) 1_556 1_546 ?
Ti4 Se15 Cs8 88.16(7) . 1_546 ?
Se21 Se15 Cs8 57.06(4) 1_556 1_546 ?
Se17 Se15 Cs8 124.85(5) . 1_546 ?
Se16 Se15 Cs8 60.37(4) 1_556 1_546 ?
Cs12 Se15 Cs8 93.72(4) 2_646 1_546 ?
Se22 Se15 Cs8 101.30(4) . 1_546 ?
Se14 Se15 Cs8 62.31(3) 1_456 1_546 ?
Se18 Se15 Cs13 67.53(5) 1_455 1_455 ?
Ti5 Se15 Cs13 156.96(7) 1_556 1_455 ?
Ti4 Se15 Cs13 86.27(6) . 1_455 ?
Se21 Se15 Cs13 131.15(5) 1_556 1_455 ?
Se17 Se15 Cs13 129.80(5) . 1_455 ?
Se16 Se15 Cs13 114.88(4) 1_556 1_455 ?
Cs12 Se15 Cs13 94.43(4) 2_646 1_455 ?
Se22 Se15 Cs13 155.47(5) . 1_455 ?
Se14 Se15 Cs13 53.89(3) 1_456 1_455 ?
Cs8 Se15 Cs13 82.45(3) 1_546 1_455 ?
Se18 Se15 Cs9 65.44(5) 1_455 . ?
Ti5 Se15 Cs9 84.15(6) 1_556 . ?
Ti4 Se15 Cs9 105.06(7) . . ?
Se21 Se15 Cs9 102.33(4) 1_556 . ?
Se17 Se15 Cs9 55.21(3) . . ?
Se16 Se15 Cs9 118.42(4) 1_556 . ?
Cs12 Se15 Cs9 73.01(3) 2_646 . ?
Se22 Se15 Cs9 58.45(3) . . ?
Se14 Se15 Cs9 137.41(5) 1_456 . ?
Cs8 Se15 Cs9 159.21(4) 1_546 . ?
Cs13 Se15 Cs9 113.85(4) 1_455 . ?
Se18 Se15 Se49 116.10(6) 1_455 2_646 ?
Ti5 Se15 Se49 132.63(7) 1_556 2_646 ?
Ti4 Se15 Se49 128.79(7) . 2_646 ?
Se21 Se15 Se49 81.88(4) 1_556 2_646 ?
Se17 Se15 Se49 173.17(5) . 2_646 ?
Se16 Se15 Se49 120.60(5) 1_556 2_646 ?
Cs12 Se15 Se49 52.81(3) 2_646 2_646 ?
Se22 Se15 Se49 107.84(4) . 2_646 ?
Se14 Se15 Se49 87.65(4) 1_456 2_646 ?
Cs8 Se15 Se49 60.38(3) 1_546 2_646 ?
Cs13 Se15 Se49 52.77(3) 1_455 2_646 ?
Cs9 Se15 Se49 118.21(4) . 2_646 ?
Ti5 Se16 Ti4 81.15(9) . 1_554 ?
Ti5 Se16 Se20 110.48(8) . 1_455 ?
Ti4 Se16 Se20 48.54(6) 1_554 1_455 ?
Ti5 Se16 Se15 46.63(6) . 1_554 ?
Ti4 Se16 Se15 49.02(6) 1_554 1_554 ?
Se20 Se16 Se15 96.58(5) 1_455 1_554 ?
Ti5 Se16 Se24 46.03(6) . . ?
Ti4 Se16 Se24 127.16(7) 1_554 . ?
Se20 Se16 Se24 138.78(5) 1_455 . ?
Se15 Se16 Se24 86.17(4) 1_554 . ?
Ti5 Se16 Cs1 164.58(8) . 1_455 ?
Ti4 Se16 Cs1 87.41(6) 1_554 1_455 ?
Se20 Se16 Cs1 68.14(4) 1_455 1_455 ?
Se15 Se16 Cs1 117.96(4) 1_554 1_455 ?
Se24 Se16 Cs1 144.47(5) . 1_455 ?
Ti5 Se16 Cs10 101.47(7) . . ?
Ti4 Se16 Cs10 159.65(8) 1_554 . ?
Se20 Se16 Cs10 113.05(5) 1_455 . ?
Se15 Se16 Cs10 143.91(5) 1_554 . ?
Se24 Se16 Cs10 58.05(3) . . ?
Cs1 Se16 Cs10 92.85(4) 1_455 . ?
Ti5 Se16 Se17 41.88(7) . 1_554 ?
Ti4 Se16 Se17 52.25(6) 1_554 1_554 ?
Se20 Se16 Se17 68.61(4) 1_455 1_554 ?
Se15 Se16 Se17 54.07(4) 1_554 1_554 ?
Se24 Se16 Se17 80.59(4) . 1_554 ?
Cs1 Se16 Se17 134.26(5) 1_455 1_554 ?
Cs10 Se16 Se17 117.38(4) . 1_554 ?
Ti5 Se16 Cs8 88.88(7) . 1_545 ?
Ti4 Se16 Cs8 92.61(7) 1_554 1_545 ?
Se20 Se16 Cs8 129.45(5) 1_455 1_545 ?
Se15 Se16 Cs8 63.06(4) 1_554 1_545 ?
Se24 Se16 Cs8 88.35(4) . 1_545 ?
Cs1 Se16 Cs8 81.31(4) 1_455 1_545 ?
Cs10 Se16 Cs8 107.56(4) . 1_545 ?
Se17 Se16 Cs8 116.60(4) 1_554 1_545 ?
Ti5 Se16 Se14 107.13(7) . 1_455 ?
Ti4 Se16 Se14 40.58(6) 1_554 1_455 ?
Se20 Se16 Se14 66.65(4) 1_455 1_455 ?
Se15 Se16 Se14 60.99(4) 1_554 1_455 ?
Se24 Se16 Se14 143.18(5) . 1_455 ?
Cs1 Se16 Se14 57.77(3) 1_455 1_455 ?
Cs10 Se16 Se14 149.39(5) . 1_455 ?
Se17 Se16 Se14 91.61(4) 1_554 1_455 ?
Cs8 Se16 Se14 63.04(3) 1_545 1_455 ?
Ti5 Se16 Se23 41.01(7) . . ?
Ti4 Se16 Se23 88.72(7) 1_554 . ?
Se20 Se16 Se23 86.97(5) 1_455 . ?
Se15 Se16 Se23 80.70(4) 1_554 . ?
Se24 Se16 Se23 52.75(4) . . ?
Cs1 Se16 Se23 149.63(5) 1_455 . ?
Cs10 Se16 Se23 80.79(4) . . ?
Se17 Se16 Se23 37.01(3) 1_554 . ?
Cs8 Se16 Se23 128.98(4) 1_545 . ?
Se14 Se16 Se23 128.62(5) 1_455 . ?
Ti5 Se16 Se21 39.42(7) . . ?
Ti4 Se16 Se21 97.90(7) 1_554 . ?
Se20 Se16 Se21 143.36(5) 1_455 . ?
Se15 Se16 Se21 48.93(4) 1_554 . ?
Se24 Se16 Se21 44.66(3) . . ?
Cs1 Se16 Se21 133.73(5) 1_455 . ?
Cs10 Se16 Se21 96.58(4) . . ?
Se17 Se16 Se21 79.01(4) 1_554 . ?
Cs8 Se16 Se21 52.65(3) 1_545 . ?
Se14 Se16 Se21 98.57(4) 1_455 . ?
Se23 Se16 Se21 76.63(4) . . ?
Ti5 Se16 Se3 109.15(8) . . ?
Ti4 Se16 Se3 143.83(8) 1_554 . ?
Se20 Se16 Se3 140.22(5) 1_455 . ?
Se15 Se16 Se3 113.15(5) 1_554 . ?
Se24 Se16 Se3 71.81(4) . . ?
Cs1 Se16 Se3 74.59(4) 1_455 . ?
Cs10 Se16 Se3 54.66(3) . . ?
Se17 Se16 Se3 150.73(5) 1_554 . ?
Cs8 Se16 Se3 54.32(3) 1_545 . ?
Se14 Se16 Se3 104.53(4) 1_455 . ?
Se23 Se16 Se3 122.26(4) . . ?
Se21 Se16 Se3 74.59(4) . . ?
Ti5 Se16 Cs7 93.52(7) . . ?
Ti4 Se16 Cs7 96.18(7) 1_554 . ?
Se20 Se16 Cs7 57.36(4) 1_455 . ?
Se15 Se16 Cs7 124.18(5) 1_554 . ?
Se24 Se16 Cs7 87.20(4) . . ?
Cs1 Se16 Cs7 97.98(4) 1_455 . ?
Cs10 Se16 Cs7 63.61(3) . . ?
Se17 Se16 Cs7 70.16(4) 1_554 . ?
Cs8 Se16 Cs7 171.15(4) 1_545 . ?
Se14 Se16 Cs7 124.01(4) 1_455 . ?
Se23 Se16 Cs7 52.56(3) . . ?
Se21 Se16 Cs7 126.67(4) . . ?
Se3 Se16 Cs7 116.93(4) . . ?
Se23 Se17 Ti5 61.70(7) 1_556 1_556 ?
Se23 Se17 Ti4 114.83(8) 1_556 . ?
Ti5 Se17 Ti4 71.83(8) 1_556 . ?
Se23 Se17 Se18 154.11(7) 1_556 1_455 ?
Ti5 Se17 Se18 92.56(7) 1_556 1_455 ?
Ti4 Se17 Se18 48.32(6) . 1_455 ?
Se23 Se17 Se15 112.16(6) 1_556 . ?
Ti5 Se17 Se15 50.73(6) 1_556 . ?
Ti4 Se17 Se15 50.77(6) . . ?
Se18 Se17 Se15 42.71(4) 1_455 . ?
Se23 Se17 Cs9 114.87(6) 1_556 . ?
Ti5 Se17 Cs9 99.16(7) 1_556 . ?
Ti4 Se17 Cs9 115.42(7) . . ?
Se18 Se17 Cs9 69.39(4) 1_455 . ?
Se15 Se17 Cs9 73.75(4) . . ?
Se23 Se17 Se16 72.48(5) 1_556 1_556 ?
Ti5 Se17 Se16 39.65(6) 1_556 1_556 ?
Ti4 Se17 Se16 43.17(5) . 1_556 ?
Se18 Se17 Se16 85.96(5) 1_455 1_556 ?
Se15 Se17 Se16 60.80(4) . 1_556 ?
Cs9 Se17 Se16 131.96(5) . 1_556 ?
Se23 Se17 Cs5 104.05(6) 1_556 . ?
Ti5 Se17 Cs5 144.84(8) 1_556 . ?
Ti4 Se17 Cs5 88.61(6) . . ?
Se18 Se17 Cs5 95.71(5) 1_455 . ?
Se15 Se17 Cs5 133.80(5) . . ?
Cs9 Se17 Cs5 115.74(4) . . ?
Se16 Se17 Cs5 106.95(4) 1_556 . ?
Se23 Se17 Se28 114.41(6) 1_556 . ?
Ti5 Se17 Se28 156.30(8) 1_556 . ?
Ti4 Se17 Se28 125.50(7) . . ?
Se18 Se17 Se28 90.19(5) 1_455 . ?
Se15 Se17 Se28 124.25(5) . . ?
Cs9 Se17 Se28 59.99(4) . . ?
Se16 Se17 Se28 163.96(5) 1_556 . ?
Cs5 Se17 Se28 57.92(3) . . ?
Se23 Se17 Se22 66.86(5) 1_556 . ?
Ti5 Se17 Se22 42.60(6) 1_556 . ?
Ti4 Se17 Se22 105.88(7) . . ?
Se18 Se17 Se22 96.71(5) 1_455 . ?
Se15 Se17 Se22 60.88(4) . . ?
Cs9 Se17 Se22 61.65(3) . . ?
Se16 Se17 Se22 82.23(4) 1_556 . ?
Cs5 Se17 Se22 165.05(5) . . ?
Se28 Se17 Se22 113.71(5) . . ?
Se23 Se17 Se20 96.86(6) 1_556 1_456 ?
Ti5 Se17 Se20 89.92(7) 1_556 1_456 ?
Ti4 Se17 Se20 38.77(5) . 1_456 ?
Se18 Se17 Se20 79.26(4) 1_455 1_456 ?
Se15 Se17 Se20 88.90(4) . 1_456 ?
Cs9 Se17 Se20 147.61(5) . 1_456 ?
Se16 Se17 Se20 50.28(4) 1_556 1_456 ?
Cs5 Se17 Se20 58.45(3) . 1_456 ?
Se28 Se17 Se20 113.70(5) . 1_456 ?
Se22 Se17 Se20 132.41(5) . 1_456 ?
Se23 Se17 Cs2 59.06(5) 1_556 . ?
Ti5 Se17 Cs2 111.46(7) 1_556 . ?
Ti4 Se17 Cs2 166.15(7) . . ?
Se18 Se17 Cs2 142.05(5) 1_455 . ?
Se15 Se17 Cs2 142.01(5) . . ?
Cs9 Se17 Cs2 77.82(3) . . ?
Se16 Se17 Cs2 131.25(5) 1_556 . ?
Cs5 Se17 Cs2 81.48(3) . . ?
Se28 Se17 Cs2 56.18(3) . . ?
Se22 Se17 Cs2 83.61(4) . . ?
Se20 Se17 Cs2 127.48(4) 1_456 . ?
Se23 Se17 Se19 129.27(6) 1_556 1_455 ?
Ti5 Se17 Se19 107.08(7) 1_556 1_455 ?
Ti4 Se17 Se19 35.88(5) . 1_455 ?
Se18 Se17 Se19 52.27(4) 1_455 1_455 ?
Se15 Se17 Se19 79.76(4) . 1_455 ?
Cs9 Se17 Se19 115.79(4) . 1_455 ?
Se16 Se17 Se19 72.21(4) 1_556 1_455 ?
Cs5 Se17 Se19 54.89(3) . 1_455 ?
Se28 Se17 Se19 93.15(4) . 1_455 ?
Se22 Se17 Se19 140.06(5) . 1_455 ?
Se20 Se17 Se19 32.54(3) 1_456 1_455 ?
Cs2 Se17 Se19 136.25(4) . 1_455 ?
Se23 Se17 Se26 59.85(5) 1_556 . ?
Ti5 Se17 Se26 72.63(6) 1_556 . ?
Ti4 Se17 Se26 140.59(7) . . ?
Se18 Se17 Se26 117.77(5) 1_455 . ?
Se15 Se17 Se26 92.91(4) . . ?
Cs9 Se17 Se26 55.04(3) . . ?
Se16 Se17 Se26 110.27(4) 1_556 . ?
Cs5 Se17 Se26 130.73(4) . . ?
Se28 Se17 Se26 85.29(4) . . ?
Se22 Se17 Se26 34.71(3) . . ?
Se20 Se17 Se26 155.42(5) 1_456 . ?
Cs2 Se17 Se26 49.68(3) . . ?
Se19 Se17 Se26 169.97(5) 1_455 . ?
Se23 Se17 Cs7 50.13(4) 1_556 1_556 ?
Ti5 Se17 Cs7 82.45(7) 1_556 1_556 ?
Ti4 Se17 Cs7 82.25(6) . 1_556 ?
Se18 Se17 Cs7 128.61(5) 1_455 1_556 ?
Se15 Se17 Cs7 119.17(5) . 1_556 ?
Cs9 Se17 Cs7 161.97(5) . 1_556 ?
Se16 Se17 Cs7 58.42(3) 1_556 1_556 ?
Cs5 Se17 Cs7 65.78(3) . 1_556 ?
Se28 Se17 Cs7 113.72(4) . 1_556 ?
Se22 Se17 Cs7 111.80(4) . 1_556 ?
Se20 Se17 Cs7 49.79(3) 1_456 1_556 ?
Cs2 Se17 Cs7 84.85(3) . 1_556 ?
Se19 Se17 Cs7 80.37(3) 1_455 1_556 ?
Se26 Se17 Cs7 109.33(4) . 1_556 ?
Se15 Se18 Ti4 68.01(7) 1_655 1_655 ?
Se15 Se18 Se17 73.23(6) 1_655 1_655 ?
Ti4 Se18 Se17 62.40(7) 1_655 1_655 ?
Se15 Se18 Se19 116.15(6) 1_655 . ?
Ti4 Se18 Se19 48.45(6) 1_655 . ?
Se17 Se18 Se19 82.07(5) 1_655 . ?
Se15 Se18 Cs14 133.02(7) 1_655 . ?
Ti4 Se18 Cs14 145.88(7) 1_655 . ?
Se17 Se18 Cs14 141.00(6) 1_655 . ?
Se19 Se18 Cs14 102.49(4) . . ?
Se15 Se18 Cs13 76.95(5) 1_655 . ?
Ti4 Se18 Cs13 94.04(7) 1_655 . ?
Se17 Se18 Cs13 147.25(5) 1_655 . ?
Se19 Se18 Cs13 99.47(4) . . ?
Cs14 Se18 Cs13 71.02(3) . . ?
Se15 Se18 Se26 132.71(7) 1_655 . ?
Ti4 Se18 Se26 87.36(7) 1_655 . ?
Se17 Se18 Se26 130.59(6) 1_655 . ?
Se19 Se18 Se26 49.76(4) . . ?
Cs14 Se18 Se26 58.56(3) . . ?
Cs13 Se18 Se26 64.79(3) . . ?
Se15 Se18 Se14 70.40(5) 1_655 1_556 ?
Ti4 Se18 Se14 39.76(6) 1_655 1_556 ?
Se17 Se18 Se14 101.36(5) 1_655 1_556 ?
Se19 Se18 Se14 58.14(4) . 1_556 ?
Cs14 Se18 Se14 114.02(4) . 1_556 ?
Cs13 Se18 Se14 55.13(3) . 1_556 ?
Se26 Se18 Se14 65.32(4) . 1_556 ?
Se15 Se18 Cs9 80.14(5) 1_655 1_655 ?
Ti4 Se18 Cs9 119.92(7) 1_655 1_655 ?
Se17 Se18 Cs9 60.15(4) 1_655 1_655 ?
Se19 Se18 Cs9 133.32(5) . 1_655 ?
Cs14 Se18 Cs9 92.65(4) . 1_655 ?
Cs13 Se18 Cs9 127.19(4) . 1_655 ?
Se26 Se18 Cs9 145.54(5) . 1_655 ?
Se14 Se18 Cs9 149.13(5) 1_556 1_655 ?
Se15 Se18 Cs5 116.23(6) 1_655 1_655 ?
Ti4 Se18 Cs5 66.67(7) 1_655 1_655 ?
Se17 Se18 Cs5 46.75(3) 1_655 1_655 ?
Se19 Se18 Cs5 47.35(3) . 1_655 ?
Cs14 Se18 Cs5 109.37(4) . 1_655 ?
Cs13 Se18 Cs5 146.74(4) . 1_655 ?
Se26 Se18 Cs5 86.61(4) . 1_655 ?
Se14 Se18 Cs5 98.64(4) 1_556 1_655 ?
Cs9 Se18 Cs5 85.97(3) 1_655 1_655 ?
Se20 Se19 Ti4 60.13(7) 1_556 1_655 ?
Se20 Se19 Ti6 107.90(8) 1_556 . ?
Ti4 Se19 Ti6 89.39(9) 1_655 . ?
Se20 Se19 Se26 155.73(7) 1_556 . ?
Ti4 Se19 Se26 102.84(8) 1_655 . ?
Ti6 Se19 Se26 51.54(6) . . ?
Se20 Se19 Se18 102.08(6) 1_556 . ?
Ti4 Se19 Se18 46.04(6) 1_655 . ?
Ti6 Se19 Se18 93.94(7) . . ?
Se26 Se19 Se18 70.48(5) . . ?
Se20 Se19 Se14 79.79(6) 1_556 1_556 ?
Ti4 Se19 Se14 44.00(6) 1_655 1_556 ?
Ti6 Se19 Se14 45.50(6) . 1_556 ?
Se26 Se19 Se14 76.12(5) . 1_556 ?
Se18 Se19 Se14 65.49(4) . 1_556 ?
Se20 Se19 Se25 73.50(5) 1_556 1_556 ?
Ti4 Se19 Se25 95.97(7) 1_655 1_556 ?
Ti6 Se19 Se25 44.47(6) . 1_556 ?
Se26 Se19 Se25 92.78(5) . 1_556 ?
Se18 Se19 Se25 128.44(5) . 1_556 ?
Se14 Se19 Se25 63.17(4) 1_556 1_556 ?
Se20 Se19 Cs5 72.06(5) 1_556 1_655 ?
Ti4 Se19 Cs5 94.01(6) 1_655 1_655 ?
Ti6 Se19 Cs5 175.94(8) . 1_655 ?
Se26 Se19 Cs5 129.48(5) . 1_655 ?
Se18 Se19 Cs5 90.01(4) . 1_655 ?
Se14 Se19 Cs5 137.70(5) 1_556 1_655 ?
Se25 Se19 Cs5 132.73(5) 1_556 1_655 ?
Se20 Se19 Cs2 136.49(6) 1_556 . ?
Ti4 Se19 Cs2 163.04(8) 1_655 . ?
Ti6 Se19 Cs2 87.44(6) . . ?
Se26 Se19 Cs2 62.52(4) . . ?
Se18 Se19 Cs2 117.59(5) . . ?
Se14 Se19 Cs2 131.51(5) 1_556 . ?
Se25 Se19 Cs2 93.41(4) 1_556 . ?
Cs5 Se19 Cs2 89.93(4) 1_655 . ?
Se20 Se19 Se23 114.28(6) 1_556 1_556 ?
Ti4 Se19 Se23 129.46(7) 1_655 1_556 ?
Ti6 Se19 Se23 41.80(6) . 1_556 ?
Se26 Se19 Se23 61.26(4) . 1_556 ?
Se18 Se19 Se23 128.53(5) . 1_556 ?
Se14 Se19 Se23 85.87(4) 1_556 1_556 ?
Se25 Se19 Se23 43.61(3) 1_556 1_556 ?
Cs5 Se19 Se23 134.32(4) 1_655 1_556 ?
Cs2 Se19 Se23 53.18(3) . 1_556 ?
Se20 Se19 Se17 65.19(5) 1_556 1_655 ?
Ti4 Se19 Se17 41.97(6) 1_655 1_655 ?
Ti6 Se19 Se17 129.35(7) . 1_655 ?
Se26 Se19 Se17 115.21(5) . 1_655 ?
Se18 Se19 Se17 45.65(3) . 1_655 ?
Se14 Se19 Se17 85.33(4) 1_556 1_655 ?
Se25 Se19 Se17 131.74(5) 1_556 1_655 ?
Cs5 Se19 Se17 54.50(3) 1_655 1_655 ?
Cs2 Se19 Se17 133.84(4) . 1_655 ?
Se23 Se19 Se17 171.12(5) 1_556 1_655 ?
Se20 Se19 Cs4 46.41(4) 1_556 1_556 ?
Ti4 Se19 Cs4 104.11(7) 1_655 1_556 ?
Ti6 Se19 Cs4 95.72(7) . 1_556 ?
Se26 Se19 Cs4 136.80(5) . 1_556 ?
Se18 Se19 Cs4 148.48(4) . 1_556 ?
Se14 Se19 Cs4 101.53(4) 1_556 1_556 ?
Se25 Se19 Cs4 51.44(3) 1_556 1_556 ?
Cs5 Se19 Cs4 81.31(3) 1_655 1_556 ?
Cs2 Se19 Cs4 92.79(3) . 1_556 ?
Se23 Se19 Cs4 75.55(3) 1_556 1_556 ?
Se17 Se19 Cs4 107.43(4) 1_655 1_556 ?
Se19 Se20 Ti4 64.84(7) 1_554 1_654 ?
Se19 Se20 Se16 115.10(7) 1_554 1_655 ?
Ti4 Se20 Se16 50.57(7) 1_654 1_655 ?
Se19 Se20 Cs7 145.89(7) 1_554 1_655 ?
Ti4 Se20 Cs7 110.50(7) 1_654 1_655 ?
Se16 Se20 Cs7 72.41(4) 1_655 1_655 ?
Se19 Se20 Cs4 105.29(6) 1_554 . ?
Ti4 Se20 Cs4 158.15(8) 1_654 . ?
Se16 Se20 Cs4 132.03(5) 1_655 . ?
Cs7 Se20 Cs4 88.62(4) 1_655 . ?
Se19 Se20 Se25 68.88(5) 1_554 . ?
Ti4 Se20 Se25 95.51(7) 1_654 . ?
Se16 Se20 Se25 108.67(5) 1_655 . ?
Cs7 Se20 Se25 143.01(5) 1_655 . ?
Cs4 Se20 Se25 62.68(4) . . ?
Se19 Se20 Cs5 71.52(5) 1_554 1_654 ?
Ti4 Se20 Cs5 95.61(7) 1_654 1_654 ?
Se16 Se20 Cs5 116.66(5) 1_655 1_654 ?
Cs7 Se20 Cs5 75.58(3) 1_655 1_654 ?
Cs4 Se20 Cs5 99.50(4) . 1_654 ?
Se25 Se20 Cs5 128.96(5) . 1_654 ?
Se19 Se20 Se14 63.58(5) 1_554 . ?
Ti4 Se20 Se14 37.95(6) 1_654 . ?
Se16 Se20 Se14 62.45(4) 1_655 . ?
Cs7 Se20 Se14 134.84(5) 1_655 . ?
Cs4 Se20 Se14 120.51(4) . . ?
Se25 Se20 Se14 58.98(4) . . ?
Cs5 Se20 Se14 125.41(5) 1_654 . ?
Se19 Se20 Cs1 110.30(6) 1_554 . ?
Ti4 Se20 Cs1 83.19(7) 1_654 . ?
Se16 Se20 Cs1 60.47(4) 1_655 . ?
Cs7 Se20 Cs1 102.21(4) 1_655 . ?
Cs4 Se20 Cs1 82.43(4) . . ?
Se25 Se20 Cs1 54.00(3) . . ?
Cs5 Se20 Cs1 176.98(4) 1_654 . ?
Se14 Se20 Cs1 54.74(3) . . ?
Se19 Se20 Se17 82.27(6) 1_554 1_654 ?
Ti4 Se20 Se17 48.23(6) 1_654 1_654 ?
Se16 Se20 Se17 61.11(4) 1_655 1_654 ?
Cs7 Se20 Se17 72.66(4) 1_655 1_654 ?
Cs4 Se20 Se17 153.07(5) . 1_654 ?
Se25 Se20 Se17 141.74(5) . 1_654 ?
Cs5 Se20 Se17 57.72(3) 1_654 1_654 ?
Se14 Se20 Se17 86.17(4) . 1_654 ?
Cs1 Se20 Se17 119.79(4) . 1_654 ?
Se19 Se20 Se33 153.48(6) 1_554 1_655 ?
Ti4 Se20 Se33 127.84(8) 1_654 1_655 ?
Se16 Se20 Se33 79.59(4) 1_655 1_655 ?
Cs7 Se20 Se33 57.60(3) 1_655 1_655 ?
Cs4 Se20 Se33 53.63(3) . 1_655 ?
Se25 Se20 Se33 85.78(4) . 1_655 ?
Cs5 Se20 Se33 123.40(4) 1_654 1_655 ?
Se14 Se20 Se33 110.41(5) . 1_655 ?
Cs1 Se20 Se33 55.97(3) . 1_655 ?
Se17 Se20 Se33 123.98(4) 1_654 1_655 ?
Ti5 Se21 Se22 62.90(7) . 1_554 ?
Ti5 Se21 Se24 57.86(7) . . ?
Se22 Se21 Se24 73.82(5) 1_554 . ?
Ti5 Se21 Se15 54.22(6) . 1_554 ?
Se22 Se21 Se15 80.45(5) 1_554 1_554 ?
Se24 Se21 Se15 111.90(6) . 1_554 ?
Ti5 Se21 Cs8 95.70(7) . 1_545 ?
Se22 Se21 Cs8 152.40(6) 1_554 1_545 ?
Se24 Se21 Cs8 110.85(6) . 1_545 ?
Se15 Se21 Cs8 72.56(4) 1_554 1_545 ?
Ti5 Se21 Cs3 125.34(7) . 1_545 ?
Se22 Se21 Cs3 100.68(5) 1_554 1_545 ?
Se24 Se21 Cs3 67.55(4) . 1_545 ?
Se15 Se21 Cs3 178.45(6) 1_554 1_545 ?
Cs8 Se21 Cs3 106.21(4) 1_545 1_545 ?
Ti5 Se21 Cs12 107.03(7) . 2_645 ?
Se22 Se21 Cs12 70.95(5) 1_554 2_645 ?
Se24 Se21 Cs12 144.62(6) . 2_645 ?
Se15 Se21 Cs12 65.35(4) 1_554 2_645 ?
Cs8 Se21 Cs12 101.94(4) 1_545 2_645 ?
Cs3 Se21 Cs12 115.97(4) 1_545 2_645 ?
Ti5 Se21 Se51 162.25(8) . 1_545 ?
Se22 Se21 Se51 132.06(6) 1_554 1_545 ?
Se24 Se21 Se51 130.14(6) . 1_545 ?
Se15 Se21 Se51 113.96(5) 1_554 1_545 ?
Cs8 Se21 Se51 66.91(4) 1_545 1_545 ?
Cs3 Se21 Se51 66.07(4) 1_545 1_545 ?
Cs12 Se21 Se51 74.75(4) 2_645 1_545 ?
Ti5 Se21 Se42 158.53(8) . 1_544 ?
Se22 Se21 Se42 96.20(5) 1_554 1_544 ?
Se24 Se21 Se42 123.85(5) . 1_544 ?
Se15 Se21 Se42 120.77(5) 1_554 1_544 ?
Cs8 Se21 Se42 102.38(4) 1_545 1_544 ?
Cs3 Se21 Se42 60.26(3) 1_545 1_544 ?
Cs12 Se21 Se42 58.10(3) 2_645 1_544 ?
Se51 Se21 Se42 36.32(3) 1_545 1_544 ?
Ti5 Se21 Se16 37.33(6) . . ?
Se22 Se21 Se16 100.09(5) 1_554 . ?
Se24 Se21 Se16 63.40(4) . . ?
Se15 Se21 Se16 60.92(4) 1_554 . ?
Cs8 Se21 Se16 61.78(4) 1_545 . ?
Cs3 Se21 Se16 117.74(5) 1_545 . ?
Cs12 Se21 Se16 126.27(4) 2_645 . ?
Se51 Se21 Se16 127.30(5) 1_545 . ?
Se42 Se21 Se16 163.60(5) 1_544 . ?
Ti5 Se21 Se7 117.44(8) . 1_545 ?
Se22 Se21 Se7 148.72(6) 1_554 1_545 ?
Se24 Se21 Se7 80.84(5) . 1_545 ?
Se15 Se21 Se7 126.85(5) 1_554 1_545 ?
Cs8 Se21 Se7 55.28(3) 1_545 1_545 ?
Cs3 Se21 Se7 51.76(3) 1_545 1_545 ?
Cs12 Se21 Se7 130.68(4) 2_645 1_545 ?
Se51 Se21 Se7 56.37(3) 1_545 1_545 ?
Se42 Se21 Se7 82.79(4) 1_544 1_545 ?
Se16 Se21 Se7 84.21(4) . 1_545 ?
Ti5 Se21 Cs13 105.31(7) . 1_554 ?
Se22 Se21 Cs13 44.02(4) 1_554 1_554 ?
Se24 Se21 Cs13 85.98(4) . 1_554 ?
Se15 Se21 Cs13 115.10(5) 1_554 1_554 ?
Cs8 Se21 Cs13 158.12(4) 1_545 1_554 ?
Cs3 Se21 Cs13 66.40(3) 1_545 1_554 ?
Cs12 Se21 Cs13 66.39(3) 2_645 1_554 ?
Se51 Se21 Cs13 91.67(4) 1_545 1_554 ?
Se42 Se21 Cs13 55.82(3) 1_544 1_554 ?
Se16 Se21 Cs13 140.10(4) . 1_554 ?
Se7 Se21 Cs13 117.18(4) 1_545 1_554 ?
Ti6 Se22 Se26 59.14(7) . . ?
Ti6 Se22 Se21 105.49(8) . 1_556 ?
Se26 Se22 Se21 164.08(7) . 1_556 ?
Ti6 Se22 Ti5 81.77(8) . 1_556 ?
Se26 Se22 Ti5 113.60(8) . 1_556 ?
Se21 Se22 Ti5 56.35(7) 1_556 1_556 ?
Ti6 Se22 Se24 49.87(7) . 1_556 ?
Se26 Se22 Se24 108.13(6) . 1_556 ?
Se21 Se22 Se24 56.06(5) 1_556 1_556 ?
Ti5 Se22 Se24 50.47(6) 1_556 1_556 ?
Ti6 Se22 Cs13 89.91(7) . . ?
Se26 Se22 Cs13 80.18(5) . . ?
Se21 Se22 Cs13 105.33(5) 1_556 . ?
Ti5 Se22 Cs13 156.08(8) 1_556 . ?
Se24 Se22 Cs13 107.68(4) 1_556 . ?
Ti6 Se22 Se23 49.56(6) . 1_556 ?
Se26 Se22 Se23 72.38(5) . 1_556 ?
Se21 Se22 Se23 94.72(5) 1_556 1_556 ?
Ti5 Se22 Se23 42.55(6) 1_556 1_556 ?
Se24 Se22 Se23 55.53(4) 1_556 1_556 ?
Cs13 Se22 Se23 138.69(5) . 1_556 ?
Ti6 Se22 Se15 125.90(7) . . ?
Se26 Se22 Se15 128.56(6) . . ?
Se21 Se22 Se15 55.13(4) 1_556 . ?
Ti5 Se22 Se15 44.53(6) 1_556 . ?
Se24 Se22 Se15 88.98(4) 1_556 . ?
Cs13 Se22 Se15 141.13(5) . . ?
Se23 Se22 Se15 79.73(4) 1_556 . ?
Ti6 Se22 Cs12 168.12(8) . 2_646 ?
Se26 Se22 Cs12 128.07(6) . 2_646 ?
Se21 Se22 Cs12 67.80(5) 1_556 2_646 ?
Ti5 Se22 Cs12 101.24(6) 1_556 2_646 ?
Se24 Se22 Cs12 123.77(5) 1_556 2_646 ?
Cs13 Se22 Cs12 82.79(3) . 2_646 ?
Se23 Se22 Cs12 138.52(4) 1_556 2_646 ?
Se15 Se22 Cs12 59.22(3) . 2_646 ?
Ti6 Se22 Cs9 116.30(8) . . ?
Se26 Se22 Cs9 68.49(5) . . ?
Se21 Se22 Cs9 120.22(5) 1_556 . ?
Ti5 Se22 Cs9 88.69(6) 1_556 . ?
Se24 Se22 Cs9 135.36(5) 1_556 . ?
Cs13 Se22 Cs9 115.01(4) . . ?
Se23 Se22 Cs9 83.00(4) 1_556 . ?
Se15 Se22 Cs9 65.86(3) . . ?
Cs12 Se22 Cs9 75.41(3) 2_646 . ?
Ti6 Se22 Se14 39.58(6) . 1_556 ?
Se26 Se22 Se14 75.62(5) . 1_556 ?
Se21 Se22 Se14 95.02(5) 1_556 1_556 ?
Ti5 Se22 Se14 107.41(7) 1_556 1_556 ?
Se24 Se22 Se14 58.23(4) 1_556 1_556 ?
Cs13 Se22 Se14 55.32(3) . 1_556 ?
Se23 Se22 Se14 87.75(4) 1_556 1_556 ?
Se15 Se22 Se14 145.89(5) . 1_556 ?
Cs12 Se22 Se14 129.44(4) 2_646 1_556 ?
Cs9 Se22 Se14 144.08(5) . 1_556 ?
Ti6 Se22 Se17 84.91(7) . . ?
Se26 Se22 Se17 82.70(5) . . ?
Se21 Se22 Se17 92.30(5) 1_556 . ?
Ti5 Se22 Se17 39.22(6) 1_556 . ?
Se24 Se22 Se17 81.66(4) 1_556 . ?
Cs13 Se22 Se17 162.37(5) . . ?
Se23 Se22 Se17 36.09(3) 1_556 . ?
Se15 Se22 Se17 51.41(3) . . ?
Cs12 Se22 Se17 104.76(4) 2_646 . ?
Cs9 Se22 Se17 53.73(3) . . ?
Se14 Se22 Se17 123.80(5) 1_556 . ?
Ti6 Se22 Cs3 77.54(7) . 1_546 ?
Se26 Se22 Cs3 125.91(5) . 1_546 ?
Se21 Se22 Cs3 47.03(4) 1_556 1_546 ?
Ti5 Se22 Cs3 88.06(6) 1_556 1_546 ?
Se24 Se22 Cs3 48.75(3) 1_556 1_546 ?
Cs13 Se22 Cs3 68.21(3) . 1_546 ?
Se23 Se22 Cs3 104.12(4) 1_556 1_546 ?
Se15 Se22 Cs3 102.15(4) . 1_546 ?
Cs12 Se22 Cs3 91.02(3) 2_646 1_546 ?
Cs9 Se22 Cs3 165.14(4) . 1_546 ?
Se14 Se22 Cs3 50.35(3) 1_556 1_546 ?
Se17 Se22 Cs3 126.55(4) . 1_546 ?
Se17 Se23 Ti5 61.80(7) 1_554 . ?
Se17 Se23 Ti6 118.55(8) 1_554 1_554 ?
Ti5 Se23 Ti6 79.27(8) . 1_554 ?
Se17 Se23 Se25 158.63(8) 1_554 . ?
Ti5 Se23 Se25 96.83(8) . . ?
Ti6 Se23 Se25 51.67(6) 1_554 . ?
Se17 Se23 Se24 113.14(6) 1_554 . ?
Ti5 Se23 Se24 51.46(6) . . ?
Ti6 Se23 Se24 48.66(6) 1_554 . ?
Se25 Se23 Se24 45.52(4) . . ?
Se17 Se23 Cs7 98.18(6) 1_554 . ?
Ti5 Se23 Cs7 106.86(7) . . ?
Ti6 Se23 Cs7 139.63(7) 1_554 . ?
Se25 Se23 Cs7 88.04(5) . . ?
Se24 Se23 Cs7 103.43(5) . . ?
Se17 Se23 Cs2 86.19(6) 1_554 1_554 ?
Ti5 Se23 Cs2 132.72(8) . 1_554 ?
Ti6 Se23 Cs2 88.31(6) 1_554 1_554 ?
Se25 Se23 Cs2 110.58(5) . 1_554 ?
Se24 Se23 Cs2 136.95(5) . 1_554 ?
Cs7 Se23 Cs2 111.68(4) . 1_554 ?
Se17 Se23 Se52 123.74(7) 1_554 . ?
Ti5 Se23 Se52 164.84(8) . . ?
Ti6 Se23 Se52 106.43(7) 1_554 . ?
Se25 Se23 Se52 76.98(5) . . ?
Se24 Se23 Se52 121.82(5) . . ?
Cs7 Se23 Se52 59.57(4) . . ?
Cs2 Se23 Se52 62.20(4) 1_554 . ?
Se17 Se23 Se22 77.04(5) 1_554 1_554 ?
Ti5 Se23 Se22 46.43(6) . 1_554 ?
Ti6 Se23 Se22 42.76(6) 1_554 1_554 ?
Se25 Se23 Se22 87.88(5) . 1_554 ?
Se24 Se23 Se22 55.86(4) . 1_554 ?
Cs7 Se23 Se22 152.10(5) . 1_554 ?
Cs2 Se23 Se22 95.56(4) 1_554 1_554 ?
Se52 Se23 Se22 145.19(5) . 1_554 ?
Se17 Se23 Se16 70.50(5) 1_554 . ?
Ti5 Se23 Se16 38.90(6) . . ?
Ti6 Se23 Se16 107.24(7) 1_554 . ?
Se25 Se23 Se16 93.34(5) . . ?
Se24 Se23 Se16 61.43(4) . . ?
Cs7 Se23 Se16 68.02(4) . . ?
Cs2 Se23 Se16 156.08(5) 1_554 . ?
Se52 Se23 Se16 126.80(5) . . ?
Se22 Se23 Se16 84.69(4) 1_554 . ?
Se17 Se23 Se26 87.44(6) 1_554 1_554 ?
Ti5 Se23 Se26 84.77(7) . 1_554 ?
Ti6 Se23 Se26 40.86(6) 1_554 1_554 ?
Se25 Se23 Se26 90.36(5) . 1_554 ?
Se24 Se23 Se26 83.47(4) . 1_554 ?
Cs7 Se23 Se26 168.36(5) . 1_554 ?
Cs2 Se23 Se26 58.30(3) 1_554 1_554 ?
Se52 Se23 Se26 108.85(5) . 1_554 ?
Se22 Se23 Se26 39.20(3) 1_554 1_554 ?
Se16 Se23 Se26 123.59(5) . 1_554 ?
Se17 Se23 Se19 129.42(6) 1_554 1_554 ?
Ti5 Se23 Se19 116.23(7) . 1_554 ?
Ti6 Se23 Se19 37.81(6) 1_554 1_554 ?
Se25 Se23 Se19 57.48(4) . 1_554 ?
Se24 Se23 Se19 81.60(4) . 1_554 ?
Cs7 Se23 Se19 126.30(4) . 1_554 ?
Cs2 Se23 Se19 57.83(3) 1_554 1_554 ?
Se52 Se23 Se19 72.38(4) . 1_554 ?
Se22 Se23 Se19 73.05(4) 1_554 1_554 ?
Se16 Se23 Se19 143.01(5) . 1_554 ?
Se26 Se23 Se19 44.67(3) 1_554 1_554 ?
Se17 Se23 Cs10 119.14(6) 1_554 . ?
Ti5 Se23 Cs10 74.06(7) . . ?
Ti6 Se23 Cs10 89.42(6) 1_554 . ?
Se25 Se23 Cs10 48.86(4) . . ?
Se24 Se23 Cs10 47.29(3) . . ?
Cs7 Se23 Cs10 56.26(3) . . ?
Cs2 Se23 Cs10 151.89(4) 1_554 . ?
Se52 Se23 Cs10 91.76(4) . . ?
Se22 Se23 Cs10 101.64(4) 1_554 . ?
Se16 Se23 Cs10 49.15(3) . . ?
Se26 Se23 Cs10 129.27(4) 1_554 . ?
Se19 Se23 Cs10 106.33(4) 1_554 . ?
Se17 Se23 Cs5 47.78(4) 1_554 1_554 ?
Ti5 Se23 Cs5 102.66(7) . 1_554 ?
Ti6 Se23 Cs5 156.81(7) 1_554 1_554 ?
Se25 Se23 Cs5 148.26(5) . 1_554 ?
Se24 Se23 Cs5 147.96(5) . 1_554 ?
Cs7 Se23 Cs5 62.51(3) . 1_554 ?
Cs2 Se23 Cs5 73.32(3) 1_554 1_554 ?
Se52 Se23 Cs5 77.77(3) . 1_554 ?
Se22 Se23 Cs5 123.63(4) 1_554 1_554 ?
Se16 Se23 Cs5 86.59(3) . 1_554 ?
Se26 Se23 Cs5 115.97(4) 1_554 1_554 ?
Se19 Se23 Cs5 130.32(4) 1_554 1_554 ?
Cs10 Se23 Cs5 113.47(3) . 1_554 ?
Se17 Se23 Cs9 39.57(4) 1_554 1_554 ?
Ti5 Se23 Cs9 66.89(6) . 1_554 ?
Ti6 Se23 Cs9 83.13(6) 1_554 1_554 ?
Se25 Se23 Cs9 134.59(5) . 1_554 ?
Se24 Se23 Cs9 103.66(4) . 1_554 ?
Cs7 Se23 Cs9 136.60(4) . 1_554 ?
Cs2 Se23 Cs9 66.42(3) 1_554 1_554 ?
Se52 Se23 Cs9 127.14(4) . 1_554 ?
Se22 Se23 Cs9 49.53(3) 1_554 1_554 ?
Se16 Se23 Cs9 96.83(4) . 1_554 ?
Se26 Se23 Cs9 47.89(3) 1_554 1_554 ?
Se19 Se23 Cs9 90.80(3) 1_554 1_554 ?
Cs10 Se23 Cs9 140.95(3) . 1_554 ?
Cs5 Se23 Cs9 76.68(3) 1_554 1_554 ?
Se25 Se24 Ti6 60.49(7) . 1_554 ?
Se25 Se24 Ti5 108.08(8) . . ?
Ti6 Se24 Ti5 82.72(8) 1_554 . ?
Se25 Se24 Se21 156.39(8) . . ?
Ti6 Se24 Se21 98.75(8) 1_554 . ?
Ti5 Se24 Se21 54.62(7) . . ?
Se25 Se24 Se23 59.52(5) . . ?
Ti6 Se24 Se23 56.23(6) 1_554 . ?
Ti5 Se24 Se23 48.74(6) . . ?
Se21 Se24 Se23 100.49(5) . . ?
Se25 Se24 Se22 107.40(6) . 1_554 ?
Ti6 Se24 Se22 49.04(6) 1_554 1_554 ?
Ti5 Se24 Se22 52.58(6) . 1_554 ?
Se21 Se24 Se22 50.11(4) . 1_554 ?
Se23 Se24 Se22 68.61(4) . 1_554 ?
Se25 Se24 Se14 74.80(5) . . ?
Ti6 Se24 Se14 45.43(6) 1_554 . ?
Ti5 Se24 Se14 120.10(7) . . ?
Se21 Se24 Se14 99.17(5) . . ?
Se23 Se24 Se14 101.02(5) . . ?
Se22 Se24 Se14 69.13(4) 1_554 . ?
Se25 Se24 Cs10 72.56(5) . . ?
Ti6 Se24 Cs10 131.31(8) 1_554 . ?
Ti5 Se24 Cs10 101.19(7) . . ?
Se21 Se24 Cs10 123.25(5) . . ?
Se23 Se24 Cs10 90.04(4) . . ?
Se22 Se24 Cs10 153.13(5) 1_554 . ?
Se14 Se24 Cs10 133.46(5) . . ?
Se25 Se24 Se16 106.61(6) . . ?
Ti6 Se24 Se16 118.46(7) 1_554 . ?
Ti5 Se24 Se16 41.44(6) . . ?
Se21 Se24 Se16 71.95(4) . . ?
Se23 Se24 Se16 65.82(4) . . ?
Se22 Se24 Se16 93.22(4) 1_554 . ?
Se14 Se24 Se16 161.44(5) . . ?
Cs10 Se24 Se16 62.24(3) . . ?
Se25 Se24 Cs3 127.03(6) . 1_545 ?
Ti6 Se24 Cs3 104.86(7) 1_554 1_545 ?
Ti5 Se24 Cs3 120.75(7) . 1_545 ?
Se21 Se24 Cs3 66.20(4) . 1_545 ?
Se23 Se24 Cs3 156.40(5) . 1_545 ?
Se22 Se24 Cs3 88.40(4) 1_554 1_545 ?
Se14 Se24 Cs3 64.20(4) . 1_545 ?
Cs10 Se24 Cs3 113.52(4) . 1_545 ?
Se16 Se24 Cs3 123.01(5) . 1_545 ?
Se25 Se24 Cs1 53.89(5) . . ?
Ti6 Se24 Cs1 82.15(6) 1_554 . ?
Ti5 Se24 Cs1 160.91(8) . . ?
Se21 Se24 Cs1 139.73(5) . . ?
Se23 Se24 Cs1 112.55(5) . . ?
Se22 Se24 Cs1 122.12(4) 1_554 . ?
Se14 Se24 Cs1 53.51(3) . . ?
Cs10 Se24 Cs1 80.39(3) . . ?
Se16 Se24 Cs1 142.36(5) . . ?
Cs3 Se24 Cs1 74.61(3) 1_545 . ?
Se24 Se25 Ti6 62.22(7) . 1_554 ?
Se24 Se25 Se23 74.96(6) . . ?
Ti6 Se25 Se23 62.00(7) 1_554 . ?
Se24 Se25 Cs1 91.36(6) . . ?
Ti6 Se25 Cs1 101.80(7) 1_554 . ?
Se23 Se25 Cs1 162.26(6) . . ?
Se24 Se25 Se19 108.26(6) . 1_554 ?
Ti6 Se25 Se19 46.49(7) 1_554 1_554 ?
Se23 Se25 Se19 78.91(5) . 1_554 ?
Cs1 Se25 Se19 95.19(4) . 1_554 ?
Se24 Se25 Cs10 68.20(5) . . ?
Ti6 Se25 Cs10 128.77(8) 1_554 . ?
Se23 Se25 Cs10 94.03(5) . . ?
Cs1 Se25 Cs10 91.18(4) . . ?
Se19 Se25 Cs10 172.82(5) 1_554 . ?
Se24 Se25 Se20 129.06(6) . . ?
Ti6 Se25 Se20 77.94(7) 1_554 . ?
Se23 Se25 Se20 113.98(6) . . ?
Cs1 Se25 Se20 65.98(4) . . ?
Se19 Se25 Se20 37.63(3) 1_554 . ?
Cs10 Se25 Se20 149.41(5) . . ?
Se24 Se25 Se14 66.18(5) . . ?
Ti6 Se25 Se14 42.26(6) 1_554 . ?
Se23 Se25 Se14 103.86(5) . . ?
Cs1 Se25 Se14 59.54(4) . . ?
Se19 Se25 Se14 57.58(4) 1_554 . ?
Cs10 Se25 Se14 123.85(5) . . ?
Se20 Se25 Se14 62.99(4) . . ?
Se24 Se25 Cs4 170.82(7) . . ?
Ti6 Se25 Cs4 126.91(8) 1_554 . ?
Se23 Se25 Cs4 109.34(5) . . ?
Cs1 Se25 Cs4 85.87(4) . . ?
Se19 Se25 Cs4 80.73(4) 1_554 . ?
Cs10 Se25 Cs4 103.07(4) . . ?
Se20 Se25 Cs4 57.36(3) . . ?
Se14 Se25 Cs4 119.22(4) . . ?
Se24 Se25 Se38 110.73(6) . . ?
Ti6 Se25 Se38 157.90(8) 1_554 . ?
Se23 Se25 Se38 138.89(6) . . ?
Cs1 Se25 Se38 56.40(3) . . ?
Se19 Se25 Se38 131.32(5) 1_554 . ?
Cs10 Se25 Se38 55.42(3) . . ?
Se20 Se25 Se38 94.15(4) . . ?
Se14 Se25 Se38 115.79(5) . . ?
Cs4 Se25 Se38 60.57(3) . . ?
Se24 Se25 Se52 133.08(6) . . ?
Ti6 Se25 Se52 100.22(8) 1_554 . ?
Se23 Se25 Se52 59.06(4) . . ?
Cs1 Se25 Se52 135.56(5) . . ?
Se19 Se25 Se52 73.44(4) 1_554 . ?
Cs10 Se25 Se52 104.16(4) . . ?
Se20 Se25 Se52 81.75(4) . . ?
Se14 Se25 Se52 130.80(5) . . ?
Cs4 Se25 Se52 50.29(3) . . ?
Se38 Se25 Se52 98.98(4) . . ?
Se24 Se25 Cs7 96.09(5) . . ?
Ti6 Se25 Cs7 112.92(7) 1_554 . ?
Se23 Se25 Cs7 50.97(4) . . ?
Cs1 Se25 Cs7 143.91(4) . . ?
Se19 Se25 Cs7 115.53(5) 1_554 . ?
Cs10 Se25 Cs7 59.71(3) . . ?
Se20 Se25 Cs7 129.56(5) . . ?
Se14 Se25 Cs7 153.67(4) . . ?
Cs4 Se25 Cs7 81.21(3) . . ?
Se38 Se25 Cs7 88.12(4) . . ?
Se52 Se25 Cs7 48.32(3) . . ?
Ti6 Se26 Se22 60.41(7) . . ?
Ti6 Se26 Se19 54.87(7) . . ?
Se22 Se26 Se19 114.92(6) . . ?
Ti6 Se26 Cs14 142.85(8) . . ?
Se22 Se26 Cs14 115.82(6) . . ?
Se19 Se26 Cs14 110.98(5) . . ?
Ti6 Se26 Cs2 93.30(7) . . ?
Se22 Se26 Cs2 122.71(6) . . ?
Se19 Se26 Cs2 68.76(4) . . ?
Cs14 Se26 Cs2 114.27(4) . . ?
Ti6 Se26 Cs9 120.53(7) . . ?
Se22 Se26 Cs9 72.59(5) . . ?
Se19 Se26 Cs9 149.93(6) . . ?
Cs14 Se26 Cs9 88.71(4) . . ?
Cs2 Se26 Cs9 82.65(3) . . ?
Ti6 Se26 Se18 88.57(7) . . ?
Se22 Se26 Se18 114.62(6) . . ?
Se19 Se26 Se18 59.76(4) . . ?
Cs14 Se26 Se18 58.19(3) . . ?
Cs2 Se26 Se18 114.32(5) . . ?
Cs9 Se26 Se18 146.42(5) . . ?
Ti6 Se26 Se36 149.04(8) . . ?
Se22 Se26 Se36 139.95(6) . . ?
Se19 Se26 Se36 102.02(5) . . ?
Cs14 Se26 Se36 59.80(3) . . ?
Cs2 Se26 Se36 56.76(3) . . ?
Cs9 Se26 Se36 67.63(3) . . ?
Se18 Se26 Se36 96.64(4) . . ?
Ti6 Se26 Se23 47.99(6) . 1_556 ?
Se22 Se26 Se23 68.42(5) . 1_556 ?
Se19 Se26 Se23 74.07(4) . 1_556 ?
Cs14 Se26 Se23 169.12(5) . 1_556 ?
Cs2 Se26 Se23 57.70(3) . 1_556 ?
Cs9 Se26 Se23 83.06(4) . 1_556 ?
Se18 Se26 Se23 130.50(5) . 1_556 ?
Se36 Se26 Se23 110.18(5) . 1_556 ?
Ti6 Se26 Cs13 80.98(7) . . ?
Se22 Se26 Cs13 61.66(4) . . ?
Se19 Se26 Cs13 101.01(5) . . ?
Cs14 Se26 Cs13 67.66(3) . . ?
Cs2 Se26 Cs13 169.73(5) . . ?
Cs9 Se26 Cs13 107.60(4) . . ?
Se18 Se26 Cs13 57.33(3) . . ?
Se36 Se26 Cs13 127.18(4) . . ?
Se23 Se26 Cs13 121.67(4) 1_556 . ?
Ti6 Se26 Se14 35.83(6) . 1_556 ?
Se22 Se26 Se14 67.45(5) . 1_556 ?
Se19 Se26 Se14 57.17(4) . 1_556 ?
Cs14 Se26 Se14 107.04(4) . 1_556 ?
Cs2 Se26 Se14 120.46(4) . 1_556 ?
Cs9 Se26 Se14 140.01(5) . 1_556 ?
Se18 Se26 Se14 57.41(3) . 1_556 ?
Se36 Se26 Se14 151.83(5) . 1_556 ?
Se23 Se26 Se14 83.82(4) 1_556 1_556 ?
Cs13 Se26 Se14 50.91(3) . 1_556 ?
Ti6 Se26 Se17 75.60(6) . . ?
Se22 Se26 Se17 62.59(5) . . ?
Se19 Se26 Se17 105.23(5) . . ?
Cs14 Se26 Se17 138.68(4) . . ?
Cs2 Se26 Se17 61.80(3) . . ?
Cs9 Se26 Se17 50.35(3) . . ?
Se18 Se26 Se17 163.11(5) . . ?
Se36 Se26 Se17 94.12(4) . . ?
Se23 Se26 Se17 32.71(3) 1_556 . ?
Cs13 Se26 Se17 124.10(4) . . ?
Se14 Se26 Se17 108.98(4) 1_556 . ?
Se31 Ti7 Se28 59.22(7) . . ?
Se31 Ti7 Se33 135.64(11) . . ?
Se28 Ti7 Se33 148.98(12) . . ?
Se31 Ti7 Se29 100.66(10) . 1_455 ?
Se28 Ti7 Se29 109.24(10) . 1_455 ?
Se33 Ti7 Se29 95.25(9) . 1_455 ?
Se31 Ti7 Se27 81.85(8) . . ?
Se28 Ti7 Se27 139.27(11) . . ?
Se33 Ti7 Se27 57.50(7) . . ?
Se29 Ti7 Se27 87.94(9) 1_455 . ?
Se31 Ti7 Se30 132.76(11) . 1_455 ?
Se28 Ti7 Se30 74.17(8) . 1_455 ?
Se33 Ti7 Se30 88.91(9) . 1_455 ?
Se29 Ti7 Se30 86.90(8) 1_455 1_455 ?
Se27 Ti7 Se30 145.35(11) . 1_455 ?
Se31 Ti7 Se32 88.32(8) . . ?
Se28 Ti7 Se32 90.58(9) . . ?
Se33 Ti7 Se32 66.55(7) . . ?
Se29 Ti7 Se32 160.15(11) 1_455 . ?
Se27 Ti7 Se32 75.74(7) . . ?
Se30 Ti7 Se32 100.04(9) 1_455 . ?
Se35 Ti8 Se37 102.76(10) . . ?
Se35 Ti8 Se36 98.48(9) . . ?
Se37 Ti8 Se36 147.41(12) . . ?
Se35 Ti8 Se32 99.98(10) . . ?
Se37 Ti8 Se32 140.66(10) . . ?
Se36 Ti8 Se32 56.42(7) . . ?
Se35 Ti8 Se34 90.99(9) . . ?
Se37 Ti8 Se34 74.28(8) . . ?
Se36 Ti8 Se34 80.96(8) . . ?
Se32 Ti8 Se34 137.00(11) . . ?
Se35 Ti8 Se27 92.59(9) . . ?
Se37 Ti8 Se27 67.31(7) . . ?
Se36 Ti8 Se27 136.28(11) . . ?
Se32 Ti8 Se27 80.07(8) . . ?
Se34 Ti8 Se27 141.26(11) . . ?
Se35 Ti8 Se31 164.33(12) . . ?
Se37 Ti8 Se31 62.62(7) . . ?
Se36 Ti8 Se31 97.15(9) . . ?
Se32 Ti8 Se31 89.70(8) . . ?
Se34 Ti8 Se31 90.23(9) . . ?
Se27 Ti8 Se31 76.86(7) . . ?
Se35 Ti8 Ti9 51.34(7) . . ?
Se37 Ti8 Ti9 116.20(10) . . ?
Se36 Ti8 Ti9 60.97(7) . . ?
Se32 Ti8 Ti9 103.09(9) . . ?
Se34 Ti8 Ti9 53.65(7) . . ?
Se27 Ti8 Ti9 143.92(11) . . ?
Se31 Ti8 Ti9 138.36(10) . . ?
Se35 Ti8 Cs11 58.79(6) . . ?
Se37 Ti8 Cs11 49.08(5) . . ?
Se36 Ti8 Cs11 130.31(8) . . ?
Se32 Ti8 Cs11 156.97(9) . . ?
Se34 Ti8 Cs11 58.36(6) . . ?
Se27 Ti8 Cs11 91.36(7) . . ?
Se31 Ti8 Cs11 109.26(8) . . ?
Ti9 Ti8 Cs11 71.66(6) . . ?
Se29 Ti9 Se38 103.26(10) . . ?
Se29 Ti9 Se39 99.75(10) . . ?
Se38 Ti9 Se39 132.96(12) . . ?
Se29 Ti9 Se35 97.12(10) . . ?
Se38 Ti9 Se35 80.48(8) . . ?
Se39 Ti9 Se35 136.26(11) . . ?
Se29 Ti9 Se30 88.81(8) . . ?
Se38 Ti9 Se30 54.78(7) . . ?
Se39 Ti9 Se30 85.63(9) . . ?
Se35 Ti9 Se30 134.90(11) . . ?
Se29 Ti9 Se34 92.29(9) . . ?
Se38 Ti9 Se34 160.18(11) . . ?
Se39 Ti9 Se34 53.88(7) . . ?
Se35 Ti9 Se34 85.52(8) . . ?
Se30 Ti9 Se34 139.08(11) . . ?
Se29 Ti9 Se36 163.28(11) . . ?
Se38 Ti9 Se36 93.40(9) . . ?
Se39 Ti9 Se36 68.97(7) . . ?
Se35 Ti9 Se36 84.17(7) . . ?
Se30 Ti9 Se36 102.13(9) . . ?
Se34 Ti9 Se36 71.15(7) . . ?
Se29 Ti9 Ti8 123.21(10) . . ?
Se38 Ti9 Ti8 109.68(9) . . ?
Se39 Ti9 Ti8 90.23(9) . . ?
Se35 Ti9 Ti8 47.35(6) . . ?
Se30 Ti9 Ti8 147.91(11) . . ?
Se34 Ti9 Ti8 50.72(6) . . ?
Se36 Ti9 Ti8 47.38(6) . . ?
Se29 Ti9 Cs4 53.95(6) . . ?
Se38 Ti9 Cs4 63.11(6) . . ?
Se39 Ti9 Cs4 153.69(9) . . ?
Se35 Ti9 Cs4 57.28(6) . . ?
Se30 Ti9 Cs4 93.36(7) . . ?
Se34 Ti9 Cs4 119.81(8) . . ?
Se36 Ti9 Cs4 136.37(8) . . ?
Ti8 Ti9 Cs4 103.80(7) . . ?
Se33 Se27 Ti7 60.48(7) . . ?
Se33 Se27 Ti8 107.86(8) . . ?
Ti7 Se27 Ti8 82.69(9) . . ?
Se33 Se27 Se37 157.03(8) . . ?
Ti7 Se27 Se37 99.89(8) . . ?
Ti8 Se27 Se37 54.48(7) . . ?
Se33 Se27 Se32 59.21(5) . . ?
Ti7 Se27 Se32 55.56(6) . . ?
Ti8 Se27 Se32 48.89(6) . . ?
Se37 Se27 Se32 100.66(5) . . ?
Se33 Se27 Se31 106.77(6) . . ?
Ti7 Se27 Se31 48.34(6) . . ?
Ti8 Se27 Se31 53.21(6) . . ?
Se37 Se27 Se31 51.84(5) . . ?
Se32 Se27 Se31 68.13(4) . . ?
Se33 Se27 Se29 74.77(5) . 1_455 ?
Ti7 Se27 Se29 45.65(6) . 1_455 ?
Ti8 Se27 Se29 120.45(8) . 1_455 ?
Se37 Se27 Se29 100.60(5) . 1_455 ?
Se32 Se27 Se29 100.53(5) . 1_455 ?
Se31 Se27 Se29 68.78(4) . 1_455 ?
Se33 Se27 Cs7 73.19(5) . . ?
Ti7 Se27 Cs7 132.26(8) . . ?
Ti8 Se27 Cs7 102.15(7) . . ?
Se37 Se27 Cs7 121.77(5) . . ?
Se32 Se27 Cs7 91.98(4) . . ?
Se31 Se27 Cs7 154.76(5) . . ?
Se29 Se27 Cs7 132.66(5) 1_455 . ?
Se33 Se27 Se35 105.73(6) . . ?
Ti7 Se27 Se35 118.24(7) . . ?
Ti8 Se27 Se35 41.66(6) . . ?
Se37 Se27 Se35 71.66(5) . . ?
Se32 Se27 Se35 65.99(4) . . ?
Se31 Se27 Se35 94.23(4) . . ?
Se29 Se27 Se35 161.88(5) 1_455 . ?
Cs7 Se27 Se35 62.51(3) . . ?
Se33 Se27 Cs6 127.54(6) . . ?
Ti7 Se27 Cs6 106.13(7) . . ?
Ti8 Se27 Cs6 121.02(7) . . ?
Se37 Se27 Cs6 66.61(4) . . ?
Se32 Se27 Cs6 157.03(5) . . ?
Se31 Se27 Cs6 89.40(4) . . ?
Se29 Se27 Cs6 65.25(4) 1_455 . ?
Cs7 Se27 Cs6 110.94(4) . . ?
Se35 Se27 Cs6 122.83(5) . . ?
Se33 Se27 Cs4 54.71(4) . 1_455 ?
Ti7 Se27 Cs4 82.78(6) . 1_455 ?
Ti8 Se27 Cs4 161.57(8) . 1_455 ?
Se37 Se27 Cs4 139.84(5) . 1_455 ?
Se32 Se27 Cs4 112.99(5) . 1_455 ?
Se31 Se27 Cs4 121.73(4) . 1_455 ?
Se29 Se27 Cs4 53.41(3) 1_455 1_455 ?
Cs7 Se27 Cs4 79.61(3) . 1_455 ?
Se35 Se27 Cs4 141.75(5) . 1_455 ?
Cs6 Se27 Cs4 74.12(3) . 1_455 ?
Se33 Se27 Se44 124.74(6) . . ?
Ti7 Se27 Se44 174.23(8) . . ?
Ti8 Se27 Se44 92.89(7) . . ?
Se37 Se27 Se44 74.46(5) . . ?
Se32 Se27 Se44 123.70(5) . . ?
Se31 Se27 Se44 125.92(5) . . ?
Se29 Se27 Se44 135.76(5) 1_455 . ?
Cs7 Se27 Se44 52.26(3) . . ?
Se35 Se27 Se44 59.24(3) . . ?
Cs6 Se27 Se44 72.95(3) . . ?
Cs4 Se27 Se44 102.26(4) 1_455 . ?
Se31 Se28 Ti7 60.37(7) . . ?
Se31 Se28 Se30 114.37(7) . 1_455 ?
Ti7 Se28 Se30 54.43(7) . 1_455 ?
Se31 Se28 Cs5 114.41(6) . . ?
Ti7 Se28 Cs5 141.65(8) . . ?
Se30 Se28 Cs5 111.26(5) 1_455 . ?
Se31 Se28 Cs9 123.91(6) . . ?
Ti7 Se28 Cs9 93.95(7) . . ?
Se30 Se28 Cs9 69.15(4) 1_455 . ?
Cs5 Se28 Cs9 114.90(4) . . ?
Se31 Se28 Cs2 74.16(5) . . ?
Ti7 Se28 Cs2 121.45(7) . . ?
Se30 Se28 Cs2 149.61(6) 1_455 . ?
Cs5 Se28 Cs2 88.74(4) . . ?
Cs9 Se28 Cs2 81.87(3) . . ?
Se31 Se28 Se17 140.99(6) . . ?
Ti7 Se28 Se17 149.21(8) . . ?
Se30 Se28 Se17 102.02(5) 1_455 . ?
Cs5 Se28 Se17 60.53(3) . . ?
Cs9 Se28 Se17 56.50(3) . . ?
Cs2 Se28 Se17 67.24(4) . . ?
Se31 Se28 Se32 69.08(5) . . ?
Ti7 Se28 Se32 47.97(6) . . ?
Se30 Se28 Se32 73.64(4) 1_455 . ?
Cs5 Se28 Se32 170.37(5) . . ?
Cs9 Se28 Se32 58.27(3) . . ?
Cs2 Se28 Se32 83.62(4) . . ?
Se17 Se28 Se32 110.81(5) . . ?
Se31 Se28 Se39 113.54(6) . 1_455 ?
Ti7 Se28 Se39 87.92(7) . 1_455 ?
Se30 Se28 Se39 59.56(4) 1_455 1_455 ?
Cs5 Se28 Se39 58.08(3) . 1_455 ?
Cs9 Se28 Se39 114.20(4) . 1_455 ?
Cs2 Se28 Se39 146.54(5) . 1_455 ?
Se17 Se28 Se39 96.35(4) . 1_455 ?
Se32 Se28 Se39 129.83(5) . 1_455 ?
Se31 Se28 Se29 66.93(5) . 1_455 ?
Ti7 Se28 Se29 35.57(6) . 1_455 ?
Se30 Se28 Se29 56.76(4) 1_455 1_455 ?
Cs5 Se28 Se29 106.09(4) . 1_455 ?
Cs9 Se28 Se29 120.75(4) . 1_455 ?
Cs2 Se28 Se29 141.08(5) . 1_455 ?
Se17 Se28 Se29 151.14(5) . 1_455 ?
Se32 Se28 Se29 83.53(4) . 1_455 ?
Se39 Se28 Se29 56.98(3) 1_455 1_455 ?
Se31 Se28 Cs16 62.97(5) . 1_455 ?
Ti7 Se28 Cs16 79.45(7) . 1_455 ?
Se30 Se28 Cs16 97.50(4) 1_455 1_455 ?
Cs5 Se28 Cs16 66.72(3) . 1_455 ?
Cs9 Se28 Cs16 166.43(4) . 1_455 ?
Cs2 Se28 Cs16 111.70(4) . 1_455 ?
Se17 Se28 Cs16 127.23(4) . 1_455 ?
Se32 Se28 Cs16 121.67(4) . 1_455 ?
Se39 Se28 Cs16 54.18(3) 1_455 1_455 ?
Se29 Se28 Cs16 48.60(3) 1_455 1_455 ?
Se31 Se28 Se36 63.34(5) . . ?
Ti7 Se28 Se36 75.83(6) . . ?
Se30 Se28 Se36 105.19(5) 1_455 . ?
Cs5 Se28 Se36 139.17(4) . . ?
Cs9 Se28 Se36 62.22(3) . . ?
Cs2 Se28 Se36 50.61(3) . . ?
Se17 Se28 Se36 94.81(4) . . ?
Se32 Se28 Se36 33.05(3) . . ?
Se39 Se28 Se36 162.75(5) 1_455 . ?
Se29 Se28 Se36 108.95(4) 1_455 . ?
Cs16 Se28 Se36 126.29(4) 1_455 . ?
Ti9 Se29 Ti7 94.83(9) . 1_655 ?
Ti9 Se29 Cs16 100.38(7) . . ?
Ti7 Se29 Cs16 98.82(7) 1_655 . ?
Ti9 Se29 Se30 47.51(6) . . ?
Ti7 Se29 Se30 47.48(6) 1_655 . ?
Cs16 Se29 Se30 107.38(5) . . ?
Ti9 Se29 Se27 133.06(8) . 1_655 ?
Ti7 Se29 Se27 46.41(6) 1_655 1_655 ?
Cs16 Se29 Se27 109.62(5) . 1_655 ?
Se30 Se29 Se27 88.57(4) . 1_655 ?
Ti9 Se29 Cs4 92.30(7) . . ?
Ti7 Se29 Cs4 99.01(7) 1_655 . ?
Cs16 Se29 Cs4 157.10(5) . . ?
Se30 Se29 Cs4 95.26(4) . . ?
Se27 Se29 Cs4 73.54(4) 1_655 . ?
Ti9 Se29 Se34 46.67(7) . . ?
Ti7 Se29 Se34 124.68(8) 1_655 . ?
Cs16 Se29 Se34 62.43(3) . . ?
Se30 Se29 Se34 86.66(4) . . ?
Se27 Se29 Se34 168.80(5) 1_655 . ?
Cs4 Se29 Se34 116.98(4) . . ?
Ti9 Se29 Se33 95.48(7) . 1_655 ?
Ti7 Se29 Se33 42.32(6) 1_655 1_655 ?
Cs16 Se29 Se33 139.34(5) . 1_655 ?
Se30 Se29 Se33 59.22(4) . 1_655 ?
Se27 Se29 Se33 39.22(3) 1_655 1_655 ?
Cs4 Se29 Se33 56.69(3) . 1_655 ?
Se34 Se29 Se33 142.08(5) . 1_655 ?
Ti9 Se29 Se35 42.74(6) . . ?
Ti7 Se29 Se35 125.11(8) 1_655 . ?
Cs16 Se29 Se35 118.26(4) . . ?
Se30 Se29 Se35 81.88(4) . . ?
Se27 Se29 Se35 131.90(5) 1_655 . ?
Cs4 Se29 Se35 60.72(3) . . ?
Se34 Se29 Se35 57.29(4) . . ?
Se33 Se29 Se35 98.68(4) 1_655 . ?
Ti9 Se29 Se39 40.70(6) . . ?
Ti7 Se29 Se39 87.92(7) 1_655 . ?
Cs16 Se29 Se39 61.92(4) . . ?
Se30 Se29 Se39 56.56(4) . . ?
Se27 Se29 Se39 133.44(5) 1_655 . ?
Cs4 Se29 Se39 133.00(5) . . ?
Se34 Se29 Se39 36.78(3) . . ?
Se33 Se29 Se39 115.59(5) 1_655 . ?
Se35 Se29 Se39 77.27(4) . . ?
Ti9 Se29 Cs11 90.70(7) . . ?
Ti7 Se29 Cs11 174.47(8) 1_655 . ?
Cs16 Se29 Cs11 80.22(4) . . ?
Se30 Se29 Cs11 138.03(5) . . ?
Se27 Se29 Cs11 128.71(5) 1_655 . ?
Cs4 Se29 Cs11 80.64(3) . . ?
Se34 Se29 Cs11 59.74(3) . . ?
Se33 Se29 Cs11 137.03(5) 1_655 . ?
Se35 Se29 Cs11 59.55(3) . . ?
Se39 Se29 Cs11 96.35(4) . . ?
Ti9 Se29 Se38 38.88(6) . . ?
Ti7 Se29 Se38 74.32(7) 1_655 . ?
Cs16 Se29 Se38 135.27(5) . . ?
Se30 Se29 Se38 36.64(3) . . ?
Se27 Se29 Se38 97.21(4) 1_655 . ?
Cs4 Se29 Se38 64.10(4) . . ?
Se34 Se29 Se38 84.94(4) . . ?
Se33 Se29 Se38 58.05(4) 1_655 . ?
Se35 Se29 Se38 50.79(3) . . ?
Se39 Se29 Se38 73.57(4) . . ?
Cs11 Se29 Se38 110.23(4) . . ?
Ti9 Se29 Se31 117.47(8) . 1_655 ?
Ti7 Se29 Se31 39.44(6) 1_655 1_655 ?
Cs16 Se29 Se31 63.98(3) . 1_655 ?
Se30 Se29 Se31 78.30(4) . 1_655 ?
Se27 Se29 Se31 52.98(4) 1_655 1_655 ?
Cs4 Se29 Se31 126.04(4) . 1_655 ?
Se34 Se29 Se31 116.02(5) . 1_655 ?
Se33 Se29 Se31 75.46(4) 1_655 1_655 ?
Se35 Se29 Se31 159.53(5) . 1_655 ?
Se39 Se29 Se31 87.51(4) . 1_655 ?
Cs11 Se29 Se31 136.98(5) . 1_655 ?
Se38 Se29 Se31 111.92(5) . 1_655 ?
Ti9 Se29 Cs6 163.35(8) . 1_655 ?
Ti7 Se29 Cs6 100.93(7) 1_655 1_655 ?
Cs16 Se29 Cs6 82.59(4) . 1_655 ?
Se30 Se29 Cs6 147.31(5) . 1_655 ?
Se27 Se29 Cs6 58.96(3) 1_655 1_655 ?
Cs4 Se29 Cs6 80.02(4) . 1_655 ?
Se34 Se29 Cs6 124.47(5) . 1_655 ?
Se33 Se29 Cs6 92.60(4) 1_655 1_655 ?
Se35 Se29 Cs6 121.54(5) . 1_655 ?
Se39 Se29 Cs6 144.41(5) . 1_655 ?
Cs11 Se29 Cs6 73.56(3) . 1_655 ?
Se38 Se29 Cs6 142.02(5) . 1_655 ?
Se31 Se29 Cs6 78.67(4) 1_655 1_655 ?
Ti9 Se29 Se28 81.49(7) . 1_655 ?
Ti7 Se29 Se28 35.19(6) 1_655 1_655 ?
Cs16 Se29 Se28 69.54(4) . 1_655 ?
Se30 Se29 Se28 46.90(3) . 1_655 ?
Se27 Se29 Se28 76.50(4) 1_655 1_655 ?
Cs4 Se29 Se28 131.76(5) . 1_655 ?
Se34 Se29 Se28 92.90(4) . 1_655 ?
Se33 Se29 Se28 76.23(4) 1_655 1_655 ?
Se35 Se29 Se28 123.78(5) . 1_655 ?
Se39 Se29 Se28 57.34(3) . 1_655 ?
Cs11 Se29 Se28 146.64(5) . 1_655 ?
Se38 Se29 Se28 83.50(4) . 1_655 ?
Se31 Se29 Se28 36.00(3) 1_655 1_655 ?
Cs6 Se29 Se28 114.64(4) 1_655 1_655 ?
Se38 Se30 Ti9 60.23(7) . . ?
Se38 Se30 Ti7 107.91(8) . 1_655 ?
Ti9 Se30 Ti7 89.16(9) . 1_655 ?
Se38 Se30 Se28 155.66(8) . 1_655 ?
Ti9 Se30 Se28 102.71(7) . 1_655 ?
Ti7 Se30 Se28 51.40(6) 1_655 1_655 ?
Se38 Se30 Se39 102.09(6) . . ?
Ti9 Se30 Se39 45.89(6) . . ?
Ti7 Se30 Se39 93.57(7) 1_655 . ?
Se28 Se30 Se39 70.42(4) 1_655 . ?
Se38 Se30 Se29 79.51(6) . . ?
Ti9 Se30 Se29 43.68(6) . . ?
Ti7 Se30 Se29 45.62(6) 1_655 . ?
Se28 Se30 Se29 76.34(5) 1_655 . ?
Se39 Se30 Se29 65.27(4) . . ?
Se38 Se30 Se33 73.44(5) . 1_655 ?
Ti9 Se30 Se33 95.88(7) . 1_655 ?
Ti7 Se30 Se33 44.59(6) 1_655 1_655 ?
Se28 Se30 Se33 92.73(5) 1_655 1_655 ?
Se39 Se30 Se33 128.17(5) . 1_655 ?
Se29 Se30 Se33 63.16(4) . 1_655 ?
Se38 Se30 Cs14 72.43(5) . . ?
Ti9 Se30 Cs14 93.41(6) . . ?
Ti7 Se30 Cs14 177.15(8) 1_655 . ?
Se28 Se30 Cs14 128.96(5) 1_655 . ?
Se39 Se30 Cs14 89.10(4) . . ?
Se29 Se30 Cs14 136.84(5) . . ?
Se33 Se30 Cs14 133.74(5) 1_655 . ?
Se38 Se30 Cs9 136.76(6) . 1_655 ?
Ti9 Se30 Cs9 162.57(8) . 1_655 ?
Ti7 Se30 Cs9 87.87(6) 1_655 1_655 ?
Se28 Se30 Cs9 62.45(4) 1_655 1_655 ?
Se39 Se30 Cs9 117.19(5) . 1_655 ?
Se29 Se30 Cs9 132.01(5) . 1_655 ?
Se33 Se30 Cs9 94.03(4) 1_655 1_655 ?
Cs14 Se30 Cs9 90.03(4) . 1_655 ?
Se38 Se30 Se32 114.48(6) . 1_655 ?
Ti9 Se30 Se32 129.29(7) . 1_655 ?
Ti7 Se30 Se32 41.79(6) 1_655 1_655 ?
Se28 Se30 Se32 60.94(4) 1_655 1_655 ?
Se39 Se30 Se32 128.10(5) . 1_655 ?
Se29 Se30 Se32 85.96(4) . 1_655 ?
Se33 Se30 Se32 43.81(3) 1_655 1_655 ?
Cs14 Se30 Se32 135.41(4) . 1_655 ?
Cs9 Se30 Se32 53.66(3) 1_655 1_655 ?
Se38 Se30 Se36 65.60(5) . . ?
Ti9 Se30 Se36 42.16(6) . . ?
Ti7 Se30 Se36 129.16(7) 1_655 . ?
Se28 Se30 Se36 114.89(5) 1_655 . ?
Se39 Se30 Se36 45.47(3) . . ?
Se29 Se30 Se36 85.18(4) . . ?
Se33 Se30 Se36 132.00(5) 1_655 . ?
Cs14 Se30 Se36 53.64(3) . . ?
Cs9 Se30 Se36 133.06(4) 1_655 . ?
Se32 Se30 Se36 170.95(5) 1_655 . ?
Se38 Se30 Cs1 46.57(4) . . ?
Ti9 Se30 Cs1 104.10(7) . . ?
Ti7 Se30 Cs1 95.12(7) 1_655 . ?
Se28 Se30 Cs1 136.21(5) 1_655 . ?
Se39 Se30 Cs1 148.60(4) . . ?
Se29 Se30 Cs1 100.82(4) . . ?
Se33 Se30 Cs1 50.71(3) 1_655 . ?
Cs14 Se30 Cs1 83.08(3) . . ?
Cs9 Se30 Cs1 93.26(3) 1_655 . ?
Se32 Se30 Cs1 75.28(3) 1_655 . ?
Se36 Se30 Cs1 108.26(3) . . ?
Se28 Se31 Ti7 60.41(7) . . ?
Se28 Se31 Se37 163.67(8) . . ?
Ti7 Se31 Se37 104.33(8) . . ?
Se28 Se31 Ti8 113.87(8) . . ?
Ti7 Se31 Ti8 81.34(8) . . ?
Se37 Se31 Ti8 54.53(7) . . ?
Se28 Se31 Se27 109.27(6) . . ?
Ti7 Se31 Se27 49.82(7) . . ?
Se37 Se31 Se27 54.82(5) . . ?
Ti8 Se31 Se27 49.94(6) . . ?
Se28 Se31 Cs15 124.13(6) . . ?
Ti7 Se31 Cs15 174.35(8) . . ?
Se37 Se31 Cs15 71.50(5) . . ?
Ti8 Se31 Cs15 98.79(6) . . ?
Se27 Se31 Cs15 126.29(5) . . ?
Se28 Se31 Se32 72.36(5) . . ?
Ti7 Se31 Se32 49.24(6) . . ?
Se37 Se31 Se32 93.43(5) . . ?
Ti8 Se31 Se32 42.94(6) . . ?
Se27 Se31 Se32 55.74(4) . . ?
Cs15 Se31 Se32 133.73(4) . . ?
Se28 Se31 Se34 128.27(6) . . ?
Ti7 Se31 Se34 124.51(7) . . ?
Se37 Se31 Se34 53.62(4) . . ?
Ti8 Se31 Se34 43.49(6) . . ?
Se27 Se31 Se34 87.39(4) . . ?
Cs15 Se31 Se34 56.40(3) . . ?
Se32 Se31 Se34 79.15(4) . . ?
Se28 Se31 Se29 77.07(5) . 1_455 ?
Ti7 Se31 Se29 39.90(6) . 1_455 ?
Se37 Se31 Se29 94.78(5) . 1_455 ?
Ti8 Se31 Se29 106.98(7) . 1_455 ?
Se27 Se31 Se29 58.24(4) . 1_455 ?
Cs15 Se31 Se29 135.55(5) . 1_455 ?
Se32 Se31 Se29 87.80(4) . 1_455 ?
Se34 Se31 Se29 144.30(5) . 1_455 ?
Se28 Se31 Cs2 68.18(5) . . ?
Ti7 Se31 Cs2 116.76(8) . . ?
Se37 Se31 Cs2 119.05(5) . . ?
Ti8 Se31 Cs2 88.41(6) . . ?
Se27 Se31 Cs2 134.85(5) . . ?
Cs15 Se31 Cs2 68.87(3) . . ?
Se32 Se31 Cs2 82.76(4) . . ?
Se34 Se31 Cs2 66.08(3) . . ?
Se29 Se31 Cs2 145.24(5) 1_455 . ?
Se28 Se31 Cs16 82.76(5) . 1_455 ?
Ti7 Se31 Cs16 89.09(7) . 1_455 ?
Se37 Se31 Cs16 103.87(5) . 1_455 ?
Ti8 Se31 Cs16 152.33(7) . 1_455 ?
Se27 Se31 Cs16 104.75(4) . 1_455 ?
Cs15 Se31 Cs16 88.28(4) . 1_455 ?
Se32 Se31 Cs16 137.96(4) . 1_455 ?
Se34 Se31 Cs16 141.34(5) . 1_455 ?
Se29 Se31 Cs16 53.25(3) 1_455 1_455 ?
Cs2 Se31 Cs16 118.93(4) . 1_455 ?
Se28 Se31 Se36 82.49(5) . . ?
Ti7 Se31 Se36 84.84(7) . . ?
Se37 Se31 Se36 90.73(5) . . ?
Ti8 Se31 Se36 39.43(6) . . ?
Se27 Se31 Se36 81.50(4) . . ?
Cs15 Se31 Se36 98.88(4) . . ?
Se32 Se31 Se36 36.21(3) . . ?
Se34 Se31 Se36 51.00(3) . . ?
Se29 Se31 Se36 124.00(5) 1_455 . ?
Cs2 Se31 Se36 53.35(3) . . ?
Cs16 Se31 Se36 165.19(5) 1_455 . ?
Se28 Se31 Cs6 127.76(5) . . ?
Ti7 Se31 Cs6 77.67(7) . . ?
Se37 Se31 Cs6 46.62(4) . . ?
Ti8 Se31 Cs6 86.67(6) . . ?
Se27 Se31 Cs6 48.15(3) . . ?
Cs15 Se31 Cs6 96.69(4) . . ?
Se32 Se31 Cs6 103.76(4) . . ?
Se34 Se31 Cs6 100.24(4) . . ?
Se29 Se31 Cs6 50.73(3) 1_455 . ?
Cs2 Se31 Cs6 163.84(4) . . ?
Cs16 Se31 Cs6 65.87(3) 1_455 . ?
Se36 Se31 Cs6 125.47(4) . . ?
Se36 Se32 Ti8 61.66(7) . . ?
Se36 Se32 Ti7 118.55(8) . . ?
Ti8 Se32 Ti7 79.34(8) . . ?
Se36 Se32 Se33 158.18(8) . . ?
Ti8 Se32 Se33 96.52(8) . . ?
Ti7 Se32 Se33 52.03(6) . . ?
Se36 Se32 Se27 112.57(6) . . ?
Ti8 Se32 Se27 51.04(6) . . ?
Ti7 Se32 Se27 48.71(6) . . ?
Se33 Se32 Se27 45.68(4) . . ?
Se36 Se32 Cs10 98.49(6) . . ?
Ti8 Se32 Cs10 104.82(7) . . ?
Ti7 Se32 Cs10 138.29(7) . . ?
Se33 Se32 Cs10 86.46(5) . . ?
Se27 Se32 Cs10 101.35(5) . . ?
Se36 Se32 Se11 123.71(7) . . ?
Ti8 Se32 Se11 165.07(8) . . ?
Ti7 Se32 Se11 106.36(7) . . ?
Se33 Se32 Se11 77.33(5) . . ?
Se27 Se32 Se11 122.47(5) . . ?
Cs10 Se32 Se11 61.59(4) . . ?
Se36 Se32 Cs9 85.81(6) . . ?
Ti8 Se32 Cs9 133.26(8) . . ?
Ti7 Se32 Cs9 89.63(6) . . ?
Se33 Se32 Cs9 111.94(5) . . ?
Se27 Se32 Cs9 138.33(5) . . ?
Cs10 Se32 Cs9 112.92(4) . . ?
Se11 Se32 Cs9 61.34(4) . . ?
Se36 Se32 Se31 77.14(5) . . ?
Ti8 Se32 Se31 47.36(6) . . ?
Ti7 Se32 Se31 42.44(6) . . ?
Se33 Se32 Se31 88.14(5) . . ?
Se27 Se32 Se31 56.12(4) . . ?
Cs10 Se32 Se31 150.74(5) . . ?
Se11 Se32 Se31 144.27(5) . . ?
Cs9 Se32 Se31 95.76(4) . . ?
Se36 Se32 Se28 87.07(6) . . ?
Ti8 Se32 Se28 85.00(7) . . ?
Ti7 Se32 Se28 41.45(6) . . ?
Se33 Se32 Se28 91.38(5) . . ?
Se27 Se32 Se28 83.85(4) . . ?
Cs10 Se32 Se28 170.11(5) . . ?
Se11 Se32 Se28 108.52(5) . . ?
Cs9 Se32 Se28 59.10(3) . . ?
Se31 Se32 Se28 38.56(3) . . ?
Se36 Se32 Se35 70.47(5) . . ?
Ti8 Se32 Se35 38.96(6) . . ?
Ti7 Se32 Se35 107.30(7) . . ?
Se33 Se32 Se35 92.69(5) . . ?
Se27 Se32 Se35 61.23(4) . . ?
Cs10 Se32 Se35 65.88(4) . . ?
Se11 Se32 Se35 126.92(5) . . ?
Cs9 Se32 Se35 155.34(5) . . ?
Se31 Se32 Se35 85.70(4) . . ?
Se28 Se32 Se35 123.90(5) . . ?
Se36 Se32 Se30 129.88(6) . 1_455 ?
Ti8 Se32 Se30 116.74(7) . 1_455 ?
Ti7 Se32 Se30 38.17(6) . 1_455 ?
Se33 Se32 Se30 57.90(4) . 1_455 ?
Se27 Se32 Se30 81.99(4) . 1_455 ?
Cs10 Se32 Se30 126.48(4) . 1_455 ?
Se11 Se32 Se30 71.75(4) . 1_455 ?
Cs9 Se32 Se30 58.94(3) . 1_455 ?
Se31 Se32 Se30 72.87(4) . 1_455 ?
Se28 Se32 Se30 45.42(3) . 1_455 ?
Se35 Se32 Se30 143.22(5) . 1_455 ?
Se36 Se32 Cs14 47.23(4) . . ?
Ti8 Se32 Cs14 101.70(6) . . ?
Ti7 Se32 Cs14 157.18(7) . . ?
Se33 Se32 Cs14 148.29(5) . . ?
Se27 Se32 Cs14 146.77(4) . . ?
Cs10 Se32 Cs14 63.96(3) . . ?
Se11 Se32 Cs14 78.51(4) . . ?
Cs9 Se32 Cs14 72.93(3) . . ?
Se31 Se32 Cs14 123.19(4) . . ?
Se28 Se32 Cs14 115.73(4) . . ?
Se35 Se32 Cs14 85.64(3) . . ?
Se30 Se32 Cs14 131.09(4) 1_455 . ?
Se36 Se32 Cs7 118.66(6) . . ?
Ti8 Se32 Cs7 72.76(7) . . ?
Ti7 Se32 Cs7 88.35(6) . . ?
Se33 Se32 Cs7 48.03(4) . . ?
Se27 Se32 Cs7 46.10(3) . . ?
Cs10 Se32 Cs7 55.40(3) . . ?
Se11 Se32 Cs7 93.38(4) . . ?
Cs9 Se32 Cs7 152.85(4) . . ?
Se31 Se32 Cs7 100.86(4) . . ?
Se28 Se32 Cs7 128.60(4) . . ?
Se35 Se32 Cs7 48.49(3) . . ?
Se30 Se32 Cs7 105.89(4) 1_455 . ?
Cs14 Se32 Cs7 113.91(3) . . ?
Se36 Se32 Cs2 39.15(4) . . ?
Ti8 Se32 Cs2 67.71(6) . . ?
Ti7 Se32 Cs2 84.01(6) . . ?
Se33 Se32 Cs2 135.83(5) . . ?
Se27 Se32 Cs2 104.33(4) . . ?
Cs10 Se32 Cs2 136.64(4) . . ?
Se11 Se32 Cs2 126.00(4) . . ?
Cs9 Se32 Cs2 66.03(3) . . ?
Se31 Se32 Cs2 50.23(3) . . ?
Se28 Se32 Cs2 47.99(3) . . ?
Se35 Se32 Cs2 97.35(4) . . ?
Se30 Se32 Cs2 91.51(3) 1_455 . ?
Cs14 Se32 Cs2 75.58(3) . . ?
Cs7 Se32 Cs2 140.46(3) . . ?
Se27 Se33 Ti7 62.02(7) . . ?
Se27 Se33 Se32 75.10(5) . . ?
Ti7 Se33 Se32 61.42(7) . . ?
Se27 Se33 Cs4 90.07(6) . 1_455 ?
Ti7 Se33 Cs4 101.44(7) . 1_455 ?
Se32 Se33 Cs4 161.10(6) . 1_455 ?
Se27 Se33 Se30 108.04(6) . 1_455 ?
Ti7 Se33 Se30 46.50(6) . 1_455 ?
Se32 Se33 Se30 78.29(5) . 1_455 ?
Cs4 Se33 Se30 95.74(4) 1_455 1_455 ?
Se27 Se33 Se38 128.72(6) . 1_455 ?
Ti7 Se33 Se38 77.88(7) . 1_455 ?
Se32 Se33 Se38 113.41(6) . 1_455 ?
Cs4 Se33 Se38 66.90(4) 1_455 1_455 ?
Se30 Se33 Se38 37.59(3) 1_455 1_455 ?
Se27 Se33 Cs7 67.46(5) . . ?
Ti7 Se33 Cs7 128.17(7) . . ?
Se32 Se33 Cs7 95.72(5) . . ?
Cs4 Se33 Cs7 89.12(4) 1_455 . ?
Se30 Se33 Cs7 173.44(5) 1_455 . ?
Se38 Se33 Cs7 148.96(5) 1_455 . ?
Se27 Se33 Cs1 170.80(7) . 1_455 ?
Ti7 Se33 Cs1 127.12(8) . 1_455 ?
Se32 Se33 Cs1 109.52(5) . 1_455 ?
Cs4 Se33 Cs1 86.87(4) 1_455 1_455 ?
Se30 Se33 Cs1 80.92(4) 1_455 1_455 ?
Se38 Se33 Cs1 57.54(3) 1_455 1_455 ?
Cs7 Se33 Cs1 103.79(4) . 1_455 ?
Se27 Se33 Se29 66.00(5) . 1_455 ?
Ti7 Se33 Se29 42.43(6) . 1_455 ?
Se32 Se33 Se29 103.49(5) . 1_455 ?
Cs4 Se33 Se29 59.01(4) 1_455 1_455 ?
Se30 Se33 Se29 57.62(4) 1_455 1_455 ?
Se38 Se33 Se29 62.84(4) 1_455 1_455 ?
Cs7 Se33 Se29 122.17(5) . 1_455 ?
Cs1 Se33 Se29 119.18(4) 1_455 1_455 ?
Se27 Se33 Se20 110.99(6) . 1_455 ?
Ti7 Se33 Se20 157.99(8) . 1_455 ?
Se32 Se33 Se20 139.48(6) . 1_455 ?
Cs4 Se33 Se20 56.76(3) 1_455 1_455 ?
Se30 Se33 Se20 131.23(5) 1_455 1_455 ?
Se38 Se33 Se20 94.11(4) 1_455 1_455 ?
Cs7 Se33 Se20 55.28(3) . 1_455 ?
Cs1 Se33 Se20 60.21(3) 1_455 1_455 ?
Se29 Se33 Se20 115.70(5) 1_455 1_455 ?
Se27 Se33 Se11 132.58(6) . . ?
Ti7 Se33 Se11 98.76(7) . . ?
Se32 Se33 Se11 58.22(4) . . ?
Cs4 Se33 Se11 137.32(5) 1_455 . ?
Se30 Se33 Se11 72.24(4) 1_455 . ?
Se38 Se33 Se11 81.35(4) 1_455 . ?
Cs7 Se33 Se11 106.99(4) . . ?
Cs1 Se33 Se11 51.31(3) 1_455 . ?
Se29 Se33 Se11 129.59(5) 1_455 . ?
Se20 Se33 Se11 100.26(4) 1_455 . ?
Se27 Se33 Cs10 95.48(5) . . ?
Ti7 Se33 Cs10 113.01(7) . . ?
Se32 Se33 Cs10 51.72(4) . . ?
Cs4 Se33 Cs10 143.51(5) 1_455 . ?
Se30 Se33 Cs10 116.39(5) 1_455 . ?
Se38 Se33 Cs10 130.62(5) 1_455 . ?
Cs7 Se33 Cs10 60.50(3) . . ?
Cs1 Se33 Cs10 81.96(3) 1_455 . ?
Se29 Se33 Cs10 153.62(5) 1_455 . ?
Se20 Se33 Cs10 87.86(4) 1_455 . ?
Se11 Se33 Cs10 49.98(3) . . ?
Se39 Se34 Ti8 111.70(8) . . ?
Se39 Se34 Ti9 58.63(7) . . ?
Ti8 Se34 Ti9 75.63(8) . . ?
Se39 Se34 Se37 161.70(7) . . ?
Ti8 Se34 Se37 51.36(6) . . ?
Ti9 Se34 Se37 115.63(7) . . ?
Se39 Se34 Se36 64.40(5) . . ?
Ti8 Se34 Se36 48.51(6) . . ?
Ti9 Se34 Se36 58.53(6) . . ?
Se37 Se34 Se36 97.52(5) . . ?
Se39 Se34 Cs15 113.79(6) . . ?
Ti8 Se34 Cs15 104.89(7) . . ?
Ti9 Se34 Cs15 171.13(8) . . ?
Se37 Se34 Cs15 69.97(4) . . ?
Se36 Se34 Cs15 114.98(5) . . ?
Se39 Se34 Se35 102.64(6) . . ?
Ti8 Se34 Se35 42.50(6) . . ?
Ti9 Se34 Se35 45.65(6) . . ?
Se37 Se34 Se35 70.01(5) . . ?
Se36 Se34 Se35 65.52(4) . . ?
Cs15 Se34 Se35 139.60(5) . . ?
Se39 Se34 Se29 73.05(5) . . ?
Ti8 Se34 Se29 104.02(7) . . ?
Ti9 Se34 Se29 41.04(6) . . ?
Se37 Se34 Se29 115.02(6) . . ?
Se36 Se34 Se29 99.53(5) . . ?
Cs15 Se34 Se29 144.52(5) . . ?
Se35 Se34 Se29 61.95(4) . . ?
Se39 Se34 Cs16 71.77(5) . . ?
Ti8 Se34 Cs16 158.64(8) . . ?
Ti9 Se34 Cs16 89.78(6) . . ?
Se37 Se34 Cs16 126.51(5) . . ?
Se36 Se34 Cs16 134.79(5) . . ?
Cs15 Se34 Cs16 91.94(4) . . ?
Se35 Se34 Cs16 116.40(4) . . ?
Se29 Se34 Cs16 55.86(3) . . ?
Se39 Se34 Cs11 134.67(6) . . ?
Ti8 Se34 Cs11 85.74(7) . . ?
Ti9 Se34 Cs11 88.64(7) . . ?
Se37 Se34 Cs11 57.73(4) . . ?
Se36 Se34 Cs11 126.77(5) . . ?
Cs15 Se34 Cs11 100.23(4) . . ?
Se35 Se34 Cs11 61.83(4) . . ?
Se29 Se34 Cs11 62.01(4) . . ?
Cs16 Se34 Cs11 78.29(3) . . ?
Se39 Se34 Se31 119.42(6) . . ?
Ti8 Se34 Se31 46.28(6) . . ?
Ti9 Se34 Se31 118.43(7) . . ?
Se37 Se34 Se31 45.42(4) . . ?
Se36 Se34 Se31 67.04(4) . . ?
Cs15 Se34 Se31 59.84(3) . . ?
Se35 Se34 Se31 87.74(4) . . ?
Se29 Se34 Se31 149.60(5) . . ?
Cs16 Se34 Se31 151.70(5) . . ?
Cs11 Se34 Se31 103.07(4) . . ?
Se39 Se34 Cs2 64.63(5) . . ?
Ti8 Se34 Cs2 84.15(7) . . ?
Ti9 Se34 Cs2 104.70(7) . . ?
Se37 Se34 Cs2 103.31(5) . . ?
Se36 Se34 Cs2 54.43(3) . . ?
Cs15 Se34 Cs2 66.73(3) . . ?
Se35 Se34 Cs2 118.29(4) . . ?
Se29 Se34 Cs2 136.71(5) . . ?
Cs16 Se34 Cs2 115.05(4) . . ?
Cs11 Se34 Cs2 160.65(4) . . ?
Se31 Se34 Cs2 58.36(3) . . ?
Ti8 Se35 Ti9 81.31(9) . . ?
Ti8 Se35 Se38 111.13(8) . . ?
Ti9 Se35 Se38 48.78(6) . . ?
Ti8 Se35 Se34 46.51(6) . . ?
Ti9 Se35 Se34 48.82(6) . . ?
Se38 Se35 Se34 96.62(5) . . ?
Ti8 Se35 Se27 45.76(6) . . ?
Ti9 Se35 Se27 127.06(7) . . ?
Se38 Se35 Se27 139.69(6) . . ?
Se34 Se35 Se27 85.76(4) . . ?
Ti8 Se35 Cs4 163.03(8) . . ?
Ti9 Se35 Cs4 86.95(6) . . ?
Se38 Se35 Cs4 68.67(4) . . ?
Se34 Se35 Cs4 116.63(4) . . ?
Se27 Se35 Cs4 144.37(5) . . ?
Ti8 Se35 Cs7 101.46(7) . . ?
Ti9 Se35 Cs7 162.38(8) . . ?
Se38 Se35 Cs7 115.24(5) . . ?
Se34 Se35 Cs7 142.88(5) . . ?
Se27 Se35 Cs7 57.78(3) . . ?
Cs4 Se35 Cs7 93.44(4) . . ?
Ti8 Se35 Se36 41.78(6) . . ?
Ti9 Se35 Se36 52.77(6) . . ?
Se38 Se35 Se36 69.38(4) . . ?
Se34 Se35 Se36 53.93(4) . . ?
Se27 Se35 Se36 80.33(4) . . ?
Cs4 Se35 Se36 135.04(5) . . ?
Cs7 Se35 Se36 118.78(4) . . ?
Ti8 Se35 Se29 106.82(7) . . ?
Ti9 Se35 Se29 40.14(6) . . ?
Se38 Se35 Se29 66.41(4) . . ?
Se34 Se35 Se29 60.76(4) . . ?
Se27 Se35 Se29 142.43(5) . . ?
Cs4 Se35 Se29 56.89(3) . . ?
Cs7 Se35 Se29 148.66(5) . . ?
Se36 Se35 Se29 91.66(4) . . ?
Ti8 Se35 Cs11 88.03(7) . . ?
Ti9 Se35 Cs11 90.47(7) . . ?
Se38 Se35 Cs11 127.78(5) . . ?
Se34 Se35 Cs11 61.57(4) . . ?
Se27 Se35 Cs11 88.64(4) . . ?
Cs4 Se35 Cs11 79.82(3) . . ?
Cs7 Se35 Cs11 106.96(4) . . ?
Se36 Se35 Cs11 115.05(4) . . ?
Se29 Se35 Cs11 61.55(3) . . ?
Ti8 Se35 Se32 41.05(7) . . ?
Ti9 Se35 Se32 89.19(7) . . ?
Se38 Se35 Se32 87.77(5) . . ?
Se34 Se35 Se32 80.58(4) . . ?
Se27 Se35 Se32 52.78(4) . . ?
Cs4 Se35 Se32 151.56(5) . . ?
Cs7 Se35 Se32 82.09(4) . . ?
Se36 Se35 Se32 36.93(3) . . ?
Se29 Se35 Se32 128.60(5) . . ?
Cs11 Se35 Se32 128.41(5) . . ?
Ti8 Se35 Se37 39.34(7) . . ?
Ti9 Se35 Se37 97.63(7) . . ?
Se38 Se35 Se37 143.58(5) . . ?
Se34 Se35 Se37 48.84(4) . . ?
Se27 Se35 Se37 44.38(3) . . ?
Cs4 Se35 Se37 131.81(5) . . ?
Cs7 Se35 Se37 95.21(4) . . ?
Se36 Se35 Se37 78.84(4) . . ?
Se29 Se35 Se37 98.10(4) . . ?
Cs11 Se35 Se37 52.34(3) . . ?
Se32 Se35 Se37 76.63(4) . . ?
Ti8 Se35 Cs10 94.05(7) . . ?
Ti9 Se35 Cs10 97.80(7) . . ?
Se38 Se35 Cs10 58.74(4) . . ?
Se34 Se35 Cs10 125.10(5) . . ?
Se27 Se35 Cs10 87.07(4) . . ?
Cs4 Se35 Cs10 99.67(4) . . ?
Cs7 Se35 Cs10 64.75(3) . . ?
Se36 Se35 Cs10 71.20(4) . . ?
Se29 Se35 Cs10 125.13(4) . . ?
Cs11 Se35 Cs10 171.69(5) . . ?
Se32 Se35 Cs10 53.01(3) . . ?
Se37 Se35 Cs10 126.73(4) . . ?
Ti8 Se35 Se44 106.23(7) . . ?
Ti9 Se35 Se44 141.14(8) . . ?
Se38 Se35 Se44 142.65(5) . . ?
Se34 Se35 Se44 109.35(5) . . ?
Se27 Se35 Se44 70.57(4) . . ?
Cs4 Se35 Se44 75.71(4) . . ?
Cs7 Se35 Se44 55.19(3) . . ?
Se36 Se35 Se44 147.94(5) . . ?
Se29 Se35 Se44 103.11(4) . . ?
Cs11 Se35 Se44 52.72(3) . . ?
Se32 Se35 Se44 121.91(4) . . ?
Se37 Se35 Se44 71.08(4) . . ?
Cs10 Se35 Se44 119.04(4) . . ?
Se32 Se36 Ti8 61.92(7) . . ?
Se32 Se36 Ti9 114.87(8) . . ?
Ti8 Se36 Ti9 71.65(8) . . ?
Se32 Se36 Se39 154.19(7) . . ?
Ti8 Se36 Se39 92.47(7) . . ?
Ti9 Se36 Se39 48.01(6) . . ?
Se32 Se36 Se34 112.21(6) . . ?
Ti8 Se36 Se34 50.53(6) . . ?
Ti9 Se36 Se34 50.33(6) . . ?
Se39 Se36 Se34 42.79(4) . . ?
Se32 Se36 Cs2 115.50(6) . . ?
Ti8 Se36 Cs2 100.76(7) . . ?
Ti9 Se36 Cs2 115.91(7) . . ?
Se39 Se36 Cs2 69.86(4) . . ?
Se34 Se36 Cs2 75.35(4) . . ?
Se32 Se36 Cs14 104.41(6) . . ?
Ti8 Se36 Cs14 144.25(8) . . ?
Ti9 Se36 Cs14 87.70(6) . . ?
Se39 Se36 Cs14 94.80(5) . . ?
Se34 Se36 Cs14 132.67(5) . . ?
Cs2 Se36 Cs14 114.61(4) . . ?
Se32 Se36 Se35 72.60(5) . . ?
Ti8 Se36 Se35 39.75(6) . . ?
Ti9 Se36 Se35 43.06(5) . . ?
Se39 Se36 Se35 85.76(5) . . ?
Se34 Se36 Se35 60.55(4) . . ?
Cs2 Se36 Se35 133.57(5) . . ?
Cs14 Se36 Se35 106.03(4) . . ?
Se32 Se36 Se26 114.57(6) . . ?
Ti8 Se36 Se26 157.24(8) . . ?
Ti9 Se36 Se26 124.95(6) . . ?
Se39 Se36 Se26 90.17(5) . . ?
Se34 Se36 Se26 124.80(5) . . ?
Cs2 Se36 Se26 59.16(3) . . ?
Cs14 Se36 Se26 57.75(3) . . ?
Se35 Se36 Se26 162.93(5) . . ?
Se32 Se36 Se31 66.65(5) . . ?
Ti8 Se36 Se31 43.42(6) . . ?
Ti9 Se36 Se31 106.73(6) . . ?
Se39 Se36 Se31 97.55(5) . . ?
Se34 Se36 Se31 61.96(4) . . ?
Cs2 Se36 Se31 62.72(3) . . ?
Cs14 Se36 Se31 165.13(5) . . ?
Se35 Se36 Se31 83.16(4) . . ?
Se26 Se36 Se31 113.83(5) . . ?
Se32 Se36 Se38 96.96(6) . . ?
Ti8 Se36 Se38 89.49(7) . . ?
Ti9 Se36 Se38 38.39(5) . . ?
Se39 Se36 Se38 78.62(4) . . ?
Se34 Se36 Se38 88.05(4) . . ?
Cs2 Se36 Se38 147.11(5) . . ?
Cs14 Se36 Se38 57.99(3) . . ?
Se35 Se36 Se38 49.77(3) . . ?
Se26 Se36 Se38 113.17(5) . . ?
Se31 Se36 Se38 132.84(5) . . ?
Se32 Se36 Cs9 59.59(5) . . ?
Ti8 Se36 Cs9 112.69(7) . . ?
Ti9 Se36 Cs9 165.41(7) . . ?
Se39 Se36 Cs9 142.09(5) . . ?
Se34 Se36 Cs9 143.47(5) . . ?
Cs2 Se36 Cs9 77.62(3) . . ?
Cs14 Se36 Cs9 81.24(3) . . ?
Se35 Se36 Cs9 131.73(4) . . ?
Se26 Se36 Cs9 55.77(3) . . ?
Se31 Se36 Cs9 83.94(4) . . ?
Se38 Se36 Cs9 127.04(4) . . ?
Se32 Se36 Se30 129.02(6) . . ?
Ti8 Se36 Se30 106.69(7) . . ?
Ti9 Se36 Se30 35.71(5) . . ?
Se39 Se36 Se30 52.03(4) . . ?
Se34 Se36 Se30 79.38(4) . . ?
Cs2 Se36 Se30 115.45(4) . . ?
Cs14 Se36 Se30 54.06(3) . . ?
Se35 Se36 Se30 71.78(4) . . ?
Se26 Se36 Se30 92.69(4) . . ?
Se31 Se36 Se30 140.80(5) . . ?
Se38 Se36 Se30 32.22(3) . . ?
Cs9 Se36 Se30 135.18(4) . . ?
Se32 Se36 Se28 59.87(5) . . ?
Ti8 Se36 Se28 73.09(6) . . ?
Ti9 Se36 Se28 140.90(7) . . ?
Se39 Se36 Se28 118.29(5) . . ?
Se34 Se36 Se28 93.58(4) . . ?
Cs2 Se36 Se28 55.70(3) . . ?
Cs14 Se36 Se28 131.34(4) . . ?
Se35 Se36 Se28 110.73(4) . . ?
Se26 Se36 Se28 85.78(4) . . ?
Se31 Se36 Se28 34.17(3) . . ?
Se38 Se36 Se28 155.52(5) . . ?
Cs9 Se36 Se28 50.51(3) . . ?
Se30 Se36 Se28 170.25(5) . . ?
Se32 Se36 Cs10 49.73(4) . . ?
Ti8 Se36 Cs10 80.76(7) . . ?
Ti9 Se36 Cs10 81.22(6) . . ?
Se39 Se36 Cs10 127.59(5) . . ?
Se34 Se36 Cs10 117.08(5) . . ?
Cs2 Se36 Cs10 162.54(4) . . ?
Cs14 Se36 Cs10 67.17(3) . . ?
Se35 Se36 Cs10 56.56(3) . . ?
Se26 Se36 Cs10 115.00(4) . . ?
Se31 Se36 Cs10 110.72(4) . . ?
Se38 Se36 Cs10 49.65(3) . . ?
Cs9 Se36 Cs10 85.72(3) . . ?
Se30 Se36 Cs10 80.18(3) . . ?
Se28 Se36 Cs10 109.19(4) . . ?
Ti8 Se37 Se31 62.85(7) . . ?
Ti8 Se37 Se27 58.21(7) . . ?
Se31 Se37 Se27 73.35(5) . . ?
Ti8 Se37 Se34 54.36(6) . . ?
Se31 Se37 Se34 80.96(5) . . ?
Se27 Se37 Se34 112.39(6) . . ?
Ti8 Se37 Cs11 96.78(7) . . ?
Se31 Se37 Cs11 152.25(6) . . ?
Se27 Se37 Cs11 113.38(6) . . ?
Se34 Se37 Cs11 71.56(4) . . ?
Ti8 Se37 Se2 169.57(9) . . ?
Se31 Se37 Se2 111.52(6) . . ?
Se27 Se37 Se2 130.20(6) . . ?
Se34 Se37 Se2 117.33(6) . . ?
Cs11 Se37 Se2 85.26(4) . . ?
Ti8 Se37 Cs6 125.84(7) . . ?
Se31 Se37 Cs6 100.35(5) . . ?
Se27 Se37 Cs6 67.71(4) . . ?
Se34 Se37 Cs6 178.62(6) . . ?
Cs11 Se37 Cs6 107.10(5) . . ?
Se2 Se37 Cs6 62.64(4) . . ?
Ti8 Se37 Cs15 99.47(7) . . ?
Se31 Se37 Cs15 65.56(4) . . ?
Se27 Se37 Cs15 138.87(6) . . ?
Se34 Se37 Cs15 60.32(4) . . ?
Cs11 Se37 Cs15 102.56(4) . . ?
Se2 Se37 Cs15 70.12(4) . . ?
Cs6 Se37 Cs15 120.58(4) . . ?
Ti8 Se37 Se35 37.90(6) . . ?
Se31 Se37 Se35 100.57(5) . . ?
Se27 Se37 Se35 63.96(4) . . ?
Se34 Se37 Se35 61.16(4) . . ?
Cs11 Se37 Se35 62.91(4) . . ?
Se2 Se37 Se35 147.40(5) . . ?
Cs6 Se37 Se35 118.04(5) . . ?
Cs15 Se37 Se35 121.23(4) . . ?
Ti8 Se37 Se13 139.85(8) . 2_646 ?
Se31 Se37 Se13 78.39(5) . 2_646 ?
Se27 Se37 Se13 121.75(5) . 2_646 ?
Se34 Se37 Se13 111.94(5) . 2_646 ?
Cs11 Se37 Se13 115.17(5) . 2_646 ?
Se2 Se37 Se13 33.15(3) . 2_646 ?
Cs6 Se37 Se13 68.85(3) . 2_646 ?
Cs15 Se37 Se13 52.01(3) . 2_646 ?
Se35 Se37 Se13 173.05(5) . 2_646 ?
Se30 Se38 Ti9 64.99(7) . . ?
Se30 Se38 Se35 115.49(7) . . ?
Ti9 Se38 Se35 50.74(6) . . ?
Se30 Se38 Cs1 104.87(6) . . ?
Ti9 Se38 Cs1 157.12(8) . . ?
Se35 Se38 Cs1 131.84(5) . . ?
Se30 Se38 Cs10 146.37(7) . . ?
Ti9 Se38 Cs10 108.99(7) . . ?
Se35 Se38 Cs10 70.10(4) . . ?
Cs1 Se38 Cs10 90.67(4) . . ?
Se30 Se38 Se33 68.97(5) . 1_655 ?
Ti9 Se38 Se33 95.53(7) . 1_655 ?
Se35 Se38 Se33 109.20(5) . 1_655 ?
Cs1 Se38 Se33 61.66(4) . 1_655 ?
Cs10 Se38 Se33 143.16(5) . 1_655 ?
Se30 Se38 Cs14 70.83(5) . . ?
Ti9 Se38 Cs14 94.46(7) . . ?
Se35 Se38 Cs14 115.44(5) . . ?
Cs1 Se38 Cs14 101.47(4) . . ?
Cs10 Se38 Cs14 77.00(3) . . ?
Se33 Se38 Cs14 129.21(5) 1_655 . ?
Se30 Se38 Se29 63.85(5) . . ?
Ti9 Se38 Se29 37.86(6) . . ?
Se35 Se38 Se29 62.80(4) . . ?
Cs1 Se38 Se29 119.55(5) . . ?
Cs10 Se38 Se29 132.89(5) . . ?
Se33 Se38 Se29 59.11(4) 1_655 . ?
Cs14 Se38 Se29 124.38(5) . . ?
Se30 Se38 Cs4 109.85(6) . . ?
Ti9 Se38 Cs4 82.57(7) . . ?
Se35 Se38 Cs4 60.77(4) . . ?
Cs1 Se38 Cs4 82.08(4) . . ?
Cs10 Se38 Cs4 101.61(4) . . ?
Se33 Se38 Cs4 53.77(3) 1_655 . ?
Cs14 Se38 Cs4 176.16(5) . . ?
Se29 Se38 Cs4 54.02(3) . . ?
Se30 Se38 Se36 82.18(5) . . ?
Ti9 Se38 Se36 48.20(6) . . ?
Se35 Se38 Se36 60.85(4) . . ?
Cs1 Se38 Se36 154.12(5) . . ?
Cs10 Se38 Se36 72.00(4) . . ?
Se33 Se38 Se36 141.70(5) 1_655 . ?
Cs14 Se38 Se36 56.68(3) . . ?
Se29 Se38 Se36 86.06(4) . . ?
Cs4 Se38 Se36 119.51(4) . . ?
Se30 Se38 Se25 153.67(7) . . ?
Ti9 Se38 Se25 127.86(8) . . ?
Se35 Se38 Se25 79.54(4) . . ?
Cs1 Se38 Se25 53.70(3) . . ?
Cs10 Se38 Se25 57.34(3) . . ?
Se33 Se38 Se25 85.96(4) 1_655 . ?
Cs14 Se38 Se25 124.14(4) . . ?
Se29 Se38 Se25 110.53(5) . . ?
Cs4 Se38 Se25 56.84(3) . . ?
Se36 Se38 Se25 123.92(4) . . ?
Se30 Se38 Se4 107.12(6) . . ?
Ti9 Se38 Se4 140.27(8) . . ?
Se35 Se38 Se4 124.34(5) . . ?
Cs1 Se38 Se4 61.07(3) . . ?
Cs10 Se38 Se4 54.75(3) . . ?
Se33 Se38 Se4 118.72(4) 1_655 . ?
Cs14 Se38 Se4 48.96(3) . . ?
Se29 Se38 Se4 170.96(5) . . ?
Cs4 Se38 Se4 133.08(4) . . ?
Se36 Se38 Se4 93.06(4) . . ?
Se25 Se38 Se4 77.38(4) . . ?
Se34 Se39 Ti9 67.50(8) . . ?
Se34 Se39 Se36 72.81(5) . . ?
Ti9 Se39 Se36 63.02(7) . . ?
Se34 Se39 Se30 115.71(7) . . ?
Ti9 Se39 Se30 48.48(6) . . ?
Se36 Se39 Se30 82.50(5) . . ?
Se34 Se39 Cs5 132.35(7) . 1_655 ?
Ti9 Se39 Cs5 146.35(7) . 1_655 ?
Se36 Se39 Cs5 141.27(6) . 1_655 ?
Se30 Se39 Cs5 103.48(4) . 1_655 ?
Se34 Se39 Cs16 71.41(5) . . ?
Ti9 Se39 Cs16 92.85(7) . . ?
Se36 Se39 Cs16 142.51(5) . . ?
Se30 Se39 Cs16 103.24(4) . . ?
Cs5 Se39 Cs16 74.23(3) 1_655 . ?
Se34 Se39 Se29 70.16(5) . . ?
Ti9 Se39 Se29 39.55(6) . . ?
Se36 Se39 Se29 101.74(5) . . ?
Se30 Se39 Se29 58.17(4) . . ?
Cs5 Se39 Se29 114.01(4) 1_655 . ?
Cs16 Se39 Se29 55.29(3) . . ?
Se34 Se39 Se28 132.93(7) . 1_655 ?
Ti9 Se39 Se28 87.62(7) . 1_655 ?
Se36 Se39 Se28 131.15(6) . 1_655 ?
Se30 Se39 Se28 50.02(4) . 1_655 ?
Cs5 Se39 Se28 58.88(3) 1_655 1_655 ?
Cs16 Se39 Se28 70.67(4) . 1_655 ?
Se29 Se39 Se28 65.68(4) . 1_655 ?
Se34 Se39 Cs2 81.42(5) . . ?
Ti9 Se39 Cs2 120.50(7) . . ?
Se36 Se39 Cs2 59.75(4) . . ?
Se30 Se39 Cs2 132.59(5) . . ?
Cs5 Se39 Cs2 91.75(4) 1_655 . ?
Cs16 Se39 Cs2 124.14(4) . . ?
Se29 Se39 Cs2 150.12(5) . . ?
Se28 Se39 Cs2 144.17(5) 1_655 . ?
Se34 Se39 Cs15 40.33(4) . . ?
Ti9 Se39 Cs15 107.68(7) . . ?
Se36 Se39 Cs15 87.74(4) . . ?
Se30 Se39 Cs15 156.04(5) . . ?
Cs5 Se39 Cs15 97.83(4) 1_655 . ?
Cs16 Se39 Cs15 72.05(3) . . ?
Se29 Se39 Cs15 103.06(4) . . ?
Se28 Se39 Cs15 140.22(4) 1_655 . ?
Cs2 Se39 Cs15 56.40(3) . . ?
Se34 Se39 Cs14 115.61(6) . . ?
Ti9 Se39 Cs14 66.75(7) . . ?
Se36 Se39 Cs14 46.84(3) . . ?
Se30 Se39 Cs14 47.38(3) . . ?
Cs5 Se39 Cs14 110.63(4) 1_655 . ?
Cs16 Se39 Cs14 150.55(4) . . ?
Se29 Se39 Cs14 98.60(4) . . ?
Se28 Se39 Cs14 86.81(4) 1_655 . ?
Cs2 Se39 Cs14 85.21(3) . . ?
Cs15 Se39 Cs14 132.93(3) . . ?
Se46 Ti10 Se45 59.35(7) 1_554 2_645 ?
Se46 Ti10 Se41 103.63(10) 1_554 . ?
Se45 Ti10 Se41 107.47(10) 2_645 . ?
Se46 Ti10 Se40 135.33(11) 1_554 . ?
Se45 Ti10 Se40 152.94(12) 2_645 . ?
Se41 Ti10 Se40 91.67(9) . . ?
Se46 Ti10 Se44 81.83(8) 1_554 . ?
Se45 Ti10 Se44 139.85(11) 2_645 . ?
Se41 Ti10 Se44 90.23(9) . . ?
Se40 Ti10 Se44 56.03(7) . . ?
Se46 Ti10 Se43 131.26(11) 1_554 2_646 ?
Se45 Ti10 Se43 71.96(8) 2_645 2_646 ?
Se41 Ti10 Se43 87.84(8) . 2_646 ?
Se40 Ti10 Se43 90.34(9) . 2_646 ?
Se44 Ti10 Se43 146.25(12) . 2_646 ?
Se46 Ti10 Se42 90.35(8) 1_554 2_646 ?
Se45 Ti10 Se42 91.63(9) 2_645 2_646 ?
Se41 Ti10 Se42 160.22(11) . 2_646 ?
Se40 Ti10 Se42 68.59(7) . 2_646 ?
Se44 Ti10 Se42 77.81(8) . 2_646 ?
Se43 Ti10 Se42 93.42(9) 2_646 2_646 ?
Se46 Ti10 Ti12 52.69(7) 1_554 . ?
Se45 Ti10 Ti12 93.82(9) 2_645 . ?
Se41 Ti10 Ti12 133.03(10) . . ?
Se40 Ti10 Ti12 86.29(8) . . ?
Se44 Ti10 Ti12 50.74(7) . . ?
Se43 Ti10 Ti12 139.03(11) 2_646 . ?
Se42 Ti10 Ti12 47.65(6) 2_646 . ?
Se46 Ti10 Cs5 58.83(6) 1_554 1_554 ?
Se45 Ti10 Cs5 63.11(6) 2_645 1_554 ?
Se41 Ti10 Cs5 51.89(6) . 1_554 ?
Se40 Ti10 Cs5 141.82(9) . 1_554 ?
Se44 Ti10 Cs5 106.94(8) . 1_554 ?
Se43 Ti10 Cs5 98.19(7) 2_646 1_554 ?
Se42 Ti10 Cs5 146.76(8) 2_646 1_554 ?
Ti12 Ti10 Cs5 109.38(7) . 1_554 ?
Se41 Ti11 Se49 105.44(10) 1_655 . ?
Se41 Ti11 Se48 105.25(10) 1_655 1_554 ?
Se49 Ti11 Se48 127.17(12) . 1_554 ?
Se41 Ti11 Se50 96.90(10) 1_655 . ?
Se49 Ti11 Se50 81.15(9) . . ?
Se48 Ti11 Se50 135.33(11) 1_554 . ?
Se41 Ti11 Se43 88.43(9) 1_655 2_746 ?
Se49 Ti11 Se43 54.81(7) . 2_746 ?
Se48 Ti11 Se43 84.37(9) 1_554 2_746 ?
Se50 Ti11 Se43 135.24(11) . 2_746 ?
Se41 Ti11 Se47 93.45(9) 1_655 1_554 ?
Se49 Ti11 Se47 158.35(11) . 1_554 ?
Se48 Ti11 Se47 54.62(7) 1_554 1_554 ?
Se50 Ti11 Se47 86.26(8) . 1_554 ?
Se43 Ti11 Se47 137.94(11) 2_746 1_554 ?
Se41 Ti11 Se51 161.67(11) 1_655 2_645 ?
Se49 Ti11 Se51 92.13(8) . 2_645 ?
Se48 Ti11 Se51 66.49(7) 1_554 2_645 ?
Se50 Ti11 Se51 80.41(7) . 2_645 ?
Se43 Ti11 Se51 106.33(9) 2_746 2_645 ?
Se47 Ti11 Se51 68.33(6) 1_554 2_645 ?
Se41 Ti11 Ti12 121.09(10) 1_655 . ?
Se49 Ti11 Ti12 109.96(10) . . ?
Se48 Ti11 Ti12 88.88(9) 1_554 . ?
Se50 Ti11 Ti12 46.67(7) . . ?
Se43 Ti11 Ti12 150.43(11) 2_746 . ?
Se47 Ti11 Ti12 49.66(6) 1_554 . ?
Se51 Ti11 Ti12 45.28(6) 2_645 . ?
Se41 Ti11 Cs6 63.43(6) 1_655 1_655 ?
Se49 Ti11 Cs6 57.57(6) . 1_655 ?
Se48 Ti11 Cs6 168.33(9) 1_554 1_655 ?
Se50 Ti11 Cs6 52.83(5) . 1_655 ?
Se43 Ti11 Cs6 92.20(7) 2_746 1_655 ?
Se47 Ti11 Cs6 125.91(8) 1_554 1_655 ?
Se51 Ti11 Cs6 125.15(7) 2_645 1_655 ?
Ti12 Ti11 Cs6 99.40(7) . 1_655 ?
Se41 Ti11 Cs5 50.47(6) 1_655 1_654 ?
Se49 Ti11 Cs5 145.19(9) . 1_654 ?
Se48 Ti11 Cs5 56.48(6) 1_554 1_654 ?
Se50 Ti11 Cs5 121.84(9) . 1_654 ?
Se43 Ti11 Cs5 95.53(7) 2_746 1_654 ?
Se47 Ti11 Cs5 56.21(5) 1_554 1_654 ?
Se51 Ti11 Cs5 115.78(7) 2_645 1_654 ?
Ti12 Ti11 Cs5 104.59(7) . 1_654 ?
Cs6 Ti11 Cs5 113.00(5) 1_655 1_654 ?
Se50 Ti12 Se51 98.76(10) . 2_645 ?
Se50 Ti12 Se52 102.54(10) . . ?
Se51 Ti12 Se52 144.97(12) 2_645 . ?
Se50 Ti12 Se42 99.41(10) . 2_646 ?
Se51 Ti12 Se42 56.14(7) 2_645 2_646 ?
Se52 Ti12 Se42 143.84(11) . 2_646 ?
Se50 Ti12 Se47 92.00(9) . 1_554 ?
Se51 Ti12 Se47 81.85(9) 2_645 1_554 ?
Se52 Ti12 Se47 70.00(8) . 1_554 ?
Se42 Ti12 Se47 137.57(11) 2_646 1_554 ?
Se50 Ti12 Se44 92.67(9) . . ?
Se51 Ti12 Se44 136.66(11) 2_645 . ?
Se52 Ti12 Se44 69.83(8) . . ?
Se42 Ti12 Se44 80.83(8) 2_646 . ?
Se47 Ti12 Se44 139.62(11) 1_554 . ?
Se50 Ti12 Se46 163.28(12) . 1_554 ?
Se51 Ti12 Se46 97.83(9) 2_645 1_554 ?
Se52 Ti12 Se46 61.90(7) . 1_554 ?
Se42 Ti12 Se46 91.60(8) 2_646 1_554 ?
Se47 Ti12 Se46 88.22(9) 1_554 1_554 ?
Se44 Ti12 Se46 76.61(7) . 1_554 ?
Se50 Ti12 Ti11 50.23(7) . . ?
Se51 Ti12 Ti11 64.73(7) 2_645 . ?
Se52 Ti12 Ti11 109.96(9) . . ?
Se42 Ti12 Ti11 106.18(9) 2_646 . ?
Se47 Ti12 Ti11 53.03(7) 1_554 . ?
Se44 Ti12 Ti11 142.68(11) . . ?
Se46 Ti12 Ti11 138.01(10) 1_554 . ?
Se50 Ti12 Ti10 132.05(11) . . ?
Se51 Ti12 Ti10 96.15(9) 2_645 . ?
Se52 Ti12 Ti10 89.91(9) . . ?
Se42 Ti12 Ti10 54.27(7) 2_646 . ?
Se47 Ti12 Ti10 135.27(10) 1_554 . ?
Se44 Ti12 Ti10 48.43(6) . . ?
Se46 Ti12 Ti10 47.54(6) 1_554 . ?
Ti11 Ti12 Ti10 159.48(10) . . ?
Se50 Ti12 Cs4 53.93(6) . . ?
Se51 Ti12 Cs4 138.74(8) 2_645 . ?
Se52 Ti12 Cs4 48.94(5) . . ?
Se42 Ti12 Cs4 146.19(9) 2_646 . ?
Se47 Ti12 Cs4 70.45(6) 1_554 . ?
Se44 Ti12 Cs4 80.30(7) . . ?
Se46 Ti12 Cs4 110.84(8) 1_554 . ?
Ti11 Ti12 Cs4 74.17(6) . . ?
Ti10 Ti12 Cs4 125.07(8) . . ?
Se44 Se40 Ti10 62.20(7) . . ?
Se44 Se40 Se42 75.96(6) . 2_646 ?
Ti10 Se40 Se42 59.67(7) . 2_646 ?
Se44 Se40 Cs6 109.60(6) . . ?
Ti10 Se40 Cs6 111.87(7) . . ?
Se42 Se40 Cs6 167.13(6) 2_646 . ?
Se44 Se40 Se43 107.19(6) . 2_646 ?
Ti10 Se40 Se43 45.04(6) . 2_646 ?
Se42 Se40 Se43 71.39(5) 2_646 2_646 ?
Cs6 Se40 Se43 95.76(4) . 2_646 ?
Se44 Se40 Se41 69.88(5) . . ?
Ti10 Se40 Se41 44.11(6) . . ?
Se42 Se40 Se41 103.77(5) 2_646 . ?
Cs6 Se40 Se41 68.66(4) . . ?
Se43 Se40 Se41 58.27(4) 2_646 . ?
Se44 Se40 Se5 125.73(6) . . ?
Ti10 Se40 Se5 152.70(8) . . ?
Se42 Se40 Se5 95.20(5) 2_646 . ?
Cs6 Se40 Se5 90.75(4) . . ?
Se43 Se40 Se5 120.53(5) 2_646 . ?
Se41 Se40 Se5 158.44(5) . . ?
Se44 Se40 Se49 132.42(6) . 1_455 ?
Ti10 Se40 Se49 77.09(7) . 1_455 ?
Se42 Se40 Se49 104.79(5) 2_646 1_455 ?
Cs6 Se40 Se49 62.72(4) . 1_455 ?
Se43 Se40 Se49 37.30(4) 2_646 1_455 ?
Se41 Se40 Se49 63.74(4) . 1_455 ?
Se5 Se40 Se49 101.78(5) . 1_455 ?
Se44 Se40 Cs13 151.77(7) . 2_656 ?
Ti10 Se40 Cs13 102.46(7) . 2_656 ?
Se42 Se40 Cs13 75.81(4) 2_646 2_656 ?
Cs6 Se40 Cs13 98.00(4) . 2_656 ?
Se43 Se40 Cs13 62.91(4) 2_646 2_656 ?
Se41 Se40 Cs13 117.09(5) . 2_656 ?
Se5 Se40 Cs13 57.64(4) . 2_656 ?
Se49 Se40 Cs13 56.40(3) 1_455 2_656 ?
Se44 Se40 Cs11 62.10(5) . . ?
Ti10 Se40 Cs11 122.65(7) . . ?
Se42 Se40 Cs11 94.48(5) 2_646 . ?
Cs6 Se40 Cs11 98.37(4) . . ?
Se43 Se40 Cs11 164.59(5) 2_646 . ?
Se41 Se40 Cs11 122.03(5) . . ?
Se5 Se40 Cs11 65.54(4) . . ?
Se49 Se40 Cs11 158.07(5) 1_455 . ?
Cs13 Se40 Cs11 120.67(4) 2_656 . ?
Se44 Se40 Cs12 93.98(5) . . ?
Ti10 Se40 Cs12 109.26(7) . . ?
Se42 Se40 Cs12 49.85(3) 2_646 . ?
Cs6 Se40 Cs12 138.52(4) . . ?
Se43 Se40 Cs12 109.59(4) 2_646 . ?
Se41 Se40 Cs12 152.81(5) . . ?
Se5 Se40 Cs12 48.23(3) . . ?
Se49 Se40 Cs12 123.41(4) 1_455 . ?
Cs13 Se40 Cs12 67.66(3) 2_656 . ?
Cs11 Se40 Cs12 62.63(3) . . ?
Ti11 Se41 Ti10 94.44(9) 1_455 . ?
Ti11 Se41 Cs5 97.42(7) 1_455 1_554 ?
Ti10 Se41 Cs5 93.58(7) . 1_554 ?
Ti11 Se41 Se43 48.26(7) 1_455 2_646 ?
Ti10 Se41 Se43 46.35(6) . 2_646 ?
Cs5 Se41 Se43 101.26(5) 1_554 2_646 ?
Ti11 Se41 Se44 132.09(8) 1_455 . ?
Ti10 Se41 Se44 45.06(6) . . ?
Cs5 Se41 Se44 107.66(4) 1_554 . ?
Se43 Se41 Se44 86.47(4) 2_646 . ?
Ti11 Se41 Se40 96.46(7) 1_455 . ?
Ti10 Se41 Se40 44.22(6) . . ?
Cs5 Se41 Se40 136.42(5) 1_554 . ?
Se43 Se41 Se40 60.51(4) 2_646 . ?
Se44 Se41 Se40 38.54(3) . . ?
Ti11 Se41 Se50 43.01(7) 1_455 1_455 ?
Ti10 Se41 Se50 125.13(8) . 1_455 ?
Cs5 Se41 Se50 119.53(4) 1_554 1_455 ?
Se43 Se41 Se50 82.85(4) 2_646 1_455 ?
Se44 Se41 Se50 132.76(5) . 1_455 ?
Se40 Se41 Se50 98.35(5) . 1_455 ?
Ti11 Se41 Se47 46.33(7) 1_455 1_454 ?
Ti10 Se41 Se47 123.46(8) . 1_454 ?
Cs5 Se41 Se47 62.31(3) 1_554 1_454 ?
Se43 Se41 Se47 86.62(4) 2_646 1_454 ?
Se44 Se41 Se47 166.35(5) . 1_454 ?
Se40 Se41 Se47 142.75(5) . 1_454 ?
Se50 Se41 Se47 57.73(4) 1_455 1_454 ?
Ti11 Se41 Cs7 168.81(8) 1_455 . ?
Ti10 Se41 Cs7 95.47(7) . . ?
Cs5 Se41 Cs7 76.80(3) 1_554 . ?
Se43 Se41 Cs7 141.82(5) 2_646 . ?
Se44 Se41 Cs7 59.10(3) . . ?
Se40 Se41 Cs7 94.26(4) . . ?
Se50 Se41 Cs7 131.89(5) 1_455 . ?
Se47 Se41 Cs7 122.98(5) 1_454 . ?
Ti11 Se41 Se49 37.84(6) 1_455 1_455 ?
Ti10 Se41 Se49 74.24(7) . 1_455 ?
Cs5 Se41 Se49 129.43(5) 1_554 1_455 ?
Se43 Se41 Se49 36.58(4) 2_646 1_455 ?
Se44 Se41 Se49 97.59(4) . 1_455 ?
Se40 Se41 Se49 59.61(4) . 1_455 ?
Se50 Se41 Se49 50.89(3) 1_455 1_455 ?
Se47 Se41 Se49 83.73(4) 1_454 1_455 ?
Cs7 Se41 Se49 151.46(5) . 1_455 ?
Ti11 Se41 Se48 38.01(7) 1_455 1_454 ?
Ti10 Se41 Se48 87.05(7) . 1_454 ?
Cs5 Se41 Se48 60.74(4) 1_554 1_454 ?
Se43 Se41 Se48 54.92(4) 2_646 1_454 ?
Se44 Se41 Se48 131.57(5) . 1_454 ?
Se40 Se41 Se48 115.43(5) . 1_454 ?
Se50 Se41 Se48 75.50(4) 1_455 1_454 ?
Se47 Se41 Se48 36.44(3) 1_454 1_454 ?
Cs7 Se41 Se48 137.54(5) . 1_454 ?
Se49 Se41 Se48 69.61(4) 1_455 1_454 ?
Ti11 Se41 Se46 115.88(8) 1_455 1_554 ?
Ti10 Se41 Se46 38.08(6) . 1_554 ?
Cs5 Se41 Se46 61.02(3) 1_554 1_554 ?
Se43 Se41 Se46 75.86(4) 2_646 1_554 ?
Se44 Se41 Se46 51.72(3) . 1_554 ?
Se40 Se41 Se46 75.75(4) . 1_554 ?
Se50 Se41 Se46 158.08(5) 1_455 1_554 ?
Se47 Se41 Se46 115.03(5) 1_454 1_554 ?
Cs7 Se41 Se46 69.98(3) . 1_554 ?
Se49 Se41 Se46 110.10(4) 1_455 1_554 ?
Se48 Se41 Se46 87.87(4) 1_454 1_554 ?
Ti11 Se41 Cs6 84.19(7) 1_455 . ?
Ti10 Se41 Cs6 97.92(7) . . ?
Cs5 Se41 Cs6 168.24(5) 1_554 . ?
Se43 Se41 Cs6 88.54(4) 2_646 . ?
Se44 Se41 Cs6 79.17(4) . . ?
Se40 Se41 Cs6 54.44(3) . . ?
Se50 Se41 Cs6 54.76(3) 1_455 . ?
Se47 Se41 Cs6 112.41(4) 1_454 . ?
Cs7 Se41 Cs6 99.54(4) . . ?
Se49 Se41 Cs6 57.05(3) 1_455 . ?
Se48 Se41 Cs6 122.15(4) 1_454 . ?
Se46 Se41 Cs6 128.64(4) 1_554 . ?
Ti11 Se41 Cs4 91.26(7) 1_455 1_455 ?
Ti10 Se41 Cs4 168.31(8) . 1_455 ?
Cs5 Se41 Cs4 95.79(4) 1_554 1_455 ?
Se43 Se41 Cs4 137.46(5) 2_646 1_455 ?
Se44 Se41 Cs4 124.74(5) . 1_455 ?
Se40 Se41 Cs4 124.97(5) . 1_455 ?
Se50 Se41 Cs4 54.97(3) 1_455 1_455 ?
Se47 Se41 Cs4 67.46(3) 1_454 1_455 ?
Cs7 Se41 Cs4 79.94(3) . 1_455 ?
Se49 Se41 Cs4 104.76(4) 1_455 1_455 ?
Se48 Se41 Cs4 103.63(4) 1_454 1_455 ?
Se46 Se41 Cs4 145.13(5) 1_554 1_455 ?
Cs6 Se41 Cs4 72.49(3) . 1_455 ?
Ti11 Se41 Se45 79.74(7) 1_455 2_645 ?
Ti10 Se41 Se45 36.23(6) . 2_645 ?
Cs5 Se41 Se45 63.20(3) 1_554 2_645 ?
Se43 Se41 Se45 45.51(4) 2_646 2_645 ?
Se44 Se41 Se45 76.47(4) . 2_645 ?
Se40 Se41 Se45 79.09(4) . 2_645 ?
Se50 Se41 Se45 122.40(5) 1_455 2_645 ?
Se47 Se41 Se45 90.31(4) 1_454 2_645 ?
Cs7 Se41 Se45 105.52(4) . 2_645 ?
Se49 Se41 Se45 82.08(4) 1_455 2_645 ?
Se48 Se41 Se45 55.95(3) 1_454 2_645 ?
Se46 Se41 Se45 36.14(3) 1_554 2_645 ?
Cs6 Se41 Se45 128.42(4) . 2_645 ?
Cs4 Se41 Se45 155.39(4) 1_455 2_645 ?
Se51 Se42 Ti12 61.21(7) 1_556 2_656 ?
Se51 Se42 Ti10 116.79(8) 1_556 2_656 ?
Ti12 Se42 Ti10 78.08(8) 2_656 2_656 ?
Se51 Se42 Se40 155.47(8) 1_556 2_656 ?
Ti12 Se42 Se40 94.27(8) 2_656 2_656 ?
Ti10 Se42 Se40 51.74(6) 2_656 2_656 ?
Se51 Se42 Se44 111.87(7) 1_556 2_656 ?
Ti12 Se42 Se44 50.85(6) 2_656 2_656 ?
Ti10 Se42 Se44 47.89(6) 2_656 2_656 ?
Se40 Se42 Se44 43.65(4) 2_656 2_656 ?
Se51 Se42 Cs12 94.22(5) 1_556 2_656 ?
Ti12 Se42 Cs12 102.16(7) 2_656 2_656 ?
Ti10 Se42 Cs12 142.83(7) 2_656 2_656 ?
Se40 Se42 Cs12 91.56(5) 2_656 2_656 ?
Se44 Se42 Cs12 103.30(5) 2_656 2_656 ?
Se51 Se42 Cs3 78.11(5) 1_556 1_556 ?
Ti12 Se42 Cs3 127.35(8) 2_656 1_556 ?
Ti10 Se42 Cs3 93.73(6) 2_656 1_556 ?
Se40 Se42 Cs3 121.02(5) 2_656 1_556 ?
Se44 Se42 Cs3 141.32(5) 2_656 1_556 ?
Cs12 Se42 Cs3 113.39(4) 2_656 1_556 ?
Se51 Se42 Se46 75.98(5) 1_556 2_657 ?
Ti12 Se42 Se46 46.08(6) 2_656 2_657 ?
Ti10 Se42 Se46 41.94(6) 2_656 2_657 ?
Se40 Se42 Se46 86.51(5) 2_656 2_657 ?
Se44 Se42 Se46 55.14(4) 2_656 2_657 ?
Cs12 Se42 Se46 147.75(5) 2_656 2_657 ?
Cs3 Se42 Se46 94.83(4) 1_556 2_657 ?
Se51 Se42 Se50 70.62(5) 1_556 2_656 ?
Ti12 Se42 Se50 39.20(6) 2_656 2_656 ?
Ti10 Se42 Se50 106.47(7) 2_656 2_656 ?
Se40 Se42 Se50 91.03(5) 2_656 2_656 ?
Se44 Se42 Se50 61.38(4) 2_656 2_656 ?
Cs12 Se42 Se50 63.19(3) 2_656 2_656 ?
Cs3 Se42 Se50 147.91(5) 1_556 2_656 ?
Se46 Se42 Se50 84.65(4) 2_657 2_656 ?
Se51 Se42 Se45 85.33(6) 1_556 1_556 ?
Ti12 Se42 Se45 83.50(7) 2_656 1_556 ?
Ti10 Se42 Se45 41.46(6) 2_656 1_556 ?
Se40 Se42 Se45 91.59(5) 2_656 1_556 ?
Se44 Se42 Se45 83.03(4) 2_656 1_556 ?
Cs12 Se42 Se45 173.29(5) 2_656 1_556 ?
Cs3 Se42 Se45 59.95(3) 1_556 1_556 ?
Se46 Se42 Se45 38.46(3) 2_657 1_556 ?
Se50 Se42 Se45 122.67(5) 2_656 1_556 ?
Se51 Se42 Se21 68.95(5) 1_556 1_566 ?
Ti12 Se42 Se21 125.01(7) 2_656 1_566 ?
Ti10 Se42 Se21 149.25(7) 2_656 1_566 ?
Se40 Se42 Se21 133.22(6) 2_656 1_566 ?
Se44 Se42 Se21 161.85(5) 2_656 1_566 ?
Cs12 Se42 Se21 58.94(3) 2_656 1_566 ?
Cs3 Se42 Se21 56.72(3) 1_556 1_566 ?
Se46 Se42 Se21 138.17(5) 2_657 1_566 ?
Se50 Se42 Se21 103.82(4) 2_656 1_566 ?
Se45 Se42 Se21 114.88(5) 1_556 1_566 ?
Se51 Se42 Se43 127.21(6) 1_556 . ?
Ti12 Se42 Se43 117.73(7) 2_656 . ?
Ti10 Se42 Se43 40.94(6) 2_656 . ?
Se40 Se42 Se43 61.54(4) 2_656 . ?
Se44 Se42 Se43 84.34(4) 2_656 . ?
Cs12 Se42 Se43 132.02(5) 2_656 . ?
Cs3 Se42 Se43 62.36(3) 1_556 . ?
Se46 Se42 Se43 74.19(4) 2_657 . ?
Se50 Se42 Se43 145.71(5) 2_656 . ?
Se45 Se42 Se43 45.57(3) 1_556 . ?
Se21 Se42 Se43 109.98(5) 1_566 . ?
Se51 Se42 Cs13 143.26(6) 1_556 1_565 ?
Ti12 Se42 Cs13 154.99(8) 2_656 1_565 ?
Ti10 Se42 Cs13 88.91(6) 2_656 1_565 ?
Se40 Se42 Cs13 61.20(4) 2_656 1_565 ?
Se44 Se42 Cs13 104.84(4) 2_656 1_565 ?
Cs12 Se42 Cs13 75.56(3) 2_656 1_565 ?
Cs3 Se42 Cs13 74.20(3) 1_556 1_565 ?
Se46 Se42 Cs13 129.60(4) 2_657 1_565 ?
Se50 Se42 Cs13 129.52(4) 2_656 1_565 ?
Se45 Se42 Cs13 100.85(4) 1_556 1_565 ?
Se21 Se42 Cs13 75.76(3) 1_566 1_565 ?
Se43 Se42 Cs13 56.92(3) . 1_565 ?
Se51 Se42 Cs15 38.53(4) 1_556 2_657 ?
Ti12 Se42 Cs15 64.91(6) 2_656 2_657 ?
Ti10 Se42 Cs15 82.00(6) 2_656 2_657 ?
Se40 Se42 Cs15 133.02(5) 2_656 2_657 ?
Se44 Se42 Cs15 101.28(4) 2_656 2_657 ?
Cs12 Se42 Cs15 132.42(4) 2_656 2_657 ?
Cs3 Se42 Cs15 62.44(3) 1_556 2_657 ?
Se46 Se42 Cs15 48.14(3) 2_657 2_657 ?
Se50 Se42 Cs15 95.38(4) 2_656 2_657 ?
Se45 Se42 Cs15 46.80(3) 1_556 2_657 ?
Se21 Se42 Cs15 90.06(4) 1_566 2_657 ?
Se43 Se42 Cs15 90.29(4) . 2_657 ?
Cs13 Se42 Cs15 134.79(4) 1_565 2_657 ?
Se51 Se42 Cs11 114.28(6) 1_556 2_656 ?
Ti12 Se42 Cs11 66.75(7) 2_656 2_656 ?
Ti10 Se42 Cs11 86.94(6) 2_656 2_656 ?
Se40 Se42 Cs11 49.63(4) 2_656 2_656 ?
Se44 Se42 Cs11 42.83(3) 2_656 2_656 ?
Cs12 Se42 Cs11 60.51(3) 2_656 2_656 ?
Cs3 Se42 Cs11 165.71(4) 1_556 2_656 ?
Se46 Se42 Cs11 95.17(4) 2_657 2_656 ?
Se50 Se42 Cs11 43.66(3) 2_656 2_656 ?
Se45 Se42 Cs11 125.70(4) 1_556 2_656 ?
Se21 Se42 Cs11 119.42(4) 1_566 2_656 ?
Se43 Se42 Cs11 110.93(4) . 2_656 ?
Cs13 Se42 Cs11 91.55(3) 1_565 2_656 ?
Cs15 Se42 Cs11 131.64(3) 2_657 2_656 ?
Se49 Se43 Ti10 110.28(9) 2_756 2_656 ?
Se49 Se43 Ti11 59.36(7) 2_756 2_756 ?
Ti10 Se43 Ti11 88.97(9) 2_656 2_756 ?
Se49 Se43 Se45 157.32(8) 2_756 1_556 ?
Ti10 Se43 Se45 53.60(7) 2_656 1_556 ?
Ti11 Se43 Se45 101.48(8) 2_756 1_556 ?
Se49 Se43 Se48 98.62(6) 2_756 2_757 ?
Ti10 Se43 Se48 97.35(7) 2_656 2_757 ?
Ti11 Se43 Se48 46.08(6) 2_756 2_757 ?
Se45 Se43 Se48 70.91(5) 1_556 2_757 ?
Se49 Se43 Cs8 84.82(6) 2_756 1_656 ?
Ti10 Se43 Cs8 164.55(8) 2_656 1_656 ?
Ti11 Se43 Cs8 96.41(7) 2_756 1_656 ?
Se45 Se43 Cs8 111.01(5) 1_556 1_656 ?
Se48 Se43 Cs8 76.47(4) 2_757 1_656 ?
Se49 Se43 Se41 80.38(6) 2_756 2_656 ?
Ti10 Se43 Se41 45.81(6) 2_656 2_656 ?
Ti11 Se43 Se41 43.31(6) 2_756 2_656 ?
Se45 Se43 Se41 77.04(5) 1_556 2_656 ?
Se48 Se43 Se41 68.11(4) 2_757 2_656 ?
Cs8 Se43 Se41 138.75(5) 1_656 2_656 ?
Se49 Se43 Se40 74.65(6) 2_756 2_656 ?
Ti10 Se43 Se40 44.62(6) 2_656 2_656 ?
Ti11 Se43 Se40 93.28(7) 2_756 2_656 ?
Se45 Se43 Se40 96.09(5) 1_556 2_656 ?
Se48 Se43 Se40 129.32(5) 2_757 2_656 ?
Cs8 Se43 Se40 148.61(5) 1_656 2_656 ?
Se41 Se43 Se40 61.22(4) 2_656 2_656 ?
Se49 Se43 Se42 116.47(6) 2_756 . ?
Ti10 Se43 Se42 45.65(6) 2_656 . ?
Ti11 Se43 Se42 132.50(7) 2_756 . ?
Se45 Se43 Se42 65.87(4) 1_556 . ?
Se48 Se43 Se42 134.86(5) 2_757 . ?
Cs8 Se43 Se42 131.09(5) 1_656 . ?
Se41 Se43 Se42 89.72(4) 2_656 . ?
Se40 Se43 Se42 47.07(4) 2_656 . ?
Se49 Se43 Cs13 64.77(5) 2_756 1_565 ?
Ti10 Se43 Cs13 100.99(7) 2_656 1_565 ?
Ti11 Se43 Cs13 123.14(7) 2_756 1_565 ?
Se45 Se43 Cs13 129.38(5) 1_556 1_565 ?
Se48 Se43 Cs13 158.65(5) 2_757 1_565 ?
Cs8 Se43 Cs13 88.21(4) 1_656 1_565 ?
Se41 Se43 Cs13 118.69(5) 2_656 1_565 ?
Se40 Se43 Cs13 61.72(4) 2_656 1_565 ?
Se42 Se43 Cs13 66.49(3) . 1_565 ?
Se49 Se43 Cs3 137.43(7) 2_756 1_556 ?
Ti10 Se43 Cs3 93.02(7) 2_656 1_556 ?
Ti11 Se43 Cs3 159.61(8) 2_756 1_556 ?
Se45 Se43 Cs3 64.24(4) 1_556 1_556 ?
Se48 Se43 Cs3 113.60(5) 2_757 1_556 ?
Cs8 Se43 Cs3 76.98(4) 1_656 1_556 ?
Se41 Se43 Cs3 136.39(5) 2_656 1_556 ?
Se40 Se43 Cs3 102.37(4) 2_656 1_556 ?
Se42 Se43 Cs3 57.27(3) . 1_556 ?
Cs13 Se43 Cs3 76.38(3) 1_565 1_556 ?
Se40 Se44 Ti10 61.77(7) . . ?
Se40 Se44 Ti12 108.42(8) . . ?
Ti10 Se44 Ti12 80.83(9) . . ?
Se40 Se44 Se52 157.44(7) . . ?
Ti10 Se44 Se52 99.27(8) . . ?
Ti12 Se44 Se52 53.34(7) . . ?
Se40 Se44 Se46 109.01(6) . 1_554 ?
Ti10 Se44 Se46 48.73(6) . 1_554 ?
Ti12 Se44 Se46 52.78(6) . 1_554 ?
Se52 Se44 Se46 50.60(4) . 1_554 ?
Se40 Se44 Se42 60.40(5) . 2_646 ?
Ti10 Se44 Se42 54.31(7) . 2_646 ?
Ti12 Se44 Se42 48.32(6) . 2_646 ?
Se52 Se44 Se42 99.23(5) . 2_646 ?
Se46 Se44 Se42 68.77(4) 1_554 2_646 ?
Se40 Se44 Cs11 80.83(5) . . ?
Ti10 Se44 Cs11 140.14(8) . . ?
Ti12 Se44 Cs11 99.88(7) . . ?
Se52 Se44 Cs11 113.13(5) . . ?
Se46 Se44 Cs11 152.45(5) 1_554 . ?
Se42 Se44 Cs11 96.50(4) 2_646 . ?
Se40 Se44 Se41 71.58(5) . . ?
Ti10 Se44 Se41 44.71(6) . . ?
Ti12 Se44 Se41 119.78(7) . . ?
Se52 Se44 Se41 104.38(5) . . ?
Se46 Se44 Se41 69.93(4) 1_554 . ?
Se42 Se44 Se41 97.76(5) 2_646 . ?
Cs11 Se44 Se41 136.88(5) . . ?
Se40 Se44 Cs7 127.26(6) . . ?
Ti10 Se44 Cs7 98.35(7) . . ?
Ti12 Se44 Cs7 116.10(7) . . ?
Se52 Se44 Cs7 64.13(4) . . ?
Se46 Se44 Cs7 79.19(4) 1_554 . ?
Se42 Se44 Cs7 146.99(5) 2_646 . ?
Cs11 Se44 Cs7 116.05(4) . . ?
Se41 Se44 Cs7 62.68(3) . . ?
Se40 Se44 Se50 105.47(6) . . ?
Ti10 Se44 Se50 116.02(7) . . ?
Ti12 Se44 Se50 41.41(6) . . ?
Se52 Se44 Se50 70.49(4) . . ?
Se46 Se44 Se50 93.42(4) 1_554 . ?
Se42 Se44 Se50 65.13(4) 2_646 . ?
Cs11 Se44 Se50 59.03(3) . . ?
Se41 Se44 Se50 160.11(5) . . ?
Cs7 Se44 Se50 126.44(5) . . ?
Se40 Se44 Se35 124.07(6) . . ?
Ti10 Se44 Se35 154.79(8) . . ?
Ti12 Se44 Se35 115.40(7) . . ?
Se52 Se44 Se35 78.36(5) . . ?
Se46 Se44 Se35 124.66(5) 1_554 . ?
Se42 Se44 Se35 150.85(5) 2_646 . ?
Cs11 Se44 Se35 59.42(3) . . ?
Se41 Se44 Se35 111.05(4) . . ?
Cs7 Se44 Se35 57.75(3) . . ?
Se50 Se44 Se35 87.14(4) . . ?
Se40 Se44 Se27 88.23(5) . . ?
Ti10 Se44 Se27 109.94(7) . . ?
Ti12 Se44 Se27 163.21(7) . . ?
Se52 Se44 Se27 110.95(5) . . ?
Se46 Se44 Se27 124.58(5) 1_554 . ?
Se42 Se44 Se27 148.47(5) 2_646 . ?
Cs11 Se44 Se27 80.27(4) . . ?
Se41 Se44 Se27 66.69(4) . . ?
Cs7 Se44 Se27 50.97(3) . . ?
Se50 Se44 Se27 133.19(4) . . ?
Se35 Se44 Se27 50.19(3) . . ?
Se40 Se44 Cs4 147.40(6) . . ?
Ti10 Se44 Cs4 141.41(7) . . ?
Ti12 Se44 Cs4 66.78(6) . . ?
Se52 Se44 Cs4 44.57(3) . . ?
Se46 Se44 Cs4 93.61(4) 1_554 . ?
Se42 Se44 Cs4 110.05(4) 2_646 . ?
Cs11 Se44 Cs4 68.96(3) . . ?
Se41 Se44 Cs4 140.07(4) . . ?
Cs7 Se44 Cs4 78.91(3) . . ?
Se50 Se44 Cs4 48.40(3) . . ?
Se35 Se44 Cs4 48.63(3) . . ?
Se27 Se44 Cs4 98.12(3) . . ?
Se40 Se44 Cs6 42.96(4) . . ?
Ti10 Se44 Cs6 79.02(6) . . ?
Ti12 Se44 Cs6 150.87(7) . . ?
Se52 Se44 Cs6 151.29(5) . . ?
Se46 Se44 Cs6 122.32(4) 1_554 . ?
Se42 Se44 Cs6 102.58(4) 2_646 . ?
Cs11 Se44 Cs6 82.77(3) . . ?
Se41 Se44 Cs6 54.44(3) . . ?
Cs7 Se44 Cs6 87.60(3) . . ?
Se50 Se44 Cs6 136.25(4) . . ?
Se35 Se44 Cs6 91.10(3) . . ?
Se27 Se44 Cs6 45.91(2) . . ?
Cs4 Se44 Cs6 138.50(4) . . ?
Se46 Se45 Ti10 60.15(7) 2_656 2_655 ?
Se46 Se45 Se43 114.54(7) 2_656 1_554 ?
Ti10 Se45 Se43 54.44(7) 2_655 1_554 ?
Se46 Se45 Cs15 72.45(5) 2_656 2_656 ?
Ti10 Se45 Cs15 120.15(7) 2_655 2_656 ?
Se43 Se45 Cs15 146.07(6) 1_554 2_656 ?
Se46 Se45 Cs16 122.64(6) 2_656 2_756 ?
Ti10 Se45 Cs16 145.57(7) 2_655 2_756 ?
Se43 Se45 Cs16 109.86(5) 1_554 2_756 ?
Cs15 Se45 Cs16 89.99(4) 2_656 2_756 ?
Se46 Se45 Se48 120.69(6) 2_656 2_756 ?
Ti10 Se45 Se48 90.60(7) 2_655 2_756 ?
Se43 Se45 Se48 60.25(4) 1_554 2_756 ?
Cs15 Se45 Se48 147.29(5) 2_656 2_756 ?
Cs16 Se45 Se48 57.42(3) 2_756 2_756 ?
Se46 Se45 Cs3 122.54(6) 2_656 . ?
Ti10 Se45 Cs3 97.74(7) 2_655 . ?
Se43 Se45 Cs3 70.53(4) 1_554 . ?
Cs15 Se45 Cs3 77.98(3) 2_656 . ?
Cs16 Se45 Cs3 105.10(4) 2_756 . ?
Se48 Se45 Cs3 110.87(4) 2_756 . ?
Se46 Se45 Se42 69.75(5) 2_656 1_554 ?
Ti10 Se45 Se42 46.91(6) 2_655 1_554 ?
Se43 Se45 Se42 68.56(4) 1_554 1_554 ?
Cs15 Se45 Se42 84.87(4) 2_656 1_554 ?
Cs16 Se45 Se42 164.35(5) 2_756 1_554 ?
Se48 Se45 Se42 127.21(5) 2_756 1_554 ?
Cs3 Se45 Se42 59.37(3) . 1_554 ?
Se46 Se45 Se13 127.97(6) 2_656 . ?
Ti10 Se45 Se13 155.07(8) 2_655 . ?
Se43 Se45 Se13 112.79(5) 1_554 . ?
Cs15 Se45 Se13 56.21(3) 2_656 . ?
Cs16 Se45 Se13 55.22(3) 2_756 . ?
Se48 Se45 Se13 100.77(4) 2_756 . ?
Cs3 Se45 Se13 57.52(3) . . ?
Se42 Se45 Se13 110.23(5) 1_554 . ?
Se46 Se45 Cs5 67.34(5) 2_656 2_656 ?
Ti10 Se45 Cs5 82.66(7) 2_655 2_656 ?
Se43 Se45 Cs5 101.21(5) 1_554 2_656 ?
Cs15 Se45 Cs5 111.55(4) 2_656 2_656 ?
Cs16 Se45 Cs5 70.04(3) 2_756 2_656 ?
Se48 Se45 Cs5 57.98(3) 2_756 2_656 ?
Cs3 Se45 Cs5 168.84(4) . 2_656 ?
Se42 Se45 Cs5 125.57(4) 1_554 2_656 ?
Se13 Se45 Cs5 122.18(4) . 2_656 ?
Se46 Se45 Se41 69.54(5) 2_656 2_655 ?
Ti10 Se45 Se41 36.29(6) 2_655 2_655 ?
Se43 Se45 Se41 57.44(4) 1_554 2_655 ?
Cs15 Se45 Se41 141.98(5) 2_656 2_655 ?
Cs16 Se45 Se41 109.55(4) 2_756 2_655 ?
Se48 Se45 Se41 59.67(4) 2_756 2_655 ?
Cs3 Se45 Se41 124.36(4) . 2_655 ?
Se42 Se45 Se41 83.10(4) 1_554 2_655 ?
Se13 Se45 Se41 160.31(5) . 2_655 ?
Cs5 Se45 Se41 51.49(3) 2_656 2_655 ?
Se46 Se45 Se51 64.05(5) 2_656 . ?
Ti10 Se45 Se51 74.78(6) 2_655 . ?
Se43 Se45 Se51 99.61(5) 1_554 . ?
Cs15 Se45 Se51 51.74(3) 2_656 . ?
Cs16 Se45 Se51 139.36(4) 2_756 . ?
Se48 Se45 Se51 159.80(5) 2_756 . ?
Cs3 Se45 Se51 58.89(3) . . ?
Se42 Se45 Se51 33.14(3) 1_554 . ?
Se13 Se45 Se51 88.09(4) . . ?
Cs5 Se45 Se51 131.37(4) 2_656 . ?
Se41 Se45 Se51 109.77(4) 2_655 . ?
Se45 Se46 Ti10 60.50(7) 2_646 1_556 ?
Se45 Se46 Se52 165.74(7) 2_646 1_556 ?
Ti10 Se46 Se52 107.13(8) 1_556 1_556 ?
Se45 Se46 Ti12 112.50(8) 2_646 1_556 ?
Ti10 Se46 Ti12 79.78(8) 1_556 1_556 ?
Se52 Se46 Ti12 55.60(7) 1_556 1_556 ?
Se45 Se46 Se44 109.24(6) 2_646 1_556 ?
Ti10 Se46 Se44 49.44(6) 1_556 1_556 ?
Se52 Se46 Se44 57.75(5) 1_556 1_556 ?
Ti12 Se46 Se44 50.61(6) 1_556 1_556 ?
Se45 Se46 Cs2 123.13(6) 2_646 . ?
Ti10 Se46 Cs2 172.29(8) 1_556 . ?
Se52 Se46 Cs2 70.09(4) 1_556 . ?
Ti12 Se46 Cs2 103.60(6) 1_556 . ?
Se44 Se46 Cs2 127.63(5) 1_556 . ?
Se45 Se46 Se47 127.17(6) 2_646 . ?
Ti10 Se46 Se47 123.85(7) 1_556 . ?
Se52 Se46 Se47 51.84(4) 1_556 . ?
Ti12 Se46 Se47 44.46(6) 1_556 . ?
Se44 Se46 Se47 88.57(4) 1_556 . ?
Cs2 Se46 Se47 60.56(3) . . ?
Se45 Se46 Se42 71.79(5) 2_646 2_647 ?
Ti10 Se46 Se42 47.71(6) 1_556 2_647 ?
Se52 Se46 Se42 94.73(5) 1_556 2_647 ?
Ti12 Se46 Se42 42.32(6) 1_556 2_647 ?
Se44 Se46 Se42 56.09(4) 1_556 2_647 ?
Cs2 Se46 Se42 138.70(5) . 2_647 ?
Se47 Se46 Se42 79.64(4) . 2_647 ?
Se45 Se46 Cs15 68.82(5) 2_646 . ?
Ti10 Se46 Cs15 117.53(8) 1_556 . ?
Se52 Se46 Cs15 115.53(5) 1_556 . ?
Ti12 Se46 Cs15 88.63(6) 1_556 . ?
Se44 Se46 Cs15 136.47(5) 1_556 . ?
Cs2 Se46 Cs15 69.76(3) . . ?
Se47 Se46 Cs15 64.87(3) . . ?
Se42 Se46 Cs15 84.38(4) 2_647 . ?
Se45 Se46 Cs5 75.53(5) 2_646 . ?
Ti10 Se46 Cs5 86.81(7) 1_556 . ?
Se52 Se46 Cs5 112.49(5) 1_556 . ?
Ti12 Se46 Cs5 157.25(7) 1_556 . ?
Se44 Se46 Cs5 106.90(4) 1_556 . ?
Cs2 Se46 Cs5 87.72(4) . . ?
Se47 Se46 Cs5 147.26(5) . . ?
Se42 Se46 Cs5 132.98(4) 2_647 . ?
Cs15 Se46 Cs5 113.95(4) . . ?
Se45 Se46 Se51 81.15(5) 2_646 2_646 ?
Ti10 Se46 Se51 82.82(7) 1_556 2_646 ?
Se52 Se46 Se51 90.59(5) 1_556 2_646 ?
Ti12 Se46 Se51 39.06(6) 1_556 2_646 ?
Se44 Se46 Se51 81.89(4) 1_556 2_646 ?
Cs2 Se46 Se51 104.22(4) . 2_646 ?
Se47 Se46 Se51 51.74(4) . 2_646 ?
Se42 Se46 Se51 35.79(3) 2_647 2_646 ?
Cs15 Se46 Se51 54.60(3) . 2_646 ?
Cs5 Se46 Se51 156.65(5) . 2_646 ?
Se45 Se46 Se41 74.32(5) 2_646 1_556 ?
Ti10 Se46 Se41 38.30(6) 1_556 1_556 ?
Se52 Se46 Se41 100.51(5) 1_556 1_556 ?
Ti12 Se46 Se41 106.64(7) 1_556 1_556 ?
Se44 Se46 Se41 58.35(4) 1_556 1_556 ?
Cs2 Se46 Se41 134.30(5) . 1_556 ?
Se47 Se46 Se41 146.49(5) . 1_556 ?
Se42 Se46 Se41 85.20(4) 2_647 1_556 ?
Cs15 Se46 Se41 143.13(5) . 1_556 ?
Cs5 Se46 Se41 53.58(3) . 1_556 ?
Se51 Se46 Se41 120.87(5) 2_646 1_556 ?
Se45 Se46 Cs7 126.11(5) 2_646 1_556 ?
Ti10 Se46 Cs7 80.57(7) 1_556 1_556 ?
Se52 Se46 Cs7 53.02(4) 1_556 1_556 ?
Ti12 Se46 Cs7 93.58(7) 1_556 1_556 ?
Se44 Se46 Cs7 53.53(3) 1_556 1_556 ?
Cs2 Se46 Cs7 92.23(4) . 1_556 ?
Se47 Se46 Cs7 104.80(4) . 1_556 ?
Se42 Se46 Cs7 109.21(4) 2_647 1_556 ?
Cs15 Se46 Cs7 161.84(4) . 1_556 ?
Cs5 Se46 Cs7 65.94(3) . 1_556 ?
Se51 Se46 Cs7 132.04(4) 2_646 1_556 ?
Se41 Se46 Cs7 52.80(3) 1_556 1_556 ?
Se48 Se47 Ti12 110.90(9) . 1_556 ?
Se48 Se47 Ti11 58.02(7) . 1_556 ?
Ti12 Se47 Ti11 77.31(8) 1_556 1_556 ?
Se48 Se47 Se52 164.31(7) . 1_556 ?
Ti12 Se47 Se52 54.02(7) 1_556 1_556 ?
Ti11 Se47 Se52 116.50(8) 1_556 1_556 ?
Se48 Se47 Se51 64.68(5) . 2_646 ?
Ti12 Se47 Se51 48.00(7) 1_556 2_646 ?
Ti11 Se47 Se51 62.60(6) 1_556 2_646 ?
Se52 Se47 Se51 99.64(5) 1_556 2_646 ?
Se48 Se47 Se50 100.38(6) . 1_556 ?
Ti12 Se47 Se50 42.22(6) 1_556 1_556 ?
Ti11 Se47 Se50 45.16(6) 1_556 1_556 ?
Se52 Se47 Se50 71.56(5) 1_556 1_556 ?
Se51 Se47 Se50 65.09(4) 2_646 1_556 ?
Se48 Se47 Se46 121.72(6) . . ?
Ti12 Se47 Se46 47.32(6) 1_556 . ?
Ti11 Se47 Se46 122.37(7) 1_556 . ?
Se52 Se47 Se46 46.38(4) 1_556 . ?
Se51 Se47 Se46 67.91(4) 2_646 . ?
Se50 Se47 Se46 88.34(4) 1_556 . ?
Se48 Se47 Cs2 118.08(6) . . ?
Ti12 Se47 Cs2 105.14(7) 1_556 . ?
Ti11 Se47 Cs2 176.09(8) 1_556 . ?
Se52 Se47 Cs2 67.32(4) 1_556 . ?
Se51 Se47 Cs2 116.67(5) 2_646 . ?
Se50 Se47 Cs2 138.53(5) 1_556 . ?
Se46 Se47 Cs2 59.30(3) . . ?
Se48 Se47 Se41 75.47(5) . 1_656 ?
Ti12 Se47 Se41 103.15(7) 1_556 1_656 ?
Ti11 Se47 Se41 40.21(6) 1_556 1_656 ?
Se52 Se47 Se41 110.29(5) 1_556 1_656 ?
Se51 Se47 Se41 102.79(5) 2_646 1_656 ?
Se50 Se47 Se41 60.98(4) 1_556 1_656 ?
Se46 Se47 Se41 148.19(5) . 1_656 ?
Cs2 Se47 Se41 140.44(5) . 1_656 ?
Se48 Se47 Cs5 71.58(5) . 1_655 ?
Ti12 Se47 Cs5 158.32(8) 1_556 1_655 ?
Ti11 Se47 Cs5 86.95(6) 1_556 1_655 ?
Se52 Se47 Cs5 123.94(5) 1_556 1_655 ?
Se51 Se47 Cs5 135.27(5) 2_646 1_655 ?
Se50 Se47 Cs5 116.35(4) 1_556 1_655 ?
Se46 Se47 Cs5 150.68(5) . 1_655 ?
Cs2 Se47 Cs5 91.44(4) . 1_655 ?
Se41 Se47 Cs5 55.85(3) 1_656 1_655 ?
Se48 Se47 Cs15 67.45(5) . . ?
Ti12 Se47 Cs15 85.85(7) 1_556 . ?
Ti11 Se47 Cs15 110.50(7) 1_556 . ?
Se52 Se47 Cs15 104.37(5) 1_556 . ?
Se51 Se47 Cs15 56.82(4) 2_646 . ?
Se50 Se47 Cs15 120.25(4) 1_556 . ?
Se46 Se47 Cs15 58.95(3) . . ?
Cs2 Se47 Cs15 66.95(3) . . ?
Se41 Se47 Cs15 142.57(5) 1_656 . ?
Cs5 Se47 Cs15 113.90(4) 1_655 . ?
Se48 Se47 Cs4 134.68(6) . 1_556 ?
Ti12 Se47 Cs4 75.38(7) 1_556 1_556 ?
Ti11 Se47 Cs4 81.66(6) 1_556 1_556 ?
Se52 Se47 Cs4 51.11(4) 1_556 1_556 ?
Se51 Se47 Cs4 116.56(5) 2_646 1_556 ?
Se50 Se47 Cs4 53.02(3) 1_556 1_556 ?
Se46 Se47 Cs4 96.05(4) . 1_556 ?
Cs2 Se47 Cs4 101.85(4) . 1_556 ?
Se41 Se47 Cs4 59.76(3) 1_656 1_556 ?
Cs5 Se47 Cs4 87.78(3) 1_655 1_556 ?
Cs15 Se47 Cs4 155.00(4) . 1_556 ?
Se47 Se48 Ti11 67.36(8) . 1_556 ?
Se47 Se48 Se51 72.19(5) . 2_646 ?
Ti11 Se48 Se51 67.33(7) 1_556 2_646 ?
Se47 Se48 Se43 116.24(6) . 2_747 ?
Ti11 Se48 Se43 49.55(7) 1_556 2_747 ?
Se51 Se48 Se43 89.79(5) 2_646 2_747 ?
Se47 Se48 Cs16 130.18(7) . . ?
Ti11 Se48 Cs16 147.02(7) 1_556 . ?
Se51 Se48 Cs16 139.60(6) 2_646 . ?
Se43 Se48 Cs16 103.17(4) 2_747 . ?
Se47 Se48 Se45 127.86(6) . 2_746 ?
Ti11 Se48 Se45 86.07(7) 1_556 2_746 ?
Se51 Se48 Se45 137.92(6) 2_646 2_746 ?
Se43 Se48 Se45 48.84(4) 2_747 2_746 ?
Cs16 Se48 Se45 61.05(3) . 2_746 ?
Se47 Se48 Cs5 71.29(5) . 1_655 ?
Ti11 Se48 Cs5 90.03(7) 1_556 1_655 ?
Se51 Se48 Cs5 142.28(5) 2_646 1_655 ?
Se43 Se48 Cs5 97.96(4) 2_747 1_655 ?
Cs16 Se48 Cs5 74.32(3) . 1_655 ?
Se45 Se48 Cs5 64.46(3) 2_746 1_655 ?
Se47 Se48 Cs15 77.08(5) . . ?
Ti11 Se48 Cs15 123.32(7) 1_556 . ?
Se51 Se48 Cs15 60.37(4) 2_646 . ?
Se43 Se48 Cs15 143.12(5) 2_747 . ?
Cs16 Se48 Cs15 89.54(4) . . ?
Se45 Se48 Cs15 149.25(5) 2_746 . ?
Cs5 Se48 Cs15 118.87(4) 1_655 . ?
Se47 Se48 Se41 68.10(5) . 1_656 ?
Ti11 Se48 Se41 36.74(6) 1_556 1_656 ?
Se51 Se48 Se41 102.58(5) 2_646 1_656 ?
Se43 Se48 Se41 56.97(4) 2_747 1_656 ?
Cs16 Se48 Se41 116.66(4) . 1_656 ?
Se45 Se48 Se41 64.38(4) 2_746 1_656 ?
Cs5 Se48 Se41 54.48(3) 1_655 1_656 ?
Cs15 Se48 Se41 144.80(5) . 1_656 ?
Se47 Se48 Cs8 131.24(6) . 2_646 ?
Ti11 Se48 Cs8 80.56(7) 1_556 2_646 ?
Se51 Se48 Cs8 61.68(4) 2_646 2_646 ?
Se43 Se48 Cs8 52.08(3) 2_747 2_646 ?
Cs16 Se48 Cs8 96.60(4) . 2_646 ?
Se45 Se48 Cs8 82.92(4) 2_746 2_646 ?
Cs5 Se48 Cs8 146.65(4) 1_655 2_646 ?
Cs15 Se48 Cs8 92.55(4) . 2_646 ?
Se41 Se48 Cs8 106.27(4) 1_656 2_646 ?
Se47 Se48 Se49 91.19(5) . 1_556 ?
Ti11 Se48 Se49 26.36(6) 1_556 1_556 ?
Se51 Se48 Se49 62.63(4) 2_646 1_556 ?
Se43 Se48 Se49 31.56(3) 2_747 1_556 ?
Cs16 Se48 Se49 134.18(4) . 1_556 ?
Se45 Se48 Se49 78.90(4) 2_746 1_556 ?
Cs5 Se48 Se49 109.04(4) 1_655 1_556 ?
Cs15 Se48 Se49 122.72(4) . 1_556 ?
Se41 Se48 Se49 55.17(3) 1_656 1_556 ?
Cs8 Se48 Se49 54.73(3) 2_646 1_556 ?
Se43 Se49 Ti11 65.82(7) 2_746 . ?
Se43 Se49 Se50 115.82(7) 2_746 . ?
Ti11 Se49 Se50 50.49(7) . . ?
Se43 Se49 Cs12 153.03(7) 2_746 . ?
Ti11 Se49 Cs12 111.35(7) . . ?
Se50 Se49 Cs12 70.28(4) . . ?
Se43 Se49 Cs13 78.90(5) 2_746 2_756 ?
Ti11 Se49 Cs13 143.10(8) . 2_756 ?
Se50 Se49 Cs13 157.28(6) . 2_756 ?
Cs12 Se49 Cs13 104.95(4) . 2_756 ?
Se43 Se49 Se40 68.05(5) 2_746 1_655 ?
Ti11 Se49 Se40 92.45(7) . 1_655 ?
Se50 Se49 Se40 104.58(5) . 1_655 ?
Cs12 Se49 Se40 137.95(5) . 1_655 ?
Cs13 Se49 Se40 63.35(4) 2_756 1_655 ?
Se43 Se49 Cs6 116.84(6) 2_746 1_655 ?
Ti11 Se49 Cs6 88.91(7) . 1_655 ?
Se50 Se49 Cs6 60.35(4) . 1_655 ?
Cs12 Se49 Cs6 89.38(4) . 1_655 ?
Cs13 Se49 Cs6 98.02(4) 2_756 1_655 ?
Se40 Se49 Cs6 55.76(3) 1_655 1_655 ?
Se43 Se49 Se41 63.04(5) 2_746 1_655 ?
Ti11 Se49 Se41 36.72(6) . 1_655 ?
Se50 Se49 Se41 61.86(4) . 1_655 ?
Cs12 Se49 Se41 131.87(5) . 1_655 ?
Cs13 Se49 Se41 116.95(4) 2_756 1_655 ?
Se40 Se49 Se41 56.65(4) 1_655 1_655 ?
Cs6 Se49 Se41 63.33(3) 1_655 1_655 ?
Se43 Se49 Se12 132.58(6) 2_746 1_655 ?
Ti11 Se49 Se12 148.27(8) . 1_655 ?
Se50 Se49 Se12 102.88(5) . 1_655 ?
Cs12 Se49 Se12 64.63(3) . 1_655 ?
Cs13 Se49 Se12 56.82(3) 2_756 1_655 ?
Se40 Se49 Se12 76.82(4) 1_655 1_655 ?
Cs6 Se49 Se12 60.25(3) 1_655 1_655 ?
Se41 Se49 Se12 120.53(5) 1_655 1_655 ?
Se43 Se49 Cs8 59.41(5) 2_746 2_645 ?
Ti11 Se49 Cs8 86.33(7) . 2_645 ?
Se50 Se49 Cs8 117.35(5) . 2_645 ?
Cs12 Se49 Cs8 94.02(4) . 2_645 ?
Cs13 Se49 Cs8 84.77(4) 2_756 2_645 ?
Se40 Se49 Cs8 122.63(4) 1_655 2_645 ?
Cs6 Se49 Cs8 174.92(5) 1_655 2_645 ?
Se41 Se49 Cs8 111.62(4) 1_655 2_645 ?
Se12 Se49 Cs8 124.71(5) 1_655 2_645 ?
Se43 Se49 Se51 88.02(6) 2_746 2_645 ?
Ti11 Se49 Se51 50.75(6) . 2_645 ?
Se50 Se49 Se51 59.55(4) . 2_645 ?
Cs12 Se49 Se51 72.37(4) . 2_645 ?
Cs13 Se49 Se51 141.68(5) 2_756 2_645 ?
Se40 Se49 Se51 142.67(5) 1_655 2_645 ?
Cs6 Se49 Se51 119.89(4) 1_655 2_645 ?
Se41 Se49 Se51 87.36(4) 1_655 2_645 ?
Se12 Se49 Se51 136.98(5) 1_655 2_645 ?
Cs8 Se49 Se51 57.89(3) 2_645 2_645 ?
Se43 Se49 Se15 104.82(6) 2_746 2_656 ?
Ti11 Se49 Se15 136.83(8) . 2_656 ?
Se50 Se49 Se15 125.29(5) . 2_656 ?
Cs12 Se49 Se15 57.54(3) . 2_656 ?
Cs13 Se49 Se15 61.20(3) 2_756 2_656 ?
Se40 Se49 Se15 124.36(5) 1_655 2_656 ?
Cs6 Se49 Se15 128.84(5) 1_655 2_656 ?
Se41 Se49 Se15 167.25(5) 1_655 2_656 ?
Se12 Se49 Se15 70.02(4) 1_655 2_656 ?
Cs8 Se49 Se15 56.24(3) 2_645 2_656 ?
Se51 Se49 Se15 88.39(4) 2_645 2_656 ?
Se43 Se49 Se48 49.82(5) 2_746 1_554 ?
Ti11 Se49 Se48 26.47(6) . 1_554 ?
Se50 Se49 Se48 72.57(4) . 1_554 ?
Cs12 Se49 Se48 115.29(4) . 1_554 ?
Cs13 Se49 Se48 127.08(4) 2_756 1_554 ?
Se40 Se49 Se48 101.55(4) 1_655 1_554 ?
Cs6 Se49 Se48 114.66(4) 1_655 1_554 ?
Se41 Se49 Se48 55.22(3) 1_655 1_554 ?
Se12 Se49 Se48 174.74(5) 1_655 1_554 ?
Cs8 Se49 Se48 60.42(3) 2_645 1_554 ?
Se51 Se49 Se48 43.15(3) 2_645 1_554 ?
Se15 Se49 Se48 114.64(4) 2_656 1_554 ?
Ti12 Se50 Ti11 83.10(9) . . ?
Ti12 Se50 Se49 112.42(8) . . ?
Ti11 Se50 Se49 48.36(6) . . ?
Ti12 Se50 Cs11 103.46(7) . . ?
Ti11 Se50 Cs11 171.91(8) . . ?
Se49 Se50 Cs11 123.85(5) . . ?
Ti12 Se50 Cs6 173.91(8) . 1_655 ?
Ti11 Se50 Cs6 92.44(7) . 1_655 ?
Se49 Se50 Cs6 66.91(4) . 1_655 ?
Cs11 Se50 Cs6 81.33(4) . 1_655 ?
Ti12 Se50 Cs4 93.14(7) . . ?
Ti11 Se50 Cs4 99.92(7) . . ?
Se49 Se50 Cs4 132.43(5) . . ?
Cs11 Se50 Cs4 84.58(4) . . ?
Cs6 Se50 Cs4 83.51(4) 1_655 . ?
Ti12 Se50 Se47 45.78(6) . 1_554 ?
Ti11 Se50 Se47 48.59(6) . 1_554 ?
Se49 Se50 Se47 95.42(5) . 1_554 ?
Cs11 Se50 Se47 139.49(5) . 1_554 ?
Cs6 Se50 Se47 128.18(5) 1_655 1_554 ?
Cs4 Se50 Se47 73.96(4) . 1_554 ?
Ti12 Se50 Se44 45.92(6) . . ?
Ti11 Se50 Se44 128.87(7) . . ?
Se49 Se50 Se44 144.12(6) . . ?
Cs11 Se50 Se44 58.15(3) . . ?
Cs6 Se50 Se44 137.99(5) 1_655 . ?
Cs4 Se50 Se44 82.19(4) . . ?
Se47 Se50 Se44 84.75(4) 1_554 . ?
Ti12 Se50 Se41 106.99(8) . 1_655 ?
Ti11 Se50 Se41 40.09(6) . 1_655 ?
Se49 Se50 Se41 67.24(4) . 1_655 ?
Cs11 Se50 Se41 139.02(5) . 1_655 ?
Cs6 Se50 Se41 67.03(3) 1_655 1_655 ?
Cs4 Se50 Se41 67.15(4) . 1_655 ?
Se47 Se50 Se41 61.28(4) 1_554 1_655 ?
Se44 Se50 Se41 138.77(5) . 1_655 ?
Ti12 Se50 Se51 41.40(7) . 2_645 ?
Ti11 Se50 Se51 57.10(6) . 2_645 ?
Se49 Se50 Se51 71.31(4) . 2_645 ?
Cs11 Se50 Se51 125.31(5) . 2_645 ?
Cs6 Se50 Se51 138.19(5) 1_655 2_645 ?
Cs4 Se50 Se51 126.04(5) . 2_645 ?
Se47 Se50 Se51 53.94(4) 1_554 2_645 ?
Se44 Se50 Se51 80.30(4) . 2_645 ?
Se41 Se50 Se51 95.61(4) 1_655 2_645 ?
Ti12 Se50 Se42 41.39(7) . 2_646 ?
Ti11 Se50 Se42 93.47(7) . 2_646 ?
Se49 Se50 Se42 91.04(5) . 2_646 ?
Cs11 Se50 Se42 88.58(4) . 2_646 ?
Cs6 Se50 Se42 143.56(5) 1_655 2_646 ?
Cs4 Se50 Se42 130.49(5) . 2_646 ?
Se47 Se50 Se42 80.45(4) 1_554 2_646 ?
Se44 Se50 Se42 53.49(3) . 2_646 ?
Se41 Se50 Se42 132.29(5) 1_655 2_646 ?
Se51 Se50 Se42 36.73(3) 2_645 2_646 ?
Ti12 Se50 Se52 39.65(7) . . ?
Ti11 Se50 Se52 94.50(7) . . ?
Se49 Se50 Se52 140.94(5) . . ?
Cs11 Se50 Se52 93.57(4) . . ?
Cs6 Se50 Se52 137.25(5) 1_655 . ?
Cs4 Se50 Se52 53.74(3) . . ?
Se47 Se50 Se52 46.07(3) 1_554 . ?
Se44 Se50 Se52 46.14(3) . . ?
Se41 Se50 Se52 92.72(4) 1_655 . ?
Se51 Se50 Se52 78.17(4) 2_645 . ?
Se42 Se50 Se52 77.97(4) 2_646 . ?
Ti12 Se50 Cs12 98.29(7) . . ?
Ti11 Se50 Cs12 98.43(7) . . ?
Se49 Se50 Cs12 57.58(4) . . ?
Cs11 Se50 Cs12 76.14(4) . . ?
Cs6 Se50 Cs12 86.44(4) 1_655 . ?
Cs4 Se50 Cs12 159.40(5) . . ?
Se47 Se50 Cs12 125.92(5) 1_554 . ?
Se44 Se50 Cs12 93.52(4) . . ?
Se41 Se50 Cs12 124.59(4) 1_655 . ?
Se51 Se50 Cs12 72.43(4) 2_645 . ?
Se42 Se50 Cs12 57.13(3) 2_646 . ?
Se52 Se50 Cs12 133.74(4) . . ?
Se42 Se51 Ti12 62.65(7) 1_554 2_655 ?
Se42 Se51 Se48 154.18(8) 1_554 2_656 ?
Ti12 Se51 Se48 92.00(8) 2_655 2_656 ?
Se42 Se51 Ti11 114.64(8) 1_554 2_655 ?
Ti12 Se51 Ti11 69.99(8) 2_655 2_655 ?
Se48 Se51 Ti11 46.19(5) 2_656 2_655 ?
Se42 Se51 Se47 112.55(7) 1_554 2_656 ?
Ti12 Se51 Se47 50.15(7) 2_655 2_656 ?
Se48 Se51 Se47 43.13(4) 2_656 2_656 ?
Ti11 Se51 Se47 49.07(5) 2_655 2_656 ?
Se42 Se51 Cs15 116.90(6) 1_554 2_656 ?
Ti12 Se51 Cs15 98.01(7) 2_655 2_656 ?
Se48 Se51 Cs15 68.85(4) 2_656 2_656 ?
Ti11 Se51 Cs15 111.78(6) 2_655 2_656 ?
Se47 Se51 Cs15 71.39(4) 2_656 2_656 ?
Se42 Se51 Se21 74.74(5) 1_554 1_565 ?
Ti12 Se51 Se21 131.41(8) 2_655 1_565 ?
Se48 Se51 Se21 125.26(5) 2_656 1_565 ?
Ti11 Se51 Se21 111.75(6) 2_655 1_565 ?
Se47 Se51 Se21 160.75(6) 2_656 1_565 ?
Cs15 Se51 Se21 122.46(5) 2_656 1_565 ?
Se42 Se51 Se50 72.65(5) 1_554 2_655 ?
Ti12 Se51 Se50 39.85(6) 2_655 2_655 ?
Se48 Se51 Se50 84.76(5) 2_656 2_655 ?
Ti11 Se51 Se50 42.49(5) 2_655 2_655 ?
Se47 Se51 Se50 60.97(4) 2_656 2_655 ?
Cs15 Se51 Se50 130.30(5) 2_656 2_655 ?
Se21 Se51 Se50 107.22(5) 1_565 2_655 ?
Se42 Se51 Se7 119.96(6) 1_554 . ?
Ti12 Se51 Se7 152.42(8) 2_655 . ?
Se48 Se51 Se7 84.61(5) 2_656 . ?
Ti11 Se51 Se7 122.96(6) 2_655 . ?
Se47 Se51 Se7 116.80(5) 2_656 . ?
Cs15 Se51 Se7 55.27(3) 2_656 . ?
Se21 Se51 Se7 69.98(4) 1_565 . ?
Se50 Se51 Se7 164.14(5) 2_655 . ?
Se42 Se51 Cs8 125.51(6) 1_554 . ?
Ti12 Se51 Cs8 147.70(8) 2_655 . ?
Se48 Se51 Cs8 73.22(4) 2_656 . ?
Ti11 Se51 Cs8 79.40(5) 2_655 . ?
Se47 Se51 Cs8 114.67(5) 2_656 . ?
Cs15 Se51 Cs8 102.79(4) 2_656 . ?
Se21 Se51 Cs8 52.19(3) 1_565 . ?
Se50 Se51 Cs8 108.92(4) 2_655 . ?
Se7 Se51 Cs8 56.54(3) . . ?
Se42 Se51 Se46 68.24(5) 1_554 2_656 ?
Ti12 Se51 Se46 43.11(6) 2_655 2_656 ?
Se48 Se51 Se46 97.24(5) 2_656 2_656 ?
Ti11 Se51 Se46 103.96(6) 2_655 2_656 ?
Se47 Se51 Se46 60.35(4) 2_656 2_656 ?
Cs15 Se51 Se46 60.85(3) 2_656 2_656 ?
Se21 Se51 Se46 136.55(5) 1_565 2_656 ?
Se50 Se51 Se46 82.94(4) 2_655 2_656 ?
Se7 Se51 Se46 110.08(5) . 2_656 ?
Cs8 Se51 Se46 163.52(5) . 2_656 ?
Se42 Se51 Cs3 66.57(5) 1_554 . ?
Ti12 Se51 Cs3 119.22(7) 2_655 . ?
Se48 Se51 Cs3 136.59(5) 2_656 . ?
Ti11 Se51 Cs3 167.15(6) 2_655 . ?
Se47 Se51 Cs3 143.45(5) 2_656 . ?
Cs15 Se51 Cs3 77.01(3) 2_656 . ?
Se21 Se51 Cs3 55.61(3) 1_565 . ?
Se50 Se51 Cs3 138.60(5) 2_655 . ?
Se7 Se51 Cs3 53.48(3) . . ?
Cs8 Se51 Cs3 89.63(4) . . ?
Se46 Se51 Cs3 88.45(4) 2_656 . ?
Se42 Se51 Se49 98.94(6) 1_554 2_655 ?
Ti12 Se51 Se49 88.78(7) 2_655 2_655 ?
Se48 Se51 Se49 74.21(4) 2_656 2_655 ?
Ti11 Se51 Se49 37.12(5) 2_655 2_655 ?
Se47 Se51 Se49 85.82(4) 2_656 2_655 ?
Cs15 Se51 Se49 142.60(5) 2_656 2_655 ?
Se21 Se51 Se49 75.29(4) 1_565 2_655 ?
Se50 Se51 Se49 49.14(3) 2_655 2_655 ?
Se7 Se51 Se49 116.28(5) . 2_655 ?
Cs8 Se51 Se49 59.86(3) . 2_655 ?
Se46 Se51 Se49 131.46(5) 2_656 2_655 ?
Cs3 Se51 Se49 130.72(4) . 2_655 ?
Se42 Se51 Se45 61.53(5) 1_554 . ?
Ti12 Se51 Se45 73.44(7) 2_655 . ?
Se48 Se51 Se45 118.40(5) 2_656 . ?
Ti11 Se51 Se45 138.72(6) 2_655 . ?
Se47 Se51 Se45 92.34(4) 2_656 . ?
Cs15 Se51 Se45 55.36(3) 2_656 . ?
Se21 Se51 Se45 106.54(4) 1_565 . ?
Se50 Se51 Se45 111.33(4) 2_655 . ?
Se7 Se51 Se45 84.13(4) . . ?
Cs8 Se51 Se45 138.86(4) . . ?
Se46 Se51 Se45 34.80(3) 2_656 . ?
Cs3 Se51 Se45 53.86(3) . . ?
Se49 Se51 Se45 157.94(5) 2_655 . ?
Se42 Se51 Cs12 54.27(5) 1_554 2_655 ?
Ti12 Se51 Cs12 82.89(7) 2_655 2_655 ?
Se48 Se51 Cs12 121.60(5) 2_656 2_655 ?
Ti11 Se51 Cs12 78.39(5) 2_655 2_655 ?
Se47 Se51 Cs12 116.13(5) 2_656 2_655 ?
Cs15 Se51 Cs12 169.52(4) 2_656 2_655 ?
Se21 Se51 Cs12 52.41(3) 1_565 2_655 ?
Se50 Se51 Cs12 55.55(3) 2_655 2_655 ?
Se7 Se51 Cs12 122.01(4) . 2_655 ?
Cs8 Se51 Cs12 81.07(3) . 2_655 ?
Se46 Se51 Cs12 115.38(4) 2_656 2_655 ?
Cs3 Se51 Cs12 93.40(3) . 2_655 ?
Se49 Se51 Cs12 47.66(3) 2_655 2_655 ?
Se45 Se51 Cs12 115.49(4) . 2_655 ?
Ti12 Se52 Se46 62.50(7) . 1_554 ?
Ti12 Se52 Se47 55.98(7) . 1_554 ?
Se46 Se52 Se47 81.78(5) 1_554 1_554 ?
Ti12 Se52 Se44 56.82(7) . . ?
Se46 Se52 Se44 71.66(5) 1_554 . ?
Se47 Se52 Se44 112.69(6) 1_554 . ?
Ti12 Se52 Cs4 96.81(7) . . ?
Se46 Se52 Cs4 159.32(6) 1_554 . ?
Se47 Se52 Cs4 86.48(5) 1_554 . ?
Se44 Se52 Cs4 97.64(5) . . ?
Ti12 Se52 Cs7 122.49(7) . . ?
Se46 Se52 Cs7 89.47(5) 1_554 . ?
Se47 Se52 Cs7 170.62(6) 1_554 . ?
Se44 Se52 Cs7 67.24(4) . . ?
Cs4 Se52 Cs7 102.88(4) . . ?
Ti12 Se52 Se23 158.86(8) . . ?
Se46 Se52 Se23 96.98(5) 1_554 . ?
Se47 Se52 Se23 119.42(6) 1_554 . ?
Se44 Se52 Se23 124.29(5) . . ?
Cs4 Se52 Se23 103.63(5) . . ?
Cs7 Se52 Se23 58.08(3) . . ?
Ti12 Se52 Cs2 105.70(7) . 1_554 ?
Se46 Se52 Cs2 67.10(4) 1_554 1_554 ?
Se47 Se52 Cs2 66.27(4) 1_554 1_554 ?
Se44 Se52 Cs2 138.47(5) . 1_554 ?
Cs4 Se52 Cs2 123.00(5) . 1_554 ?
Cs7 Se52 Cs2 107.18(4) . 1_554 ?
Se23 Se52 Cs2 58.28(3) . 1_554 ?
Ti12 Se52 Se50 37.81(6) . . ?
Se46 Se52 Se50 100.10(5) 1_554 . ?
Se47 Se52 Se50 62.37(4) 1_554 . ?
Se44 Se52 Se50 63.37(4) . . ?
Cs4 Se52 Se50 59.27(3) . . ?
Cs7 Se52 Se50 123.06(5) . . ?
Se23 Se52 Se50 162.87(5) . . ?
Cs2 Se52 Se50 128.37(5) 1_554 . ?
Ti12 Se52 Se25 156.15(8) . . ?
Se46 Se52 Se25 140.92(6) 1_554 . ?
Se47 Se52 Se25 114.02(5) 1_554 . ?
Se44 Se52 Se25 125.60(5) . . ?
Cs4 Se52 Se25 59.69(3) . . ?
Cs7 Se52 Se25 71.06(4) . . ?
Se23 Se52 Se25 43.95(3) . . ?
Cs2 Se52 Se25 86.23(4) 1_554 . ?
Se50 Se52 Se25 118.95(4) . . ?

loop_
_geom_bond_atom_site_label_1
_geom_bond_atom_site_label_2
_geom_bond_distance
_geom_bond_site_symmetry_2
_geom_bond_publ_flag
Cs1 Se11 3.4233(17) 1_655 ?
Cs1 Se25 3.4767(18) . ?
Cs1 Se10 3.5368(19) 1_545 ?
Cs1 Se38 3.5930(18) . ?
Cs1 Se14 3.6021(18) . ?
Cs1 Se16 3.6798(17) 1_655 ?
Cs1 Se33 3.7479(18) 1_655 ?
Cs1 Se20 3.9250(19) . ?
Cs1 Se4 4.1746(18) . ?
Cs1 Se24 4.3021(17) . ?
Cs1 Ti4 4.400(3) 1_654 ?
Cs1 Ti2 4.439(3) 1_655 ?
Cs2 Se36 3.5437(17) . ?
Cs2 Se23 3.6144(17) 1_556 ?
Cs2 Se26 3.6379(18) . ?
Cs2 Se46 3.6821(17) . ?
Cs2 Se47 3.7292(17) . ?
Cs2 Se52 3.7585(17) 1_556 ?
Cs2 Se28 3.7881(16) . ?
Cs2 Se19 3.8220(16) . ?
Cs2 Se39 3.8513(17) . ?
Cs2 Se31 3.9255(17) . ?
Cs2 Se17 4.2049(17) . ?
Cs2 Se34 4.2147(17) . ?
Cs3 Se7 3.5696(17) . ?
Cs3 Se10 3.6027(16) . ?
Cs3 Se21 3.6472(17) 1_565 ?
Cs3 Se24 3.6842(17) 1_565 ?
Cs3 Se13 3.6883(19) . ?
Cs3 Se42 3.7880(17) 1_554 ?
Cs3 Se45 3.8106(18) . ?
Cs3 Se14 3.8538(17) 1_565 ?
Cs3 Se43 3.9891(17) 1_554 ?
Cs3 Se51 4.0399(17) . ?
Cs3 Se4 4.1911(17) 1_565 ?
Cs3 Ti3 4.549(3) . ?
Cs4 Se52 3.4047(17) . ?
Cs4 Se33 3.4861(17) 1_655 ?
Cs4 Se29 3.5759(18) . ?
Cs4 Se20 3.6211(18) . ?
Cs4 Se50 3.6294(18) . ?
Cs4 Se35 3.7236(17) . ?
Cs4 Se25 3.8207(18) . ?
Cs4 Se38 3.9750(19) . ?
Cs4 Se41 4.0843(17) 1_655 ?
Cs4 Se27 4.2712(16) 1_655 ?
Cs4 Se47 4.3663(18) 1_554 ?
Cs4 Ti9 4.420(3) . ?
Cs5 Se41 3.5337(17) 1_556 ?
Cs5 Se39 3.6364(17) 1_455 ?
Cs5 Se28 3.6678(17) . ?
Cs5 Se17 3.7686(17) . ?
Cs5 Se47 3.7809(16) 1_455 ?
Cs5 Se19 3.7869(17) 1_455 ?
Cs5 Se48 3.7875(18) 1_455 ?
Cs5 Se20 3.7986(18) 1_456 ?
Cs5 Se46 3.8414(16) . ?
Cs5 Se45 4.0308(18) 2_646 ?
Cs5 Cs16 4.4728(14) 1_455 ?
Cs5 Ti10 4.482(3) 1_556 ?
Cs6 Se40 3.5511(17) . ?
Cs6 Se50 3.6070(16) 1_455 ?
Cs6 Se37 3.6580(17) . ?
Cs6 Se27 3.6877(17) . ?
Cs6 Se2 3.7012(17) . ?
Cs6 Se8 3.7659(17) 1_455 ?
Cs6 Se49 3.8179(19) 1_455 ?
Cs6 Se29 3.9087(17) 1_455 ?
Cs6 Se12 3.9365(18) . ?
Cs6 Se41 4.0658(17) . ?
Cs6 Ti11 4.523(3) 1_455 ?
Cs6 Se13 4.5255(19) 2_646 ?
Cs7 Se23 3.5089(17) . ?
Cs7 Se52 3.5645(16) . ?
Cs7 Se27 3.5884(17) . ?
Cs7 Se20 3.6206(16) 1_455 ?
Cs7 Se44 3.6530(17) . ?
Cs7 Se33 3.7193(17) . ?
Cs7 Se35 3.7628(16) . ?
Cs7 Se41 3.7822(17) . ?
Cs7 Se16 4.0984(17) . ?
Cs7 Cs10 4.1491(12) . ?
Cs7 Se46 4.4618(18) 1_554 ?
Cs7 Se25 4.5145(18) . ?
Cs8 Se21 3.4010(17) 1_565 ?
Cs8 Se43 3.4940(17) 1_454 ?
Cs8 Se3 3.5609(17) 1_565 ?
Cs8 Se10 3.5633(17) 1_455 ?
Cs8 Se7 3.7176(18) . ?
Cs8 Se16 3.7695(18) 1_565 ?
Cs8 Se15 3.8661(18) 1_564 ?
Cs8 Se14 3.9440(17) 1_465 ?
Cs8 Se51 3.9597(17) . ?
Cs8 Se49 4.0426(18) 2_655 ?
Cs8 Se48 4.3063(19) 2_656 ?
Cs8 Ti5 4.443(3) 1_565 ?
Cs9 Se17 3.5461(17) . ?
Cs9 Se32 3.6503(17) . ?
Cs9 Se28 3.6826(18) . ?
Cs9 Se6 3.6848(17) . ?
Cs9 Se11 3.6940(18) . ?
Cs9 Se9 3.6960(16) . ?
Cs9 Se26 3.7742(16) . ?
Cs9 Se18 3.8268(17) 1_455 ?
Cs9 Se22 3.8708(17) . ?
Cs9 Se30 3.8817(16) 1_455 ?
Cs9 Se15 4.1453(17) . ?
Cs9 Se36 4.2214(17) . ?
Cs10 Se32 3.4821(17) . ?
Cs10 Se3 3.5753(17) . ?
Cs10 Se24 3.5998(17) . ?
Cs10 Se38 3.6170(17) . ?
Cs10 Se11 3.6222(17) . ?
Cs10 Se25 3.6988(17) . ?
Cs10 Se16 3.7542(16) . ?
Cs10 Se4 3.8036(17) . ?
Cs10 Se35 3.9787(18) . ?
Cs10 Se33 4.4274(17) . ?
Cs10 Se36 4.5136(17) . ?
Cs11 Se37 3.3865(17) . ?
Cs11 Se44 3.5196(17) . ?
Cs11 Se50 3.5526(17) . ?
Cs11 Se8 3.6170(18) . ?
Cs11 Se1 3.6884(18) . ?
Cs11 Se34 3.7995(18) . ?
Cs11 Se35 3.8086(18) . ?
Cs11 Se29 3.8842(18) . ?
Cs11 Se40 3.9317(18) . ?
Cs11 Se5 4.150(2) . ?
Cs11 Ti8 4.450(3) . ?
Cs11 Cs12 4.6294(14) . ?
Cs12 Se49 3.5319(16) . ?
Cs12 Se5 3.6495(17) . ?
Cs12 Se42 3.7064(17) 2_646 ?
Cs12 Se8 3.7278(18) . ?
Cs12 Se21 3.7397(17) 2_655 ?
Cs12 Se15 3.7409(16) 2_656 ?
Cs12 Se22 3.8180(16) 2_656 ?
Cs12 Se50 3.9385(18) . ?
Cs12 Se6 3.9479(17) 2_656 ?
Cs12 Se12 4.0569(17) 1_655 ?
Cs12 Se9 4.3882(17) 2_656 ?
Cs12 Se51 4.5536(18) 2_645 ?
Cs13 Se14 3.5139(17) 1_556 ?
Cs13 Se49 3.6224(17) 2_746 ?
Cs13 Se22 3.6307(16) . ?
Cs13 Se12 3.6521(17) 2_646 ?
Cs13 Se5 3.6737(18) 2_646 ?
Cs13 Se18 3.7819(18) . ?
Cs13 Se40 3.8867(18) 2_646 ?
Cs13 Se43 3.9295(17) 1_545 ?
Cs13 Se15 3.9870(16) 1_655 ?
Cs13 Se26 4.0648(18) . ?
Cs13 Se42 4.3001(17) 1_545 ?
Cs13 Cs14 4.3018(13) . ?
Cs14 Se4 3.4815(17) . ?
Cs14 Se18 3.6207(16) . ?
Cs14 Se26 3.6355(17) . ?
Cs14 Se36 3.7150(17) . ?
Cs14 Se30 3.7351(17) . ?
Cs14 Se9 3.7653(16) 1_655 ?
Cs14 Se38 3.7700(18) . ?
Cs14 Se12 3.8414(18) 2_646 ?
Cs14 Se6 3.9176(16) . ?
Cs14 Se5 4.3626(19) 2_646 ?
Cs14 Ti3 4.510(3) 1_545 ?
Cs15 Se7 3.4725(17) 2_646 ?
Cs15 Se34 3.5307(17) . ?
Cs15 Se51 3.5747(17) 2_646 ?
Cs15 Se13 3.5821(17) 2_646 ?
Cs15 Se31 3.6652(16) . ?
Cs15 Se45 3.7460(16) 2_646 ?
Cs15 Se37 3.8181(18) . ?
Cs15 Se46 3.8303(17) . ?
Cs15 Se48 3.8356(16) . ?
Cs15 Se47 4.0478(17) . ?
Cs15 Se2 4.1882(17) . ?
Cs16 Se29 3.5160(17) . ?
Cs16 Se13 3.5268(17) 2_746 ?
Cs16 Se48 3.6141(17) . ?
Cs16 Se45 3.7530(17) 2_746 ?
Cs16 Se34 3.7658(16) . ?
Cs16 Se39 3.7737(18) . ?
Cs16 Se1 3.8830(18) . ?
Cs16 Se31 3.9432(17) 1_655 ?
Cs16 Se8 4.2117(19) . ?
Cs16 Se28 4.3917(18) 1_655 ?
Cs16 Cs5 4.4728(14) 1_655 ?
Ti1 Se6 2.524(3) 2_656 ?
Ti1 Se4 2.534(3) 2_656 ?
Ti1 Se7 2.535(3) 2_646 ?
Ti1 Se5 2.568(3) . ?
Ti1 Se3 2.580(3) 2_656 ?
Ti1 Se2 2.583(3) . ?
Ti1 Se1 2.820(3) . ?
Ti1 Cs14 4.536(3) 2_656 ?
Ti2 Se10 2.422(3) 1_445 ?
Ti2 Se11 2.509(3) . ?
Ti2 Se8 2.545(3) 2_646 ?
Ti2 Se1 2.574(3) 2_646 ?
Ti2 Se9 2.591(3) . ?
Ti2 Se3 2.612(3) . ?
Ti2 Se6 2.760(3) . ?
Ti2 Ti3 3.308(3) 1_445 ?
Ti2 Cs1 4.439(3) 1_455 ?
Ti3 Se4 2.434(3) 1_565 ?
Ti3 Se13 2.514(3) . ?
Ti3 Se12 2.522(3) 2_656 ?
Ti3 Se10 2.576(3) . ?
Ti3 Se2 2.628(3) 2_656 ?
Ti3 Se9 2.696(3) 1_665 ?
Ti3 Se8 3.206(3) 2_756 ?
Ti3 Ti2 3.308(3) 1_665 ?
Ti3 Cs14 4.510(3) 1_565 ?
Se1 Se8 2.415(2) . ?
Se1 Ti2 2.574(3) 2_656 ?
Se1 Se7 2.984(2) 2_646 ?
Se1 Se3 3.348(2) 2_656 ?
Se1 Se10 3.745(2) 2_746 ?
Se1 Se6 3.773(2) 2_656 ?
Se1 Se5 3.796(2) . ?
Se1 Se2 4.032(2) . ?
Se1 Cs8 4.8621(18) 2_646 ?
Se2 Se13 2.352(2) 2_646 ?
Se2 Ti3 2.628(3) 2_646 ?
Se2 Se5 3.031(2) . ?
Se2 Se37 3.455(2) . ?
Se2 Se12 3.469(2) . ?
Se2 Se4 3.550(2) 2_656 ?
Se2 Se7 3.698(2) 2_646 ?
Se3 Se7 2.446(2) 1_545 ?
Se3 Ti1 2.580(3) 2_646 ?
Se3 Se11 2.834(2) . ?
Se3 Se6 3.334(2) . ?
Se3 Se1 3.348(2) 2_646 ?
Se3 Cs8 3.5609(17) 1_545 ?
Se3 Se4 3.5889(18) . ?
Se3 Se10 3.6770(19) 1_445 ?
Se3 Se16 4.017(2) . ?
Se3 Cs1 4.6714(17) 1_455 ?
Se3 Cs3 5.1115(17) 1_545 ?
Se4 Ti3 2.434(3) 1_545 ?
Se4 Ti1 2.534(3) 2_646 ?
Se4 Se2 3.550(2) 2_646 ?
Se4 Se7 3.627(2) 1_545 ?
Se4 Se10 3.7663(19) 1_545 ?
Se4 Se9 3.7915(19) 1_655 ?
Se4 Se13 3.922(2) 1_545 ?
Se4 Se12 3.953(2) 2_646 ?
Se4 Se6 3.9895(19) . ?
Se4 Cs3 4.1911(17) 1_545 ?
Se4 Se5 4.225(2) 2_646 ?
Se5 Se6 2.427(2) 2_656 ?
Se5 Cs13 3.6737(18) 2_656 ?
Se5 Se40 3.729(2) . ?
Se5 Se12 3.904(2) . ?
Se5 Se4 4.225(2) 2_656 ?
Se5 Se8 4.227(2) . ?
Se5 Cs14 4.3626(19) 2_656 ?
Se6 Se5 2.427(2) 2_646 ?
Se6 Ti1 2.524(3) 2_646 ?
Se6 Se11 2.875(2) . ?
Se6 Se9 3.7603(18) . ?
Se6 Se1 3.773(2) 2_646 ?
Se6 Se8 3.921(2) 2_646 ?
Se6 Cs12 3.9479(17) 2_646 ?
Se7 Se3 2.446(2) 1_565 ?
Se7 Ti1 2.535(3) 2_656 ?
Se7 Se1 2.984(2) 2_656 ?
Se7 Cs15 3.4725(17) 2_656 ?
Se7 Se4 3.627(2) 1_565 ?
Se7 Se2 3.698(2) 2_656 ?
Se7 Se13 3.837(2) . ?
Se7 Se51 3.888(2) . ?
Se7 Se21 4.387(2) 1_565 ?
Se8 Ti2 2.545(3) 2_656 ?
Se8 Ti3 3.206(3) 2_746 ?
Se8 Se12 3.252(2) 1_655 ?
Se8 Se9 3.398(2) 2_656 ?
Se8 Se10 3.740(2) 2_746 ?
Se8 Cs6 3.7659(17) 1_655 ?
Se8 Se6 3.921(2) 2_656 ?
Se8 Se13 4.058(2) 2_746 ?
Se9 Se12 2.402(2) 2_546 ?
Se9 Ti3 2.696(3) 1_445 ?
Se9 Se11 2.989(2) . ?
Se9 Se8 3.398(2) 2_646 ?
Se9 Se10 3.624(2) 1_445 ?
Se9 Cs14 3.7653(16) 1_455 ?
Se9 Se4 3.7915(19) 1_455 ?
Se9 Cs12 4.3882(17) 2_646 ?
Se9 Cs1 4.4657(18) 1_455 ?
Se10 Ti2 2.422(3) 1_665 ?
Se10 Se13 3.255(2) . ?
Se10 Cs1 3.5368(19) 1_565 ?
Se10 Cs8 3.5632(17) 1_655 ?
Se10 Se9 3.624(2) 1_665 ?
Se10 Se3 3.6770(19) 1_665 ?
Se10 Se8 3.740(2) 2_756 ?
Se10 Se1 3.745(2) 2_756 ?
Se10 Se4 3.7663(19) 1_565 ?
Se10 Se11 3.846(2) 1_665 ?
Se10 Cs16 4.8588(19) 2_756 ?
Se11 Cs1 3.4233(17) 1_455 ?
Se11 Se32 3.591(2) . ?
Se11 Se10 3.846(2) 1_445 ?
Se11 Se33 4.121(2) . ?
Se12 Se9 2.402(2) 2_556 ?
Se12 Ti3 2.522(3) 2_646 ?
Se12 Se8 3.252(2) 1_455 ?
Se12 Cs13 3.6521(17) 2_656 ?
Se12 Cs14 3.8414(18) 2_656 ?
Se12 Se4 3.953(2) 2_656 ?
Se12 Se49 4.018(2) 1_455 ?
Se12 Cs12 4.0569(17) 1_455 ?
Se13 Se2 2.352(2) 2_656 ?
Se13 Cs16 3.5268(17) 2_756 ?
Se13 Cs15 3.5821(17) 2_656 ?
Se13 Se45 3.855(2) . ?
Se13 Se4 3.922(2) 1_565 ?
Se13 Se8 4.058(2) 2_756 ?
Se13 Se37 4.294(2) 2_656 ?
Se13 Cs6 4.5255(19) 2_656 ?
Ti4 Se14 2.472(3) 1_456 ?
Ti4 Se20 2.508(3) 1_456 ?
Ti4 Se18 2.518(3) 1_455 ?
Ti4 Se16 2.585(3) 1_556 ?
Ti4 Se19 2.618(3) 1_455 ?
Ti4 Se15 2.740(3) . ?
Ti4 Se17 2.987(3) . ?
Ti4 Ti5 3.262(3) 1_556 ?
Ti4 Cs1 4.400(3) 1_456 ?
Ti5 Se16 2.427(3) . ?
Ti5 Se23 2.536(3) . ?
Ti5 Se17 2.538(3) 1_554 ?
Ti5 Se21 2.541(3) . ?
Ti5 Se15 2.632(3) 1_554 ?
Ti5 Se24 2.639(3) . ?
Ti5 Se22 2.717(3) 1_554 ?
Ti5 Ti4 3.262(3) 1_554 ?
Ti5 Cs8 4.443(3) 1_545 ?
Ti6 Se26 2.515(3) . ?
Ti6 Se25 2.537(3) 1_556 ?
Ti6 Se14 2.541(3) 1_556 ?
Ti6 Se22 2.548(3) . ?
Ti6 Se24 2.580(3) 1_556 ?
Ti6 Se19 2.627(3) . ?
Ti6 Se23 2.856(3) 1_556 ?
Se14 Ti4 2.472(3) 1_654 ?
Se14 Ti6 2.541(3) 1_554 ?
Se14 Cs13 3.5139(17) 1_554 ?
Se14 Se19 3.557(2) 1_554 ?
Se14 Se24 3.5650(19) . ?
Se14 Se15 3.7547(19) 1_654 ?
Se14 Se25 3.761(2) . ?
Se14 Se16 3.7750(18) 1_655 ?
Se14 Se18 3.811(2) 1_554 ?
Se14 Cs3 3.8538(17) 1_545 ?
Se14 Se20 3.909(2) . ?
Se14 Se22 3.9183(18) 1_554 ?
Se14 Cs8 3.9440(17) 1_645 ?
Se14 Se26 4.110(2) 1_554 ?
Se15 Se18 2.378(2) 1_455 ?
Se15 Ti5 2.632(3) 1_556 ?
Se15 Se21 3.1218(19) 1_556 ?
Se15 Se17 3.357(2) . ?
Se15 Se16 3.619(2) 1_556 ?
Se15 Cs12 3.7409(16) 2_646 ?
Se15 Se22 3.7522(18) . ?
Se15 Se14 3.7547(19) 1_456 ?
Se15 Cs8 3.8661(18) 1_546 ?
Se15 Cs13 3.9870(16) 1_455 ?
Se15 Se49 4.157(2) 2_646 ?
Se16 Ti4 2.585(3) 1_554 ?
Se16 Se20 3.304(2) 1_455 ?
Se16 Se15 3.619(2) 1_554 ?
Se16 Se24 3.6630(18) . ?
Se16 Cs1 3.6798(17) 1_455 ?
Se16 Se17 3.761(2) 1_554 ?
Se16 Cs8 3.7695(18) 1_545 ?
Se16 Se14 3.7750(18) 1_455 ?
Se16 Se23 3.8050(19) . ?
Se16 Se21 3.895(2) . ?
Se17 Se23 2.402(2) 1_556 ?
Se17 Ti5 2.538(3) 1_556 ?
Se17 Se18 3.153(2) 1_455 ?
Se17 Se16 3.761(2) 1_556 ?
Se17 Se28 3.806(2) . ?
Se17 Se22 3.974(2) . ?
Se17 Se20 4.000(2) 1_456 ?
Se17 Se19 4.3669(19) 1_455 ?
Se17 Se26 4.440(2) . ?
Se17 Cs7 4.5255(18) 1_556 ?
Se18 Se15 2.378(2) 1_655 ?
Se18 Ti4 2.518(3) 1_655 ?
Se18 Se17 3.153(2) 1_655 ?
Se18 Se19 3.487(2) . ?
Se18 Se26 3.8048(19) . ?
Se18 Se14 3.811(2) 1_556 ?
Se18 Cs9 3.8268(17) 1_655 ?
Se18 Cs5 5.1487(18) 1_655 ?
Se19 Se20 2.370(2) 1_556 ?
Se19 Ti4 2.618(3) 1_655 ?
Se19 Se26 3.081(2) . ?
Se19 Se14 3.557(2) 1_556 ?
Se19 Se25 3.621(2) 1_556 ?
Se19 Cs5 3.7869(16) 1_655 ?
Se19 Se23 4.2148(19) 1_556 ?
Se19 Se17 4.3669(19) 1_655 ?
Se19 Cs4 4.8225(18) 1_556 ?
Se20 Se19 2.370(2) 1_554 ?
Se20 Ti4 2.508(3) 1_654 ?
Se20 Se16 3.304(2) 1_655 ?
Se20 Cs7 3.6206(16) 1_655 ?
Se20 Se25 3.7224(19) . ?
Se20 Cs5 3.7986(18) 1_654 ?
Se20 Se17 4.000(2) 1_654 ?
Se20 Se33 4.058(2) 1_655 ?
Se21 Se22 2.663(2) 1_554 ?
Se21 Se24 2.879(2) . ?
Se21 Se15 3.1218(19) 1_554 ?
Se21 Cs8 3.4010(17) 1_545 ?
Se21 Cs3 3.6472(17) 1_545 ?
Se21 Cs12 3.7397(17) 2_645 ?
Se21 Se51 3.761(2) 1_545 ?
Se21 Se42 3.888(2) 1_544 ?
Se21 Se7 4.387(2) 1_545 ?
Se21 Cs13 5.0384(17) 1_554 ?
Se22 Se26 2.549(2) . ?
Se22 Se21 2.663(2) 1_556 ?
Se22 Ti5 2.717(3) 1_556 ?
Se22 Se24 3.333(2) 1_556 ?
Se22 Se23 3.750(2) 1_556 ?
Se22 Cs12 3.8180(16) 2_646 ?
Se22 Se14 3.9183(19) 1_556 ?
Se22 Cs3 4.8985(17) 1_546 ?
Se23 Se17 2.402(2) 1_554 ?
Se23 Ti6 2.856(3) 1_554 ?
Se23 Se25 2.963(2) . ?
Se23 Se24 3.320(2) . ?
Se23 Cs2 3.6144(17) 1_554 ?
Se23 Se52 3.662(2) . ?
Se23 Se22 3.750(2) 1_554 ?
Se23 Se26 3.843(2) 1_554 ?
Se23 Se19 4.2148(19) 1_554 ?
Se23 Cs5 4.9364(17) 1_554 ?
Se23 Cs9 5.0505(18) 1_554 ?
Se24 Se25 2.453(2) . ?
Se24 Ti6 2.580(3) 1_554 ?
Se24 Se22 3.333(2) 1_554 ?
Se24 Cs3 3.6842(17) 1_545 ?
Se25 Ti6 2.537(3) 1_554 ?
Se25 Se19 3.621(2) 1_554 ?
Se25 Se38 4.051(2) . ?
Se25 Se52 4.159(2) . ?
Se26 Se36 3.811(2) . ?
Se26 Se23 3.843(2) 1_556 ?
Se26 Se14 4.110(2) 1_556 ?
Ti7 Se31 2.522(3) . ?
Ti7 Se28 2.523(3) . ?
Ti7 Se33 2.542(3) . ?
Ti7 Se29 2.547(3) 1_455 ?
Ti7 Se27 2.579(3) . ?
Ti7 Se30 2.626(3) 1_455 ?
Ti7 Se32 2.831(3) . ?
Ti8 Se35 2.437(3) . ?
Ti8 Se37 2.515(3) . ?
Ti8 Se36 2.539(3) . ?
Ti8 Se32 2.545(3) . ?
Ti8 Se34 2.617(3) . ?
Ti8 Se27 2.627(3) . ?
Ti8 Se31 2.748(3) . ?
Ti8 Ti9 3.275(3) . ?
Ti9 Se29 2.458(3) . ?
Ti9 Se38 2.513(3) . ?
Ti9 Se39 2.517(3) . ?
Ti9 Se35 2.587(3) . ?
Ti9 Se30 2.624(3) . ?
Ti9 Se34 2.723(3) . ?
Ti9 Se36 3.017(3) . ?
Se27 Se33 2.463(2) . ?
Se27 Se37 2.851(2) . ?
Se27 Se32 3.327(2) . ?
Se27 Se31 3.342(2) . ?
Se27 Se29 3.5590(19) 1_455 ?
Se27 Se35 3.6627(18) . ?
Se27 Cs4 4.2712(16) 1_455 ?
Se27 Se44 4.496(2) . ?
Se28 Se31 2.493(2) . ?
Se28 Se30 3.106(2) 1_455 ?
Se28 Se32 3.811(2) . ?
Se28 Se39 3.8190(19) 1_455 ?
Se28 Se29 4.134(2) 1_455 ?
Se28 Cs16 4.3917(18) 1_455 ?
Se28 Se36 4.401(2) . ?
Se29 Ti7 2.547(3) 1_655 ?
Se29 Se30 3.558(2) . ?
Se29 Se27 3.5590(19) 1_655 ?
Se29 Se34 3.7404(19) . ?
Se29 Se33 3.759(2) 1_655 ?
Se29 Se35 3.7828(19) . ?
Se29 Se39 3.804(2) . ?
Se29 Se38 3.897(2) . ?
Se29 Se31 3.9018(19) 1_655 ?
Se29 Cs6 3.9087(17) 1_655 ?
Se29 Se28 4.134(2) 1_655 ?
Se30 Se38 2.365(2) . ?
Se30 Ti7 2.626(3) 1_655 ?
Se30 Se28 3.106(2) 1_655 ?
Se30 Se39 3.495(2) . ?
Se30 Se33 3.620(2) 1_655 ?
Se30 Cs9 3.8817(16) 1_655 ?
Se30 Se32 4.1838(19) 1_655 ?
Se30 Se36 4.3951(19) . ?
Se31 Se37 2.743(2) . ?
Se31 Se32 3.736(2) . ?
Se31 Se34 3.8026(19) . ?
Se31 Se29 3.9018(19) 1_455 ?
Se31 Cs16 3.9432(17) 1_455 ?
Se31 Se36 3.9670(19) . ?
Se32 Se36 2.404(2) . ?
Se32 Se33 2.958(2) . ?
Se32 Se35 3.8167(19) . ?
Se32 Se30 4.1837(19) 1_455 ?
Se33 Cs4 3.4861(17) 1_455 ?
Se33 Se30 3.620(2) 1_455 ?
Se33 Se38 3.717(2) 1_455 ?
Se33 Cs1 3.7479(18) 1_455 ?
Se33 Se29 3.759(2) 1_455 ?
Se33 Se20 4.058(2) 1_455 ?
Se34 Se39 2.381(2) . ?
Se34 Se37 3.100(2) . ?
Se34 Se36 3.348(2) . ?
Se34 Se35 3.607(2) . ?
Se35 Se38 3.295(2) . ?
Se35 Se36 3.770(2) . ?
Se35 Se37 3.869(2) . ?
Se35 Se44 4.098(2) . ?
Se36 Se39 3.160(2) . ?
Se36 Se38 4.040(2) . ?
Se37 Se13 4.294(2) 2_646 ?
Se38 Se33 3.717(2) 1_655 ?
Se39 Cs5 3.6364(17) 1_655 ?
Se39 Se28 3.8190(19) 1_655 ?
Ti10 Se46 2.534(3) 1_554 ?
Ti10 Se45 2.542(3) 2_645 ?
Ti10 Se41 2.546(3) . ?
Ti10 Se40 2.551(3) . ?
Ti10 Se44 2.561(3) . ?
Ti10 Se43 2.569(3) 2_646 ?
Ti10 Se42 2.804(3) 2_646 ?
Ti10 Ti12 3.380(3) . ?
Ti10 Cs5 4.482(3) 1_554 ?
Ti11 Se41 2.435(3) 1_655 ?
Ti11 Se49 2.498(3) . ?
Ti11 Se48 2.507(3) 1_554 ?
Ti11 Se50 2.579(3) . ?
Ti11 Se43 2.649(3) 2_746 ?
Ti11 Se47 2.728(3) 1_554 ?
Ti11 Se51 3.206(3) 2_645 ?
Ti11 Ti12 3.331(3) . ?
Ti11 Cs6 4.523(3) 1_655 ?
Ti11 Cs5 4.543(3) 1_654 ?
Ti12 Se50 2.441(3) . ?
Ti12 Se51 2.519(3) 2_645 ?
Ti12 Se52 2.541(3) . ?
Ti12 Se42 2.553(3) 2_646 ?
Ti12 Se47 2.603(3) 1_554 ?
Ti12 Se44 2.651(3) . ?
Ti12 Se46 2.732(3) 1_554 ?
Se40 Se44 2.401(2) . ?
Se40 Se42 3.025(2) 2_646 ?
Se40 Se43 3.631(2) 2_646 ?
Se40 Se41 3.656(2) . ?
Se40 Se49 3.776(2) 1_455 ?
Se40 Cs13 3.8867(18) 2_656 ?
Se41 Ti11 2.435(3) 1_455 ?
Se41 Cs5 3.5337(17) 1_554 ?
Se41 Se43 3.548(2) 2_646 ?
Se41 Se44 3.6187(19) . ?
Se41 Se50 3.7535(19) 1_455 ?
Se41 Se47 3.7644(19) 1_454 ?
Se41 Se49 3.925(2) 1_455 ?
Se41 Se48 3.927(2) 1_454 ?
Se41 Se46 3.9926(19) 1_554 ?
Se41 Cs4 4.0843(17) 1_455 ?
Se41 Se45 4.103(2) 2_645 ?
Se42 Se51 2.387(2) 1_556 ?
Se42 Ti12 2.553(3) 2_656 ?
Se42 Ti10 2.804(3) 2_656 ?
Se42 Se40 3.025(2) 2_656 ?
Se42 Se44 3.375(2) 2_656 ?
Se42 Cs12 3.7064(17) 2_656 ?
Se42 Cs3 3.7880(17) 1_556 ?
Se42 Se46 3.791(2) 2_657 ?
Se42 Se50 3.8096(19) 2_656 ?
Se42 Se45 3.838(2) 1_556 ?
Se42 Se21 3.888(2) 1_566 ?
Se42 Se43 3.9146(19) . ?
Se42 Cs13 4.3001(17) 1_565 ?
Se42 Cs15 5.1181(17) 2_657 ?
Se42 Cs11 5.1444(18) 2_656 ?
Se43 Se49 2.373(2) 2_756 ?
Se43 Ti10 2.569(3) 2_656 ?
Se43 Ti11 2.649(3) 2_756 ?
Se43 Se45 3.003(2) 1_556 ?
Se43 Se48 3.464(2) 2_757 ?
Se43 Cs8 3.4940(17) 1_656 ?
Se43 Se41 3.548(2) 2_656 ?
Se43 Se40 3.631(2) 2_656 ?
Se43 Cs13 3.9295(17) 1_565 ?
Se43 Cs3 3.9891(17) 1_556 ?
Se44 Se52 2.973(2) . ?
Se44 Se46 3.337(2) 1_554 ?
Se44 Se42 3.375(2) 2_646 ?
Se44 Se50 3.6860(18) . ?
Se45 Se46 2.513(2) 2_656 ?
Se45 Ti10 2.542(3) 2_655 ?
Se45 Se43 3.003(2) 1_554 ?
Se45 Cs15 3.7460(16) 2_656 ?
Se45 Cs16 3.7530(17) 2_756 ?
Se45 Se48 3.7702(19) 2_756 ?
Se45 Se42 3.838(2) 1_554 ?
Se45 Cs5 4.0308(18) 2_656 ?
Se45 Se41 4.103(2) 2_655 ?
Se45 Se51 4.352(2) . ?
Se46 Se45 2.513(2) 2_646 ?
Se46 Ti10 2.534(3) 1_556 ?
Se46 Se52 2.716(2) 1_556 ?
Se46 Ti12 2.732(3) 1_556 ?
Se46 Se44 3.337(2) 1_556 ?
Se46 Se47 3.7140(18) . ?
Se46 Se42 3.791(2) 2_647 ?
Se46 Se51 3.960(2) 2_646 ?
Se46 Se41 3.9926(19) 1_556 ?
Se46 Cs7 4.4618(18) 1_556 ?
Se47 Se48 2.410(2) . ?
Se47 Ti12 2.603(3) 1_556 ?
Se47 Ti11 2.728(3) 1_556 ?
Se47 Se52 2.951(2) 1_556 ?
Se47 Se51 3.356(2) 2_646 ?
Se47 Se50 3.630(2) 1_556 ?
Se47 Se41 3.7644(19) 1_656 ?
Se47 Cs5 3.7809(16) 1_655 ?
Se47 Cs4 4.3663(18) 1_556 ?
Se48 Ti11 2.507(3) 1_556 ?
Se48 Se51 3.186(2) 2_646 ?
Se48 Se43 3.464(2) 2_747 ?
Se48 Se45 3.7702(19) 2_746 ?
Se48 Cs5 3.7875(18) 1_655 ?
Se48 Se41 3.927(2) 1_656 ?
Se48 Cs8 4.3063(19) 2_646 ?
Se48 Se49 4.482(2) 1_556 ?
Se49 Se43 2.373(2) 2_746 ?
Se49 Se50 3.303(2) . ?
Se49 Cs13 3.6224(17) 2_756 ?
Se49 Se40 3.776(2) 1_655 ?
Se49 Cs6 3.8179(19) 1_655 ?
Se49 Se41 3.925(2) 1_655 ?
Se49 Se12 4.018(2) 1_655 ?
Se49 Cs8 4.0426(18) 2_645 ?
Se49 Se51 4.137(2) 2_645 ?
Se49 Se15 4.157(2) 2_656 ?
Se49 Se48 4.482(2) 1_554 ?
Se50 Cs6 3.6070(16) 1_655 ?
Se50 Se47 3.630(2) 1_554 ?
Se50 Se41 3.7535(19) 1_655 ?
Se50 Se51 3.765(2) 2_645 ?
Se50 Se42 3.8096(19) 2_646 ?
Se50 Se52 3.887(2) . ?
Se51 Se42 2.387(2) 1_554 ?
Se51 Ti12 2.519(3) 2_655 ?
Se51 Se48 3.186(2) 2_656 ?
Se51 Ti11 3.206(3) 2_655 ?
Se51 Se47 3.356(2) 2_656 ?
Se51 Cs15 3.5747(17) 2_656 ?
Se51 Se21 3.761(2) 1_565 ?
Se51 Se50 3.765(2) 2_655 ?
Se51 Se46 3.960(2) 2_656 ?
Se51 Se49 4.137(2) 2_655 ?
Se51 Cs12 4.5536(18) 2_655 ?
Se52 Se46 2.716(2) 1_554 ?
Se52 Se47 2.951(2) 1_554 ?
Se52 Cs2 3.7585(17) 1_554 ?
